data_2310151
loop_
_publ_author_name
'Ramadhar, Timothy R.'
'Zheng, Shao-Liang'
'Chen, Yu-Sheng'
'Clardy, Jon'

_publ_section_title
;
 Analysis of rapidly synthesized guest-filled porous complexes with
 synchrotron radiation: practical guidelines for the crystalline sponge
 method
;
_journal_issue 1
_journal_name_full 'Acta Crystallographica Section A'
_journal_page_first
;
;
_journal_paper_doi 10.1107/S2053273314019573
_journal_volume 71
_journal_year 2015
_chemical_formula_moiety 'C288 H192 I47.98 N96 Zn23.99, 10.21(C12 H22 O2), 0.55(C H Cl3)'
_chemical_formula_sum 'C411.01 H417.06 Cl1.65 I47.98 N96 O20.41 Zn23.99'
_chemical_formula_weight 14743.90
_chemical_name_systematic
;
 ?
;
_space_group_crystal_system monoclinic
_space_group_IT_number 4
_space_group_name_Hall 'P 2yb'
_space_group_name_H-M_alt 'P 1 21 1'
_symmetry_space_group_name_Hall 'P 2yb'
_symmetry_space_group_name_H-M 'P 1 21 1'
_atom_sites_solution_hydrogens geom
_audit_creation_method
;
Olex2 1.2
(compiled 2014.07.22 svn.r2960 for OlexSys, GUI svn.r4862)
;
_cell_angle_alpha 90
_cell_angle_beta 104.1910(10)
_cell_angle_gamma 90
_cell_formula_units_Z 2
_cell_length_a 34.966(3)
_cell_length_b 14.8683(14)
_cell_length_c 66.990(6)
_cell_measurement_reflns_used 9439
_cell_measurement_temperature 100(2)
_cell_measurement_theta_max 13.903
_cell_measurement_theta_min 2.273
_cell_volume 33764(5)
_computing_cell_refinement 'SAINT 8.32B (Bruker-AXS, 2013)'
_computing_data_collection 'APEX2 v2014.3 (Bruker-AXS, 2014)'
_computing_data_reduction 'SAINT 8.32B (Bruker-AXS, 2013)'
_computing_molecular_graphics 'Olex2 (Dolomanov et al., 2009)'
_computing_publication_material 'Olex2 (Dolomanov et al., 2009)'
_computing_structure_refinement 'SHELXL-2014 (Sheldrick, 2008)'
_computing_structure_solution 'SHELXTL XT-2014 (Sheldrick, 2008)'
_diffrn_ambient_temperature 100.0
_diffrn_measured_fraction_theta_full 0.963
_diffrn_measured_fraction_theta_max 0.982
_diffrn_measurement_device 'three-circle goniometer with fixed chi'
_diffrn_measurement_device_type 'Bruker D8 goniometer'
_diffrn_measurement_method 'omega and phi scans'
_diffrn_radiation_monochromator 'Si 1 1 1'
_diffrn_radiation_source synchrotron
_diffrn_radiation_type synchrotron
_diffrn_radiation_wavelength 0.41347
_diffrn_reflns_av_R_equivalents 0.0811
_diffrn_reflns_limit_h_max 38
_diffrn_reflns_limit_h_min -41
_diffrn_reflns_limit_k_max 17
_diffrn_reflns_limit_k_min -10
_diffrn_reflns_limit_l_max 79
_diffrn_reflns_limit_l_min -79
_diffrn_reflns_number 300285
_diffrn_reflns_theta_full 14.364
_diffrn_reflns_theta_max 14.258
_diffrn_reflns_theta_min 0.678
_exptl_absorpt_coefficient_mu 1.631
_exptl_absorpt_correction_T_max 0.9475
_exptl_absorpt_correction_T_min 0.8299
_exptl_absorpt_correction_type multi-scan
_exptl_absorpt_process_details
'SADABS-2012/1 (Bruker,2012) was used for absorption correction. wR2(int) was 0.0896 before and 0.0769 after correction. The Ratio of minimum to maximum transmission is 0.8759. The \l/2 correction factor is 0.0015.'
_exptl_crystal_colour colorless
_exptl_crystal_density_diffrn 1.450
_exptl_crystal_description prism
_exptl_crystal_F_000 14018
_exptl_crystal_size_max 0.12
_exptl_crystal_size_mid 0.04
_exptl_crystal_size_min 0.04
_refine_diff_density_max 1.480
_refine_diff_density_min -1.037
_refine_ls_abs_structure_details
;
 Flack x determined using 22730 quotients [(I+)-(I-)]/[(I+)+(I-)]
 (Parsons, Flack and Wagner, Acta Cryst. B69 (2013) 249-259).
;
_refine_ls_abs_structure_Flack 0.02(2)
_refine_ls_extinction_method none
_refine_ls_goodness_of_fit_ref 1.022
_refine_ls_hydrogen_treatment constr
_refine_ls_matrix_type full
_refine_ls_number_parameters 6312
_refine_ls_number_reflns 95898
_refine_ls_number_restraints 1137
_refine_ls_restrained_S_all 7.677
_refine_ls_R_factor_all 0.0825
_refine_ls_R_factor_gt 0.0619
_refine_ls_shift/su_max 0.003
_refine_ls_shift/su_mean 0.000
_refine_ls_structure_factor_coef Fsqd
_refine_ls_weighting_details 'w=1/[\s^2^(Fo^2^)+(0.1097P)^2^+53.2554P] where P=(Fo^2^+2Fc^2^)/3'
_refine_ls_weighting_scheme calc
_refine_ls_wR_factor_gt 0.1750
_refine_ls_wR_factor_ref 0.1909
_reflns_number_gt 75484
_reflns_number_total 95898
_reflns_threshold_expression 'I > 2\s(I)'
_cod_data_source_file pc5042sup1.cif
_cod_data_source_block menthylacetate2_a
_cod_database_code 2310151
_cod_database_fobs_code 2310151
_shelx_space_group_comment
;
The symmetry employed for this shelxl refinement is uniquely defined
by the following loop, which should always be used as a source of
symmetry information in preference to the above space-group names.
They are only intended as comments.
;
_shelx_estimated_absorpt_t_min 0.828
_shelx_estimated_absorpt_t_max 0.938
_shelxl_version_number 201.4

loop_
_space_group_symop_operation_xyz
'x, y, z'
'-x, y+1/2, -z'

loop_
_atom_site_type_symbol
_atom_site_label
_atom_site_fract_x
_atom_site_fract_y
_atom_site_fract_z
_atom_site_U_iso_or_equiv
_atom_site_adp_type
_atom_site_calc_flag
_atom_site_occupancy
_atom_site_disorder_assembly
_atom_site_disorder_group
C C1 -0.6946(4) 0.8802(11) 0.1406(2) 0.036(4) Uani d 1 . .
H H1 -0.6827 0.8815 0.1293 0.044 Uiso calc 1 . .
C C2 -0.7247(4) 0.9382(11) 0.1405(2) 0.033(3) Uani d 1 . .
H H2 -0.7322 0.9812 0.1297 0.039 Uiso calc 1 . .
C C3 -0.7436(6) 0.9344(17) 0.1554(3) 0.070(6) Uani d 1 . .
C C4 -0.7290(8) 0.878(2) 0.1714(4) 0.115(7) Uani d 1 . .
H H4 -0.7424 0.8719 0.1820 0.138 Uiso calc 1 . .
C C5 -0.6956(8) 0.831(2) 0.1723(4) 0.114(7) Uani d 1 . .
H H5 -0.6823 0.8039 0.1849 0.136 Uiso calc 1 . .
C C6 -0.8655(7) 0.9275(15) 0.2127(3) 0.079(7) Uani d 1 . .
H H6 -0.8572 0.8829 0.2230 0.095 Uiso calc 1 . .
C C7 -0.8407(6) 0.9444(16) 0.1998(3) 0.074(7) Uani d 1 . .
H H7 -0.8164 0.9131 0.2014 0.088 Uiso calc 1 . .
C C8 -0.8520(4) 1.0057(11) 0.1854(2) 0.032(3) Uani d 1 . .
C C9 -0.8879(6) 1.043(2) 0.1828(4) 0.099(11) Uani d 1 . .
H H9 -0.8977 1.0833 0.1716 0.119 Uiso calc 1 . .
C C10 -0.9101(6) 1.023(2) 0.1964(4) 0.095(10) Uani d 1 . .
H H10 -0.9350 1.0517 0.1946 0.114 Uiso calc 1 . .
C C11 -0.8273(4) 1.0312(13) 0.1711(2) 0.038(4) Uani d 1 . .
C C12 -0.8164(4) 1.1126(11) 0.1450(2) 0.031(4) Uani d 1 . .
C C13 -0.7776(4) 0.9959(12) 0.1565(2) 0.035(4) Uani d 1 . .
C C14 -0.8760(6) 1.3034(16) 0.1150(3) 0.067(6) Uani d 1 . .
H H14 -0.9005 1.3326 0.1143 0.080 Uiso calc 1 . .
C C15 -0.8640(5) 1.2299(15) 0.1286(3) 0.062(6) Uani d 1 . .
H H15 -0.8812 1.2078 0.1364 0.075 Uiso calc 1 . .
C C16 -0.8284(4) 1.1905(11) 0.13045(19) 0.026(3) Uani d 1 . .
C C17 -0.8039(4) 1.2222(12) 0.1188(2) 0.036(4) Uani d 1 . .
H H17 -0.7787 1.1959 0.1199 0.043 Uiso calc 1 . .
C C18 -0.8166(5) 1.2926(12) 0.1056(2) 0.044(4) Uani d 1 . .
H H18 -0.7997 1.3153 0.0976 0.052 Uiso calc 1 . .
C C19 -0.8915(5) 1.2781(11) 0.0549(2) 0.041(4) Uani d 1 . .
H H19 -0.8796 1.2452 0.0669 0.049 Uiso calc 1 . .
C C20 -0.9068(4) 1.2306(12) 0.0364(2) 0.040(4) Uani d 1 . .
H H20 -0.9035 1.1674 0.0358 0.048 Uiso calc 1 . .
C C21 -0.9267(4) 1.2785(11) 0.0193(2) 0.028(3) Uani d 1 . .
C C22 -0.9300(4) 1.3692(11) 0.0204(2) 0.034(4) Uani d 1 . .
H H22 -0.9432 1.4025 0.0086 0.041 Uiso calc 1 . .
C C23 -0.9134(5) 1.4144(11) 0.0393(2) 0.038(4) Uani d 1 . .
H H23 -0.9166 1.4776 0.0403 0.046 Uiso calc 1 . .
C C24 -0.9477(4) 1.2280(11) 0.0009(2) 0.031(3) Uani d 1 . .
C C25 -0.9967(4) 1.2169(11) -0.0282(2) 0.028(3) Uani d 1 . .
C C26 -0.9593(4) 1.0965(11) -0.0158(2) 0.029(3) Uani d 1 . .
C C27 -1.0670(5) 1.3887(12) -0.0560(3) 0.048(5) Uani d 1 . .
H H27 -1.0710 1.4515 -0.0550 0.058 Uiso calc 1 . .
C C28 -1.0357(5) 1.3503(12) -0.0420(2) 0.043(4) Uani d 1 . .
H H28 -1.0192 1.3861 -0.0316 0.051 Uiso calc 1 . .
C C29 -1.0287(4) 1.2604(10) -0.0431(2) 0.028(3) Uani d 1 . .
C C30 -1.0549(5) 1.2120(12) -0.0582(2) 0.038(4) Uani d 1 . .
H H30 -1.0519 1.1489 -0.0595 0.046 Uiso calc 1 . .
C C31 -1.0855(4) 1.2572(11) -0.0715(2) 0.038(4) Uani d 1 . .
H H31 -1.1032 1.2234 -0.0818 0.046 Uiso calc 1 . .
C C32 -0.9671(5) 0.8480(12) -0.0283(2) 0.040(4) Uani d 1 . .
H H32 -0.9832 0.8088 -0.0380 0.048 Uiso calc 1 . .
C C33 -0.9740(4) 0.9402(12) -0.0303(2) 0.034(4) Uani d 1 . .
H H33 -0.9940 0.9635 -0.0413 0.041 Uiso calc 1 . .
C C34 -0.9511(4) 0.9974(11) -0.0158(2) 0.030(3) Uani d 1 . .
C C35 -0.9224(4) 0.9605(12) -0.0007(2) 0.037(4) Uani d 1 . .
H H35 -0.9064 0.9983 0.0095 0.044 Uiso calc 1 . .
C C36 -0.9160(4) 0.8678(11) 0.0003(2) 0.037(4) Uani d 1 . .
H H36 -0.8952 0.8435 0.0108 0.044 Uiso calc 1 . .
N N13 -1.1836(3) 1.3243(9) -0.09316(16) 0.030(3) Uani d 1 . .
C C37 -1.1983(4) 1.2781(11) -0.1102(2) 0.033(4) Uani d 1 . .
H H37 -1.1867 1.2835 -0.1215 0.039 Uiso calc 1 . .
C C38 -1.2304(4) 1.2218(11) -0.11159(18) 0.033(4) Uani d 1 . .
H H38 -1.2418 1.1917 -0.1242 0.040 Uiso calc 1 . .
C C39 -1.2457(3) 1.2096(9) -0.09482(18) 0.025(3) Uani d 1 . .
C C40 -1.2308(4) 1.2588(10) -0.0775(2) 0.033(3) Uani d 1 . .
H H40 -1.2416 1.2541 -0.0658 0.039 Uiso calc 1 . .
C C41 -1.1990(4) 1.3164(11) -0.0774(2) 0.038(4) Uani d 1 . .
H H41 -1.1883 1.3511 -0.0654 0.046 Uiso calc 1 . .
C C42 -1.2789(3) 1.1427(9) -0.09531(18) 0.021(3) Uani d 1 . .
N N18 -1.2844(3) 1.0819(8) -0.11031(16) 0.023(2) Uani d 1 . .
C C43 -1.3131(4) 1.0237(9) -0.10993(19) 0.025(3) Uani d 1 . .
N N17 -1.3368(3) 1.0258(8) -0.09717(16) 0.027(3) Uani d 1 . .
C C44 -1.3288(3) 1.0957(10) -0.08384(18) 0.023(3) Uani d 1 . .
N N16 -1.2995(3) 1.1526(8) -0.08152(17) 0.026(3) Uani d 1 . .
N N14 -1.3306(4) 0.8186(9) -0.15546(17) 0.035(3) Uani d 1 . .
C C45 -1.3602(4) 0.8459(11) -0.1473(2) 0.035(4) Uani d 1 . .
H H45 -1.3855 0.8195 -0.1523 0.042 Uiso calc 1 . .
C C46 -1.3560(4) 0.9090(11) -0.1323(2) 0.033(4) Uani d 1 . .
H H46 -1.3774 0.9255 -0.1266 0.039 Uiso calc 1 . .
C C47 -1.3189(4) 0.9485(9) -0.12548(18) 0.027(3) Uani d 1 . .
C C48 -1.2884(4) 0.9200(10) -0.13375(19) 0.025(3) Uani d 1 . .
H H48 -1.2628 0.9454 -0.1290 0.029 Uiso calc 1 . .
C C49 -1.2949(5) 0.8560(11) -0.1485(2) 0.037(4) Uani d 1 . .
H H49 -1.2738 0.8371 -0.1542 0.045 Uiso calc 1 . .
N N15 -1.4117(3) 1.1344(9) -0.04708(17) 0.028(3) Uani d 1 . .
C C50 -1.3781(4) 1.1771(12) -0.0427(2) 0.038(4) Uani d 1 . .
H H50 -1.3728 1.2179 -0.0315 0.045 Uiso calc 1 . .
C C51 -1.3492(4) 1.1653(11) -0.0540(2) 0.034(4) Uani d 1 . .
H H51 -1.3247 1.1965 -0.0503 0.041 Uiso calc 1 . .
C C52 -1.3575(3) 1.1076(10) -0.07047(19) 0.023(3) Uani d 1 . .
C C53 -1.3938(4) 1.0661(11) -0.0750(2) 0.034(4) Uani d 1 . .
H H53 -1.4010 1.0275 -0.0866 0.041 Uiso calc 1 . .
C C54 -1.4191(4) 1.0799(11) -0.0632(2) 0.035(4) Uani d 1 . .
H H54 -1.4436 1.0489 -0.0665 0.042 Uiso calc 1 . .
C C55 -0.9106(5) 0.6059(18) -0.0501(3) 0.074(7) Uani d 1 . .
H H55 -0.9365 0.5818 -0.0522 0.089 Uiso calc 1 . .
C C56 -0.8885(5) 0.5835(17) -0.0638(3) 0.068(7) Uani d 1 . .
H H56 -0.8980 0.5402 -0.0743 0.082 Uiso calc 1 . .
C C57 -0.8521(4) 0.6250(11) -0.0621(2) 0.032(3) Uani d 1 . .
C C58 -0.8391(5) 0.6807(11) -0.0456(2) 0.037(4) Uani d 1 . .
H H58 -0.8138 0.7078 -0.0434 0.044 Uiso calc 1 . .
C C59 -0.8620(5) 0.6976(14) -0.0323(2) 0.046(5) Uani d 1 . .
H H59 -0.8523 0.7381 -0.0212 0.055 Uiso calc 1 . .
C C60 -0.8271(4) 0.6000(12) -0.07670(19) 0.031(4) Uani d 1 . .
C C61 -0.8163(4) 0.5139(11) -0.1011(2) 0.030(3) Uani d 1 . .
C C62 -0.7777(4) 0.6335(10) -0.0910(2) 0.025(3) Uani d 1 . .
C C63 -0.7116(4) 0.8365(12) -0.0869(2) 0.034(4) Uani d 1 . .
H H63 -0.7112 0.8972 -0.0824 0.041 Uiso calc 1 . .
C C64 -0.7426(4) 0.7806(10) -0.0856(2) 0.028(3) Uani d 1 . .
H H64 -0.7632 0.8030 -0.0800 0.034 Uiso calc 1 . .
C C65 -0.7441(3) 0.6937(10) -0.09232(19) 0.022(3) Uani d 1 . .
C C66 -0.7131(4) 0.6610(11) -0.1001(2) 0.034(4) Uani d 1 . .
H H66 -0.7130 0.6006 -0.1047 0.040 Uiso calc 1 . .
C C67 -0.6830(4) 0.7186(11) -0.1008(2) 0.038(4) Uani d 1 . .
H H67 -0.6619 0.6970 -0.1061 0.045 Uiso calc 1 . .
C C68 -0.8727(5) 0.3219(17) -0.1293(3) 0.070(7) Uani d 1 . .
H H68 -0.8981 0.2966 -0.1305 0.083 Uiso calc 1 . .
C C69 -0.8618(6) 0.3917(17) -0.1163(4) 0.076(8) Uani d 1 . .
H H69 -0.8789 0.4122 -0.1082 0.092 Uiso calc 1 . .
C C70 -0.8266(4) 0.4326(12) -0.1147(2) 0.033(4) Uani d 1 . .
C C71 -0.8022(5) 0.3977(11) -0.1258(2) 0.034(4) Uani d 1 . .
H H71 -0.7770 0.4239 -0.1247 0.041 Uiso calc 1 . .
C C72 -0.8136(4) 0.3256(11) -0.1386(2) 0.033(4) Uani d 1 . .
H H72 -0.7963 0.3019 -0.1462 0.039 Uiso calc 1 . .
C C73 -0.5659(4) 0.8748(11) -0.05662(19) 0.030(3) Uani d 1 . .
H H73 -0.5708 0.9373 -0.0555 0.035 Uiso calc 1 . .
C C74 -0.5357(4) 0.8352(10) -0.0421(2) 0.025(3) Uani d 1 . .
H H74 -0.5198 0.8706 -0.0314 0.030 Uiso calc 1 . .
C C75 -0.5284(4) 0.7449(10) -0.0432(2) 0.027(3) Uani d 1 . .
C C76 -0.5516(4) 0.6961(12) -0.0596(2) 0.041(4) Uani d 1 . .
H H76 -0.5471 0.6336 -0.0609 0.049 Uiso calc 1 . .
C C77 -0.5808(5) 0.7387(11) -0.0741(2) 0.040(4) Uani d 1 . .
H H77 -0.5957 0.7056 -0.0855 0.048 Uiso calc 1 . .
C C78 -0.4974(3) 0.6963(10) -0.02799(17) 0.020(3) Uani d 1 . .
C C79 -0.4513(3) 0.6955(9) 0.00235(18) 0.018(3) Uani d 1 . .
C C80 -0.4646(4) 0.5696(9) -0.01660(18) 0.021(3) Uani d 1 . .
C C81 -0.3780(4) 0.7506(10) 0.05163(19) 0.025(3) Uani d 1 . .
H H81 -0.3557 0.7233 0.0606 0.030 Uiso calc 1 . .
C C82 -0.3978(3) 0.7021(10) 0.03459(19) 0.023(3) Uani d 1 . .
H H82 -0.3904 0.6423 0.0322 0.028 Uiso calc 1 . .
C C83 -0.4287(3) 0.7448(10) 0.02118(18) 0.020(3) Uani d 1 . .
C C84 -0.4392(4) 0.8309(10) 0.0251(2) 0.028(3) Uani d 1 . .
H H84 -0.4599 0.8612 0.0156 0.034 Uiso calc 1 . .
C C85 -0.4196(4) 0.8720(10) 0.0429(2) 0.029(3) Uani d 1 . .
H H85 -0.4280 0.9298 0.0461 0.034 Uiso calc 1 . .
C C86 -0.4715(4) 0.3394(11) -0.0402(2) 0.034(4) Uani d 1 . .
H H86 -0.4825 0.3122 -0.0532 0.041 Uiso calc 1 . .
C C87 -0.4767(5) 0.4296(11) -0.0384(2) 0.034(3) Uani d 1 . .
H H87 -0.4918 0.4634 -0.0497 0.040 Uiso calc 1 . .
C C88 -0.4593(4) 0.4719(10) -0.0195(2) 0.025(3) Uani d 1 . .
C C89 -0.4387(4) 0.4185(10) -0.0036(2) 0.027(3) Uani d 1 . .
H H89 -0.4267 0.4446 0.0094 0.032 Uiso calc 1 . .
C C90 -0.4354(5) 0.3258(10) -0.0066(2) 0.032(3) Uani d 1 . .
H H90 -0.4212 0.2894 0.0044 0.039 Uiso calc 1 . .
C C91 1.1142(5) -0.6577(11) 0.8101(2) 0.041(4) Uani d 1 . .
H H91 1.1272 -0.6255 0.8221 0.049 Uiso calc 1 . .
C C92 1.0986(4) -0.6105(11) 0.7923(2) 0.040(4) Uani d 1 . .
H H92 1.1004 -0.5468 0.7923 0.048 Uiso calc 1 . .
C C93 1.0805(4) -0.6548(10) 0.7747(2) 0.028(3) Uani d 1 . .
C C94 1.0792(4) -0.7469(12) 0.7759(2) 0.035(4) Uani d 1 . .
H H94 1.0672 -0.7812 0.7641 0.042 Uiso calc 1 . .
C C95 1.0955(4) -0.7902(10) 0.7944(2) 0.029(3) Uani d 1 . .
H H95 1.0946 -0.8540 0.7948 0.035 Uiso calc 1 . .
C C96 1.0608(4) -0.6052(9) 0.7564(2) 0.023(3) Uani d 1 . .
C C97 1.0476(4) -0.4741(10) 0.73929(19) 0.023(3) Uani d 1 . .
C C98 1.0108(4) -0.5931(11) 0.72718(18) 0.030(3) Uani d 1 . .
C C99 0.9381(4) -0.7721(12) 0.7026(2) 0.039(4) Uani d 1 . .
H H99 0.9319 -0.8326 0.7052 0.047 Uiso calc 1 . .
C C100 0.9697(4) -0.7299(12) 0.7161(2) 0.041(4) Uani d 1 . .
H H100 0.9850 -0.7615 0.7277 0.049 Uiso calc 1 . .
C C101 0.9790(4) -0.6406(11) 0.7125(2) 0.032(3) Uani d 1 . .
C C102 0.9557(5) -0.5971(12) 0.6954(2) 0.040(4) Uani d 1 . .
H H102 0.9608 -0.5363 0.6925 0.048 Uiso calc 1 . .
C C103 0.9252(4) -0.6437(11) 0.6826(2) 0.036(4) Uani d 1 . .
H H103 0.9100 -0.6140 0.6707 0.043 Uiso calc 1 . .
C C104 1.0367(5) -0.2254(12) 0.7264(2) 0.039(4) Uani d 1 . .
H H104 1.0191 -0.1866 0.7172 0.047 Uiso calc 1 . .
C C105 1.0295(5) -0.3185(12) 0.7255(2) 0.041(4) Uani d 1 . .
H H105 1.0072 -0.3426 0.7160 0.049 Uiso calc 1 . .
C C106 1.0553(4) -0.3743(10) 0.7388(2) 0.025(3) Uani d 1 . .
C C107 1.0866(4) -0.3363(11) 0.7524(2) 0.034(4) Uani d 1 . .
H H107 1.1042 -0.3737 0.7619 0.041 Uiso calc 1 . .
C C108 1.0931(4) -0.2455(11) 0.7527(2) 0.038(4) Uani d 1 . .
H H108 1.1156 -0.2209 0.7620 0.045 Uiso calc 1 . .
N N37 0.8272(4) -0.6931(10) 0.6625(2) 0.045(4) Uani d 1 . .
C C109 0.8132(7) -0.6702(17) 0.6781(3) 0.073(7) Uani d 1 . .
H H109 0.8256 -0.6945 0.6912 0.088 Uiso calc 1 . .
C C110 0.7818(7) -0.6137(19) 0.6769(3) 0.088(9) Uani d 1 . .
H H110 0.7716 -0.6034 0.6886 0.106 Uiso calc 1 . .
C C111 0.7654(4) -0.5720(11) 0.6584(2) 0.037(4) Uani d 1 . .
C C112 0.7830(5) -0.5889(12) 0.6428(3) 0.046(4) Uani d 1 . .
H H112 0.7736 -0.5596 0.6299 0.055 Uiso calc 1 . .
C C113 0.8136(5) -0.6466(15) 0.6453(3) 0.055(5) Uani d 1 . .
H H113 0.8260 -0.6542 0.6343 0.066 Uiso calc 1 . .
C C114 0.7316(4) -0.5088(12) 0.6560(2) 0.042(4) Uani d 1 . .
N N40 0.7261(4) -0.4473(10) 0.64152(19) 0.040(3) Uani d 1 . .
C C115 0.6968(5) -0.3922(13) 0.6412(2) 0.046(4) Uani d 1 . .
N N41 0.6722(4) -0.3965(11) 0.6532(2) 0.050(4) Uani d 1 . .
C C116 0.6773(5) -0.4651(14) 0.6660(3) 0.050(5) Uani d 1 . .
N N42 0.7076(4) -0.5220(12) 0.6687(2) 0.051(4) Uani d 1 . .
N N38 0.5935(6) -0.5181(18) 0.7011(3) 0.153(10) Uani d 1 . .
C C117 0.5826(8) -0.468(2) 0.6843(5) 0.148(11) Uani d 1 . .
H H117 0.5561 -0.4483 0.6796 0.177 Uiso calc 1 . .
C C118 0.6107(7) -0.445(2) 0.6735(5) 0.125(9) Uani d 1 . .
H H118 0.6040 -0.4032 0.6625 0.151 Uiso calc 1 . .
C C119 0.6478(6) -0.4817(15) 0.6787(4) 0.085(6) Uani d 1 . .
C C120 0.6523(7) -0.5521(18) 0.6920(4) 0.098(8) Uani d 1 . .
H H120 0.6760 -0.5862 0.6953 0.117 Uiso calc 1 . .
C C121 0.6204(8) -0.5724(18) 0.7006(5) 0.125(9) Uani d 1 . .
H H121 0.6194 -0.6305 0.7064 0.150 Uiso calc 1 . .
N N39 0.6818(5) -0.1762(13) 0.5978(3) 0.072(5) Uani d 1 . .
C C122 0.7123(6) -0.2258(15) 0.6016(4) 0.081(7) Uani d 1 . .
H H122 0.7320 -0.2137 0.5945 0.097 Uiso calc 1 . .
C C123 0.7188(5) -0.2961(16) 0.6155(3) 0.075(7) Uani d 1 . .
H H123 0.7421 -0.3311 0.6174 0.090 Uiso calc 1 . .
C C124 0.6917(5) -0.3155(12) 0.6264(3) 0.060(6) Uani d 1 . .
C C125 0.6593(7) -0.2617(18) 0.6225(4) 0.114(11) Uani d 1 . .
H H125 0.6387 -0.2718 0.6292 0.136 Uiso calc 1 . .
C C126 0.6567(7) -0.1901(16) 0.6081(4) 0.096(9) Uani d 1 . .
H H126 0.6348 -0.1504 0.6062 0.115 Uiso calc 1 . .
C C127 1.1470(5) -0.0322(13) 0.7239(2) 0.044(4) Uani d 1 . .
H H127 1.1611 -0.0399 0.7378 0.053 Uiso calc 1 . .
C C128 1.1681(4) -0.0196(12) 0.7091(2) 0.036(4) Uani d 1 . .
H H128 1.1961 -0.0172 0.7128 0.044 Uiso calc 1 . .
C C129 1.1472(4) -0.0105(11) 0.6886(2) 0.034(4) Uani d 1 . .
C C130 1.1068(4) -0.0133(12) 0.6840(2) 0.034(4) Uani d 1 . .
H H130 1.0922 -0.0069 0.6701 0.041 Uiso calc 1 . .
C C131 1.0871(4) -0.0251(12) 0.6992(2) 0.036(4) Uani d 1 . .
H H131 1.0591 -0.0270 0.6958 0.043 Uiso calc 1 . .
C C132 1.1684(4) 0.0043(12) 0.6721(2) 0.033(4) Uani d 1 . .
C C133 1.2175(4) -0.0345(11) 0.6575(2) 0.030(3) Uani d 1 . .
C C134 1.1757(4) 0.0784(11) 0.64422(18) 0.029(3) Uani d 1 . .
C C135 1.2977(4) -0.1486(12) 0.6389(2) 0.037(4) Uani d 1 . .
H H135 1.3089 -0.1462 0.6273 0.045 Uiso calc 1 . .
C C136 1.2665(4) -0.0956(12) 0.6391(2) 0.034(4) Uani d 1 . .
H H136 1.2555 -0.0583 0.6276 0.040 Uiso calc 1 . .
C C137 1.2505(4) -0.0954(11) 0.6560(2) 0.033(4) Uani d 1 . .
C C138 1.2672(5) -0.1524(13) 0.6720(2) 0.043(4) Uani d 1 . .
H H138 1.2567 -0.1547 0.6838 0.052 Uiso calc 1 . .
C C139 1.2975(5) -0.2036(14) 0.6711(3) 0.051(5) Uani d 1 . .
H H139 1.3087 -0.2413 0.6825 0.061 Uiso calc 1 . .
C C140 1.1150(5) 0.2546(13) 0.6109(2) 0.045(4) Uani d 1 . .
H H140 1.0883 0.2744 0.6075 0.054 Uiso calc 1 . .
C C141 1.1252(4) 0.1869(12) 0.6246(2) 0.037(4) Uani d 1 . .
H H141 1.1061 0.1610 0.6309 0.044 Uiso calc 1 . .
C C142 1.1641(4) 0.1550(10) 0.62951(19) 0.025(3) Uani d 1 . .
C C143 1.1904(4) 0.1967(11) 0.6207(2) 0.034(4) Uani d 1 . .
H H143 1.2174 0.1792 0.6241 0.041 Uiso calc 1 . .
C C144 1.1774(5) 0.2638(13) 0.6071(2) 0.043(4) Uani d 1 . .
H H144 1.1959 0.2911 0.6006 0.052 Uiso calc 1 . .
N N49 0.4055(4) -1.2240(12) 0.67617(19) 0.047(4) Uani d 1 . .
C C145 0.4115(5) -1.1361(15) 0.6747(2) 0.052(5) Uani d 1 . .
H H145 0.3935 -1.1029 0.6644 0.062 Uiso calc 1 . .
C C146 0.4425(6) -1.0913(12) 0.6872(3) 0.052(5) Uani d 1 . .
H H146 0.4458 -1.0289 0.6851 0.062 Uiso calc 1 . .
C C147 0.4689(4) -1.1357(12) 0.7028(2) 0.040(4) Uani d 1 . .
C C148 0.4633(5) -1.2278(11) 0.7046(2) 0.040(4) Uani d 1 . .
H H148 0.4810 -1.2621 0.7148 0.048 Uiso calc 1 . .
C C149 0.4312(4) -1.2688(13) 0.6911(2) 0.041(4) Uani d 1 . .
H H149 0.4274 -1.3315 0.6925 0.049 Uiso calc 1 . .
C C150 0.5029(4) -1.0880(13) 0.7162(2) 0.041(4) Uani d 1 . .
N N54 0.5073(4) -1.0027(10) 0.7125(2) 0.040(3) Uani d 1 . .
C C151 0.5368(5) -0.9598(11) 0.7254(3) 0.046(4) Uani d 1 . .
N N53 0.5631(4) -1.0003(10) 0.7406(2) 0.044(3) Uani d 1 . .
C C152 0.5554(5) -1.0891(13) 0.7438(2) 0.044(4) Uani d 1 . .
N N52 0.5254(4) -1.1359(9) 0.73178(18) 0.035(3) Uani d 1 . .
N N50 0.6255(4) -1.2151(9) 0.7958(2) 0.046(4) Uani d 1 . .
C C153 0.6007(5) -1.2641(13) 0.7824(2) 0.053(5) Uani d 1 . .
H H153 0.5986 -1.3265 0.7849 0.063 Uiso calc 1 . .
C C154 0.5773(5) -1.2264(13) 0.7645(2) 0.044(4) Uani d 1 . .
H H154 0.5591 -1.2616 0.7548 0.053 Uiso calc 1 . .
C C155 0.5819(5) -1.1363(11) 0.7617(2) 0.038(4) Uani d 1 . .
C C156 0.6078(5) -1.0873(14) 0.7766(3) 0.053(5) Uani d 1 . .
H H156 0.6103 -1.0242 0.7751 0.063 Uiso calc 1 . .
C C157 0.6297(6) -1.1306(12) 0.7937(3) 0.058(5) Uani d 1 . .
H H157 0.6480 -1.0978 0.8040 0.070 Uiso calc 1 . .
N N51 0.5493(7) -0.6815(14) 0.7199(4) 0.140(10) Uani d 1 . .
C C158 0.5660(9) -0.7221(16) 0.7368(4) 0.130(9) Uani d 1 . .
H H158 0.5805 -0.6887 0.7482 0.156 Uiso calc 1 . .
C C159 0.5626(7) -0.8141(14) 0.7382(4) 0.092(6) Uani d 1 . .
H H159 0.5756 -0.8435 0.7506 0.111 Uiso calc 1 . .
C C160 0.5414(6) -0.8634(12) 0.7225(3) 0.069(5) Uani d 1 . .
C C161 0.5234(6) -0.8191(15) 0.7051(4) 0.096(7) Uani d 1 . .
H H161 0.5084 -0.8506 0.6935 0.115 Uiso calc 1 . .
C C162 0.5275(7) -0.7238(16) 0.7047(4) 0.126(9) Uani d 1 . .
H H162 0.5138 -0.6911 0.6929 0.151 Uiso calc 1 . .
C C163 1.1065(6) 0.2402(14) 0.5524(3) 0.062(6) Uani d 1 . .
H H163 1.1244 0.2104 0.5633 0.075 Uiso calc 1 . .
C C164 1.0891(5) 0.1915(11) 0.5350(2) 0.045(4) Uani d 1 . .
H H164 1.0941 0.1289 0.5343 0.054 Uiso calc 1 . .
C C165 1.0642(4) 0.2347(11) 0.5186(2) 0.033(3) Uani d 1 . .
C C166 1.0581(5) 0.3246(11) 0.5204(2) 0.037(4) Uani d 1 . .
H H166 1.0419 0.3566 0.5092 0.044 Uiso calc 1 . .
C C167 1.0752(5) 0.3691(11) 0.5383(2) 0.041(4) Uani d 1 . .
H H167 1.0700 0.4314 0.5394 0.050 Uiso calc 1 . .
C C168 1.0429(4) 0.1833(11) 0.5004(2) 0.031(3) Uani d 1 . .
C C169 1.0293(5) 0.0535(11) 0.4821(2) 0.032(3) Uani d 1 . .
C C170 0.9954(5) 0.1784(12) 0.4707(2) 0.040(4) Uani d 1 . .
C C171 0.9314(4) 0.3566(12) 0.4393(2) 0.036(4) Uani d 1 . .
H H171 0.9299 0.4204 0.4387 0.043 Uiso calc 1 . .
C C172 0.9598(5) 0.3176(12) 0.4543(2) 0.041(4) Uani d 1 . .
H H172 0.9768 0.3538 0.4644 0.049 Uiso calc 1 . .
C C173 0.9638(4) 0.2256(12) 0.4548(2) 0.035(4) Uani d 1 . .
C C174 0.9370(5) 0.1754(13) 0.4400(2) 0.050(5) Uani d 1 . .
H H174 0.9377 0.1116 0.4401 0.060 Uiso calc 1 . .
C C175 0.9102(6) 0.2204(13) 0.4258(2) 0.053(5) Uani d 1 . .
H H175 0.8932 0.1863 0.4152 0.064 Uiso calc 1 . .
C C176 1.0624(7) -0.1846(12) 0.4937(3) 0.059(5) Uani d 1 . .
H H176 1.0766 -0.2196 0.5050 0.070 Uiso calc 1 . .
C C177 1.0571(6) -0.0933(13) 0.4962(3) 0.054(5) Uani d 1 . .
H H177 1.0676 -0.0656 0.5092 0.065 Uiso calc 1 . .
C C178 1.0365(4) -0.0428(11) 0.4799(2) 0.033(3) Uani d 1 . .
C C179 1.0214(5) -0.0868(12) 0.4612(3) 0.046(4) Uani d 1 . .
H H179 1.0069 -0.0544 0.4496 0.056 Uiso calc 1 . .
C C180 1.0277(6) -0.1762(16) 0.4598(3) 0.066(6) Uani d 1 . .
H H180 1.0174 -0.2052 0.4469 0.079 Uiso calc 1 . .
C C181 0.1302(9) 0.654(2) 0.4582(4) 0.102(10) Uani d 1 . .
H H181 0.1377 0.6876 0.4707 0.122 Uiso calc 1 . .
C C182 0.1585(7) 0.6412(19) 0.4476(4) 0.087(9) Uani d 1 . .
H H182 0.1849 0.6612 0.4528 0.105 Uiso calc 1 . .
C C183 0.1462(5) 0.5963(13) 0.4285(3) 0.046(4) Uani d 1 . .
C C184 0.1060(5) 0.5621(16) 0.4235(3) 0.059(6) Uani d 1 . .
H H184 0.0967 0.5272 0.4114 0.071 Uiso calc 1 . .
C C185 0.0818(6) 0.5795(16) 0.4358(3) 0.065(6) Uani d 1 . .
H H185 0.0555 0.5580 0.4319 0.078 Uiso calc 1 . .
C C186 0.1725(4) 0.5801(12) 0.4154(2) 0.035(4) Uani d 1 . .
C C187 0.1877(4) 0.5081(11) 0.3886(2) 0.030(3) Uani d 1 . .
C C188 0.2253(4) 0.6251(11) 0.4037(2) 0.032(3) Uani d 1 . .
C C189 0.3097(6) 0.7782(16) 0.4255(3) 0.066(6) Uani d 1 . .
H H189 0.3246 0.7987 0.4386 0.079 Uiso calc 1 . .
C C190 0.2778(6) 0.7157(15) 0.4255(3) 0.070(6) Uani d 1 . .
H H190 0.2704 0.6972 0.4376 0.084 Uiso calc 1 . .
C C191 0.2588(4) 0.6851(12) 0.4054(2) 0.042(4) Uani d 1 . .
C C192 0.2713(5) 0.7166(14) 0.3887(2) 0.047(5) Uani d 1 . .
H H192 0.2588 0.6957 0.3753 0.057 Uiso calc 1 . .
C C193 0.3020(5) 0.7783(16) 0.3912(3) 0.060(6) Uani d 1 . .
H H193 0.3103 0.7994 0.3796 0.073 Uiso calc 1 . .
C C194 0.2006(4) 0.3376(12) 0.3495(2) 0.037(4) Uani d 1 . .
H H194 0.2210 0.3168 0.3436 0.044 Uiso calc 1 . .
C C195 0.2092(4) 0.4099(11) 0.3633(2) 0.034(4) Uani d 1 . .
H H195 0.2339 0.4400 0.3658 0.041 Uiso calc 1 . .
C C196 0.1805(4) 0.4362(11) 0.3732(2) 0.032(3) Uani d 1 . .
C C197 0.1443(4) 0.3923(12) 0.3684(2) 0.038(4) Uani d 1 . .
H H197 0.1242 0.4080 0.3751 0.046 Uiso calc 1 . .
C C198 0.1380(5) 0.3246(13) 0.3535(2) 0.047(5) Uani d 1 . .
H H198 0.1128 0.2968 0.3497 0.056 Uiso calc 1 . .
C C199 0.0902(5) 0.2109(12) 0.2844(2) 0.047(4) Uani d 1 . .
H H199 0.0866 0.1485 0.2863 0.056 Uiso calc 1 . .
C C200 0.0676(4) 0.2516(11) 0.2669(2) 0.037(4) Uani d 1 . .
H H200 0.0488 0.2179 0.2572 0.045 Uiso calc 1 . .
C C201 0.0730(4) 0.3438(12) 0.2639(2) 0.037(4) Uani d 1 . .
C C202 0.1002(5) 0.3879(12) 0.2786(3) 0.048(5) Uani d 1 . .
H H202 0.1038 0.4508 0.2773 0.058 Uiso calc 1 . .
C C203 0.1225(5) 0.3428(13) 0.2954(3) 0.054(5) Uani d 1 . .
H H203 0.1424 0.3748 0.3050 0.065 Uiso calc 1 . .
C C204 0.0492(4) 0.3925(11) 0.2465(2) 0.031(3) Uani d 1 . .
C C205 -0.0025(4) 0.4060(10) 0.2186(2) 0.028(3) Uani d 1 . .
C C206 0.0358(4) 0.5257(11) 0.2300(2) 0.032(3) Uani d 1 . .
C C207 0.0813(6) 0.7514(12) 0.2433(3) 0.055(5) Uani d 1 . .
H H207 0.1038 0.7759 0.2526 0.066 Uiso calc 1 . .
C C208 0.0759(6) 0.6590(12) 0.2433(3) 0.057(5) Uani d 1 . .
H H208 0.0937 0.6215 0.2526 0.068 Uiso calc 1 . .
C C209 0.0431(4) 0.6224(12) 0.2289(2) 0.035(4) Uani d 1 . .
C C210 0.0185(4) 0.6846(12) 0.2154(3) 0.041(4) Uani d 1 . .
H H210 -0.0037 0.6639 0.2052 0.049 Uiso calc 1 . .
C C211 0.0270(5) 0.7732(11) 0.2173(2) 0.039(4) Uani d 1 . .
H H211 0.0101 0.8132 0.2081 0.047 Uiso calc 1 . .
C C212 -0.0900(5) 0.3649(12) 0.1747(3) 0.042(4) Uani d 1 . .
H H212 -0.1053 0.3980 0.1634 0.050 Uiso calc 1 . .
C C213 -0.0600(5) 0.4064(12) 0.1879(2) 0.038(4) Uani d 1 . .
H H213 -0.0550 0.4682 0.1861 0.046 Uiso calc 1 . .
C C214 -0.0368(4) 0.3599(11) 0.2041(2) 0.034(4) Uani d 1 . .
C C215 -0.0459(5) 0.2712(13) 0.2066(3) 0.049(5) Uani d 1 . .
H H215 -0.0312 0.2378 0.2180 0.059 Uiso calc 1 . .
C C216 -0.0763(4) 0.2311(13) 0.1924(2) 0.042(4) Uani d 1 . .
H H216 -0.0816 0.1689 0.1936 0.051 Uiso calc 1 . .
C C217 -0.3736(4) 0.7657(11) 0.1120(2) 0.032(3) Uani d 1 . .
H H217 -0.3985 0.7946 0.1080 0.039 Uiso calc 1 . .
C C218 -0.3690(4) 0.6970(10) 0.12624(19) 0.027(3) Uani d 1 . .
H H218 -0.3903 0.6768 0.1316 0.032 Uiso calc 1 . .
C C219 -0.3317(4) 0.6586(10) 0.13244(19) 0.023(3) Uani d 1 . .
C C220 -0.3018(4) 0.6879(11) 0.1242(2) 0.030(3) Uani d 1 . .
H H220 -0.2764 0.6614 0.1282 0.036 Uiso calc 1 . .
C C221 -0.3092(4) 0.7551(10) 0.1102(2) 0.032(3) Uani d 1 . .
H H221 -0.2883 0.7764 0.1047 0.038 Uiso calc 1 . .
C C222 -0.3256(4) 0.5788(10) 0.1463(2) 0.027(3) Uani d 1 . .
C C223 -0.3400(4) 0.4972(10) 0.1719(2) 0.027(3) Uani d 1 . .
C C224 -0.2901(4) 0.4531(9) 0.15803(18) 0.022(3) Uani d 1 . .
C C225 -0.2097(4) 0.3433(10) 0.1394(2) 0.030(3) Uani d 1 . .
H H225 -0.1992 0.3462 0.1276 0.036 Uiso calc 1 . .
C C226 -0.2417(4) 0.3943(10) 0.13980(19) 0.025(3) Uani d 1 . .
H H226 -0.2531 0.4320 0.1285 0.030 Uiso calc 1 . .
C C227 -0.2579(4) 0.3913(10) 0.1571(2) 0.027(3) Uani d 1 . .
C C228 -0.2413(4) 0.3331(11) 0.1726(2) 0.031(3) Uani d 1 . .
H H228 -0.2521 0.3266 0.1842 0.038 Uiso calc 1 . .
C C229 -0.2089(4) 0.2844(11) 0.1711(2) 0.036(4) Uani d 1 . .
H H229 -0.1974 0.2453 0.1822 0.043 Uiso calc 1 . .
C C230 -0.3779(4) 0.4255(12) 0.2171(2) 0.037(4) Uani d 1 . .
H H230 -0.3690 0.3926 0.2296 0.044 Uiso calc 1 . .
C C231 -0.3535(4) 0.4306(11) 0.2041(2) 0.032(3) Uani d 1 . .
H H231 -0.3288 0.4003 0.2071 0.038 Uiso calc 1 . .
C C232 -0.3661(4) 0.4820(10) 0.1863(2) 0.031(3) Uani d 1 . .
C C233 -0.4023(4) 0.5217(12) 0.1823(2) 0.037(4) Uani d 1 . .
H H233 -0.4114 0.5570 0.1703 0.044 Uiso calc 1 . .
C C234 -0.4252(4) 0.5101(11) 0.1959(2) 0.034(3) Uani d 1 . .
H H234 -0.4508 0.5361 0.1927 0.041 Uiso calc 1 . .
C C235 0.5179(4) 0.2768(11) 0.2233(2) 0.036(4) Uani d 1 . .
H H235 0.5009 0.3119 0.2130 0.043 Uiso calc 1 . .
C C236 0.5121(5) 0.1870(12) 0.2235(3) 0.040(4) Uani d 1 . .
H H236 0.4905 0.1598 0.2140 0.048 Uiso calc 1 . .
C C237 0.5388(4) 0.1350(10) 0.2380(2) 0.032(3) Uani d 1 . .
C C238 0.5686(4) 0.1770(11) 0.2515(2) 0.033(3) Uani d 1 . .
H H238 0.5875 0.1430 0.2612 0.039 Uiso calc 1 . .
C C239 0.5713(5) 0.2694(11) 0.2511(2) 0.036(4) Uani d 1 . .
H H239 0.5914 0.2986 0.2611 0.044 Uiso calc 1 . .
C C240 0.5330(4) 0.0342(11) 0.2383(2) 0.033(3) Uani d 1 . .
C C241 0.4994(4) -0.0888(10) 0.2251(2) 0.029(3) Uani d 1 . .
C C242 0.5449(4) -0.0964(11) 0.2552(2) 0.031(3) Uani d 1 . .
C C243 0.4286(5) -0.2581(12) 0.1961(2) 0.046(4) Uani d 1 . .
H H243 0.4214 -0.3185 0.1980 0.055 Uiso calc 1 . .
C C244 0.4580(5) -0.2206(11) 0.2107(2) 0.048(5) Uani d 1 . .
H H244 0.4709 -0.2542 0.2225 0.058 Uiso calc 1 . .
C C245 0.4690(4) -0.1332(11) 0.2083(2) 0.031(3) Uani d 1 . .
C C246 0.4504(5) -0.0857(12) 0.1907(2) 0.045(4) Uani d 1 . .
H H246 0.4575 -0.0253 0.1887 0.054 Uiso calc 1 . .
C C247 0.4208(4) -0.1295(12) 0.1760(2) 0.040(4) Uani d 1 . .
H H247 0.4087 -0.0989 0.1636 0.048 Uiso calc 1 . .
C C248 0.6048(5) -0.1561(12) 0.3074(2) 0.049(5) Uani d 1 . .
H H248 0.6216 -0.1265 0.3188 0.059 Uiso calc 1 . .
C C249 0.5899(4) -0.1074(12) 0.2900(2) 0.043(4) Uani d 1 . .
H H249 0.5970 -0.0460 0.2891 0.051 Uiso calc 1 . .
C C250 0.5643(4) -0.1494(11) 0.2735(2) 0.031(3) Uani d 1 . .
C C251 0.5573(5) -0.2396(11) 0.2749(2) 0.039(4) Uani d 1 . .
H H251 0.5414 -0.2707 0.2634 0.047 Uiso calc 1 . .
C C252 0.5736(5) -0.2864(12) 0.2934(2) 0.044(4) Uani d 1 . .
H H252 0.5679 -0.3484 0.2945 0.052 Uiso calc 1 . .
C C253 0.6768(5) -0.1825(14) 0.3594(2) 0.047(4) Uani d 1 . .
H H253 0.6943 -0.2122 0.3528 0.056 Uiso calc 1 . .
C C254 0.6904(5) -0.1112(12) 0.3720(3) 0.044(4) Uani d 1 . .
H H254 0.7167 -0.0903 0.3736 0.052 Uiso calc 1 . .
C C255 0.6659(5) -0.0701(12) 0.3822(2) 0.047(4) Uani d 1 . .
C C256 0.6283(6) -0.0974(18) 0.3776(4) 0.083(8) Uani d 1 . .
H H256 0.6098 -0.0669 0.3834 0.100 Uiso calc 1 . .
C C257 0.6165(6) -0.1673(19) 0.3649(4) 0.085(9) Uani d 1 . .
H H257 0.5897 -0.1854 0.3621 0.102 Uiso calc 1 . .
C C258 0.6785(5) 0.0073(12) 0.3960(3) 0.045(4) Uani d 1 . .
C C259 0.7185(4) 0.1249(11) 0.4065(2) 0.036(4) Uani d 1 . .
C C260 0.6714(5) 0.0938(13) 0.4225(2) 0.046(4) Uani d 1 . .
C C261 0.7920(7) 0.3122(18) 0.4151(4) 0.091(9) Uani d 1 . .
H H261 0.7981 0.3642 0.4235 0.109 Uiso calc 1 . .
C C262 0.7622(7) 0.2606(18) 0.4174(4) 0.089(9) Uani d 1 . .
H H262 0.7487 0.2743 0.4277 0.106 Uiso calc 1 . .
C C263 0.7510(4) 0.1856(12) 0.4044(2) 0.040(4) Uani d 1 . .
C C264 0.7716(5) 0.1757(14) 0.3892(3) 0.054(5) Uani d 1 . .
H H264 0.7636 0.1307 0.3790 0.065 Uiso calc 1 . .
C C265 0.8021(5) 0.2275(13) 0.3887(2) 0.046(4) Uani d 1 . .
H H265 0.8161 0.2154 0.3786 0.055 Uiso calc 1 . .
C C266 0.5937(8) 0.089(3) 0.4522(4) 0.127(15) Uani d 1 . .
H H266 0.5690 0.0605 0.4512 0.152 Uiso calc 1 . .
C C267 0.6137(8) 0.065(2) 0.4386(4) 0.115(12) Uani d 1 . .
H H267 0.6052 0.0164 0.4294 0.138 Uiso calc 1 . .
C C268 0.6483(5) 0.1145(14) 0.4381(2) 0.049(5) Uani d 1 . .
C C269 0.6621(7) 0.172(2) 0.4537(4) 0.110(12) Uani d 1 . .
H H269 0.6875 0.1980 0.4556 0.132 Uiso calc 1 . .
C C270 0.6386(7) 0.192(2) 0.4670(4) 0.096(10) Uani d 1 . .
H H270 0.6466 0.2391 0.4767 0.115 Uiso calc 1 . .
C C271 0.5904(6) 0.3628(13) 0.4989(3) 0.060(6) Uani d 1 . .
H H271 0.6130 0.3387 0.5083 0.072 Uiso calc 1 . .
C C272 0.5845(6) 0.4557(13) 0.4982(3) 0.066(6) Uani d 1 . .
H H272 0.6024 0.4939 0.5074 0.080 Uiso calc 1 . .
C C273 0.5526(4) 0.4917(10) 0.4843(3) 0.040(4) Uani d 1 . .
C C274 0.5258(5) 0.4331(15) 0.4717(3) 0.058(5) Uani d 1 . .
H H274 0.5029 0.4548 0.4622 0.070 Uiso calc 1 . .
C C275 0.5343(5) 0.3413(14) 0.4737(3) 0.053(5) Uani d 1 . .
H H275 0.5164 0.3012 0.4651 0.063 Uiso calc 1 . .
C C276 0.5441(4) 0.5892(10) 0.4852(3) 0.039(4) Uani d 1 . .
C C277 0.5585(5) 0.7188(12) 0.5018(2) 0.042(4) Uani d 1 . .
C C278 0.5073(5) 0.7114(12) 0.4742(3) 0.046(4) Uani d 1 . .
C C279 0.6330(9) 0.7749(16) 0.5508(4) 0.128(10) Uani d 1 . .
H H279 0.6506 0.7422 0.5614 0.153 Uiso calc 1 . .
C C280 0.6124(8) 0.7293(17) 0.5324(4) 0.116(8) Uani d 1 . .
H H280 0.6195 0.6698 0.5296 0.139 Uiso calc 1 . .
C C281 0.5829(5) 0.7728(12) 0.5191(3) 0.053(5) Uani d 1 . .
C C282 0.5767(5) 0.8588(12) 0.5228(3) 0.049(5) Uani d 1 . .
H H282 0.5568 0.8909 0.5132 0.058 Uiso calc 1 . .
C C283 0.5981(5) 0.9021(12) 0.5399(3) 0.046(4) Uani d 1 . .
H H283 0.5920 0.9628 0.5423 0.055 Uiso calc 1 . .
C C284 0.4187(5) 0.7555(15) 0.4307(3) 0.068(6) Uani d 1 . .
H H284 0.4022 0.7239 0.4195 0.082 Uiso calc 1 . .
C C285 0.4501(5) 0.7127(14) 0.4431(3) 0.055(5) Uani d 1 . .
H H285 0.4558 0.6522 0.4403 0.066 Uiso calc 1 . .
C C286 0.4729(4) 0.7554(12) 0.4594(3) 0.047(4) Uani d 1 . .
C C287 0.4642(6) 0.8435(15) 0.4623(3) 0.068(6) Uani d 1 . .
H H287 0.4803 0.8758 0.4735 0.082 Uiso calc 1 . .
C C288 0.4326(5) 0.8867(14) 0.4495(3) 0.063(6) Uani d 1 . .
H H288 0.4267 0.9475 0.4520 0.075 Uiso calc 1 . .
N N1 -0.6808(5) 0.8220(13) 0.1556(2) 0.064(5) Uani d 1 . .
N N2 -0.8990(4) 0.9663(10) 0.2120(2) 0.043(3) Uani d 1 . .
N N3 -0.8526(4) 1.3307(10) 0.10347(19) 0.041(3) Uani d 1 . .
N N4 -0.7975(4) 0.9746(11) 0.17066(19) 0.040(3) Uani d 1 . .
N N5 -0.8378(3) 1.1009(9) 0.15890(17) 0.029(3) Uani d 1 . .
N N6 -0.7864(3) 1.0611(9) 0.14295(16) 0.031(3) Uani d 1 . .
N N7 -0.8932(3) 1.3682(8) 0.05603(17) 0.027(3) Uani d 1 . .
N N8 -1.0916(3) 1.3442(9) -0.07061(18) 0.033(3) Uani d 1 . .
N N9 -0.9389(3) 0.8128(9) -0.01343(19) 0.034(3) Uani d 1 . .
N N10 -0.9767(3) 1.2697(9) -0.01239(17) 0.029(3) Uani d 1 . .
N N11 -0.9901(4) 1.1300(9) -0.03017(18) 0.033(3) Uani d 1 . .
N N12 -0.9364(3) 1.1408(9) -0.00063(17) 0.030(3) Uani d 1 . .
N N19 -0.8970(3) 0.6610(9) -0.03388(18) 0.031(3) Uani d 1 . .
N N20 -0.6820(3) 0.8046(9) -0.09448(16) 0.027(3) Uani d 1 . .
N N21 -0.8504(4) 0.2870(10) -0.14041(18) 0.039(3) Uani d 1 . .
N N22 -0.7970(3) 0.6546(9) -0.07667(16) 0.027(3) Uani d 1 . .
N N23 -0.7857(3) 0.5651(9) -0.10371(16) 0.028(3) Uani d 1 . .
N N24 -0.8381(3) 0.5302(9) -0.08830(18) 0.032(3) Uani d 1 . .
N N25 -0.5888(3) 0.8277(8) -0.07229(16) 0.027(3) Uani d 1 . .
N N26 -0.3879(3) 0.8319(8) 0.05619(16) 0.025(3) Uani d 1 . .
N N27 -0.4523(3) 0.2874(8) -0.02509(18) 0.028(3) Uani d 1 . .
N N28 -0.4911(3) 0.6106(8) -0.03203(15) 0.022(2) Uani d 1 . .
N N29 -0.4434(3) 0.6087(8) 0.00066(15) 0.024(3) Uani d 1 . .
N N30 -0.4793(3) 0.7423(8) -0.01106(16) 0.024(3) Uani d 1 . .
N N31 1.1118(3) -0.7474(9) 0.81113(18) 0.031(3) Uani d 1 . .
N N32 0.9160(4) -0.7288(9) 0.6861(2) 0.038(3) Uani d 1 . .
N N33 1.0677(4) -0.1906(9) 0.73973(17) 0.033(3) Uani d 1 . .
N N34 1.0706(3) -0.5192(8) 0.75495(17) 0.028(3) Uani d 1 . .
N N35 1.0181(3) -0.5088(8) 0.72464(15) 0.025(3) Uani d 1 . .
N N36 1.0319(3) -0.6454(8) 0.74318(15) 0.024(3) Uani d 1 . .
N N43 1.1076(4) -0.0341(9) 0.7192(2) 0.038(3) Uani d 1 . .
N N44 1.3134(4) -0.2045(10) 0.65442(19) 0.039(3) Uani d 1 . .
N N45 1.1400(4) 0.2943(9) 0.60210(18) 0.038(3) Uani d 1 . .
N N46 1.1539(3) 0.0665(9) 0.65792(16) 0.028(3) Uani d 1 . .
N N47 1.2070(3) 0.0309(9) 0.64279(17) 0.031(3) Uani d 1 . .
N N48 1.2005(3) -0.0454(9) 0.67291(16) 0.030(3) Uani d 1 . .
N N55 1.0994(4) 0.3265(9) 0.55441(17) 0.037(3) Uani d 1 . .
N N56 1.0473(5) -0.2242(11) 0.4752(3) 0.057(4) Uani d 1 . .
N N57 0.9057(4) 0.3094(10) 0.42527(18) 0.040(3) Uani d 1 . .
N N58 1.0150(4) 0.2283(9) 0.48648(17) 0.035(3) Uani d 1 . .
N N59 1.0010(4) 0.0916(9) 0.46764(17) 0.035(3) Uani d 1 . .
N N60 1.0521(4) 0.0974(9) 0.49888(17) 0.034(3) Uani d 1 . .
N N61 0.0928(6) 0.6242(11) 0.4528(3) 0.067(5) Uani d 1 . .
N N62 0.3195(4) 0.8078(12) 0.4099(3) 0.066(5) Uani d 1 . .
N N63 0.1666(4) 0.2965(10) 0.34420(18) 0.039(3) Uani d 1 . .
N N64 0.2030(4) 0.6366(9) 0.41742(18) 0.036(3) Uani d 1 . .
N N65 0.2182(3) 0.5649(10) 0.38874(18) 0.036(3) Uani d 1 . .
N N66 0.1645(3) 0.5143(9) 0.40163(18) 0.033(3) Uani d 1 . .
N N67 0.1172(4) 0.2554(9) 0.29874(19) 0.038(3) Uani d 1 . .
N N68 0.0568(4) 0.8081(10) 0.2308(2) 0.037(3) Uani d 1 . .
N N69 -0.0987(4) 0.2788(10) 0.17680(18) 0.036(3) Uani d 1 . .
N N70 0.0606(4) 0.4773(9) 0.24419(18) 0.035(3) Uani d 1 . .
N N71 0.0042(3) 0.4913(9) 0.21577(17) 0.031(3) Uani d 1 . .
N N72 0.0183(3) 0.3530(9) 0.23387(17) 0.031(3) Uani d 1 . .
N N73 -0.3452(3) 0.7934(8) 0.10371(16) 0.027(3) Uani d 1 . .
N N74 -0.1924(3) 0.2888(8) 0.15501(17) 0.027(3) Uani d 1 . .
N N75 -0.4134(3) 0.4636(9) 0.21350(18) 0.032(3) Uani d 1 . .
N N76 -0.2960(3) 0.5235(8) 0.14500(16) 0.025(3) Uani d 1 . .
N N77 -0.3101(3) 0.4372(8) 0.17266(15) 0.023(3) Uani d 1 . .
N N78 -0.3484(3) 0.5683(8) 0.15960(16) 0.024(2) Uani d 1 . .
N N79 0.5469(4) 0.3186(9) 0.23728(19) 0.034(3) Uani d 1 . .
N N80 0.4090(3) -0.2139(9) 0.17899(18) 0.032(3) Uani d 1 . .
N N81 0.5971(4) -0.2437(9) 0.30929(19) 0.035(3) Uani d 1 . .
N N82 0.5538(3) -0.0100(9) 0.25443(18) 0.032(3) Uani d 1 . .
N N83 0.5180(3) -0.1388(9) 0.24050(18) 0.031(3) Uani d 1 . .
N N84 0.5061(3) -0.0010(8) 0.22283(17) 0.028(3) Uani d 1 . .
N N85 0.6404(4) -0.2113(11) 0.3562(2) 0.046(4) Uani d 1 . .
N N86 0.8143(4) 0.2956(10) 0.4016(2) 0.044(3) Uani d 1 . .
N N87 0.6053(4) 0.1480(11) 0.4669(2) 0.048(4) Uani d 1 . .
N N88 0.6585(4) 0.0218(11) 0.4097(2) 0.048(4) Uani d 1 . .
N N89 0.7002(4) 0.1494(10) 0.42143(19) 0.041(3) Uani d 1 . .
N N90 0.7099(4) 0.0576(11) 0.39370(19) 0.042(3) Uani d 1 . .
N N91 0.5650(4) 0.3066(9) 0.4866(2) 0.040(3) Uani d 1 . .
N N92 0.6277(6) 0.8603(11) 0.5532(3) 0.075(6) Uani d 1 . .
N N93 0.4109(4) 0.8420(12) 0.4340(3) 0.062(5) Uani d 1 . .
N N94 0.5132(4) 0.6235(10) 0.4713(2) 0.046(4) Uani d 1 . .
N N95 0.5281(4) 0.7612(10) 0.4894(2) 0.046(4) Uani d 1 . .
N N96 0.5685(4) 0.6351(10) 0.4997(2) 0.046(4) Uani d 1 . .
Zn Zn1_a -0.8696(4) 1.4352(14) 0.0829(3) 0.0333(15) Uani d 0.455(8) A 1
I I1_a -0.9261(4) 1.5141(6) 0.09395(11) 0.058(2) Uani d 0.455(8) A 1
I I2_a -0.8075(3) 1.5039(12) 0.0763(2) 0.078(2) Uani d 0.455(8) A 1
Zn Zn1A_b -0.8765(5) 1.4350(18) 0.0835(3) 0.0333(15) Uani d 0.416(11) A 2
I I1A_b -0.9418(3) 1.4909(6) 0.08976(12) 0.058(2) Uani d 0.416(11) A 2
I I2A_b -0.8193(3) 1.5287(8) 0.0795(2) 0.078(2) Uani d 0.416(11) A 2
Zn Zn1B_c -0.8602(6) 1.433(2) 0.0819(4) 0.0333(15) Uani d 0.130(10) A 3
I I1B_c -0.9090(8) 1.5256(12) 0.0964(2) 0.058(2) Uani d 0.130(10) A 3
I I2B_c -0.8004(8) 1.509(3) 0.0763(6) 0.078(2) Uani d 0.130(10) A 3
Zn Zn2_a -1.1376(8) 1.4122(17) -0.0896(3) 0.0279(8) Uani d 0.323(10) B 1
I I3_a -1.1504(3) 1.5441(6) -0.06780(12) 0.0376(8) Uani d 0.323(10) B 1
I I4_a -1.1166(3) 1.4393(7) -0.12255(14) 0.0463(10) Uani d 0.323(10) B 1
Zn Zn2A_b -1.1356(4) 1.4098(8) -0.09201(12) 0.0279(8) Uani d 0.677(10) B 2
I I3A_b -1.15168(11) 1.5530(3) -0.07479(8) 0.0376(8) Uani d 0.677(10) B 2
I I4A_b -1.11572(12) 1.4061(4) -0.12596(6) 0.0463(10) Uani d 0.677(10) B 2
Zn Zn3_a -0.9374(14) 0.682(4) -0.0170(8) 0.0322(6) Uani d 0.053(9) C 1
I I5_a -0.9993(12) 0.596(3) -0.0316(8) 0.0474(6) Uani d 0.053(9) C 1
I I6_a -0.8907(14) 0.632(3) 0.0160(7) 0.0470(6) Uani d 0.053(9) C 1
Zn Zn3A_b -0.92616(9) 0.67596(18) -0.01112(4) 0.0322(6) Uani d 0.947(9) C 2
I I5A_b -0.98877(7) 0.58360(13) -0.02294(5) 0.0474(6) Uani d 0.947(9) C 2
I I6A_b -0.87734(8) 0.64794(14) 0.02307(4) 0.0470(6) Uani d 0.947(9) C 2
Zn Zn4_a -0.6330(3) 0.8815(11) -0.0955(2) 0.0223(10) Uani d 0.580(19) D 1
I I7_a -0.6442(4) 1.0373(9) -0.07968(17) 0.0276(11) Uani d 0.580(19) D 1
I I8_a -0.6193(3) 0.8439(9) -0.13015(16) 0.0240(10) Uani d 0.580(19) D 1
Zn Zn4A_b -0.6340(4) 0.8869(15) -0.0941(3) 0.0223(10) Uani d 0.420(19) D 2
I I7A_b -0.6471(6) 1.0385(13) -0.08443(17) 0.0276(11) Uani d 0.420(19) D 2
I I8A_b -0.6124(4) 0.8455(14) -0.1265(2) 0.0240(10) Uani d 0.420(19) D 2
Zn Zn5 -0.45245(5) 0.14924(13) -0.02966(3) 0.0323(4) Uani d 1 . .
I I9 -0.51906(3) 0.10913(9) -0.05298(2) 0.0494(3) Uani d 1 . .
I I10 -0.43025(4) 0.07444(9) 0.00519(2) 0.0455(3) Uani d 1 . .
Zn Zn6_a 1.1423(7) -0.816(2) 0.8371(4) 0.0322(12) Uani d 0.070(7) E 1
I I11_a 1.2047(8) -0.877(2) 0.8300(4) 0.0561(18) Uani d 0.070(7) E 1
I I12_a 1.0898(11) -0.9015(18) 0.8495(3) 0.0525(15) Uani d 0.070(7) E 1
Zn Zn6A_b 1.1336(6) -0.815(2) 0.8387(4) 0.0322(12) Uani d 0.314(19) E 2
I I11A_b 1.1932(5) -0.9040(12) 0.8352(2) 0.0561(18) Uani d 0.314(19) E 2
I I12A_b 1.0722(7) -0.8834(11) 0.8465(2) 0.0525(15) Uani d 0.314(19) E 2
Zn Zn6B_c 1.1268(3) -0.8167(10) 0.83901(19) 0.0322(12) Uani d 0.61(2) E 3
I I11B_c 1.1825(3) -0.9236(6) 0.83823(11) 0.0561(18) Uani d 0.61(2) E 3
I I12B_c 1.0598(3) -0.8660(6) 0.84410(10) 0.0525(15) Uani d 0.61(2) E 3
Zn Zn7_a 0.8677(5) -0.7932(13) 0.6692(3) 0.0359(12) Uani d 0.188(13) F 1
I I13_a 0.8465(5) -0.9066(10) 0.6924(3) 0.0573(19) Uani d 0.188(13) F 1
I I14_a 0.8829(9) -0.833(2) 0.6358(3) 0.046(3) Uani d 0.188(13) F 1
Zn Zn7A_b 0.86930(19) -0.7920(5) 0.66579(12) 0.0359(12) Uani d 0.67(2) F 2
I I13A_b 0.8467(2) -0.9243(7) 0.6845(2) 0.0573(19) Uani d 0.67(2) F 2
I I14A_b 0.88576(12) -0.8139(6) 0.63152(11) 0.046(3) Uani d 0.67(2) F 2
Zn Zn7B_c 0.8719(6) -0.7824(16) 0.6633(4) 0.0359(12) Uani d 0.14(2) F 3
I I13B_c 0.8530(10) -0.920(3) 0.6815(9) 0.0573(19) Uani d 0.14(2) F 3
I I14B_c 0.8873(12) -0.790(2) 0.6288(5) 0.046(3) Uani d 0.14(2) F 3
Zn Zn8_a 0.5421(4) -0.5417(10) 0.7112(3) 0.0607(16) Uani d 0.206(5) G 1
I I15_a 0.4789(3) -0.4961(7) 0.6877(2) 0.0709(11) Uani d 0.206(5) G 1
I I16_a 0.5672(4) -0.4775(7) 0.7472(2) 0.0672(11) Uani d 0.206(5) G 1
Zn Zn8A_b 0.5615(5) -0.5387(10) 0.7253(3) 0.0607(16) Uani d 0.120(3) G 2
I I15A_b 0.4987(4) -0.4656(9) 0.7063(3) 0.0709(11) Uani d 0.120(3) G 2
I I16A_b 0.5969(5) -0.4969(9) 0.7618(2) 0.0672(11) Uani d 0.120(3) G 2
Zn Zn8B_c 0.5352(2) -0.5447(5) 0.70542(12) 0.0607(16) Uani d 0.429(5) G 3
I I15B_c 0.47202(14) -0.5151(3) 0.67797(10) 0.0709(11) Uani d 0.429(5) G 3
I I16B_c 0.55020(17) -0.4576(3) 0.73957(9) 0.0672(11) Uani d 0.429(5) G 3
Zn Zn8C_d 0.5745(3) -0.5405(6) 0.73181(16) 0.0607(16) Uani d 0.245(3) G 4
I I15C_d 0.6181(2) -0.5132(4) 0.76823(12) 0.0709(11) Uani d 0.245(3) G 4
I I16C_d 0.5131(2) -0.4440(4) 0.71931(13) 0.0672(11) Uani d 0.245(3) G 4
Zn Zn9_a 1.0738(16) -0.056(4) 0.7397(8) 0.0290(13) Uani d 0.21(4) H 1
I I17_a 1.0088(6) 0.0241(14) 0.7257(3) 0.0394(11) Uani d 0.21(4) H 1
I I18_a 1.1182(7) -0.0170(17) 0.7740(3) 0.0397(9) Uani d 0.21(4) H 1
Zn Zn9A_b 1.0792(4) -0.0509(10) 0.7423(2) 0.0290(13) Uani d 0.79(4) H 2
I I17A_b 1.0148(2) 0.0358(5) 0.73035(16) 0.0394(11) Uani d 0.79(4) H 2
I I18A_b 1.1260(3) -0.0241(4) 0.77723(13) 0.0397(9) Uani d 0.79(4) H 2
Zn Zn10_a 0.3653(10) -1.279(2) 0.6520(4) 0.0417(8) Uani d 0.13(2) I 1
I I19_a 0.3556(9) -1.4306(14) 0.6674(4) 0.0555(10) Uani d 0.13(2) I 1
I I20_a 0.3870(9) -1.260(3) 0.6192(4) 0.0681(9) Uani d 0.13(2) I 1
Zn Zn1J_b 0.36070(14) -1.2883(3) 0.65566(7) 0.0417(8) Uani d 0.87(2) I 2
I I19A_b 0.34343(19) -1.43452(17) 0.67130(7) 0.0555(10) Uani d 0.87(2) I 2
I I20A_b 0.37895(15) -1.2716(4) 0.62149(6) 0.0681(9) Uani d 0.87(2) I 2
Zn Zn11_a 0.6601(2) -1.2832(4) 0.82211(9) 0.0342(19) Uani d 0.633(15) J 1
I I21_a 0.6146(3) -1.3942(5) 0.83376(11) 0.070(3) Uani d 0.633(15) J 1
I I22_a 0.7226(2) -1.3247(5) 0.81189(9) 0.061(2) Uani d 0.633(15) J 1
Zn Zn1K_b 0.6695(7) -1.276(3) 0.8217(5) 0.0342(19) Uani d 0.167(9) J 2
I I21A_b 0.6257(7) -1.4017(18) 0.8298(5) 0.070(3) Uani d 0.167(9) J 2
I I22A_b 0.7348(4) -1.2887(13) 0.8122(3) 0.061(2) Uani d 0.167(9) J 2
Zn Zn3K_c 0.6506(7) -1.288(2) 0.8239(6) 0.0342(19) Uani d 0.198(15) J 3
I I21B_c 0.6097(10) -1.3986(19) 0.8392(4) 0.070(3) Uani d 0.198(15) J 3
I I22B_c 0.7150(5) -1.3394(16) 0.8168(3) 0.061(2) Uani d 0.198(15) J 3
Zn Zn12_a 1.1289(6) 0.3949(17) 0.5804(4) 0.0335(11) Uani d 0.241(9) K 1
I I23_a 1.0753(6) 0.4737(11) 0.5927(2) 0.0486(9) Uani d 0.241(9) K 1
I I24_a 1.1919(5) 0.4627(11) 0.57487(16) 0.0683(13) Uani d 0.241(9) K 1
Zn Zn1L_b 1.11976(17) 0.3988(5) 0.58163(12) 0.0335(11) Uani d 0.695(11) K 2
I I23A_b 1.06186(13) 0.4705(3) 0.59268(6) 0.0486(9) Uani d 0.695(11) K 2
I I24A_b 1.17604(16) 0.4963(3) 0.57649(4) 0.0683(13) Uani d 0.695(11) K 2
Zn Zn3L_c 1.1388(9) 0.377(2) 0.5780(4) 0.0335(11) Uani d 0.061(4) K 3
I I23B_c 1.0962(11) 0.4827(16) 0.5916(3) 0.0486(9) Uani d 0.061(4) K 3
I I24B_c 1.2034(9) 0.430(2) 0.5703(5) 0.0683(13) Uani d 0.061(4) K 3
Zn Zn13_a 0.8634(4) 0.3726(15) 0.4025(3) 0.0357(6) Uani d 0.521(15) L 1
I I25_a 0.8480(4) 0.5254(12) 0.4169(2) 0.0352(12) Uani d 0.521(15) L 1
I I26_a 0.8770(4) 0.3479(14) 0.3673(3) 0.0354(14) Uani d 0.521(15) L 1
Zn Zn1M_b 0.8637(4) 0.3709(16) 0.4020(3) 0.0357(6) Uani d 0.479(15) L 2
I I25A_b 0.8569(4) 0.5195(14) 0.4193(3) 0.0352(12) Uani d 0.479(15) L 2
I I26A_b 0.8849(4) 0.3375(15) 0.3691(3) 0.0354(14) Uani d 0.479(15) L 2
Zn Zn14_a 1.0635(5) -0.3652(7) 0.4771(3) 0.0495(19) Uani d 0.319(14) M 1
I I27_a 1.1025(8) -0.4141(8) 0.5126(3) 0.076(3) Uani d 0.319(14) M 1
I I28_a 0.9984(6) -0.4389(9) 0.4595(4) 0.073(3) Uani d 0.319(14) M 1
Zn Zn1N_b 1.0532(8) -0.3629(9) 0.4702(5) 0.0495(19) Uani d 0.25(2) M 2
I I27A_b 1.0861(12) -0.4260(11) 0.5058(4) 0.076(3) Uani d 0.25(2) M 2
I I28A_b 0.9875(7) -0.4268(15) 0.4503(6) 0.073(3) Uani d 0.25(2) M 2
Zn Zn4N_c 1.0706(10) -0.3584(14) 0.4789(7) 0.0495(19) Uani d 0.087(13) M 3
I I27B_c 1.1155(13) -0.404(3) 0.5131(5) 0.076(3) Uani d 0.087(13) M 3
I I28B_c 1.0111(12) -0.457(2) 0.4677(8) 0.073(3) Uani d 0.087(13) M 3
Zn Zn5N_d 1.0446(5) -0.3615(8) 0.4672(2) 0.0495(19) Uani d 0.337(18) M 4
I I27C_d 1.0682(6) -0.4353(7) 0.5022(2) 0.076(3) Uani d 0.337(18) M 4
I I28C_d 0.9793(4) -0.4029(10) 0.4432(3) 0.073(3) Uani d 0.337(18) M 4
Zn Zn15_a 0.3652(3) 0.8953(8) 0.40889(16) 0.0451(16) Uani d 0.325(6) N 1
I I29_a 0.3803(2) 0.9082(9) 0.37435(16) 0.0748(17) Uani d 0.325(6) N 1
I I30_a 0.3431(2) 1.0303(5) 0.42639(18) 0.068(2) Uani d 0.325(6) N 1
Zn Zn1O_b 0.3631(3) 0.9100(8) 0.4156(2) 0.0451(16) Uani d 0.348(19) N 2
I I29A_b 0.3855(4) 0.9492(16) 0.3835(2) 0.0748(17) Uani d 0.348(19) N 2
I I30A_b 0.3386(3) 1.0339(8) 0.4354(3) 0.068(2) Uani d 0.348(19) N 2
Zn Zn1T_c 0.3612(4) 0.9119(10) 0.4179(3) 0.0451(16) Uani d 0.291(19) N 3
I I29B_c 0.3771(5) 0.9537(18) 0.3845(3) 0.0748(17) Uani d 0.291(19) N 3
I I30B_c 0.3414(4) 1.0218(8) 0.4422(3) 0.068(2) Uani d 0.291(19) N 3
Zn Zn1U_d 0.3691(7) 0.880(3) 0.4067(5) 0.0451(16) Uani d 0.034(5) N 4
I I29C_d 0.3566(16) 1.036(3) 0.4184(8) 0.0748(17) Uani d 0.034(5) N 4
I I30C_d 0.381(2) 0.871(4) 0.3711(7) 0.068(2) Uani d 0.034(5) N 4
Zn Zn16_a 0.1502(8) 0.198(2) 0.3260(5) 0.0381(10) Uani d 0.20(2) O 1
I I31_a 0.2103(5) 0.1457(13) 0.3150(3) 0.0579(11) Uani d 0.20(2) O 1
I I32_a 0.1050(7) 0.0889(15) 0.3371(4) 0.0707(12) Uani d 0.20(2) O 1
Zn Zn1P_b 0.1557(2) 0.1908(4) 0.32293(12) 0.0381(10) Uani d 0.80(2) O 2
I I31A_b 0.21671(13) 0.1636(4) 0.30984(9) 0.0579(11) Uani d 0.80(2) O 2
I I32A_b 0.1174(2) 0.0771(3) 0.33870(8) 0.0707(12) Uani d 0.80(2) O 2
Zn Zn17_a 0.0596(7) 0.9452(12) 0.2280(3) 0.0357(6) Uani d 0.117(7) P 1
I I33_a -0.0054(5) 1.0255(11) 0.2137(3) 0.0492(6) Uani d 0.117(7) P 1
I I34_a 0.1001(6) 0.9806(12) 0.2642(3) 0.0536(6) Uani d 0.117(7) P 1
Zn Zn1Q_b 0.07066(9) 0.94419(17) 0.23441(5) 0.0357(6) Uani d 0.883(7) P 2
I I33A_b 0.00786(8) 1.03705(13) 0.22258(5) 0.0492(6) Uani d 0.883(7) P 2
I I34A_b 0.11624(9) 0.96664(14) 0.26990(4) 0.0536(6) Uani d 0.883(7) P 2
Zn Zn18_a -0.1426(5) 0.2186(14) 0.1540(3) 0.0318(10) Uani d 0.37(4) Q 1
I I35_a -0.1278(9) 0.246(2) 0.1191(4) 0.047(2) Uani d 0.37(4) Q 1
I I36_a -0.1512(6) 0.0624(17) 0.1680(4) 0.0398(18) Uani d 0.37(4) Q 1
Zn Zn1R_b -0.1432(3) 0.2136(9) 0.1553(2) 0.0318(10) Uani d 0.63(4) Q 2
I I35A_b -0.1229(6) 0.2339(16) 0.1217(3) 0.047(2) Uani d 0.63(4) Q 2
I I36A_b -0.1584(5) 0.0629(9) 0.1699(3) 0.0398(18) Uani d 0.63(4) Q 2
Zn Zn19 -0.35555(5) 0.89516(12) 0.08203(2) 0.0303(4) Uani d 1 . .
I I37 -0.29000(3) 0.92769(10) 0.07312(2) 0.0511(3) Uani d 1 . .
I I38 -0.40047(4) 1.00471(8) 0.09470(2) 0.0472(3) Uani d 1 . .
Zn Zn20_a 0.5560(4) 0.4591(9) 0.23700(18) 0.0312(14) Uani d 0.68(3) R 1
I I39_a 0.6020(3) 0.5030(6) 0.27058(14) 0.0460(12) Uani d 0.68(3) R 1
I I40_a 0.4900(2) 0.5368(6) 0.22239(19) 0.0532(14) Uani d 0.68(3) R 1
Zn Zn2J_b 0.5538(9) 0.455(2) 0.2321(3) 0.0312(14) Uani d 0.32(3) R 2
I I39A_b 0.5918(4) 0.5063(15) 0.2681(3) 0.0460(12) Uani d 0.32(3) R 2
I I40A_b 0.4885(6) 0.5275(13) 0.2168(2) 0.0532(14) Uani d 0.32(3) R 2
Zn Zn21_a 0.3612(5) -0.2716(14) 0.15904(18) 0.0223(15) Uani d 0.497(12) S 1
I I41_a 0.3391(3) -0.4130(12) 0.1745(3) 0.0350(12) Uani d 0.497(12) S 1
I I42_a 0.3817(4) -0.2661(12) 0.12555(17) 0.0276(10) Uani d 0.497(12) S 1
Zn Zn2K_b 0.3656(5) -0.2694(14) 0.15532(17) 0.0223(15) Uani d 0.503(12) S 2
I I41A_b 0.3480(3) -0.4097(12) 0.1736(3) 0.0350(12) Uani d 0.503(12) S 2
I I42A_b 0.3866(4) -0.2668(12) 0.12182(17) 0.0276(10) Uani d 0.503(12) S 2
Zn Zn22_a 0.6292(6) -0.3078(15) 0.3351(4) 0.0365(7) Uani d 0.145(7) T 1
I I43_a 0.5750(5) -0.3843(12) 0.3470(2) 0.0704(7) Uani d 0.145(7) T 1
I I44_a 0.6880(5) -0.3903(11) 0.3293(2) 0.0703(8) Uani d 0.145(7) T 1
Zn Zn2L_b 0.61654(9) -0.3165(2) 0.33632(5) 0.0365(7) Uani d 0.855(7) T 2
I I43A_b 0.55706(10) -0.37712(17) 0.34754(3) 0.0704(7) Uani d 0.855(7) T 2
I I44A_b 0.67018(9) -0.42185(18) 0.33155(3) 0.0703(8) Uani d 0.855(7) T 2
Zn Zn23_a 0.57685(13) 0.16937(17) 0.48987(7) 0.0430(7) Uani d 0.919(14) U 1
I I45_a 0.51353(13) 0.0780(2) 0.47877(8) 0.0674(10) Uani d 0.919(14) U 1
I I46_a 0.62492(14) 0.14450(18) 0.52432(6) 0.0706(8) Uani d 0.919(14) U 1
Zn Zn2M_b 0.5665(14) 0.1677(15) 0.4839(6) 0.0430(7) Uani d 0.081(14) U 2
I I45A_b 0.5010(12) 0.098(2) 0.4712(7) 0.0674(10) Uani d 0.081(14) U 2
I I46A_b 0.6108(14) 0.133(2) 0.5189(5) 0.0706(8) Uani d 0.081(14) U 2
Zn Zn24_a 0.6538(5) -0.0734(10) 0.5791(2) 0.0500(8) Uani d 0.160(3) V 1
I I47_a 0.6099(5) 0.0290(8) 0.59282(17) 0.0730(8) Uani d 0.160(3) V 1
I I48_a 0.7156(4) -0.0364(9) 0.5680(2) 0.0670(7) Uani d 0.160(3) V 1
Zn Zn2N_b 0.67225(10) -0.0725(2) 0.57570(5) 0.0500(8) Uani d 0.763(4) V 2
I I47A_b 0.63611(8) 0.04864(14) 0.59031(3) 0.0730(8) Uani d 0.763(4) V 2
I I48A_b 0.73202(8) -0.05279(16) 0.56123(4) 0.0670(7) Uani d 0.763(4) V 2
Zn Zn3N_c 0.6385(6) -0.0830(16) 0.5817(4) 0.0500(8) Uani d 0.075(3) V 3
I I47B_c 0.5844(7) 0.0064(15) 0.5910(3) 0.0730(8) Uani d 0.075(3) V 3
I I48B_c 0.6991(7) -0.0092(16) 0.5742(3) 0.0670(7) Uani d 0.075(3) V 3
C C289_a 0.7368(5) 0.6099(11) 0.9349(2) 0.022(4) Uani d 0.799(9) W 1
H H289_a 0.7521 0.6016 0.9242 0.027 Uiso calc 0.799(9) W 1
C C290_a 0.7091(4) 0.6889(11) 0.9287(2) 0.025(4) Uani d 0.799(9) W 1
H H290_a 0.6933 0.6915 0.9393 0.029 Uiso calc 0.799(9) W 1
C C291_a 0.7311(5) 0.7776(13) 0.9307(3) 0.036(5) Uani d 0.799(9) W 1
H H29A_a 0.7116 0.8270 0.9283 0.043 Uiso calc 0.799(9) W 1
H H29B_a 0.7455 0.7807 0.9197 0.043 Uiso calc 0.799(9) W 1
C C292_a 0.7604(6) 0.7938(15) 0.9512(3) 0.052(6) Uani d 0.799(9) W 1
H H29C_a 0.7759 0.8486 0.9502 0.062 Uiso calc 0.799(9) W 1
H H29D_a 0.7457 0.8044 0.9619 0.062 Uiso calc 0.799(9) W 1
C C293_a 0.7882(5) 0.7153(13) 0.9576(3) 0.034(5) Uani d 0.799(9) W 1
H H293_a 0.8049 0.7128 0.9475 0.041 Uiso calc 0.799(9) W 1
C C294_a 0.7665(5) 0.6255(12) 0.9560(2) 0.028(4) Uani d 0.799(9) W 1
H H29E_a 0.7521 0.6223 0.9670 0.034 Uiso calc 0.799(9) W 1
H H29F_a 0.7862 0.5763 0.9584 0.034 Uiso calc 0.799(9) W 1
O O1_a 0.7164(3) 0.5292(7) 0.93650(15) 0.022(3) Uani d 0.799(9) W 1
O O2_a 0.7270(4) 0.4735(10) 0.90683(19) 0.043(4) Uani d 0.799(9) W 1
C C295_a 0.7121(5) 0.4710(13) 0.9212(3) 0.037(5) Uani d 0.799(9) W 1
C C296_a 0.6856(7) 0.3933(15) 0.9240(3) 0.052(6) Uani d 0.799(9) W 1
H H29G_a 0.6910 0.3772 0.9386 0.078 Uiso calc 0.799(9) W 1
H H29H_a 0.6907 0.3412 0.9161 0.078 Uiso calc 0.799(9) W 1
H H29I_a 0.6579 0.4113 0.9191 0.078 Uiso calc 0.799(9) W 1
C C297_a 0.6422(5) 0.7361(14) 0.9055(3) 0.037(5) Uani d 0.799(9) W 1
H H29J_a 0.6321 0.7330 0.9179 0.056 Uiso calc 0.799(9) W 1
H H29K_a 0.6215 0.7168 0.8936 0.056 Uiso calc 0.799(9) W 1
H H29L_a 0.6499 0.7981 0.9035 0.056 Uiso calc 0.799(9) W 1
C C298_a 0.6788(4) 0.6731(12) 0.9081(2) 0.024(4) Uani d 0.799(9) W 1
H H298_a 0.6689 0.6101 0.9085 0.029 Uiso calc 0.799(9) W 1
C C299_a 0.6969(5) 0.6786(14) 0.8897(3) 0.034(5) Uani d 0.799(9) W 1
H H29M_a 0.7021 0.7417 0.8870 0.051 Uiso calc 0.799(9) W 1
H H29N_a 0.6785 0.6530 0.8775 0.051 Uiso calc 0.799(9) W 1
H H29O_a 0.7217 0.6448 0.8926 0.051 Uiso calc 0.799(9) W 1
C C300_a 0.8158(6) 0.7323(17) 0.9783(3) 0.050(6) Uani d 0.799(9) W 1
H H30A_a 0.8268 0.7930 0.9785 0.075 Uiso calc 0.799(9) W 1
H H30B_a 0.8372 0.6881 0.9807 0.075 Uiso calc 0.799(9) W 1
H H30C_a 0.8013 0.7270 0.9890 0.075 Uiso calc 0.799(9) W 1
C C301_a 0.6780(6) 0.6694(19) 0.9992(4) 0.036(5) Uani d 0.619(10) X 1
H H301_a 0.6583 0.6761 1.0077 0.044 Uiso calc 0.619(10) X 1
C C302_a 0.6661(6) 0.7275(19) 0.9806(4) 0.037(5) Uani d 0.619(10) X 1
H H302_a 0.6864 0.7171 0.9726 0.044 Uiso calc 0.619(10) X 1
C C303_a 0.6274(7) 0.6865(17) 0.9675(4) 0.036(5) Uani d 0.619(10) X 1
H H30D_a 0.6056 0.6982 0.9743 0.043 Uiso calc 0.619(10) X 1
H H30E_a 0.6205 0.7148 0.9537 0.043 Uiso calc 0.619(10) X 1
C C304_a 0.6324(7) 0.5915(17) 0.9656(4) 0.036(5) Uani d 0.619(10) X 1
H H30F_a 0.6069 0.5666 0.9577 0.043 Uiso calc 0.619(10) X 1
H H30G_a 0.6517 0.5823 0.9571 0.043 Uiso calc 0.619(10) X 1
C C305_a 0.6446(7) 0.5410(18) 0.9832(4) 0.040(6) Uani d 0.619(10) X 1
H H305_a 0.6247 0.5477 0.9916 0.048 Uiso calc 0.619(10) X 1
C C306_a 0.6848(7) 0.573(2) 0.9962(4) 0.042(5) Uani d 0.619(10) X 1
H H30H_a 0.6922 0.5410 1.0095 0.050 Uiso calc 0.619(10) X 1
H H30I_a 0.7058 0.5644 0.9888 0.050 Uiso calc 0.619(10) X 1
O O3_a 0.7184(5) 0.7110(13) 1.0111(3) 0.043(5) Uani d 0.619(10) X 1
O O4_a 0.7082(7) 0.6661(16) 1.0416(3) 0.062(6) Uani d 0.619(10) X 1
C C307_a 0.7254(10) 0.705(2) 1.0308(5) 0.055(8) Uani d 0.619(10) X 1
C C308_a 0.7664(9) 0.753(2) 1.0407(5) 0.062(9) Uani d 0.619(10) X 1
H H30J_a 0.7779 0.7754 1.0298 0.092 Uiso calc 0.619(10) X 1
H H30K_a 0.7844 0.7090 1.0491 0.092 Uiso calc 0.619(10) X 1
H H30L_a 0.7621 0.8028 1.0495 0.092 Uiso calc 0.619(10) X 1
C C309_a 0.6545(7) 0.872(3) 0.9634(4) 0.062(10) Uani d 0.619(10) X 1
H H30M_a 0.6704 0.8466 0.9546 0.093 Uiso calc 0.619(10) X 1
H H30N_a 0.6599 0.9363 0.9653 0.093 Uiso calc 0.619(10) X 1
H H30O_a 0.6265 0.8628 0.9569 0.093 Uiso calc 0.619(10) X 1
C C310_a 0.6644(6) 0.8268(17) 0.9832(3) 0.030(5) Uani d 0.619(10) X 1
H H310_a 0.6920 0.8457 0.9900 0.036 Uiso calc 0.619(10) X 1
C C311_a 0.6389(9) 0.856(2) 0.9984(6) 0.070(11) Uani d 0.619(10) X 1
H H31A_a 0.6250 0.8041 1.0020 0.104 Uiso calc 0.619(10) X 1
H H31B_a 0.6197 0.9018 0.9917 0.104 Uiso calc 0.619(10) X 1
H H31C_a 0.6562 0.8819 1.0109 0.104 Uiso calc 0.619(10) X 1
C C312_a 0.6499(8) 0.433(2) 0.9790(4) 0.050(8) Uani d 0.619(10) X 1
H H31D_a 0.6330 0.3984 0.9859 0.075 Uiso calc 0.619(10) X 1
H H31E_a 0.6775 0.4161 0.9846 0.075 Uiso calc 0.619(10) X 1
H H31F_a 0.6422 0.4216 0.9642 0.075 Uiso calc 0.619(10) X 1
C C313_a 0.4951(5) 0.2654(12) 0.8787(3) 0.051(5) Uani d 0.999(12) Y 1
H H313_a 0.5168 0.2392 0.8732 0.061 Uiso calc 0.999(12) Y 1
C C314_a 0.4694(5) 0.3233(15) 0.8622(3) 0.058(6) Uani d 0.999(12) Y 1
H H314_a 0.4477 0.3468 0.8681 0.070 Uiso calc 0.999(12) Y 1
C C315_a 0.4929(8) 0.4052(18) 0.8583(4) 0.089(8) Uani d 0.999(12) Y 1
H H31G_a 0.5138 0.3846 0.8517 0.107 Uiso calc 0.999(12) Y 1
H H31H_a 0.4750 0.4453 0.8484 0.107 Uiso calc 0.999(12) Y 1
C C316_a 0.5119(7) 0.4592(15) 0.8772(4) 0.070(6) Uani d 0.999(12) Y 1
H H31I_a 0.4912 0.4903 0.8824 0.084 Uiso calc 0.999(12) Y 1
H H31J_a 0.5294 0.5054 0.8735 0.084 Uiso calc 0.999(12) Y 1
C C317_a 0.5357(7) 0.3989(13) 0.8939(3) 0.065(6) Uani d 0.999(12) Y 1
H H317_a 0.5576 0.3744 0.8883 0.078 Uiso calc 0.999(12) Y 1
C C318_a 0.5132(6) 0.3191(14) 0.8980(3) 0.057(5) Uani d 0.999(12) Y 1
H H31K_a 0.4918 0.3393 0.9043 0.069 Uiso calc 0.999(12) Y 1
H H31L_a 0.5310 0.2795 0.9080 0.069 Uiso calc 0.999(12) Y 1
O O5_a 0.4697(3) 0.1922(8) 0.88253(18) 0.046(3) Uani d 0.999(12) Y 1
O O6_a 0.5219(3) 0.1026(8) 0.89367(18) 0.044(3) Uani d 0.999(12) Y 1
C C319_a 0.4859(4) 0.1155(11) 0.8895(3) 0.038(4) Uani d 0.999(12) Y 1
C C320_a 0.4546(5) 0.0441(13) 0.8897(3) 0.048(4) Uani d 0.999(12) Y 1
H H32A_a 0.4348 0.0685 0.8964 0.072 Uiso calc 0.999(12) Y 1
H H32B_a 0.4670 -0.0088 0.8972 0.072 Uiso calc 0.999(12) Y 1
H H32C_a 0.4417 0.0270 0.8755 0.072 Uiso calc 0.999(12) Y 1
C C321_a 0.4125(8) 0.312(3) 0.8290(5) 0.129(13) Uani d 0.999(12) Y 1
H H32D_a 0.3902 0.3030 0.8352 0.194 Uiso calc 0.999(12) Y 1
H H32E_a 0.4067 0.2848 0.8153 0.194 Uiso calc 0.999(12) Y 1
H H32F_a 0.4169 0.3771 0.8278 0.194 Uiso calc 0.999(12) Y 1
C C322_a 0.4490(6) 0.2700(19) 0.8424(3) 0.074(7) Uani d 0.999(12) Y 1
H H322_a 0.4400 0.2124 0.8475 0.089 Uiso calc 0.999(12) Y 1
C C323_a 0.4772(9) 0.2419(19) 0.8289(4) 0.094(8) Uani d 0.999(12) Y 1
H H32G_a 0.4879 0.2959 0.8239 0.141 Uiso calc 0.999(12) Y 1
H H32H_a 0.4625 0.2064 0.8172 0.141 Uiso calc 0.999(12) Y 1
H H32I_a 0.4988 0.2058 0.8371 0.141 Uiso calc 0.999(12) Y 1
C C324_a 0.5561(8) 0.4467(18) 0.9142(4) 0.097(9) Uani d 0.999(12) Y 1
H H32J_a 0.5752 0.4906 0.9115 0.146 Uiso calc 0.999(12) Y 1
H H32K_a 0.5698 0.4022 0.9242 0.146 Uiso calc 0.999(12) Y 1
H H32L_a 0.5362 0.4777 0.9197 0.146 Uiso calc 0.999(12) Y 1
C C325_a 0.2899(5) 0.5928(12) 0.8069(2) 0.035(4) Uani d 0.941(12) Z 1
H H325_a 0.2828 0.6487 0.8134 0.043 Uiso calc 0.941(12) Z 1
C C326_a 0.3107(5) 0.5315(12) 0.8229(2) 0.041(4) Uani d 0.941(12) Z 1
H H326_a 0.3161 0.4757 0.8157 0.050 Uiso calc 0.941(12) Z 1
C C327_a 0.3511(5) 0.5699(13) 0.8338(2) 0.043(4) Uani d 0.941(12) Z 1
H H32M_a 0.3659 0.5253 0.8437 0.052 Uiso calc 0.941(12) Z 1
H H32N_a 0.3476 0.6248 0.8416 0.052 Uiso calc 0.941(12) Z 1
C C328_a 0.3744(6) 0.5931(17) 0.8175(3) 0.066(6) Uani d 0.941(12) Z 1
H H32O_a 0.3999 0.6209 0.8245 0.080 Uiso calc 0.941(12) Z 1
H H32P_a 0.3802 0.5367 0.8109 0.080 Uiso calc 0.941(12) Z 1
C C329_a 0.3538(7) 0.6525(17) 0.8019(3) 0.066(7) Uani d 0.941(12) Z 1
H H329_a 0.3502 0.7106 0.8088 0.080 Uiso calc 0.941(12) Z 1
C C330_a 0.3137(6) 0.6182(14) 0.7916(2) 0.047(5) Uani d 0.941(12) Z 1
H H33A_a 0.3164 0.5649 0.7832 0.057 Uiso calc 0.941(12) Z 1
H H33B_a 0.2993 0.6651 0.7822 0.057 Uiso calc 0.941(12) Z 1
O O7_a 0.2542(3) 0.5484(9) 0.79589(15) 0.044(3) Uani d 0.941(12) Z 1
O O8_a 0.2237(5) 0.6812(14) 0.7883(2) 0.086(6) Uani d 0.941(12) Z 1
C C331_a 0.2227(6) 0.6003(18) 0.7871(3) 0.062(6) Uani d 0.941(12) Z 1
C C332_a 0.1900(6) 0.542(2) 0.7763(3) 0.082(8) Uani d 0.941(12) Z 1
H H33C_a 0.1998 0.4807 0.7755 0.122 Uiso calc 0.941(12) Z 1
H H33D_a 0.1792 0.5651 0.7623 0.122 Uiso calc 0.941(12) Z 1
H H33E_a 0.1693 0.5415 0.7838 0.122 Uiso calc 0.941(12) Z 1
C C333_a 0.3019(7) 0.416(2) 0.8516(4) 0.116(14) Uani d 0.941(12) Z 1
H H33F_a 0.3066 0.3669 0.8427 0.175 Uiso calc 0.941(12) Z 1
H H33G_a 0.2824 0.3964 0.8591 0.175 Uiso calc 0.941(12) Z 1
H H33H_a 0.3266 0.4314 0.8615 0.175 Uiso calc 0.941(12) Z 1
C C334_a 0.2854(5) 0.5018(16) 0.8379(3) 0.054(6) Uani d 0.941(12) Z 1
H H334_a 0.2592 0.4836 0.8289 0.064 Uiso calc 0.941(12) Z 1
C C335_a 0.2770(7) 0.580(2) 0.8511(3) 0.082(9) Uani d 0.941(12) Z 1
H H33I_a 0.3017 0.6007 0.8603 0.122 Uiso calc 0.941(12) Z 1
H H33J_a 0.2589 0.5601 0.8593 0.122 Uiso calc 0.941(12) Z 1
H H33K_a 0.2649 0.6300 0.8422 0.122 Uiso calc 0.941(12) Z 1
C C336_a 0.3788(8) 0.673(2) 0.7857(4) 0.089(9) Uani d 0.941(12) Z 1
H H33L_a 0.4041 0.6997 0.7928 0.134 Uiso calc 0.941(12) Z 1
H H33M_a 0.3643 0.7156 0.7754 0.134 Uiso calc 0.941(12) Z 1
H H33N_a 0.3834 0.6173 0.7789 0.134 Uiso calc 0.941(12) Z 1
C C337_a 0.2703(5) 0.7130(15) 0.7281(2) 0.034(5) Uani d 0.791(10) A 1
H H337_a 0.2665 0.7179 0.7424 0.041 Uiso calc 0.791(10) A 1
C C338_a 0.2325(6) 0.6760(15) 0.7135(3) 0.045(6) Uani d 0.791(10) A 1
H H338_a 0.2371 0.6724 0.6994 0.054 Uiso calc 0.791(10) A 1
C C339_a 0.2258(6) 0.5824(15) 0.7203(4) 0.046(5) Uani d 0.791(10) A 1
H H33O_a 0.2017 0.5573 0.7110 0.056 Uiso calc 0.791(10) A 1
H H33P_a 0.2217 0.5844 0.7344 0.056 Uiso calc 0.791(10) A 1
C C340_a 0.2605(6) 0.5219(16) 0.7201(3) 0.049(6) Uani d 0.791(10) A 1
H H34A_a 0.2632 0.5160 0.7058 0.059 Uiso calc 0.791(10) A 1
H H34B_a 0.2554 0.4613 0.7250 0.059 Uiso calc 0.791(10) A 1
C C341_a 0.2994(5) 0.5594(16) 0.7339(3) 0.042(5) Uani d 0.791(10) A 1
H H341_a 0.2972 0.5591 0.7485 0.050 Uiso calc 0.791(10) A 1
C C342_a 0.3042(6) 0.6513(15) 0.7280(3) 0.039(5) Uani d 0.791(10) A 1
H H34C_a 0.3086 0.6513 0.7139 0.047 Uiso calc 0.791(10) A 1
H H34D_a 0.3282 0.6762 0.7374 0.047 Uiso calc 0.791(10) A 1
O O9_a 0.2768(4) 0.8020(10) 0.72048(17) 0.035(3) Uani d 0.791(10) A 1
O O10_a 0.3025(5) 0.8564(14) 0.7523(2) 0.070(6) Uani d 0.791(10) A 1
C C343_a 0.2911(6) 0.8687(16) 0.7339(4) 0.044(5) Uani d 0.791(10) A 1
C C344_a 0.2916(7) 0.9601(19) 0.7229(4) 0.065(7) Uani d 0.791(10) A 1
H H34E_a 0.3089 0.9558 0.7134 0.097 Uiso calc 0.791(10) A 1
H H34F_a 0.3013 1.0070 0.7331 0.097 Uiso calc 0.791(10) A 1
H H34G_a 0.2648 0.9751 0.7151 0.097 Uiso calc 0.791(10) A 1
C C345_a 0.1646(9) 0.723(2) 0.6924(5) 0.105(13) Uani d 0.791(10) A 1
H H34H_a 0.1741 0.7434 0.6805 0.157 Uiso calc 0.791(10) A 1
H H34I_a 0.1403 0.7556 0.6926 0.157 Uiso calc 0.791(10) A 1
H H34J_a 0.1593 0.6586 0.6913 0.157 Uiso calc 0.791(10) A 1
C C346_a 0.1968(6) 0.7432(18) 0.7127(4) 0.059(7) Uani d 0.791(10) A 1
H H346_a 0.2065 0.8063 0.7122 0.071 Uiso calc 0.791(10) A 1
C C347_a 0.1774(9) 0.735(2) 0.7303(5) 0.090(11) Uani d 0.791(10) A 1
H H34K_a 0.1664 0.6746 0.7305 0.136 Uiso calc 0.791(10) A 1
H H34L_a 0.1561 0.7797 0.7287 0.136 Uiso calc 0.791(10) A 1
H H34M_a 0.1969 0.7462 0.7433 0.136 Uiso calc 0.791(10) A 1
C C348_a 0.3349(6) 0.5007(19) 0.7325(4) 0.060(7) Uani d 0.791(10) A 1
H H34N_a 0.3327 0.4416 0.7385 0.090 Uiso calc 0.791(10) A 1
H H34O_a 0.3594 0.5298 0.7399 0.090 Uiso calc 0.791(10) A 1
H H34P_a 0.3353 0.4933 0.7180 0.090 Uiso calc 0.791(10) A 1
C C349_a 0.2678(6) 0.6992(14) 0.9967(3) 0.037(5) Uani d 0.746(9) B 1
H H349_a 0.2875 0.6942 1.0103 0.045 Uiso calc 0.746(9) B 1
C C350_a 0.2516(6) 0.6064(15) 0.9905(4) 0.049(6) Uani d 0.746(9) B 1
H H350_a 0.2330 0.6121 0.9767 0.059 Uiso calc 0.746(9) B 1
C C351_a 0.2891(7) 0.5527(17) 0.9875(4) 0.058(6) Uani d 0.746(9) B 1
H H35A_a 0.3082 0.5451 1.0010 0.070 Uiso calc 0.746(9) B 1
H H35B_a 0.2809 0.4921 0.9819 0.070 Uiso calc 0.746(9) B 1
C C352_a 0.3090(7) 0.603(2) 0.9727(4) 0.064(7) Uani d 0.746(9) B 1
H H35C_a 0.3319 0.5669 0.9711 0.076 Uiso calc 0.746(9) B 1
H H35D_a 0.2901 0.6068 0.9591 0.076 Uiso calc 0.746(9) B 1
C C353_a 0.3218(6) 0.6884(17) 0.9792(3) 0.039(6) Uani d 0.746(9) B 1
H H353_a 0.3416 0.6836 0.9928 0.047 Uiso calc 0.746(9) B 1
C C354_a 0.2867(5) 0.7461(17) 0.9822(3) 0.036(5) Uani d 0.746(9) B 1
H H35E_a 0.2962 0.8059 0.9878 0.044 Uiso calc 0.746(9) B 1
H H35F_a 0.2674 0.7549 0.9689 0.044 Uiso calc 0.746(9) B 1
O O11_a 0.2347(3) 0.7545(9) 0.99962(17) 0.028(3) Uani d 0.746(9) B 1
O O12_a 0.2665(4) 0.7946(10) 1.03202(17) 0.031(3) Uani d 0.746(9) B 1
C C355_a 0.2379(5) 0.8008(12) 1.0177(2) 0.022(4) Uani d 0.746(9) B 1
C C356_a 0.2023(6) 0.8546(16) 1.0181(3) 0.039(5) Uani d 0.746(9) B 1
H H35G_a 0.1920 0.8828 1.0046 0.059 Uiso calc 0.746(9) B 1
H H35H_a 0.2094 0.9014 1.0287 0.059 Uiso calc 0.746(9) B 1
H H35I_a 0.1822 0.8153 1.0213 0.059 Uiso calc 0.746(9) B 1
C C357_a 0.2073(10) 0.477(2) 0.9951(7) 0.104(13) Uani d 0.746(9) B 1
H H35J_a 0.1936 0.4883 0.9807 0.156 Uiso calc 0.746(9) B 1
H H35K_a 0.1880 0.4597 1.0029 0.156 Uiso calc 0.746(9) B 1
H H35L_a 0.2264 0.4282 0.9958 0.156 Uiso calc 0.746(9) B 1
C C358_a 0.2290(7) 0.5628(17) 1.0046(5) 0.059(7) Uani d 0.746(9) B 1
H H358_a 0.2078 0.6066 1.0055 0.071 Uiso calc 0.746(9) B 1
C C359_a 0.2531(8) 0.5451(19) 1.0280(5) 0.070(9) Uani d 0.746(9) B 1
H H35M_a 0.2770 0.5103 1.0281 0.105 Uiso calc 0.746(9) B 1
H H35N_a 0.2366 0.5114 1.0352 0.105 Uiso calc 0.746(9) B 1
H H35O_a 0.2606 0.6028 1.0349 0.105 Uiso calc 0.746(9) B 1
C C360_a 0.3406(7) 0.745(2) 0.9640(3) 0.066(9) Uani d 0.746(9) B 1
H H36A_a 0.3637 0.7130 0.9618 0.099 Uiso calc 0.746(9) B 1
H H36B_a 0.3486 0.8040 0.9700 0.099 Uiso calc 0.746(9) B 1
H H36C_a 0.3211 0.7523 0.9508 0.099 Uiso calc 0.746(9) B 1
C C361_a 0.4839(4) 0.3588(12) 0.1296(3) 0.035(4) Uani d 0.901(11) C 1
H H361_a 0.5109 0.3853 0.1318 0.041 Uiso calc 0.901(11) C 1
C C362_a 0.4861(5) 0.2631(12) 0.1376(3) 0.038(4) Uani d 0.901(11) C 1
H H362_a 0.4584 0.2401 0.1352 0.046 Uiso calc 0.901(11) C 1
C C363_a 0.5068(5) 0.2084(12) 0.1235(3) 0.036(4) Uani d 0.901(11) C 1
H H36D_a 0.5085 0.1446 0.1278 0.044 Uiso calc 0.901(11) C 1
H H36E_a 0.5341 0.2311 0.1253 0.044 Uiso calc 0.901(11) C 1
C C364_a 0.4850(5) 0.2141(12) 0.1001(3) 0.041(4) Uani d 0.901(11) C 1
H H36F_a 0.5000 0.1798 0.0919 0.049 Uiso calc 0.901(11) C 1
H H36G_a 0.4586 0.1863 0.0980 0.049 Uiso calc 0.901(11) C 1
C C365_a 0.4804(5) 0.3103(13) 0.0926(3) 0.040(5) Uani d 0.901(11) C 1
H H365_a 0.5074 0.3351 0.0935 0.048 Uiso calc 0.901(11) C 1
C C366_a 0.4617(4) 0.3650(13) 0.1071(3) 0.041(5) Uani d 0.901(11) C 1
H H36H_a 0.4603 0.4289 0.1028 0.049 Uiso calc 0.901(11) C 1
H H36I_a 0.4343 0.3437 0.1057 0.049 Uiso calc 0.901(11) C 1
O O13_a 0.4596(3) 0.4112(9) 0.1408(2) 0.047(4) Uani d 0.901(11) C 1
O O14_a 0.5098(3) 0.5095(8) 0.15200(18) 0.036(3) Uani d 0.901(11) C 1
C C367_a 0.4763(5) 0.4850(11) 0.1509(3) 0.034(4) Uani d 0.901(11) C 1
C C368_a 0.4458(5) 0.5354(14) 0.1591(3) 0.052(5) Uani d 0.901(11) C 1
H H36J_a 0.4272 0.5650 0.1476 0.077 Uiso calc 0.901(11) C 1
H H36K_a 0.4590 0.5808 0.1690 0.077 Uiso calc 0.901(11) C 1
H H36L_a 0.4316 0.4931 0.1658 0.077 Uiso calc 0.901(11) C 1
C C369_a 0.5051(7) 0.1569(15) 0.1674(3) 0.056(6) Uani d 0.901(11) C 1
H H36M_a 0.4794 0.1299 0.1611 0.084 Uiso calc 0.901(11) C 1
H H36N_a 0.5098 0.1548 0.1824 0.084 Uiso calc 0.901(11) C 1
H H36O_a 0.5259 0.1233 0.1631 0.084 Uiso calc 0.901(11) C 1
C C370_a 0.5055(5) 0.2519(13) 0.1606(3) 0.045(5) Uani d 0.901(11) C 1
H H370_a 0.4892 0.2870 0.1682 0.054 Uiso calc 0.901(11) C 1
C C371_a 0.5469(6) 0.2902(15) 0.1667(3) 0.056(6) Uani d 0.901(11) C 1
H H37A_a 0.5655 0.2462 0.1637 0.084 Uiso calc 0.901(11) C 1
H H37B_a 0.5538 0.3036 0.1815 0.084 Uiso calc 0.901(11) C 1
H H37C_a 0.5481 0.3456 0.1590 0.084 Uiso calc 0.901(11) C 1
C C372_a 0.4575(6) 0.3165(19) 0.0707(3) 0.062(6) Uani d 0.901(11) C 1
H H37D_a 0.4744 0.2997 0.0616 0.093 Uiso calc 0.901(11) C 1
H H37E_a 0.4481 0.3783 0.0676 0.093 Uiso calc 0.901(11) C 1
H H37F_a 0.4348 0.2756 0.0684 0.093 Uiso calc 0.901(11) C 1
C C373_a 0.7195(5) 0.6624(13) 0.2266(2) 0.037(4) Uani d 0.884(10) D 1
H H373_a 0.7369 0.6732 0.2407 0.045 Uiso calc 0.884(10) D 1
C C374_a 0.7264(5) 0.7348(14) 0.2121(3) 0.045(5) Uani d 0.884(10) D 1
H H374_a 0.7073 0.7242 0.1986 0.054 Uiso calc 0.884(10) D 1
C C375_a 0.7157(6) 0.8235(16) 0.2202(4) 0.064(7) Uani d 0.884(10) D 1
H H37G_a 0.7336 0.8344 0.2340 0.077 Uiso calc 0.884(10) D 1
H H37H_a 0.7202 0.8720 0.2110 0.077 Uiso calc 0.884(10) D 1
C C376_a 0.6761(6) 0.8289(16) 0.2221(3) 0.055(6) Uani d 0.884(10) D 1
H H37I_a 0.6579 0.8252 0.2082 0.066 Uiso calc 0.884(10) D 1
H H37J_a 0.6719 0.8877 0.2281 0.066 Uiso calc 0.884(10) D 1
C C377_a 0.6666(8) 0.7552(16) 0.2352(4) 0.069(7) Uani d 0.884(10) D 1
H H377_a 0.6844 0.7647 0.2492 0.082 Uiso calc 0.884(10) D 1
C C378_a 0.6785(6) 0.6626(13) 0.2277(3) 0.052(5) Uani d 0.884(10) D 1
H H37K_a 0.6744 0.6150 0.2373 0.063 Uiso calc 0.884(10) D 1
H H37L_a 0.6614 0.6491 0.2139 0.063 Uiso calc 0.884(10) D 1
O O15_a 0.7281(3) 0.5733(9) 0.21928(15) 0.036(3) Uani d 0.884(10) D 1
O O16_a 0.7658(4) 0.5383(9) 0.25054(18) 0.049(3) Uani d 0.884(10) D 1
C C379_a 0.7512(5) 0.5216(14) 0.2322(2) 0.043(5) Uani d 0.884(10) D 1
C C380_a 0.7603(5) 0.4371(16) 0.2210(3) 0.056(6) Uani d 0.884(10) D 1
H H38A_a 0.7409 0.4314 0.2077 0.083 Uiso calc 0.884(10) D 1
H H38B_a 0.7589 0.3839 0.2295 0.083 Uiso calc 0.884(10) D 1
H H38C_a 0.7868 0.4419 0.2187 0.083 Uiso calc 0.884(10) D 1
C C381_a 0.7760(11) 0.812(3) 0.1934(7) 0.17(2) Uani d 0.884(10) D 1
H H38D_a 0.7520 0.8169 0.1822 0.257 Uiso calc 0.884(10) D 1
H H38E_a 0.7987 0.8015 0.1876 0.257 Uiso calc 0.884(10) D 1
H H38F_a 0.7800 0.8679 0.2014 0.257 Uiso calc 0.884(10) D 1
C C382_a 0.7717(7) 0.7302(19) 0.2081(5) 0.082(9) Uani d 0.884(10) D 1
H H382_a 0.7762 0.6714 0.2018 0.099 Uiso calc 0.884(10) D 1
C C383_a 0.8035(8) 0.749(3) 0.2270(6) 0.134(16) Uani d 0.884(10) D 1
H H38G_a 0.8014 0.8114 0.2313 0.201 Uiso calc 0.884(10) D 1
H H38H_a 0.8293 0.7394 0.2241 0.201 Uiso calc 0.884(10) D 1
H H38I_a 0.8006 0.7083 0.2381 0.201 Uiso calc 0.884(10) D 1
C C384_a 0.6240(10) 0.750(2) 0.2386(8) 0.156(18) Uani d 0.884(10) D 1
H H38J_a 0.6195 0.8022 0.2468 0.234 Uiso calc 0.884(10) D 1
H H38K_a 0.6210 0.6947 0.2459 0.234 Uiso calc 0.884(10) D 1
H H38L_a 0.6047 0.7513 0.2252 0.234 Uiso calc 0.884(10) D 1
C C385_a 0.8517(8) 0.500(2) 0.0814(4) 0.045(7) Uani d 0.635(10) E 1
H H385_a 0.8393 0.4397 0.0820 0.054 Uiso calc 0.635(10) E 1
C C386_a 0.8562(8) 0.513(2) 0.0610(4) 0.050(7) Uani d 0.635(10) E 1
H H386_a 0.8676 0.5745 0.0609 0.060 Uiso calc 0.635(10) E 1
C C387_a 0.8893(8) 0.446(2) 0.0566(4) 0.050(6) Uani d 0.635(10) E 1
H H38M_a 0.8791 0.3832 0.0556 0.060 Uiso calc 0.635(10) E 1
H H38N_a 0.8948 0.4611 0.0432 0.060 Uiso calc 0.635(10) E 1
C C388_a 0.9291(9) 0.451(3) 0.0741(4) 0.072(10) Uani d 0.635(10) E 1
H H38O_a 0.9469 0.4024 0.0718 0.087 Uiso calc 0.635(10) E 1
H H38P_a 0.9421 0.5091 0.0729 0.087 Uiso calc 0.635(10) E 1
C C389_a 0.9238(10) 0.443(3) 0.0942(5) 0.078(11) Uani d 0.635(10) E 1
H H389_a 0.9147 0.3797 0.0953 0.094 Uiso calc 0.635(10) E 1
C C390_a 0.8910(8) 0.503(2) 0.0983(4) 0.053(8) Uani d 0.635(10) E 1
H H39A_a 0.9006 0.5659 0.0998 0.064 Uiso calc 0.635(10) E 1
H H39B_a 0.8856 0.4848 0.1116 0.064 Uiso calc 0.635(10) E 1
O O17_a 0.8259(5) 0.5681(11) 0.0863(2) 0.036(4) Uani d 0.635(10) E 1
O O18_a 0.7860(4) 0.4680(12) 0.0951(2) 0.033(4) Uani d 0.635(10) E 1
C C391_a 0.7940(6) 0.5421(16) 0.0930(3) 0.025(5) Uani d 0.635(10) E 1
C C392_a 0.7681(8) 0.620(2) 0.0967(4) 0.047(7) Uani d 0.635(10) E 1
H H39C_a 0.7844 0.6647 0.1058 0.070 Uiso calc 0.635(10) E 1
H H39D_a 0.7477 0.5978 0.1031 0.070 Uiso calc 0.635(10) E 1
H H39E_a 0.7556 0.6489 0.0835 0.070 Uiso calc 0.635(10) E 1
C C393_a 0.8193(11) 0.556(2) 0.0225(4) 0.064(9) Uani d 0.635(10) E 1
H H39F_a 0.8164 0.6218 0.0231 0.096 Uiso calc 0.635(10) E 1
H H39G_a 0.7976 0.5317 0.0117 0.096 Uiso calc 0.635(10) E 1
H H39H_a 0.8445 0.5422 0.0192 0.096 Uiso calc 0.635(10) E 1
C C394_a 0.8184(9) 0.514(2) 0.0439(4) 0.054(8) Uani d 0.635(10) E 1
H H394_a 0.8008 0.5551 0.0493 0.065 Uiso calc 0.635(10) E 1
C C395_a 0.7944(12) 0.428(3) 0.0393(5) 0.079(12) Uani d 0.635(10) E 1
H H39I_a 0.7943 0.4072 0.0254 0.118 Uiso calc 0.635(10) E 1
H H39J_a 0.7672 0.4399 0.0401 0.118 Uiso calc 0.635(10) E 1
H H39K_a 0.8060 0.3817 0.0493 0.118 Uiso calc 0.635(10) E 1
C C396_a 0.9615(10) 0.451(4) 0.1097(5) 0.102(17) Uani d 0.635(10) E 1
H H39L_a 0.9770 0.3960 0.1098 0.153 Uiso calc 0.635(10) E 1
H H39M_a 0.9563 0.4597 0.1234 0.153 Uiso calc 0.635(10) E 1
H H39N_a 0.9763 0.5026 0.1064 0.153 Uiso calc 0.635(10) E 1
C C397_a 0.0111(5) 0.3073(14) 0.3638(3) 0.055(6) Uani d 0.947(12) F 1
H H397_a -0.0153 0.3375 0.3612 0.066 Uiso calc 0.947(12) F 1
C C398_a 0.0057(5) 0.2114(13) 0.3586(3) 0.045(5) Uani d 0.947(12) F 1
H H398_a 0.0328 0.1850 0.3619 0.054 Uiso calc 0.947(12) F 1
C C399_a -0.0152(6) 0.1679(15) 0.3735(3) 0.055(5) Uani d 0.947(12) F 1
H H39O_a -0.0423 0.1923 0.3710 0.067 Uiso calc 0.947(12) F 1
H H39P_a -0.0173 0.1024 0.3708 0.067 Uiso calc 0.947(12) F 1
C C400_a 0.0059(6) 0.1836(13) 0.3957(3) 0.055(5) Uani d 0.947(12) F 1
H H40A_a -0.0099 0.1570 0.4046 0.066 Uiso calc 0.947(12) F 1
H H40B_a 0.0316 0.1524 0.3986 0.066 Uiso calc 0.947(12) F 1
C C401_a 0.0123(6) 0.2777(17) 0.4007(3) 0.064(6) Uani d 0.947(12) F 1
H H401_a -0.0144 0.3060 0.3985 0.077 Uiso calc 0.947(12) F 1
C C402_a 0.0339(6) 0.3266(15) 0.3853(3) 0.057(5) Uani d 0.947(12) F 1
H H40C_a 0.0351 0.3923 0.3878 0.068 Uiso calc 0.947(12) F 1
H H40D_a 0.0612 0.3039 0.3874 0.068 Uiso calc 0.947(12) F 1
O O19_a 0.0359(4) 0.3529(10) 0.3512(2) 0.060(4) Uani d 0.947(12) F 1
O O20_a -0.0128(4) 0.4492(16) 0.3380(4) 0.129(10) Uani d 0.947(12) F 1
C C403_a 0.0200(6) 0.420(2) 0.3396(4) 0.083(9) Uani d 0.947(12) F 1
C C404_a 0.0510(6) 0.463(2) 0.3288(4) 0.106(12) Uani d 0.947(12) F 1
H H40E_a 0.0707 0.4968 0.3390 0.158 Uiso calc 0.947(12) F 1
H H40F_a 0.0374 0.5040 0.3179 0.158 Uiso calc 0.947(12) F 1
H H40G_a 0.0641 0.4154 0.3229 0.158 Uiso calc 0.947(12) F 1
C C405_a -0.0124(7) 0.0947(17) 0.3304(4) 0.074(7) Uani d 0.947(12) F 1
H H40H_a 0.0120 0.0670 0.3384 0.111 Uiso calc 0.947(12) F 1
H H40I_a -0.0138 0.0885 0.3157 0.111 Uiso calc 0.947(12) F 1
H H40J_a -0.0351 0.0646 0.3336 0.111 Uiso calc 0.947(12) F 1
C C406_a -0.0128(6) 0.1868(17) 0.3355(3) 0.061(6) Uani d 0.947(12) F 1
H H406_a 0.0026 0.2196 0.3271 0.074 Uiso calc 0.947(12) F 1
C C407_a -0.0552(6) 0.221(2) 0.3290(4) 0.088(9) Uani d 0.947(12) F 1
H H40K_a -0.0726 0.1786 0.3338 0.132 Uiso calc 0.947(12) F 1
H H40L_a -0.0633 0.2253 0.3140 0.132 Uiso calc 0.947(12) F 1
H H40M_a -0.0569 0.2801 0.3351 0.132 Uiso calc 0.947(12) F 1
C C408_a 0.0340(7) 0.299(2) 0.4224(4) 0.083(8) Uani d 0.947(12) F 1
H H40N_a 0.0200 0.2716 0.4320 0.125 Uiso calc 0.947(12) F 1
H H40O_a 0.0353 0.3640 0.4244 0.125 Uiso calc 0.947(12) F 1
H H40P_a 0.0608 0.2741 0.4251 0.125 Uiso calc 0.947(12) F 1
C C409_a 0.0056(7) 0.7291(18) 0.3787(4) 0.063(7) Uani d 0.819(13) G 1
H H409_a 0.0279 0.6954 0.3753 0.075 Uiso calc 0.819(13) G 1
C C410_a -0.0169(8) 0.784(2) 0.3595(5) 0.081(9) Uani d 0.819(13) G 1
H H410_a -0.0393 0.8164 0.3632 0.097 Uiso calc 0.819(13) G 1
C C411_a 0.0152(9) 0.856(3) 0.3574(4) 0.092(11) Uani d 0.819(13) G 1
H H41A_a 0.0382 0.8244 0.3546 0.110 Uiso calc 0.819(13) G 1
H H41B_a 0.0040 0.8952 0.3454 0.110 Uiso calc 0.819(13) G 1
C C412_a 0.0288(10) 0.914(2) 0.3761(5) 0.083(9) Uani d 0.819(13) G 1
H H41C_a 0.0059 0.9461 0.3789 0.099 Uiso calc 0.819(13) G 1
H H41D_a 0.0475 0.9596 0.3734 0.099 Uiso calc 0.819(13) G 1
C C413_a 0.0488(9) 0.8601(18) 0.3950(4) 0.070(8) Uani d 0.819(13) G 1
H H413_a 0.0729 0.8318 0.3922 0.084 Uiso calc 0.819(13) G 1
C C414_a 0.0211(7) 0.7839(18) 0.3984(4) 0.063(7) Uani d 0.819(13) G 1
H H41E_a 0.0356 0.7437 0.4095 0.075 Uiso calc 0.819(13) G 1
H H41F_a -0.0014 0.8101 0.4029 0.075 Uiso calc 0.819(13) G 1
O O21_a -0.0242(4) 0.6648(12) 0.3822(3) 0.065(5) Uani d 0.819(13) G 1
O O22_a 0.0238(4) 0.5651(11) 0.3924(3) 0.074(6) Uani d 0.819(13) G 1
C C415_a -0.0108(6) 0.5855(18) 0.3891(5) 0.066(7) Uani d 0.819(13) G 1
C C416_a -0.0438(7) 0.5225(19) 0.3900(6) 0.095(12) Uani d 0.819(13) G 1
H H41G_a -0.0431 0.5091 0.4044 0.143 Uiso calc 0.819(13) G 1
H H41H_a -0.0409 0.4666 0.3827 0.143 Uiso calc 0.819(13) G 1
H H41I_a -0.0691 0.5508 0.3834 0.143 Uiso calc 0.819(13) G 1
C C417_a -0.0622(18) 0.779(5) 0.3227(9) 0.31(4) Uani d 0.819(13) G 1
H H41J_a -0.0849 0.7396 0.3172 0.463 Uiso calc 0.819(13) G 1
H H41K_a -0.0488 0.7916 0.3117 0.463 Uiso calc 0.819(13) G 1
H H41L_a -0.0711 0.8349 0.3276 0.463 Uiso calc 0.819(13) G 1
C C418_a -0.0330(8) 0.730(3) 0.3408(5) 0.135(16) Uani d 0.819(13) G 1
H H418_a -0.0493 0.6827 0.3453 0.162 Uiso calc 0.819(13) G 1
C C419_a -0.0035(8) 0.677(3) 0.3317(6) 0.125(14) Uani d 0.819(13) G 1
H H41M_a 0.0228 0.7034 0.3365 0.187 Uiso calc 0.819(13) G 1
H H41N_a -0.0116 0.6798 0.3166 0.187 Uiso calc 0.819(13) G 1
H H41O_a -0.0030 0.6142 0.3362 0.187 Uiso calc 0.819(13) G 1
C C420_a 0.0614(9) 0.917(2) 0.4138(5) 0.084(9) Uani d 0.819(13) G 1
H H42A_a 0.0818 0.9595 0.4120 0.126 Uiso calc 0.819(13) G 1
H H42B_a 0.0721 0.8787 0.4258 0.126 Uiso calc 0.819(13) G 1
H H42C_a 0.0387 0.9506 0.4161 0.126 Uiso calc 0.819(13) G 1
C C421_a 0.3616(11) 0.685(3) 0.3225(5) 0.077(10) Uani d 0.408(12) H 1
H H421_a 0.3457 0.7403 0.3173 0.092 Uiso calc 0.408(12) H 1
C C422_a 0.3451(13) 0.641(4) 0.3392(6) 0.096(12) Uani d 0.408(12) H 1
H H422_a 0.3600 0.5832 0.3421 0.115 Uiso calc 0.408(12) H 1
C C423_a 0.3581(12) 0.693(4) 0.3594(6) 0.090(12) Uani d 0.408(12) H 1
H H42D_a 0.3495 0.6599 0.3703 0.107 Uiso calc 0.408(12) H 1
H H42E_a 0.3445 0.7522 0.3578 0.107 Uiso calc 0.408(12) H 1
C C424_a 0.4028(13) 0.709(4) 0.3665(6) 0.095(13) Uani d 0.408(12) H 1
H H42F_a 0.4085 0.7465 0.3791 0.114 Uiso calc 0.408(12) H 1
H H42G_a 0.4163 0.6508 0.3699 0.114 Uiso calc 0.408(12) H 1
C C425_a 0.4190(13) 0.755(4) 0.3504(6) 0.094(13) Uani d 0.408(12) H 1
H H425_a 0.4048 0.8144 0.3485 0.112 Uiso calc 0.408(12) H 1
C C426_a 0.4053(10) 0.712(4) 0.3294(6) 0.077(11) Uani d 0.408(12) H 1
H H42H_a 0.4213 0.6572 0.3293 0.092 Uiso calc 0.408(12) H 1
H H42I_a 0.4111 0.7539 0.3191 0.092 Uiso calc 0.408(12) H 1
O O23_a 0.3590(10) 0.625(2) 0.3059(5) 0.078(9) Uani d 0.408(12) H 1
O O24_a 0.3518(17) 0.746(3) 0.2852(5) 0.124(18) Uani d 0.408(12) H 1
C C427_a 0.3556(14) 0.666(3) 0.2884(6) 0.081(12) Uani d 0.408(12) H 1
C C428_a 0.3442(14) 0.602(4) 0.2701(9) 0.109(19) Uani d 0.408(12) H 1
H H42J_a 0.3667 0.5938 0.2639 0.164 Uiso calc 0.408(12) H 1
H H42K_a 0.3218 0.6261 0.2598 0.164 Uiso calc 0.408(12) H 1
H H42L_a 0.3369 0.5432 0.2749 0.164 Uiso calc 0.408(12) H 1
C C429_a 0.290(2) 0.538(5) 0.3440(14) 0.16(3) Uani d 0.408(12) H 1
H H42M_a 0.2941 0.4781 0.3390 0.240 Uiso calc 0.408(12) H 1
H H42N_a 0.2615 0.5450 0.3436 0.240 Uiso calc 0.408(12) H 1
H H42O_a 0.3053 0.5458 0.3581 0.240 Uiso calc 0.408(12) H 1
C C430_a 0.3017(11) 0.610(3) 0.3300(8) 0.104(14) Uani d 0.408(12) H 1
H H430_a 0.2999 0.5833 0.3161 0.124 Uiso calc 0.408(12) H 1
C C431_a 0.2735(18) 0.690(4) 0.3274(11) 0.098(18) Uani d 0.408(12) H 1
H H43A_a 0.2788 0.7249 0.3403 0.146 Uiso calc 0.408(12) H 1
H H43B_a 0.2462 0.6687 0.3241 0.146 Uiso calc 0.408(12) H 1
H H43C_a 0.2775 0.7291 0.3163 0.146 Uiso calc 0.408(12) H 1
C C432_a 0.4615(12) 0.782(6) 0.3577(9) 0.105(19) Uani d 0.408(12) H 1
H H43D_a 0.4706 0.7699 0.3725 0.157 Uiso calc 0.408(12) H 1
H H43E_a 0.4642 0.8468 0.3553 0.157 Uiso calc 0.408(12) H 1
H H43F_a 0.4774 0.7480 0.3502 0.157 Uiso calc 0.408(12) H 1
C C433_a 0.1536(10) 0.336(4) 0.1928(7) 0.048(9) Uani d 0.269(11) I 1
H H433_a 0.1571 0.2790 0.1856 0.058 Uiso calc 0.269(11) I 1
C C434_a 0.1417(11) 0.308(4) 0.2123(6) 0.047(9) Uani d 0.269(11) I 1
H H434_a 0.1385 0.3662 0.2191 0.056 Uiso calc 0.269(11) I 1
C C435_a 0.1007(12) 0.266(4) 0.2079(8) 0.055(12) Uani d 0.269(11) I 1
H H43G_a 0.0922 0.2651 0.2209 0.066 Uiso calc 0.269(11) I 1
H H43H_a 0.1026 0.2034 0.2035 0.066 Uiso calc 0.269(11) I 1
C C436_a 0.0688(11) 0.314(5) 0.1916(7) 0.052(12) Uani d 0.269(11) I 1
H H43I_a 0.0460 0.2729 0.1873 0.063 Uiso calc 0.269(11) I 1
H H43J_a 0.0597 0.3674 0.1980 0.063 Uiso calc 0.269(11) I 1
C C437_a 0.0811(11) 0.344(4) 0.1727(6) 0.050(10) Uani d 0.269(11) I 1
H H437_a 0.0814 0.2910 0.1636 0.060 Uiso calc 0.269(11) I 1
C C438_a 0.1212(12) 0.389(4) 0.1774(7) 0.044(10) Uani d 0.269(11) I 1
H H43K_a 0.1189 0.4495 0.1831 0.053 Uiso calc 0.269(11) I 1
H H43L_a 0.1295 0.3964 0.1644 0.053 Uiso calc 0.269(11) I 1
O O25_a 0.1897(11) 0.384(3) 0.1952(6) 0.052(9) Uani d 0.269(11) I 1
O O26_a 0.2047(10) 0.347(3) 0.1683(6) 0.043(9) Uani d 0.269(11) I 1
C C439_a 0.209(2) 0.408(4) 0.1809(8) 0.077(12) Uani d 0.269(11) I 1
C C440_a 0.212(4) 0.500(4) 0.1703(14) 0.13(3) Uani d 0.269(11) I 1
H H44A_a 0.1968 0.4974 0.1559 0.189 Uiso calc 0.269(11) I 1
H H44B_a 0.2394 0.5136 0.1710 0.189 Uiso calc 0.269(11) I 1
H H44C_a 0.2007 0.5474 0.1775 0.189 Uiso calc 0.269(11) I 1
C C441_a 0.159(2) 0.245(5) 0.2494(9) 0.072(18) Uani d 0.269(11) I 1
H H44D_a 0.1547 0.3046 0.2548 0.108 Uiso calc 0.269(11) I 1
H H44E_a 0.1795 0.2133 0.2595 0.108 Uiso calc 0.269(11) I 1
H H44F_a 0.1344 0.2106 0.2468 0.108 Uiso calc 0.269(11) I 1
C C442_a 0.1722(16) 0.256(3) 0.2290(6) 0.051(10) Uani d 0.269(11) I 1
H H442_a 0.1967 0.2938 0.2324 0.061 Uiso calc 0.269(11) I 1
C C443_a 0.1846(17) 0.162(4) 0.2233(9) 0.049(13) Uani d 0.269(11) I 1
H H44G_a 0.1609 0.1259 0.2177 0.074 Uiso calc 0.269(11) I 1
H H44H_a 0.2006 0.1326 0.2356 0.074 Uiso calc 0.269(11) I 1
H H44I_a 0.2000 0.1677 0.2130 0.074 Uiso calc 0.269(11) I 1
C C444_a 0.0501(17) 0.409(4) 0.1620(11) 0.058(15) Uani d 0.269(11) I 1
H H44J_a 0.0249 0.3773 0.1575 0.087 Uiso calc 0.269(11) I 1
H H44K_a 0.0576 0.4342 0.1500 0.087 Uiso calc 0.269(11) I 1
H H44L_a 0.0476 0.4573 0.1715 0.087 Uiso calc 0.269(11) I 1
C C445_a 1.0111(13) 0.520(3) 0.8870(8) 0.113(10) Uani d 0.446(12) J 1
H H445_a 1.0405 0.5263 0.8911 0.135 Uiso calc 0.446(12) J 1
C C446_a 0.9954(16) 0.555(4) 0.8652(7) 0.122(11) Uani d 0.446(12) J 1
H H446_a 0.9668 0.5386 0.8614 0.147 Uiso calc 0.446(12) J 1
C C447_a 0.9967(16) 0.657(4) 0.8649(7) 0.124(13) Uani d 0.446(12) J 1
H H44M_a 0.9818 0.6780 0.8512 0.149 Uiso calc 0.446(12) J 1
H H44N_a 1.0244 0.6761 0.8667 0.149 Uiso calc 0.446(12) J 1
C C448_a 0.9800(18) 0.704(3) 0.8813(8) 0.132(14) Uani d 0.446(12) J 1
H H44O_a 0.9889 0.7673 0.8822 0.158 Uiso calc 0.446(12) J 1
H H44P_a 0.9509 0.7042 0.8764 0.158 Uiso calc 0.446(12) J 1
C C449_a 0.9907(18) 0.665(4) 0.9023(7) 0.126(13) Uani d 0.446(12) J 1
H H449_a 1.0193 0.6811 0.9066 0.151 Uiso calc 0.446(12) J 1
C C450_a 0.9930(13) 0.565(4) 0.9030(6) 0.109(11) Uani d 0.446(12) J 1
H H45A_a 0.9660 0.5407 0.9014 0.131 Uiso calc 0.446(12) J 1
H H45B_a 1.0085 0.5468 0.9169 0.131 Uiso calc 0.446(12) J 1
O O27_a 1.0009(10) 0.430(3) 0.8882(7) 0.113(11) Uani d 0.446(12) J 1
O O28_a 1.0567(13) 0.413(3) 0.9124(7) 0.15(2) Uani d 0.446(12) J 1
C C451_a 1.0281(13) 0.383(3) 0.9004(8) 0.101(15) Uani d 0.446(12) J 1
C C452_a 1.0111(16) 0.290(3) 0.9009(9) 0.108(19) Uani d 0.446(12) J 1
H H45C_a 0.9827 0.2940 0.8997 0.163 Uiso calc 0.446(12) J 1
H H45D_a 1.0239 0.2601 0.9139 0.163 Uiso calc 0.446(12) J 1
H H45E_a 1.0157 0.2542 0.8893 0.163 Uiso calc 0.446(12) J 1
C C453_a 0.9899(18) 0.442(5) 0.8370(10) 0.128(17) Uani d 0.446(12) J 1
H H45F_a 1.0038 0.3903 0.8444 0.191 Uiso calc 0.446(12) J 1
H H45G_a 0.9900 0.4387 0.8224 0.191 Uiso calc 0.446(12) J 1
H H45H_a 0.9627 0.4431 0.8384 0.191 Uiso calc 0.446(12) J 1
C C454_a 1.0111(15) 0.530(4) 0.8463(8) 0.137(13) Uani d 0.446(12) J 1
H H454_a 1.0078 0.5797 0.8360 0.165 Uiso calc 0.446(12) J 1
C C455_a 1.0545(15) 0.512(6) 0.8570(12) 0.15(2) Uani d 0.446(12) J 1
H H45I_a 1.0662 0.5668 0.8642 0.224 Uiso calc 0.446(12) J 1
H H45J_a 1.0688 0.4955 0.8467 0.224 Uiso calc 0.446(12) J 1
H H45K_a 1.0562 0.4632 0.8669 0.224 Uiso calc 0.446(12) J 1
C C456_a 0.975(2) 0.713(5) 0.9181(9) 0.14(2) Uani d 0.446(12) J 1
H H45L_a 0.9467 0.7042 0.9154 0.217 Uiso calc 0.446(12) J 1
H H45M_a 0.9808 0.7778 0.9175 0.217 Uiso calc 0.446(12) J 1
H H45N_a 0.9880 0.6902 0.9318 0.217 Uiso calc 0.446(12) J 1
C C457_a 0.1066(11) 0.328(2) 0.9549(6) 0.10(2) Uani d 0.550(11) K 1
H H457_a 0.0862 0.3645 0.9453 0.123 Uiso calc 0.550(11) K 1
Cl Cl1_a 0.1461(6) 0.3483(17) 0.9449(3) 0.175(10) Uani d 0.550(11) K 1
Cl Cl3_a 0.0835(4) 0.2247(9) 0.9515(2) 0.108(5) Uani d 0.550(11) K 1
Cl Cl2_a 0.1101(5) 0.3876(15) 0.9767(2) 0.147(9) Uani d 0.550(11) K 1

loop_
_atom_site_aniso_label
_atom_site_aniso_U_11
_atom_site_aniso_U_22
_atom_site_aniso_U_33
_atom_site_aniso_U_12
_atom_site_aniso_U_13
_atom_site_aniso_U_23
C1 0.046(9) 0.033(10) 0.039(8) 0.015(8) 0.025(7) 0.017(7)
C2 0.033(7) 0.021(9) 0.044(8) 0.008(7) 0.009(6) 0.009(7)
C3 0.081(11) 0.091(14) 0.059(9) 0.066(11) 0.055(8) 0.046(9)
C4 0.140(11) 0.146(15) 0.087(9) 0.114(11) 0.084(9) 0.083(10)
C5 0.137(11) 0.144(15) 0.084(8) 0.111(11) 0.072(8) 0.065(9)
C6 0.120(15) 0.054(14) 0.095(14) 0.047(12) 0.085(13) 0.053(12)
C7 0.086(13) 0.077(16) 0.078(12) 0.044(12) 0.060(11) 0.049(12)
C8 0.032(6) 0.029(9) 0.042(8) 0.009(6) 0.022(6) 0.011(7)
C9 0.067(9) 0.13(2) 0.130(17) 0.067(13) 0.076(11) 0.091(18)
C10 0.056(10) 0.14(3) 0.115(16) 0.042(13) 0.063(12) 0.071(17)
C11 0.029(7) 0.059(12) 0.028(7) 0.008(8) 0.011(6) 0.008(8)
C12 0.024(7) 0.041(10) 0.024(7) 0.012(7) 0.000(5) 0.008(7)
C13 0.034(8) 0.046(11) 0.030(7) 0.024(8) 0.016(6) 0.009(7)
C14 0.059(11) 0.068(16) 0.084(14) 0.025(11) 0.037(11) 0.048(12)
C15 0.057(11) 0.067(15) 0.073(12) 0.033(11) 0.036(9) 0.054(12)
C16 0.025(7) 0.031(9) 0.025(6) -0.001(6) 0.012(5) 0.000(6)
C17 0.034(8) 0.033(10) 0.039(8) -0.007(7) 0.006(6) 0.010(7)
C18 0.051(10) 0.039(11) 0.034(8) -0.018(9) -0.003(7) 0.008(7)
C19 0.046(9) 0.024(9) 0.040(8) 0.009(8) -0.013(7) -0.003(7)
C20 0.042(8) 0.024(9) 0.044(9) 0.010(8) -0.009(7) 0.003(7)
C21 0.016(6) 0.028(9) 0.036(7) -0.001(6) 0.000(5) -0.001(6)
C22 0.045(9) 0.029(10) 0.026(7) -0.004(7) 0.007(6) 0.009(6)
C23 0.052(9) 0.017(9) 0.044(9) -0.002(8) 0.011(7) 0.001(7)
C24 0.038(8) 0.027(9) 0.028(7) -0.001(7) 0.009(6) 0.006(6)
C25 0.035(7) 0.023(9) 0.028(7) -0.001(7) 0.014(6) 0.007(6)
C26 0.035(7) 0.032(9) 0.023(6) -0.003(7) 0.013(6) 0.001(6)
C27 0.055(10) 0.018(9) 0.056(10) -0.006(8) -0.015(8) 0.000(8)
C28 0.042(9) 0.029(10) 0.042(8) -0.001(8) -0.017(7) -0.008(7)
C29 0.034(7) 0.017(8) 0.032(7) -0.010(6) 0.010(6) 0.001(6)
C30 0.054(9) 0.021(9) 0.038(8) 0.009(8) 0.009(7) -0.007(7)
C31 0.031(8) 0.026(9) 0.044(9) 0.000(7) -0.016(6) -0.005(7)
C32 0.045(9) 0.030(10) 0.045(9) 0.014(8) 0.011(7) 0.011(8)
C33 0.041(8) 0.034(10) 0.025(7) -0.003(7) 0.004(6) 0.003(7)
C34 0.030(7) 0.022(9) 0.039(8) 0.000(7) 0.012(6) -0.004(7)
C35 0.040(8) 0.029(10) 0.040(8) 0.010(7) 0.004(7) -0.003(7)
C36 0.036(8) 0.028(10) 0.043(8) 0.007(7) 0.005(7) -0.012(7)
N13 0.026(6) 0.031(8) 0.032(6) 0.002(6) 0.005(5) -0.002(5)
C37 0.024(7) 0.035(10) 0.036(8) -0.005(7) 0.000(6) -0.004(7)
C38 0.035(7) 0.043(10) 0.021(6) -0.012(8) 0.006(5) -0.004(7)
C39 0.022(6) 0.021(8) 0.029(7) -0.002(6) 0.003(5) 0.001(6)
C40 0.038(8) 0.028(9) 0.034(7) -0.014(7) 0.013(6) -0.009(7)
C41 0.043(9) 0.037(11) 0.033(8) -0.016(8) 0.005(7) -0.006(7)
C42 0.027(6) 0.016(7) 0.018(6) -0.002(6) 0.002(5) -0.004(5)
N18 0.020(5) 0.017(7) 0.029(6) 0.003(5) 0.001(4) 0.000(5)
C43 0.033(7) 0.008(7) 0.032(7) -0.001(6) 0.001(6) 0.006(6)
N17 0.033(6) 0.020(7) 0.026(6) -0.006(5) 0.003(5) 0.003(5)
C44 0.021(6) 0.019(8) 0.028(6) -0.005(6) 0.004(5) 0.004(6)
N16 0.018(5) 0.023(7) 0.035(6) -0.004(5) 0.002(5) -0.002(5)
N14 0.054(8) 0.019(7) 0.025(6) -0.010(6) -0.003(5) -0.004(5)
C45 0.033(8) 0.028(9) 0.035(8) 0.001(7) -0.007(6) 0.003(7)
C46 0.035(8) 0.030(9) 0.028(7) -0.011(7) -0.002(6) 0.007(7)
C47 0.032(7) 0.015(8) 0.025(6) -0.007(6) -0.010(5) 0.004(6)
C48 0.024(6) 0.016(8) 0.028(7) -0.002(6) -0.003(5) 0.000(6)
C49 0.049(9) 0.024(9) 0.035(8) 0.002(8) 0.002(7) -0.003(7)
N15 0.024(6) 0.027(7) 0.031(6) -0.004(5) 0.005(5) -0.003(5)
C50 0.040(8) 0.035(10) 0.036(8) -0.001(8) 0.008(6) -0.007(7)
C51 0.039(8) 0.034(10) 0.030(7) -0.007(7) 0.008(6) -0.009(7)
C52 0.020(6) 0.016(7) 0.034(7) 0.002(6) 0.009(5) 0.012(6)
C53 0.040(8) 0.027(9) 0.032(7) -0.005(7) 0.004(6) -0.011(7)
C54 0.024(7) 0.019(8) 0.062(10) 0.001(6) 0.012(7) -0.006(8)
C55 0.027(8) 0.11(2) 0.090(14) -0.037(11) 0.020(9) -0.043(14)
C56 0.046(10) 0.11(2) 0.065(12) -0.019(11) 0.035(9) -0.055(13)
C57 0.025(7) 0.027(9) 0.041(8) -0.003(6) 0.003(6) 0.007(7)
C58 0.045(8) 0.030(10) 0.038(8) -0.003(7) 0.017(7) -0.017(7)
C59 0.044(9) 0.062(13) 0.033(8) -0.019(9) 0.013(7) -0.024(8)
C60 0.023(7) 0.049(11) 0.021(6) -0.008(7) 0.004(5) -0.008(7)
C61 0.024(7) 0.036(10) 0.031(7) -0.006(7) 0.009(6) -0.009(7)
C62 0.024(7) 0.018(8) 0.029(7) 0.002(6) 0.000(5) -0.003(6)
C63 0.037(8) 0.032(10) 0.030(7) 0.004(7) 0.003(6) -0.010(7)
C64 0.032(7) 0.019(8) 0.036(7) 0.004(7) 0.014(6) 0.003(6)
C65 0.017(6) 0.021(8) 0.024(6) -0.004(6) -0.003(5) -0.001(6)
C66 0.031(7) 0.026(9) 0.049(9) -0.011(7) 0.019(6) -0.012(7)
C67 0.033(8) 0.027(9) 0.059(10) -0.006(7) 0.024(7) -0.015(8)
C68 0.045(10) 0.081(18) 0.087(14) -0.025(11) 0.027(10) -0.054(13)
C69 0.060(12) 0.073(17) 0.111(17) -0.047(12) 0.049(12) -0.056(14)
C70 0.025(7) 0.039(10) 0.032(7) -0.013(7) 0.002(6) -0.015(7)
C71 0.043(8) 0.026(9) 0.027(7) 0.002(7) -0.003(6) -0.010(6)
C72 0.037(8) 0.028(9) 0.030(7) 0.014(7) 0.001(6) 0.006(6)
C73 0.041(8) 0.023(9) 0.019(6) 0.001(7) -0.003(6) 0.001(6)
C74 0.025(7) 0.020(8) 0.026(6) 0.005(6) -0.001(5) -0.003(6)
C75 0.027(7) 0.022(8) 0.029(7) -0.004(6) 0.002(5) 0.001(6)
C76 0.047(9) 0.027(10) 0.034(8) 0.017(8) -0.018(7) -0.011(7)
C77 0.048(9) 0.014(8) 0.042(8) 0.011(7) -0.018(7) -0.010(7)
C78 0.015(6) 0.029(9) 0.015(6) -0.008(6) 0.002(4) -0.006(5)
C79 0.018(6) 0.013(7) 0.022(6) -0.003(5) -0.001(5) 0.001(5)
C80 0.033(7) 0.008(7) 0.023(6) 0.007(6) 0.008(5) -0.005(5)
C81 0.031(7) 0.015(8) 0.026(6) -0.008(6) -0.001(5) 0.000(6)
C82 0.018(6) 0.022(8) 0.027(6) 0.002(6) 0.002(5) 0.001(6)
C83 0.018(6) 0.022(8) 0.018(6) -0.007(6) -0.001(5) -0.004(5)
C84 0.032(7) 0.019(8) 0.027(7) 0.007(6) -0.005(6) -0.004(6)
C85 0.039(8) 0.020(8) 0.024(7) -0.002(7) 0.003(6) -0.004(6)
C86 0.043(8) 0.026(9) 0.026(7) -0.010(7) -0.006(6) -0.004(6)
C87 0.054(9) 0.020(9) 0.028(7) 0.000(7) 0.012(6) -0.001(6)
C88 0.031(7) 0.011(7) 0.031(7) -0.002(6) 0.004(5) -0.004(6)
C89 0.026(7) 0.017(8) 0.031(7) 0.002(6) -0.007(5) 0.002(6)
C90 0.054(9) 0.012(8) 0.028(7) 0.003(7) 0.004(6) -0.002(6)
C91 0.054(10) 0.021(9) 0.037(8) -0.009(8) -0.011(7) -0.004(7)
C92 0.043(9) 0.015(8) 0.049(9) -0.003(7) -0.012(7) 0.007(7)
C93 0.029(7) 0.020(8) 0.036(7) 0.009(6) 0.009(6) 0.001(7)
C94 0.033(7) 0.034(10) 0.034(8) 0.007(7) 0.000(6) 0.006(7)
C95 0.034(7) 0.016(8) 0.033(7) 0.005(6) -0.001(6) 0.007(6)
C96 0.026(7) 0.009(7) 0.033(7) 0.001(6) 0.005(5) 0.009(6)
C97 0.034(7) 0.013(8) 0.028(7) -0.001(6) 0.019(6) -0.004(6)
C98 0.035(8) 0.035(10) 0.013(6) -0.001(7) -0.006(5) 0.003(6)
C99 0.044(9) 0.022(9) 0.044(8) 0.004(8) -0.004(7) -0.004(7)
C100 0.039(8) 0.029(10) 0.040(8) 0.012(8) -0.019(7) 0.005(7)
C101 0.039(8) 0.028(9) 0.026(7) 0.004(7) 0.002(6) -0.007(6)
C102 0.050(9) 0.032(10) 0.034(8) 0.005(8) 0.001(7) 0.017(7)
C103 0.033(8) 0.030(10) 0.036(8) 0.009(7) -0.006(6) 0.010(7)
C104 0.057(10) 0.025(9) 0.032(8) 0.006(8) 0.005(7) 0.003(7)
C105 0.052(9) 0.028(10) 0.034(8) 0.008(8) -0.005(7) 0.008(7)
C106 0.033(7) 0.018(8) 0.028(7) -0.005(6) 0.013(6) 0.004(6)
C107 0.028(7) 0.017(8) 0.049(9) 0.000(6) -0.006(6) 0.009(7)
C108 0.037(8) 0.022(9) 0.048(9) -0.002(7) 0.000(7) 0.006(7)
N37 0.044(7) 0.037(9) 0.043(8) 0.005(7) -0.014(6) -0.008(7)
C109 0.096(16) 0.075(18) 0.043(10) 0.048(14) 0.007(10) 0.010(11)
C110 0.116(19) 0.11(2) 0.047(11) 0.076(17) 0.027(11) 0.036(12)
C111 0.042(8) 0.032(10) 0.035(8) 0.005(8) 0.004(6) -0.002(7)
C112 0.047(9) 0.037(11) 0.056(10) 0.021(9) 0.017(8) 0.022(9)
C113 0.049(10) 0.062(15) 0.058(11) 0.019(10) 0.020(8) 0.006(10)
C114 0.034(8) 0.046(12) 0.047(9) 0.009(8) 0.008(7) 0.000(8)
N40 0.040(7) 0.032(9) 0.043(7) 0.005(7) 0.001(6) -0.001(6)
C115 0.037(9) 0.050(12) 0.044(9) 0.010(9) -0.002(7) 0.001(8)
N41 0.033(7) 0.034(9) 0.069(10) 0.015(7) -0.016(7) -0.004(8)
C116 0.036(9) 0.039(12) 0.071(12) -0.009(9) 0.004(8) -0.017(10)
N42 0.047(8) 0.051(11) 0.052(8) -0.008(8) 0.008(7) -0.002(8)
N38 0.17(2) 0.075(18) 0.27(3) 0.018(14) 0.18(2) 0.000(17)
C117 0.113(17) 0.12(3) 0.25(3) 0.037(16) 0.120(19) -0.017(18)
C118 0.108(15) 0.09(2) 0.21(2) 0.040(14) 0.100(17) 0.005(16)
C119 0.081(11) 0.049(14) 0.144(19) -0.006(11) 0.066(13) -0.013(11)
C120 0.105(15) 0.091(19) 0.122(19) 0.013(14) 0.074(14) 0.006(13)
C121 0.15(2) 0.090(19) 0.18(2) 0.018(14) 0.133(18) 0.004(16)
N39 0.052(10) 0.077(15) 0.079(12) 0.007(10) 0.003(9) 0.000(11)
C122 0.077(15) 0.056(16) 0.103(18) 0.018(13) 0.010(13) 0.024(14)
C123 0.054(12) 0.09(2) 0.078(14) 0.015(12) 0.011(10) 0.040(14)
C124 0.055(11) 0.049(13) 0.061(11) 0.015(10) -0.014(9) -0.030(10)
C125 0.16(3) 0.10(2) 0.086(17) 0.08(2) 0.033(17) 0.046(17)
C126 0.085(17) 0.059(18) 0.14(2) 0.049(15) 0.029(17) 0.024(17)
C127 0.050(9) 0.053(12) 0.026(7) -0.007(9) 0.004(7) 0.009(8)
C128 0.035(8) 0.043(11) 0.028(7) 0.010(7) 0.002(6) 0.004(7)
C129 0.034(8) 0.032(10) 0.036(7) 0.020(7) 0.012(6) 0.015(7)
C130 0.024(7) 0.046(11) 0.032(7) -0.004(7) 0.004(6) 0.002(7)
C131 0.036(8) 0.038(10) 0.033(7) 0.004(7) 0.006(6) 0.008(7)
C132 0.030(7) 0.043(10) 0.024(7) 0.002(7) 0.002(5) 0.003(7)
C133 0.023(7) 0.031(9) 0.030(7) 0.002(7) -0.006(5) 0.003(7)
C134 0.025(7) 0.040(10) 0.019(6) -0.006(7) -0.002(5) 0.002(6)
C135 0.035(8) 0.037(10) 0.032(7) 0.010(8) -0.005(6) 0.000(7)
C136 0.032(7) 0.037(10) 0.032(7) 0.007(7) 0.007(6) 0.003(7)
C137 0.029(7) 0.034(10) 0.029(7) -0.002(7) -0.007(6) -0.004(7)
C138 0.044(9) 0.039(11) 0.044(9) 0.017(8) 0.004(7) 0.007(8)
C139 0.040(9) 0.060(14) 0.055(10) 0.012(9) 0.015(8) 0.022(10)
C140 0.050(9) 0.042(11) 0.035(8) -0.005(9) -0.004(7) 0.005(8)
C141 0.030(7) 0.042(11) 0.034(8) 0.006(7) 0.000(6) 0.016(7)
C142 0.030(7) 0.022(8) 0.024(6) 0.001(6) 0.006(5) -0.002(6)
C143 0.034(8) 0.035(10) 0.029(7) -0.005(7) -0.002(6) 0.010(7)
C144 0.054(10) 0.038(11) 0.036(8) -0.011(9) 0.006(7) -0.002(8)
N49 0.050(8) 0.051(11) 0.034(7) 0.024(8) -0.005(6) -0.007(7)
C145 0.054(11) 0.060(15) 0.035(9) 0.020(10) 0.001(8) 0.005(9)
C146 0.079(12) 0.020(9) 0.044(9) 0.004(9) -0.009(9) 0.003(8)
C147 0.038(8) 0.043(11) 0.033(8) -0.001(8) -0.002(6) 0.000(7)
C148 0.052(9) 0.023(9) 0.040(8) -0.008(8) 0.002(7) 0.009(7)
C149 0.033(8) 0.045(11) 0.040(8) 0.014(8) -0.003(6) -0.001(8)
C150 0.030(8) 0.050(12) 0.041(9) -0.003(8) 0.006(6) 0.005(8)
N54 0.052(8) 0.026(8) 0.045(7) 0.010(7) 0.018(6) 0.007(6)
C151 0.046(9) 0.027(10) 0.071(11) 0.011(8) 0.027(9) 0.010(9)
N53 0.051(8) 0.021(8) 0.059(8) -0.007(7) 0.013(7) -0.011(7)
C152 0.050(9) 0.057(13) 0.027(7) 0.000(9) 0.012(7) -0.007(8)
N52 0.058(8) 0.021(7) 0.027(6) -0.007(6) 0.010(6) -0.005(5)
N50 0.054(8) 0.035(9) 0.039(7) 0.004(7) -0.009(6) -0.017(7)
C153 0.072(12) 0.031(11) 0.040(9) 0.014(9) -0.013(8) -0.006(8)
C154 0.045(9) 0.044(12) 0.039(9) 0.008(8) 0.000(7) -0.016(8)
C155 0.048(9) 0.030(10) 0.031(8) 0.008(8) -0.003(7) -0.006(7)
C156 0.050(10) 0.033(11) 0.068(12) -0.003(9) 0.001(9) -0.014(9)
C157 0.065(12) 0.024(11) 0.065(12) -0.006(9) -0.022(9) -0.011(9)
N51 0.15(2) 0.051(14) 0.28(3) 0.008(12) 0.17(2) 0.000(13)
C158 0.15(2) 0.062(13) 0.22(2) -0.032(17) 0.128(19) -0.036(15)
C159 0.116(17) 0.049(11) 0.142(16) -0.019(12) 0.090(12) -0.041(11)
C160 0.058(11) 0.050(12) 0.115(15) 0.007(9) 0.050(10) 0.003(9)
C161 0.057(12) 0.077(14) 0.170(17) 0.030(11) 0.057(11) 0.040(13)
C162 0.075(16) 0.086(15) 0.25(3) 0.040(14) 0.098(16) 0.074(17)
C163 0.095(14) 0.035(12) 0.036(9) 0.003(11) -0.022(9) 0.003(8)
C164 0.068(11) 0.014(8) 0.043(9) -0.002(8) -0.005(8) -0.007(7)
C165 0.038(8) 0.026(9) 0.032(7) 0.005(7) 0.002(6) -0.013(7)
C166 0.049(9) 0.022(9) 0.036(8) 0.008(7) 0.004(7) 0.007(7)
C167 0.064(11) 0.013(8) 0.042(9) 0.005(8) 0.001(8) 0.006(7)
C168 0.033(7) 0.021(9) 0.037(8) 0.000(7) 0.003(6) 0.004(6)
C169 0.054(9) 0.024(9) 0.021(6) -0.004(7) 0.011(6) -0.006(6)
C170 0.051(9) 0.035(10) 0.028(7) 0.005(8) -0.001(7) 0.004(7)
C171 0.035(8) 0.034(10) 0.036(8) 0.002(7) 0.003(6) 0.004(7)
C172 0.048(9) 0.039(11) 0.028(7) -0.007(8) -0.006(7) 0.005(7)
C173 0.039(8) 0.032(10) 0.027(7) 0.013(8) -0.003(6) -0.005(7)
C174 0.060(10) 0.037(11) 0.040(9) 0.011(9) -0.011(8) -0.007(8)
C175 0.071(12) 0.040(12) 0.035(8) -0.012(10) -0.013(8) -0.010(8)
C176 0.113(16) 0.014(9) 0.063(12) -0.005(10) 0.048(11) -0.005(8)
C177 0.082(13) 0.034(11) 0.052(10) -0.003(10) 0.028(9) 0.008(9)
C178 0.046(8) 0.016(8) 0.037(8) 0.004(7) 0.007(6) -0.006(6)
C179 0.054(10) 0.029(10) 0.059(10) 0.006(8) 0.020(8) -0.027(8)
C180 0.079(14) 0.051(15) 0.067(13) -0.015(12) 0.019(11) -0.032(12)
C181 0.14(2) 0.10(2) 0.089(17) -0.05(2) 0.077(17) -0.055(17)
C182 0.093(16) 0.10(2) 0.089(16) -0.061(16) 0.056(13) -0.056(15)
C183 0.049(9) 0.037(11) 0.052(9) 0.005(8) 0.012(8) -0.006(8)
C184 0.035(9) 0.073(16) 0.070(12) -0.015(10) 0.018(8) -0.020(11)
C185 0.057(11) 0.062(16) 0.085(14) -0.004(11) 0.034(10) -0.015(13)
C186 0.037(8) 0.032(10) 0.032(7) -0.010(7) 0.004(6) -0.003(7)
C187 0.030(7) 0.032(9) 0.026(7) -0.003(7) -0.001(6) -0.005(6)
C188 0.031(7) 0.024(9) 0.035(8) -0.001(7) -0.001(6) -0.003(7)
C189 0.060(12) 0.059(15) 0.070(14) -0.016(11) 0.001(10) -0.009(12)
C190 0.089(15) 0.049(14) 0.066(12) -0.032(12) 0.008(11) -0.012(11)
C191 0.038(8) 0.034(10) 0.050(9) -0.016(8) 0.002(7) -0.007(8)
C192 0.042(9) 0.063(14) 0.034(8) -0.021(9) 0.004(7) 0.010(8)
C193 0.041(10) 0.077(17) 0.056(11) -0.002(10) -0.002(8) 0.030(11)
C194 0.038(8) 0.029(10) 0.041(8) -0.012(8) 0.004(7) -0.004(7)
C195 0.028(7) 0.027(9) 0.043(8) -0.001(7) 0.002(6) -0.012(7)
C196 0.038(8) 0.024(9) 0.029(7) -0.009(7) -0.003(6) 0.002(6)
C197 0.028(7) 0.034(10) 0.051(9) -0.004(7) 0.006(7) -0.011(8)
C198 0.048(10) 0.046(12) 0.038(9) -0.013(9) -0.005(7) 0.005(8)
C199 0.063(11) 0.024(10) 0.040(8) 0.009(8) -0.013(8) -0.001(7)
C200 0.034(8) 0.031(10) 0.037(8) -0.004(7) -0.010(6) 0.001(7)
C201 0.035(8) 0.028(9) 0.043(8) -0.008(7) 0.003(7) 0.008(7)
C202 0.046(9) 0.025(10) 0.057(10) 0.003(8) -0.020(8) 0.012(8)
C203 0.062(11) 0.034(11) 0.046(9) -0.011(9) -0.026(8) 0.008(8)
C204 0.024(7) 0.032(10) 0.035(7) -0.003(7) 0.004(6) 0.004(7)
C205 0.033(7) 0.021(8) 0.029(7) -0.004(7) 0.009(6) -0.003(6)
C206 0.036(8) 0.024(9) 0.038(8) 0.005(7) 0.014(6) 0.008(7)
C207 0.074(12) 0.024(10) 0.054(10) -0.007(9) -0.009(9) 0.010(8)
C208 0.072(12) 0.022(10) 0.060(11) -0.015(9) -0.014(9) 0.015(9)
C209 0.040(8) 0.038(10) 0.029(7) -0.008(8) 0.011(6) 0.003(7)
C210 0.031(8) 0.034(10) 0.053(9) 0.000(7) 0.003(7) 0.012(8)
C211 0.047(9) 0.022(9) 0.050(9) 0.006(8) 0.015(8) 0.018(7)
C212 0.044(9) 0.023(10) 0.051(9) 0.015(8) -0.001(7) 0.002(7)
C213 0.049(9) 0.024(9) 0.033(8) 0.010(8) -0.006(7) -0.001(7)
C214 0.041(8) 0.020(9) 0.036(8) 0.000(7) 0.002(6) -0.008(7)
C215 0.050(10) 0.033(11) 0.056(10) 0.009(9) -0.003(8) 0.017(8)
C216 0.044(9) 0.030(10) 0.044(9) 0.006(8) -0.006(7) 0.006(8)
C217 0.033(8) 0.025(9) 0.036(8) 0.006(7) 0.004(6) -0.005(7)
C218 0.023(6) 0.027(9) 0.027(7) 0.001(6) -0.003(5) 0.004(6)
C219 0.030(7) 0.015(8) 0.024(6) 0.007(6) 0.003(5) 0.003(6)
C220 0.033(7) 0.026(9) 0.027(7) -0.002(7) 0.001(6) 0.005(6)
C221 0.041(8) 0.012(8) 0.038(8) 0.002(7) 0.004(6) 0.002(6)
C222 0.027(7) 0.020(8) 0.030(7) 0.009(6) 0.000(5) -0.002(6)
C223 0.044(8) 0.009(7) 0.028(7) -0.012(7) 0.007(6) 0.002(6)
C224 0.031(7) 0.010(7) 0.021(6) 0.000(6) 0.000(5) 0.004(5)
C225 0.037(8) 0.019(8) 0.035(7) -0.006(7) 0.010(6) -0.005(6)
C226 0.025(7) 0.020(8) 0.026(7) 0.001(6) -0.002(5) 0.000(6)
C227 0.021(6) 0.026(9) 0.028(7) -0.008(6) -0.004(5) -0.003(6)
C228 0.038(8) 0.030(9) 0.026(7) 0.012(7) 0.008(6) 0.004(6)
C229 0.038(8) 0.025(9) 0.039(8) 0.005(7) 0.000(7) 0.006(7)
C230 0.041(8) 0.034(10) 0.033(8) -0.002(8) 0.003(6) 0.006(7)
C231 0.039(8) 0.028(9) 0.029(7) -0.002(7) 0.010(6) 0.011(6)
C232 0.032(7) 0.011(8) 0.044(8) 0.003(6) -0.002(6) 0.003(6)
C233 0.034(8) 0.034(10) 0.043(8) 0.002(7) 0.011(6) 0.009(7)
C234 0.033(7) 0.017(8) 0.056(9) -0.001(7) 0.018(7) 0.000(7)
C235 0.037(8) 0.025(9) 0.042(8) 0.008(7) 0.002(7) 0.009(7)
C236 0.038(8) 0.027(10) 0.053(9) 0.006(8) 0.008(7) 0.001(8)
C237 0.045(8) 0.016(8) 0.033(7) 0.010(7) 0.010(6) 0.006(6)
C238 0.043(8) 0.023(9) 0.032(7) 0.004(7) 0.007(6) 0.004(6)
C239 0.048(9) 0.028(10) 0.033(8) -0.004(8) 0.008(7) 0.006(7)
C240 0.038(8) 0.030(9) 0.030(7) -0.003(7) 0.004(6) -0.002(7)
C241 0.037(8) 0.017(8) 0.032(7) 0.005(7) 0.010(6) 0.002(6)
C242 0.029(7) 0.023(9) 0.043(8) 0.005(7) 0.012(6) 0.007(7)
C243 0.067(11) 0.022(9) 0.040(9) 0.015(9) -0.003(8) 0.011(7)
C244 0.069(11) 0.018(9) 0.041(9) 0.003(9) -0.019(8) 0.003(7)
C245 0.027(7) 0.027(9) 0.032(7) 0.006(7) -0.007(6) -0.001(6)
C246 0.063(11) 0.019(9) 0.044(9) 0.006(8) -0.002(8) -0.001(7)
C247 0.041(9) 0.028(10) 0.044(9) 0.016(8) -0.003(7) -0.003(7)
C248 0.065(11) 0.025(10) 0.040(9) -0.007(9) -0.023(8) 0.010(8)
C249 0.042(9) 0.022(9) 0.051(9) -0.010(7) -0.015(7) 0.003(7)
C250 0.025(7) 0.025(9) 0.039(8) 0.009(6) 0.003(6) 0.005(7)
C251 0.056(9) 0.031(10) 0.022(7) 0.002(8) -0.009(6) -0.009(7)
C252 0.062(10) 0.027(10) 0.035(8) 0.010(8) 0.001(7) -0.004(7)
C253 0.048(10) 0.054(13) 0.038(9) 0.005(9) 0.010(7) -0.001(8)
C254 0.045(9) 0.034(11) 0.051(9) -0.015(8) 0.011(8) -0.004(8)
C255 0.060(11) 0.043(12) 0.044(9) -0.018(9) 0.024(8) -0.015(8)
C256 0.064(13) 0.076(18) 0.12(2) -0.019(13) 0.039(13) -0.055(16)
C257 0.049(11) 0.11(2) 0.098(17) -0.026(13) 0.016(11) -0.076(16)
C258 0.047(9) 0.033(10) 0.054(10) -0.012(8) 0.009(8) 0.000(8)
C259 0.042(8) 0.030(10) 0.033(8) -0.007(7) 0.000(6) -0.007(7)
C260 0.059(10) 0.045(12) 0.037(8) -0.028(9) 0.018(7) -0.015(8)
C261 0.113(18) 0.084(19) 0.096(17) -0.065(15) 0.063(15) -0.071(15)
C262 0.102(17) 0.09(2) 0.098(17) -0.057(14) 0.067(14) -0.059(15)
C263 0.037(8) 0.042(10) 0.038(8) 0.000(7) 0.005(6) -0.006(7)
C264 0.066(12) 0.051(13) 0.044(9) -0.011(10) 0.014(8) -0.013(9)
C265 0.067(11) 0.037(11) 0.038(8) -0.015(10) 0.022(8) -0.005(8)
C266 0.094(17) 0.19(4) 0.12(2) -0.10(2) 0.070(16) -0.10(2)
C267 0.113(19) 0.14(3) 0.110(19) -0.08(2) 0.066(17) -0.09(2)
C268 0.056(10) 0.055(13) 0.036(8) 0.006(9) 0.012(7) -0.010(8)
C269 0.086(16) 0.17(3) 0.084(16) -0.077(19) 0.048(13) -0.094(19)
C270 0.089(16) 0.12(3) 0.091(16) -0.052(17) 0.047(13) -0.072(17)
C271 0.056(11) 0.029(11) 0.077(13) 0.009(9) -0.017(10) -0.009(10)
C272 0.063(12) 0.020(10) 0.093(15) -0.004(9) -0.027(11) -0.011(10)
C273 0.038(8) 0.020(9) 0.059(10) 0.008(7) 0.006(7) -0.011(8)
C274 0.044(10) 0.050(14) 0.072(12) -0.014(9) -0.004(9) -0.008(10)
C275 0.057(11) 0.040(12) 0.049(10) -0.007(10) -0.010(8) -0.012(9)
C276 0.028(7) 0.020(9) 0.064(10) -0.002(7) 0.005(7) -0.004(8)
C277 0.048(9) 0.028(10) 0.045(9) 0.005(8) 0.001(7) 0.008(8)
C278 0.046(9) 0.018(9) 0.068(11) -0.008(8) 0.005(8) 0.007(8)
C279 0.156(17) 0.031(11) 0.132(13) 0.029(12) -0.087(13) -0.027(10)
C280 0.131(13) 0.036(9) 0.126(12) 0.027(9) -0.075(11) -0.026(9)
C281 0.054(9) 0.017(8) 0.073(10) -0.008(7) -0.016(7) 0.000(7)
C282 0.040(9) 0.028(10) 0.067(11) 0.005(8) -0.008(8) 0.007(9)
C283 0.067(11) 0.015(9) 0.051(10) 0.006(8) 0.004(8) 0.000(7)
C284 0.050(11) 0.044(14) 0.089(15) -0.008(10) -0.024(10) 0.012(11)
C285 0.036(9) 0.042(12) 0.078(12) -0.005(9) -0.004(8) -0.002(10)
C286 0.036(8) 0.032(11) 0.061(10) -0.004(8) -0.010(8) 0.009(9)
C287 0.062(12) 0.037(12) 0.084(14) 0.007(10) -0.021(10) 0.016(11)
C288 0.036(9) 0.033(11) 0.099(15) -0.014(9) -0.021(9) 0.001(11)
N1 0.069(9) 0.075(12) 0.058(8) 0.048(9) 0.033(7) 0.031(8)
N2 0.054(8) 0.036(9) 0.046(7) 0.011(7) 0.024(6) 0.016(7)
N3 0.061(9) 0.027(8) 0.034(7) -0.001(7) 0.010(6) 0.006(6)
N4 0.039(7) 0.048(10) 0.038(7) 0.007(7) 0.017(6) 0.011(7)
N5 0.026(6) 0.029(8) 0.033(6) 0.003(5) 0.009(5) 0.015(6)
N6 0.031(6) 0.039(8) 0.023(5) 0.017(6) 0.005(5) 0.009(5)
N7 0.030(6) 0.018(7) 0.031(6) 0.000(5) 0.003(5) 0.001(5)
N8 0.033(6) 0.026(8) 0.036(6) -0.002(6) 0.002(5) -0.001(6)
N9 0.032(6) 0.033(8) 0.042(7) -0.001(6) 0.020(6) 0.013(6)
N10 0.030(6) 0.023(7) 0.030(6) -0.004(6) 0.000(5) -0.002(5)
N11 0.049(7) 0.020(7) 0.031(6) 0.003(6) 0.010(5) -0.002(5)
N12 0.032(6) 0.026(8) 0.028(6) -0.005(6) 0.003(5) 0.001(5)
N19 0.032(6) 0.021(7) 0.044(7) -0.009(6) 0.015(5) -0.013(6)
N20 0.028(6) 0.025(7) 0.026(6) 0.002(5) 0.001(5) 0.000(5)
N21 0.044(7) 0.035(9) 0.031(6) -0.007(7) -0.003(6) -0.011(6)
N22 0.025(6) 0.029(8) 0.026(6) -0.003(5) 0.006(4) -0.002(5)
N23 0.024(5) 0.034(8) 0.024(5) -0.002(5) 0.000(4) -0.005(5)
N24 0.026(6) 0.029(8) 0.038(6) -0.012(6) 0.003(5) -0.011(6)
N25 0.037(6) 0.014(7) 0.022(5) -0.001(5) -0.006(5) -0.004(5)
N26 0.031(6) 0.015(7) 0.028(6) -0.001(5) 0.004(5) 0.007(5)
N27 0.032(6) 0.013(7) 0.039(7) 0.000(5) 0.008(5) -0.006(5)
N28 0.024(5) 0.014(6) 0.025(5) 0.006(5) 0.004(4) -0.002(5)
N29 0.024(5) 0.027(7) 0.020(5) -0.003(5) 0.006(4) -0.004(5)
N30 0.029(6) 0.019(7) 0.023(5) -0.005(5) 0.006(4) -0.002(5)
N31 0.029(6) 0.023(7) 0.036(6) -0.005(6) -0.003(5) 0.003(6)
N32 0.036(7) 0.023(8) 0.045(7) 0.002(6) -0.010(6) -0.003(6)
N33 0.046(7) 0.023(7) 0.027(6) 0.007(6) 0.003(5) -0.003(5)
N34 0.029(6) 0.022(7) 0.029(6) 0.006(5) 0.000(5) 0.004(5)
N35 0.027(6) 0.023(7) 0.019(5) -0.001(5) -0.003(4) -0.001(5)
N36 0.027(6) 0.020(7) 0.022(5) -0.002(5) -0.001(4) -0.002(5)
N43 0.037(7) 0.024(8) 0.054(8) 0.006(6) 0.014(6) 0.006(6)
N44 0.043(7) 0.032(8) 0.037(7) -0.003(6) 0.001(6) -0.004(6)
N45 0.046(8) 0.030(8) 0.028(6) -0.006(7) -0.007(6) 0.005(6)
N46 0.025(5) 0.031(8) 0.025(5) -0.004(5) 0.003(4) 0.008(5)
N47 0.031(6) 0.031(8) 0.029(6) -0.004(6) 0.004(5) -0.004(5)
N48 0.034(6) 0.029(8) 0.022(5) 0.008(6) 0.001(5) 0.004(5)
N55 0.060(8) 0.023(8) 0.022(6) -0.005(7) -0.005(5) 0.000(5)
N56 0.081(11) 0.021(9) 0.082(12) -0.002(8) 0.042(10) -0.015(8)
N57 0.053(8) 0.039(9) 0.025(6) -0.007(7) 0.004(6) 0.005(6)
N58 0.056(8) 0.013(7) 0.027(6) 0.002(6) -0.004(5) -0.007(5)
N59 0.055(8) 0.022(8) 0.024(6) 0.018(6) 0.001(5) -0.003(5)
N60 0.050(7) 0.025(8) 0.025(6) -0.002(6) 0.006(5) 0.007(5)
N61 0.095(13) 0.027(9) 0.100(13) -0.016(9) 0.063(11) -0.017(9)
N62 0.049(9) 0.043(11) 0.087(13) -0.014(8) -0.017(9) 0.024(9)
N63 0.049(8) 0.031(8) 0.030(6) 0.002(7) 0.000(6) 0.003(6)
N64 0.044(7) 0.024(8) 0.037(7) 0.003(6) 0.004(6) -0.003(6)
N65 0.035(6) 0.034(8) 0.035(6) -0.011(6) 0.003(5) 0.007(6)
N66 0.030(6) 0.029(8) 0.042(7) -0.005(6) 0.009(5) -0.007(6)
N67 0.045(7) 0.025(8) 0.037(7) -0.003(6) -0.004(6) -0.005(6)
N68 0.044(7) 0.029(8) 0.046(7) -0.006(6) 0.026(6) 0.004(6)
N69 0.036(7) 0.033(9) 0.034(6) 0.011(6) -0.003(5) -0.004(6)
N70 0.041(7) 0.029(8) 0.033(6) -0.003(6) 0.003(5) 0.004(6)
N71 0.032(6) 0.025(8) 0.033(6) 0.000(6) 0.003(5) -0.007(6)
N72 0.031(6) 0.026(8) 0.033(6) 0.003(6) 0.001(5) 0.001(6)
N73 0.033(6) 0.021(7) 0.022(5) -0.002(5) -0.002(5) -0.001(5)
N74 0.029(6) 0.019(7) 0.031(6) 0.002(5) 0.002(5) 0.006(5)
N75 0.034(6) 0.027(8) 0.037(6) 0.002(6) 0.013(5) 0.004(6)
N76 0.027(6) 0.022(7) 0.023(5) 0.005(5) -0.001(4) 0.005(5)
N77 0.018(5) 0.023(7) 0.023(5) -0.004(5) -0.003(4) 0.004(5)
N78 0.022(5) 0.021(7) 0.028(5) 0.002(5) 0.006(4) 0.009(5)
N79 0.047(7) 0.017(7) 0.041(7) 0.003(6) 0.017(6) 0.006(6)
N80 0.027(6) 0.022(8) 0.040(7) 0.005(6) -0.005(5) -0.004(6)
N81 0.038(7) 0.022(8) 0.039(7) 0.004(6) -0.002(5) -0.003(6)
N82 0.039(7) 0.025(8) 0.034(6) 0.002(6) 0.012(5) 0.007(6)
N83 0.032(6) 0.026(8) 0.034(6) 0.013(6) 0.003(5) 0.000(6)
N84 0.034(6) 0.018(7) 0.032(6) 0.004(5) 0.006(5) 0.004(5)
N85 0.035(7) 0.050(10) 0.049(8) -0.002(7) 0.000(6) -0.011(7)
N86 0.045(8) 0.038(9) 0.046(8) -0.006(7) 0.008(6) 0.003(7)
N87 0.037(7) 0.044(10) 0.062(9) -0.005(7) 0.013(6) -0.021(8)
N88 0.052(8) 0.038(9) 0.058(8) -0.019(7) 0.018(7) -0.024(7)
N89 0.035(7) 0.045(10) 0.043(7) -0.013(7) 0.011(6) -0.011(7)
N90 0.048(7) 0.045(10) 0.034(7) 0.003(7) 0.009(6) -0.006(6)
N91 0.052(8) 0.015(7) 0.057(8) -0.002(6) 0.020(7) -0.006(6)
N92 0.110(14) 0.022(9) 0.067(10) 0.020(9) -0.025(10) -0.008(8)
N93 0.038(8) 0.038(10) 0.096(12) -0.004(8) -0.009(8) 0.015(9)
N94 0.043(8) 0.033(9) 0.055(8) -0.007(7) -0.003(6) 0.003(7)
N95 0.057(8) 0.026(8) 0.043(7) 0.001(7) -0.012(6) -0.006(6)
N96 0.046(8) 0.033(9) 0.052(8) -0.001(7) -0.002(6) -0.001(7)
Zn1_a 0.048(4) 0.0215(11) 0.0283(14) 0.003(4) 0.006(3) 0.0047(10)
I1_a 0.070(5) 0.053(3) 0.052(3) 0.035(3) 0.016(3) 0.020(2)
I2_a 0.071(6) 0.064(5) 0.075(3) -0.050(3) -0.025(3) 0.031(3)
Zn1A_b 0.048(4) 0.0215(11) 0.0283(14) 0.003(4) 0.006(3) 0.0047(10)
I1A_b 0.070(5) 0.053(3) 0.052(3) 0.035(3) 0.016(3) 0.020(2)
I2A_b 0.071(6) 0.064(5) 0.075(3) -0.050(3) -0.025(3) 0.031(3)
Zn1B_c 0.048(4) 0.0215(11) 0.0283(14) 0.003(4) 0.006(3) 0.0047(10)
I1B_c 0.070(5) 0.053(3) 0.052(3) 0.035(3) 0.016(3) 0.020(2)
I2B_c 0.071(6) 0.064(5) 0.075(3) -0.050(3) -0.025(3) 0.031(3)
Zn2_a 0.0212(14) 0.0248(12) 0.0363(19) -0.0043(9) 0.0043(15) 0.0050(16)
I3_a 0.0363(6) 0.0208(11) 0.049(2) -0.0014(7) -0.0016(15) -0.0024(15)
I4_a 0.0394(7) 0.062(3) 0.0394(14) 0.0022(18) 0.0137(9) 0.0100(16)
Zn2A_b 0.0212(14) 0.0248(12) 0.0363(19) -0.0043(9) 0.0043(15) 0.0050(16)
I3A_b 0.0363(6) 0.0208(11) 0.049(2) -0.0014(7) -0.0016(15) -0.0024(15)
I4A_b 0.0394(7) 0.062(3) 0.0394(14) 0.0022(18) 0.0137(9) 0.0100(16)
Zn3_a 0.0383(13) 0.0183(11) 0.0454(13) 0.0040(11) 0.0207(11) 0.0037(11)
I5_a 0.0453(9) 0.0294(8) 0.0774(15) -0.0073(7) 0.0342(10) -0.0055(9)
I6_a 0.0560(12) 0.0371(9) 0.0503(11) 0.0084(8) 0.0175(10) 0.0175(8)
Zn3A_b 0.0383(13) 0.0183(11) 0.0454(13) 0.0040(11) 0.0207(11) 0.0037(11)
I5A_b 0.0453(9) 0.0294(8) 0.0774(15) -0.0073(7) 0.0342(10) -0.0055(9)
I6A_b 0.0560(12) 0.0371(9) 0.0503(11) 0.0084(8) 0.0175(10) 0.0175(8)
Zn4_a 0.0245(8) 0.0160(18) 0.0222(16) -0.0010(9) -0.0024(9) 0.0000(14)
I7_a 0.0344(18) 0.0171(7) 0.022(4) 0.0023(10) -0.011(3) 0.001(3)
I8_a 0.020(3) 0.0315(8) 0.014(3) 0.002(2) -0.008(2) 0.006(2)
Zn4A_b 0.0245(8) 0.0160(18) 0.0222(16) -0.0010(9) -0.0024(9) 0.0000(14)
I7A_b 0.0344(18) 0.0171(7) 0.022(4) 0.0023(10) -0.011(3) 0.001(3)
I8A_b 0.020(3) 0.0315(8) 0.014(3) 0.002(2) -0.008(2) 0.006(2)
Zn5 0.0342(9) 0.0191(10) 0.0466(10) -0.0037(8) 0.0158(7) -0.0064(8)
I9 0.0335(5) 0.0445(8) 0.0747(8) -0.0143(5) 0.0218(5) -0.0306(6)
I10 0.0617(7) 0.0272(6) 0.0557(6) 0.0104(6) 0.0298(5) 0.0104(5)
Zn6_a 0.039(3) 0.0216(11) 0.0266(10) -0.001(3) -0.009(2) -0.0037(8)
I11_a 0.068(3) 0.032(3) 0.0538(19) 0.023(2) -0.0135(18) -0.0055(16)
I12_a 0.060(4) 0.050(3) 0.0435(15) -0.027(3) 0.007(2) -0.0134(15)
Zn6A_b 0.039(3) 0.0216(11) 0.0266(10) -0.001(3) -0.009(2) -0.0037(8)
I11A_b 0.068(3) 0.032(3) 0.0538(19) 0.023(2) -0.0135(18) -0.0055(16)
I12A_b 0.060(4) 0.050(3) 0.0435(15) -0.027(3) 0.007(2) -0.0134(15)
Zn6B_c 0.039(3) 0.0216(11) 0.0266(10) -0.001(3) -0.009(2) -0.0037(8)
I11B_c 0.068(3) 0.032(3) 0.0538(19) 0.023(2) -0.0135(18) -0.0055(16)
I12B_c 0.060(4) 0.050(3) 0.0435(15) -0.027(3) 0.007(2) -0.0134(15)
Zn7_a 0.0312(11) 0.0258(14) 0.044(2) -0.0007(10) -0.0033(13) -0.0010(15)
I13_a 0.0538(19) 0.0336(18) 0.077(5) -0.010(2) 0.002(3) 0.0125(18)
I14_a 0.0470(17) 0.041(7) 0.046(3) -0.004(4) 0.004(2) -0.007(4)
Zn7A_b 0.0312(11) 0.0258(14) 0.044(2) -0.0007(10) -0.0033(13) -0.0010(15)
I13A_b 0.0538(19) 0.0336(18) 0.077(5) -0.010(2) 0.002(3) 0.0125(18)
I14A_b 0.0470(17) 0.041(7) 0.046(3) -0.004(4) 0.004(2) -0.007(4)
Zn7B_c 0.0312(11) 0.0258(14) 0.044(2) -0.0007(10) -0.0033(13) -0.0010(15)
I13B_c 0.0538(19) 0.0336(18) 0.077(5) -0.010(2) 0.002(3) 0.0125(18)
I14B_c 0.0470(17) 0.041(7) 0.046(3) -0.004(4) 0.004(2) -0.007(4)
Zn8_a 0.066(3) 0.0274(18) 0.105(5) 0.000(2) 0.051(3) -0.005(3)
I15_a 0.0559(18) 0.037(2) 0.127(4) 0.0064(14) 0.037(2) 0.000(2)
I16_a 0.077(2) 0.0319(18) 0.112(3) -0.0060(18) 0.060(2) -0.0179(19)
Zn8A_b 0.066(3) 0.0274(18) 0.105(5) 0.000(2) 0.051(3) -0.005(3)
I15A_b 0.0559(18) 0.037(2) 0.127(4) 0.0064(14) 0.037(2) 0.000(2)
I16A_b 0.077(2) 0.0319(18) 0.112(3) -0.0060(18) 0.060(2) -0.0179(19)
Zn8B_c 0.066(3) 0.0274(18) 0.105(5) 0.000(2) 0.051(3) -0.005(3)
I15B_c 0.0559(18) 0.037(2) 0.127(4) 0.0064(14) 0.037(2) 0.000(2)
I16B_c 0.077(2) 0.0319(18) 0.112(3) -0.0060(18) 0.060(2) -0.0179(19)
Zn8C_d 0.066(3) 0.0274(18) 0.105(5) 0.000(2) 0.051(3) -0.005(3)
I15C_d 0.0559(18) 0.037(2) 0.127(4) 0.0064(14) 0.037(2) 0.000(2)
I16C_d 0.077(2) 0.0319(18) 0.112(3) -0.0060(18) 0.060(2) -0.0179(19)
Zn9_a 0.039(4) 0.017(2) 0.031(4) -0.001(3) 0.010(3) -0.002(2)
I17_a 0.0501(17) 0.0265(15) 0.044(2) 0.0103(13) 0.0166(17) 0.0033(16)
I18_a 0.051(2) 0.0358(13) 0.0303(18) -0.0023(15) 0.0056(16) -0.0092(13)
Zn9A_b 0.039(4) 0.017(2) 0.031(4) -0.001(3) 0.010(3) -0.002(2)
I17A_b 0.0501(17) 0.0265(15) 0.044(2) 0.0103(13) 0.0166(17) 0.0033(16)
I18A_b 0.051(2) 0.0358(13) 0.0303(18) -0.0023(15) 0.0056(16) -0.0092(13)
Zn10_a 0.0358(15) 0.0460(17) 0.0392(16) 0.0116(11) 0.0013(12) -0.0063(13)
I19_a 0.063(2) 0.0379(9) 0.0577(12) 0.0128(11) 0.0002(13) 0.0012(8)
I20_a 0.0519(18) 0.102(2) 0.0524(12) -0.0019(15) 0.0165(9) -0.0222(12)
Zn1J_b 0.0358(15) 0.0460(17) 0.0392(16) 0.0116(11) 0.0013(12) -0.0063(13)
I19A_b 0.063(2) 0.0379(9) 0.0577(12) 0.0128(11) 0.0002(13) 0.0012(8)
I20A_b 0.0519(18) 0.102(2) 0.0524(12) -0.0019(15) 0.0165(9) -0.0222(12)
Zn11_a 0.029(5) 0.028(2) 0.038(2) -0.006(4) -0.005(4) -0.0104(15)
I21_a 0.105(5) 0.0449(13) 0.053(6) -0.045(2) 0.005(5) 0.000(3)
I22_a 0.048(3) 0.070(4) 0.066(2) 0.017(3) 0.013(2) 0.000(3)
Zn1K_b 0.029(5) 0.028(2) 0.038(2) -0.006(4) -0.005(4) -0.0104(15)
I21A_b 0.105(5) 0.0449(13) 0.053(6) -0.045(2) 0.005(5) 0.000(3)
I22A_b 0.048(3) 0.070(4) 0.066(2) 0.017(3) 0.013(2) 0.000(3)
Zn3K_c 0.029(5) 0.028(2) 0.038(2) -0.006(4) -0.005(4) -0.0104(15)
I21B_c 0.105(5) 0.0449(13) 0.053(6) -0.045(2) 0.005(5) 0.000(3)
I22B_c 0.048(3) 0.070(4) 0.066(2) 0.017(3) 0.013(2) 0.000(3)
Zn12_a 0.053(3) 0.0214(14) 0.0232(14) -0.003(2) 0.003(2) 0.0001(11)
I23_a 0.068(2) 0.0343(9) 0.0423(7) 0.0229(19) 0.0105(16) 0.0079(6)
I24_a 0.087(3) 0.048(2) 0.0691(11) -0.033(2) 0.0187(13) 0.0000(13)
Zn1L_b 0.053(3) 0.0214(14) 0.0232(14) -0.003(2) 0.003(2) 0.0001(11)
I23A_b 0.068(2) 0.0343(9) 0.0423(7) 0.0229(19) 0.0105(16) 0.0079(6)
I24A_b 0.087(3) 0.048(2) 0.0691(11) -0.033(2) 0.0187(13) 0.0000(13)
Zn3L_c 0.053(3) 0.0214(14) 0.0232(14) -0.003(2) 0.003(2) 0.0001(11)
I23B_c 0.068(2) 0.0343(9) 0.0423(7) 0.0229(19) 0.0105(16) 0.0079(6)
I24B_c 0.087(3) 0.048(2) 0.0691(11) -0.033(2) 0.0187(13) 0.0000(13)
Zn13_a 0.0384(9) 0.0364(13) 0.0275(10) -0.0060(9) -0.0012(7) 0.0040(9)
I25_a 0.027(4) 0.030(2) 0.036(3) 0.003(3) -0.016(3) 0.0074(19)
I26_a 0.021(4) 0.050(4) 0.030(2) 0.013(3) -0.005(3) 0.012(2)
Zn1M_b 0.0384(9) 0.0364(13) 0.0275(10) -0.0060(9) -0.0012(7) 0.0040(9)
I25A_b 0.027(4) 0.030(2) 0.036(3) 0.003(3) -0.016(3) 0.0074(19)
I26A_b 0.021(4) 0.050(4) 0.030(2) 0.013(3) -0.005(3) 0.012(2)
Zn14_a 0.066(6) 0.0233(14) 0.071(5) -0.012(3) 0.040(4) -0.014(3)
I27_a 0.128(9) 0.036(3) 0.085(4) 0.026(5) 0.065(5) 0.027(3)
I28_a 0.061(4) 0.046(4) 0.125(8) -0.024(3) 0.048(5) -0.038(5)
Zn1N_b 0.066(6) 0.0233(14) 0.071(5) -0.012(3) 0.040(4) -0.014(3)
I27A_b 0.128(9) 0.036(3) 0.085(4) 0.026(5) 0.065(5) 0.027(3)
I28A_b 0.061(4) 0.046(4) 0.125(8) -0.024(3) 0.048(5) -0.038(5)
Zn4N_c 0.066(6) 0.0233(14) 0.071(5) -0.012(3) 0.040(4) -0.014(3)
I27B_c 0.128(9) 0.036(3) 0.085(4) 0.026(5) 0.065(5) 0.027(3)
I28B_c 0.061(4) 0.046(4) 0.125(8) -0.024(3) 0.048(5) -0.038(5)
Zn5N_d 0.066(6) 0.0233(14) 0.071(5) -0.012(3) 0.040(4) -0.014(3)
I27C_d 0.128(9) 0.036(3) 0.085(4) 0.026(5) 0.065(5) 0.027(3)
I28C_d 0.061(4) 0.046(4) 0.125(8) -0.024(3) 0.048(5) -0.038(5)
Zn15_a 0.0336(15) 0.034(2) 0.063(4) -0.0060(15) 0.002(2) 0.010(3)
I29_a 0.054(3) 0.087(4) 0.078(3) -0.012(4) 0.005(3) 0.044(2)
I30_a 0.0615(14) 0.0416(17) 0.089(6) -0.0028(14) -0.004(3) -0.010(3)
Zn1O_b 0.0336(15) 0.034(2) 0.063(4) -0.0060(15) 0.002(2) 0.010(3)
I29A_b 0.054(3) 0.087(4) 0.078(3) -0.012(4) 0.005(3) 0.044(2)
I30A_b 0.0615(14) 0.0416(17) 0.089(6) -0.0028(14) -0.004(3) -0.010(3)
Zn1T_c 0.0336(15) 0.034(2) 0.063(4) -0.0060(15) 0.002(2) 0.010(3)
I29B_c 0.054(3) 0.087(4) 0.078(3) -0.012(4) 0.005(3) 0.044(2)
I30B_c 0.0615(14) 0.0416(17) 0.089(6) -0.0028(14) -0.004(3) -0.010(3)
Zn1U_d 0.0336(15) 0.034(2) 0.063(4) -0.0060(15) 0.002(2) 0.010(3)
I29C_d 0.054(3) 0.087(4) 0.078(3) -0.012(4) 0.005(3) 0.044(2)
I30C_d 0.0615(14) 0.0416(17) 0.089(6) -0.0028(14) -0.004(3) -0.010(3)
Zn16_a 0.054(2) 0.0231(16) 0.029(3) 0.0106(15) -0.0056(12) -0.0051(15)
I31_a 0.0663(14) 0.0586(18) 0.0457(18) 0.0303(13) 0.0077(12) 0.0050(14)
I32_a 0.096(3) 0.0322(16) 0.0694(12) -0.0181(19) -0.0074(19) 0.0029(10)
Zn1P_b 0.054(2) 0.0231(16) 0.029(3) 0.0106(15) -0.0056(12) -0.0051(15)
I31A_b 0.0663(14) 0.0586(18) 0.0457(18) 0.0303(13) 0.0077(12) 0.0050(14)
I32A_b 0.096(3) 0.0322(16) 0.0694(12) -0.0181(19) -0.0074(19) 0.0029(10)
Zn17_a 0.0492(17) 0.0240(11) 0.0405(16) -0.0003(11) 0.0239(12) 0.0045(11)
I33_a 0.0528(11) 0.0355(9) 0.0711(15) 0.0129(8) 0.0376(11) 0.0145(9)
I34_a 0.0736(15) 0.0396(10) 0.0483(10) -0.0092(10) 0.0162(10) -0.0074(8)
Zn1Q_b 0.0492(17) 0.0240(11) 0.0405(16) -0.0003(11) 0.0239(12) 0.0045(11)
I33A_b 0.0528(11) 0.0355(9) 0.0711(15) 0.0129(8) 0.0376(11) 0.0145(9)
I34A_b 0.0736(15) 0.0396(10) 0.0483(10) -0.0092(10) 0.0162(10) -0.0074(8)
Zn18_a 0.0304(9) 0.0248(16) 0.0358(18) 0.0067(9) -0.0003(9) -0.0028(14)
I35_a 0.042(4) 0.058(6) 0.043(3) -0.003(3) 0.012(3) -0.013(3)
I36_a 0.038(4) 0.0205(6) 0.055(3) 0.009(2) 0.000(3) -0.0001(14)
Zn1R_b 0.0304(9) 0.0248(16) 0.0358(18) 0.0067(9) -0.0003(9) -0.0028(14)
I35A_b 0.042(4) 0.058(6) 0.043(3) -0.003(3) 0.012(3) -0.013(3)
I36A_b 0.038(4) 0.0205(6) 0.055(3) 0.009(2) 0.000(3) -0.0001(14)
Zn19 0.0421(9) 0.0173(9) 0.0230(7) -0.0038(8) -0.0085(7) 0.0043(7)
I37 0.0494(6) 0.0481(8) 0.0471(6) -0.0199(6) -0.0050(5) 0.0162(6)
I38 0.0726(8) 0.0201(6) 0.0405(6) 0.0133(6) -0.0019(5) 0.0029(5)
Zn20_a 0.0503(18) 0.0205(15) 0.028(4) 0.0005(13) 0.021(3) 0.000(3)
I39_a 0.051(4) 0.0371(10) 0.052(2) -0.010(3) 0.017(2) -0.0126(14)
I40_a 0.0646(10) 0.039(2) 0.069(4) 0.0241(12) 0.042(3) 0.019(3)
Zn2J_b 0.0503(18) 0.0205(15) 0.028(4) 0.0005(13) 0.021(3) 0.000(3)
I39A_b 0.051(4) 0.0371(10) 0.052(2) -0.010(3) 0.017(2) -0.0126(14)
I40A_b 0.0646(10) 0.039(2) 0.069(4) 0.0241(12) 0.042(3) 0.019(3)
Zn21_a 0.021(3) 0.0316(14) 0.018(3) 0.0078(19) 0.012(2) -0.001(3)
I41_a 0.022(4) 0.0357(13) 0.0482(14) -0.009(3) 0.011(3) -0.0027(9)
I42_a 0.024(2) 0.0430(8) 0.022(3) -0.0017(18) 0.0182(14) -0.013(3)
Zn2K_b 0.021(3) 0.0316(14) 0.018(3) 0.0078(19) 0.012(2) -0.001(3)
I41A_b 0.022(4) 0.0357(13) 0.0482(14) -0.009(3) 0.011(3) -0.0027(9)
I42A_b 0.024(2) 0.0430(8) 0.022(3) -0.0017(18) 0.0182(14) -0.013(3)
Zn22_a 0.0463(18) 0.0241(13) 0.0320(10) -0.0037(14) -0.0039(14) -0.0007(9)
I43_a 0.0852(18) 0.0680(13) 0.0624(9) -0.0415(14) 0.0264(12) -0.0178(8)
I44_a 0.0833(17) 0.0425(14) 0.0780(11) 0.0276(13) 0.0060(11) 0.0014(10)
Zn2L_b 0.0463(18) 0.0241(13) 0.0320(10) -0.0037(14) -0.0039(14) -0.0007(9)
I43A_b 0.0852(18) 0.0680(13) 0.0624(9) -0.0415(14) 0.0264(12) -0.0178(8)
I44A_b 0.0833(17) 0.0425(14) 0.0780(11) 0.0276(13) 0.0060(11) 0.0014(10)
Zn23_a 0.055(2) 0.0268(12) 0.0481(18) -0.0033(11) 0.0152(14) -0.0074(11)
I45_a 0.0736(17) 0.0427(13) 0.097(2) -0.0221(12) 0.0418(16) -0.0239(13)
I46_a 0.105(2) 0.0432(11) 0.0537(13) 0.0038(12) -0.0002(14) 0.0030(9)
Zn2M_b 0.055(2) 0.0268(12) 0.0481(18) -0.0033(11) 0.0152(14) -0.0074(11)
I45A_b 0.0736(17) 0.0427(13) 0.097(2) -0.0221(12) 0.0418(16) -0.0239(13)
I46A_b 0.105(2) 0.0432(11) 0.0537(13) 0.0038(12) -0.0002(14) 0.0030(9)
Zn24_a 0.0530(19) 0.0270(14) 0.0556(16) -0.0012(16) -0.0145(15) -0.0023(12)
I47_a 0.0848(17) 0.0369(11) 0.0853(13) 0.0116(11) -0.0022(12) -0.0095(9)
I48_a 0.0790(15) 0.0532(13) 0.0619(12) -0.0204(11) 0.0040(10) -0.0064(10)
Zn2N_b 0.0530(19) 0.0270(14) 0.0556(16) -0.0012(16) -0.0145(15) -0.0023(12)
I47A_b 0.0848(17) 0.0369(11) 0.0853(13) 0.0116(11) -0.0022(12) -0.0095(9)
I48A_b 0.0790(15) 0.0532(13) 0.0619(12) -0.0204(11) 0.0040(10) -0.0064(10)
Zn3N_c 0.0530(19) 0.0270(14) 0.0556(16) -0.0012(16) -0.0145(15) -0.0023(12)
I47B_c 0.0848(17) 0.0369(11) 0.0853(13) 0.0116(11) -0.0022(12) -0.0095(9)
I48B_c 0.0790(15) 0.0532(13) 0.0619(12) -0.0204(11) 0.0040(10) -0.0064(10)
C289_a 0.033(9) 0.013(9) 0.025(8) 0.009(8) 0.013(7) 0.003(7)
C290_a 0.025(8) 0.017(10) 0.030(9) 0.007(7) 0.003(7) 0.007(7)
C291_a 0.036(10) 0.021(11) 0.053(12) -0.004(9) 0.017(9) -0.009(9)
C292_a 0.045(12) 0.040(15) 0.073(15) -0.002(11) 0.020(11) -0.026(12)
C293_a 0.029(9) 0.038(13) 0.035(9) -0.014(9) 0.007(7) -0.019(9)
C294_a 0.042(10) 0.031(11) 0.013(7) -0.001(9) 0.009(7) -0.006(7)
O1_a 0.035(6) 0.013(6) 0.016(5) 0.001(5) -0.002(4) -0.004(5)
O2_a 0.063(9) 0.030(9) 0.033(7) 0.012(7) 0.007(6) -0.015(6)
C295_a 0.033(10) 0.018(11) 0.051(12) -0.003(9) -0.008(9) 0.001(9)
C296_a 0.079(15) 0.023(12) 0.043(11) -0.017(12) -0.008(11) 0.010(9)
C297_a 0.032(9) 0.035(13) 0.046(11) 0.017(9) 0.008(8) 0.018(9)
C298_a 0.018(8) 0.022(10) 0.032(9) 0.003(7) 0.004(6) 0.005(8)
C299_a 0.037(10) 0.035(12) 0.034(9) 0.015(9) 0.016(8) 0.015(9)
C300_a 0.051(12) 0.049(15) 0.053(12) -0.014(11) 0.018(10) -0.033(11)
C301_a 0.024(9) 0.036(11) 0.058(10) 0.004(8) 0.027(8) -0.009(8)
C302_a 0.027(10) 0.038(11) 0.054(10) 0.004(9) 0.024(8) -0.010(9)
C303_a 0.035(12) 0.020(10) 0.058(14) 0.000(8) 0.022(10) 0.002(9)
C304_a 0.028(10) 0.018(10) 0.070(12) 0.000(8) 0.029(9) 0.007(8)
C305_a 0.033(11) 0.025(12) 0.067(13) 0.001(10) 0.022(10) 0.005(10)
C306_a 0.045(12) 0.038(10) 0.051(12) 0.006(8) 0.026(10) -0.008(8)
O3_a 0.056(11) 0.040(12) 0.040(10) 0.010(9) 0.023(8) 0.015(9)
O4_a 0.095(16) 0.050(15) 0.042(11) 0.004(13) 0.022(11) 0.011(10)
C307_a 0.09(2) 0.033(18) 0.052(17) -0.008(16) 0.032(16) 0.002(14)
C308_a 0.08(2) 0.030(18) 0.057(18) 0.011(16) -0.019(15) -0.002(14)
C309_a 0.027(12) 0.10(3) 0.049(12) -0.031(15) -0.001(10) 0.030(15)
C310_a 0.029(11) 0.031(14) 0.031(10) 0.000(10) 0.010(8) -0.002(9)
C311_a 0.053(18) 0.04(2) 0.13(3) 0.015(16) 0.049(19) 0.03(2)
C312_a 0.043(15) 0.05(2) 0.051(16) 0.022(14) -0.002(12) 0.018(14)
C313_a 0.052(10) 0.027(10) 0.088(14) 0.011(8) 0.046(10) 0.021(10)
C314_a 0.055(11) 0.061(15) 0.066(12) 0.027(10) 0.030(9) 0.027(11)
C315_a 0.111(19) 0.066(18) 0.100(19) 0.040(16) 0.043(16) 0.048(16)
C316_a 0.088(15) 0.032(12) 0.099(17) 0.006(11) 0.039(13) 0.000(12)
C317_a 0.094(15) 0.022(11) 0.091(15) -0.002(11) 0.048(13) -0.008(10)
C318_a 0.076(13) 0.041(12) 0.062(12) -0.010(10) 0.029(10) 0.000(10)
O5_a 0.034(6) 0.038(8) 0.068(7) 0.008(5) 0.014(5) 0.012(6)
O6_a 0.037(6) 0.030(7) 0.061(7) -0.007(5) 0.003(5) 0.006(6)
C319_a 0.037(9) 0.022(9) 0.057(10) 0.002(7) 0.014(7) 0.004(8)
C320_a 0.046(9) 0.039(11) 0.061(11) 0.009(9) 0.016(8) 0.009(9)
C321_a 0.10(2) 0.17(4) 0.11(2) 0.06(2) 0.011(17) 0.04(2)
C322_a 0.068(13) 0.09(2) 0.063(13) 0.006(13) 0.022(10) 0.038(13)
C323_a 0.14(2) 0.065(19) 0.082(16) -0.005(17) 0.038(16) 0.013(14)
C324_a 0.14(2) 0.062(18) 0.110(19) -0.057(17) 0.069(18) -0.041(15)
C325_a 0.054(10) 0.024(10) 0.024(7) 0.007(8) 0.003(7) 0.000(7)
C326_a 0.058(10) 0.028(10) 0.026(8) -0.012(9) -0.012(7) 0.012(7)
C327_a 0.048(9) 0.039(11) 0.039(9) -0.013(9) 0.004(7) 0.010(8)
C328_a 0.066(13) 0.061(16) 0.082(15) -0.028(12) 0.036(11) -0.018(13)
C329_a 0.113(18) 0.063(16) 0.031(9) -0.024(14) 0.032(10) 0.016(10)
C330_a 0.071(12) 0.044(12) 0.031(8) -0.006(10) 0.021(8) -0.007(8)
O7_a 0.053(7) 0.047(8) 0.023(5) 0.015(6) -0.007(5) -0.006(5)
O8_a 0.115(14) 0.091(15) 0.038(8) 0.052(12) -0.004(8) -0.004(8)
C331_a 0.072(14) 0.060(17) 0.043(10) 0.034(13) -0.004(9) -0.002(11)
C332_a 0.057(13) 0.12(3) 0.062(13) 0.031(15) 0.002(10) -0.001(15)
C333_a 0.060(14) 0.13(3) 0.13(2) -0.032(16) -0.037(14) 0.10(2)
C334_a 0.046(10) 0.070(16) 0.036(9) -0.020(10) -0.007(7) 0.029(10)
C335_a 0.089(16) 0.13(3) 0.030(10) -0.041(17) 0.018(10) 0.004(13)
C336_a 0.12(2) 0.09(2) 0.066(15) -0.003(18) 0.037(14) 0.016(15)
C337_a 0.034(9) 0.056(15) 0.012(7) -0.001(10) 0.005(7) 0.004(8)
C338_a 0.054(12) 0.033(13) 0.031(10) 0.020(11) -0.018(9) -0.006(9)
C339_a 0.047(12) 0.023(12) 0.066(14) -0.002(10) 0.009(10) -0.006(11)
C340_a 0.051(12) 0.036(14) 0.052(12) 0.018(11) -0.005(10) 0.009(10)
C341_a 0.027(9) 0.057(16) 0.035(10) 0.015(10) -0.005(7) 0.016(10)
C342_a 0.042(11) 0.034(13) 0.038(10) 0.000(10) 0.003(8) 0.011(9)
O9_a 0.045(7) 0.040(9) 0.019(6) 0.000(7) 0.005(5) 0.008(6)
O10_a 0.076(11) 0.084(15) 0.037(8) -0.037(10) -0.012(8) 0.004(9)
C343_a 0.027(10) 0.035(14) 0.067(15) 0.007(9) 0.006(9) 0.003(11)
C344_a 0.050(13) 0.058(19) 0.087(18) -0.025(13) 0.017(12) -0.007(15)
C345_a 0.082(18) 0.06(2) 0.128(19) 0.029(16) -0.065(17) -0.006(17)
C346_a 0.026(10) 0.054(17) 0.082(15) 0.020(10) -0.017(10) -0.002(12)
C347_a 0.084(19) 0.06(2) 0.15(3) 0.035(17) 0.08(2) 0.05(2)
C348_a 0.043(12) 0.061(18) 0.076(16) 0.031(12) 0.014(11) 0.021(14)
C349_a 0.033(10) 0.024(12) 0.047(11) 0.013(9) -0.006(9) -0.022(10)
C350_a 0.027(9) 0.022(12) 0.088(16) -0.006(9) -0.005(9) -0.019(12)
C351_a 0.045(11) 0.029(13) 0.088(15) 0.005(10) -0.008(10) -0.036(11)
C352_a 0.043(12) 0.08(2) 0.060(14) 0.018(13) -0.003(9) -0.032(13)
C353_a 0.040(11) 0.058(17) 0.015(8) 0.002(11) -0.004(8) 0.000(9)
C354_a 0.030(10) 0.053(16) 0.024(9) -0.003(10) 0.003(8) 0.003(9)
O11_a 0.025(6) 0.028(8) 0.026(6) -0.001(6) -0.005(5) -0.014(6)
O12_a 0.037(7) 0.034(9) 0.017(6) 0.007(6) -0.002(5) -0.013(6)
C355_a 0.034(10) 0.009(9) 0.023(9) 0.005(8) 0.006(7) 0.006(7)
C356_a 0.055(13) 0.032(13) 0.034(10) 0.016(11) 0.020(9) -0.005(9)
C357_a 0.09(2) 0.030(18) 0.18(4) -0.029(17) 0.02(2) 0.00(2)
C358_a 0.048(13) 0.020(13) 0.11(2) 0.011(11) 0.021(14) -0.003(14)
C359_a 0.067(16) 0.032(16) 0.13(3) -0.002(14) 0.060(18) 0.004(16)
C360_a 0.053(14) 0.12(3) 0.030(11) 0.022(16) 0.015(10) 0.024(14)
C361_a 0.025(8) 0.027(10) 0.057(10) -0.008(7) 0.019(7) -0.015(8)
C362_a 0.036(9) 0.022(10) 0.059(11) -0.009(8) 0.017(8) -0.005(8)
C363_a 0.031(8) 0.012(9) 0.068(11) 0.000(7) 0.013(8) -0.013(8)
C364_a 0.046(10) 0.020(10) 0.062(11) -0.012(8) 0.024(9) -0.011(9)
C365_a 0.026(8) 0.024(10) 0.071(12) -0.004(8) 0.014(8) -0.016(9)
C366_a 0.017(7) 0.025(10) 0.083(13) -0.001(7) 0.018(8) -0.004(9)
O13_a 0.033(6) 0.024(7) 0.087(9) -0.009(6) 0.017(6) -0.037(7)
O14_a 0.025(6) 0.022(7) 0.057(7) -0.005(5) 0.001(5) -0.012(6)
C367_a 0.028(9) 0.017(9) 0.051(10) 0.012(7) 0.001(7) 0.000(8)
C368_a 0.037(9) 0.029(12) 0.088(15) 0.005(9) 0.015(9) -0.024(11)
C369_a 0.085(15) 0.041(13) 0.050(11) -0.026(12) 0.032(10) -0.004(10)
C370_a 0.052(11) 0.027(11) 0.062(12) 0.002(9) 0.022(9) -0.012(9)
C371_a 0.054(12) 0.039(13) 0.071(14) 0.012(10) 0.010(10) -0.003(11)
C372_a 0.051(12) 0.080(19) 0.061(13) -0.020(12) 0.024(10) -0.005(12)
C373_a 0.047(10) 0.040(12) 0.023(8) 0.005(9) 0.005(7) -0.007(8)
C374_a 0.045(10) 0.044(13) 0.047(10) 0.018(10) 0.014(8) 0.030(10)
C375_a 0.064(14) 0.047(15) 0.067(14) -0.023(12) -0.010(11) 0.016(12)
C376_a 0.057(13) 0.045(14) 0.063(13) -0.001(11) 0.012(10) -0.009(11)
C377_a 0.104(18) 0.029(13) 0.087(16) -0.005(13) 0.052(14) -0.013(12)
C378_a 0.085(15) 0.019(11) 0.065(13) -0.008(11) 0.042(11) -0.008(9)
O15_a 0.035(6) 0.040(8) 0.025(5) -0.003(6) -0.006(5) -0.003(5)
O16_a 0.067(8) 0.032(8) 0.042(7) 0.014(7) 0.003(6) -0.003(6)
C379_a 0.049(10) 0.048(13) 0.027(9) -0.017(10) 0.001(8) -0.015(9)
C380_a 0.038(10) 0.060(16) 0.062(12) 0.004(10) -0.002(9) -0.020(11)
C381_a 0.13(3) 0.22(6) 0.20(4) 0.05(3) 0.11(3) 0.14(4)
C382_a 0.053(13) 0.051(17) 0.15(3) 0.008(12) 0.031(15) 0.047(17)
C383_a 0.070(18) 0.10(3) 0.21(4) 0.046(19) 0.00(2) 0.06(3)
C384_a 0.15(3) 0.06(2) 0.32(5) 0.00(2) 0.16(3) -0.04(3)
C385_a 0.062(16) 0.036(17) 0.053(15) -0.002(14) 0.044(13) 0.000(13)
C386_a 0.058(13) 0.031(14) 0.071(17) -0.009(11) 0.038(11) -0.002(12)
C387_a 0.077(13) 0.042(15) 0.047(12) 0.004(12) 0.048(10) 0.016(11)
C388_a 0.075(13) 0.09(3) 0.061(14) 0.025(14) 0.042(11) 0.000(15)
C389_a 0.09(2) 0.10(3) 0.051(17) 0.02(2) 0.037(13) 0.021(19)
C390_a 0.056(16) 0.08(2) 0.042(14) -0.002(16) 0.038(12) 0.022(15)
O17_a 0.053(10) 0.013(9) 0.052(10) -0.011(8) 0.034(8) -0.008(7)
O18_a 0.028(8) 0.034(11) 0.043(9) -0.014(8) 0.017(7) -0.010(8)
C391_a 0.040(12) 0.017(13) 0.023(10) -0.008(11) 0.016(9) 0.002(9)
C392_a 0.070(17) 0.048(19) 0.036(13) 0.014(15) 0.038(13) 0.011(12)
C393_a 0.11(3) 0.039(19) 0.047(16) -0.026(19) 0.037(16) -0.011(14)
C394_a 0.09(2) 0.024(15) 0.060(17) 0.021(15) 0.042(16) 0.003(13)
C395_a 0.12(3) 0.07(3) 0.051(17) -0.06(2) 0.043(18) -0.022(17)
C396_a 0.067(19) 0.17(5) 0.07(2) 0.05(3) 0.030(14) 0.02(3)
C397_a 0.042(10) 0.040(13) 0.088(15) 0.004(9) 0.025(10) 0.028(11)
C398_a 0.040(9) 0.038(12) 0.055(10) 0.016(9) 0.009(8) 0.001(9)
C399_a 0.062(12) 0.035(12) 0.081(14) -0.004(10) 0.040(11) 0.007(11)
C400_a 0.079(14) 0.024(11) 0.076(13) -0.011(10) 0.047(11) 0.008(10)
C401_a 0.058(12) 0.070(18) 0.075(14) -0.010(12) 0.038(11) -0.014(13)
C402_a 0.053(11) 0.046(14) 0.071(13) -0.012(10) 0.015(10) 0.000(11)
O19_a 0.048(7) 0.060(10) 0.070(9) 0.007(7) 0.011(6) 0.032(8)
O20_a 0.035(8) 0.14(2) 0.20(2) -0.013(10) -0.009(10) 0.108(18)
C403_a 0.034(11) 0.12(3) 0.094(17) -0.016(13) 0.009(10) 0.047(17)
C404_a 0.054(13) 0.13(3) 0.11(2) -0.016(15) -0.009(13) 0.09(2)
C405_a 0.088(16) 0.057(17) 0.085(16) -0.001(14) 0.038(13) -0.014(13)
C406_a 0.046(11) 0.064(17) 0.071(13) 0.009(11) 0.010(9) 0.003(12)
C407_a 0.058(13) 0.10(2) 0.100(19) 0.004(15) 0.010(12) -0.020(17)
C408_a 0.075(15) 0.08(2) 0.11(2) -0.005(14) 0.047(15) -0.015(16)
C409_a 0.068(15) 0.049(16) 0.089(18) -0.008(13) 0.052(14) -0.015(14)
C410_a 0.064(16) 0.07(2) 0.12(2) 0.030(16) 0.044(16) 0.017(19)
C411_a 0.10(2) 0.11(3) 0.069(18) 0.04(2) 0.039(16) 0.014(19)
C412_a 0.12(2) 0.051(19) 0.10(2) 0.008(17) 0.071(19) 0.013(17)
C413_a 0.10(2) 0.035(15) 0.084(18) -0.016(14) 0.036(15) -0.003(13)
C414_a 0.076(16) 0.047(16) 0.086(18) 0.008(13) 0.062(14) 0.018(14)
O21_a 0.035(8) 0.038(11) 0.125(15) -0.001(8) 0.028(8) -0.023(10)
O22_a 0.044(9) 0.029(10) 0.132(16) -0.002(8) -0.008(9) -0.017(10)
C415_a 0.029(11) 0.042(16) 0.13(2) 0.004(10) 0.018(12) -0.008(15)
C416_a 0.036(12) 0.035(16) 0.21(4) -0.013(11) 0.024(17) 0.00(2)
C417_a 0.25(6) 0.34(8) 0.26(6) 0.09(5) -0.08(5) -0.01(6)
C418_a 0.057(17) 0.24(5) 0.11(2) -0.01(2) 0.010(15) -0.06(3)
C419_a 0.09(2) 0.14(3) 0.16(3) -0.07(2) 0.06(2) -0.08(3)
C420_a 0.10(2) 0.06(2) 0.10(2) -0.023(17) 0.039(18) -0.032(17)
C421_a 0.073(17) 0.08(3) 0.098(17) 0.016(19) 0.057(17) 0.028(16)
C422_a 0.099(19) 0.10(3) 0.12(2) 0.00(2) 0.073(19) 0.04(2)
C423_a 0.11(2) 0.09(3) 0.11(2) 0.04(2) 0.09(2) 0.04(2)
C424_a 0.11(2) 0.10(3) 0.08(2) 0.03(2) 0.05(2) 0.04(2)
C425_a 0.10(2) 0.11(3) 0.09(2) 0.00(2) 0.054(19) 0.02(2)
C426_a 0.065(18) 0.09(3) 0.09(2) 0.019(19) 0.055(18) 0.02(2)
O23_a 0.070(17) 0.07(2) 0.118(19) 0.010(16) 0.066(17) 0.019(14)
O24_a 0.22(5) 0.11(3) 0.05(2) -0.06(4) 0.05(3) 0.019(19)
C427_a 0.07(2) 0.10(3) 0.102(18) -0.01(3) 0.07(2) -0.003(17)
C428_a 0.05(3) 0.15(5) 0.14(3) -0.04(3) 0.05(3) -0.05(4)
C429_a 0.11(4) 0.15(6) 0.27(7) 0.02(3) 0.12(5) 0.12(5)
C430_a 0.08(2) 0.11(3) 0.14(3) 0.020(19) 0.06(2) 0.07(3)
C431_a 0.10(3) 0.07(4) 0.13(5) 0.01(3) 0.05(3) 0.00(3)
C432_a 0.09(3) 0.15(6) 0.09(4) 0.02(3) 0.05(2) 0.00(3)
C433_a 0.050(13) 0.05(2) 0.045(14) -0.005(12) 0.013(10) -0.014(13)
C434_a 0.047(14) 0.05(2) 0.049(14) 0.003(12) 0.016(10) -0.010(13)
C435_a 0.049(14) 0.06(3) 0.054(18) -0.001(14) 0.011(11) 0.006(17)
C436_a 0.042(15) 0.06(3) 0.055(17) -0.004(14) 0.013(11) 0.004(17)
C437_a 0.044(14) 0.05(2) 0.051(16) -0.011(13) 0.010(11) 0.000(15)
C438_a 0.045(13) 0.05(2) 0.042(16) -0.007(13) 0.017(11) -0.011(15)
O25_a 0.052(13) 0.049(19) 0.062(15) -0.004(12) 0.025(10) -0.029(13)
O26_a 0.016(16) 0.06(2) 0.053(17) 0.002(16) 0.012(13) -0.026(15)
C439_a 0.09(2) 0.07(2) 0.079(19) -0.030(17) 0.050(17) -0.043(15)
C440_a 0.23(7) 0.07(2) 0.12(4) -0.02(2) 0.11(4) -0.036(18)
C441_a 0.11(4) 0.05(3) 0.059(17) 0.05(3) 0.034(19) 0.004(18)
C442_a 0.060(17) 0.04(2) 0.045(15) 0.009(15) 0.008(12) -0.017(13)
C443_a 0.04(3) 0.04(2) 0.07(2) -0.001(18) 0.01(2) -0.021(16)
C444_a 0.050(17) 0.06(3) 0.06(2) -0.012(17) 0.007(15) 0.01(2)
C445_a 0.048(18) 0.13(2) 0.141(19) -0.034(14) -0.014(13) 0.024(15)
C446_a 0.07(2) 0.14(2) 0.140(19) -0.019(16) -0.008(13) 0.029(16)
C447_a 0.08(2) 0.14(2) 0.14(2) -0.021(17) -0.014(17) 0.027(17)
C448_a 0.10(3) 0.14(2) 0.13(2) 0.010(19) -0.019(17) 0.038(18)
C449_a 0.09(3) 0.13(2) 0.12(2) -0.009(18) -0.022(17) 0.032(17)
C450_a 0.043(19) 0.14(2) 0.12(2) -0.016(16) -0.035(14) 0.029(16)
O27_a 0.065(16) 0.13(2) 0.13(2) -0.036(13) -0.010(13) 0.020(16)
O28_a 0.14(3) 0.07(3) 0.17(3) -0.07(2) -0.10(3) 0.06(2)
C451_a 0.066(18) 0.11(2) 0.11(3) -0.043(14) -0.019(17) -0.002(17)
C452_a 0.08(3) 0.12(2) 0.10(3) -0.055(18) -0.03(3) 0.00(2)
C453_a 0.12(3) 0.14(3) 0.12(3) -0.05(2) 0.03(2) 0.04(2)
C454_a 0.10(2) 0.14(3) 0.16(2) -0.03(2) 0.017(17) 0.025(19)
C455_a 0.10(2) 0.13(4) 0.20(4) -0.03(2) 0.022(18) 0.02(3)
C456_a 0.14(4) 0.15(3) 0.11(2) 0.03(3) -0.02(2) 0.04(2)
C457_a 0.13(4) 0.04(3) 0.18(5) 0.02(3) 0.13(4) 0.03(3)
Cl1_a 0.148(15) 0.21(2) 0.22(2) -0.019(15) 0.141(15) 0.025(17)
Cl3_a 0.159(12) 0.072(9) 0.133(11) 0.030(9) 0.114(10) 0.024(8)
Cl2_a 0.120(11) 0.22(2) 0.097(10) -0.096(13) 0.025(8) 0.016(11)

loop_
_atom_type_symbol
_atom_type_description
_atom_type_scat_dispersion_real
_atom_type_scat_dispersion_imag
_atom_type_scat_source
C C 0.0000 0.0010 'International Tables Vol C Tables 4.2.6.8 and 6.1.1.4'
H H 0.0000 0.0000 'International Tables Vol C Tables 4.2.6.8 and 6.1.1.4'
Cl Cl 0.0560 0.0530 'International Tables Vol C Tables 4.2.6.8 and 6.1.1.4'
I I -1.8980 0.6870 'International Tables Vol C Tables 4.2.6.8 and 6.1.1.4'
N N 0.0010 0.0010 'International Tables Vol C Tables 4.2.6.8 and 6.1.1.4'
O O 0.0020 0.0020 'International Tables Vol C Tables 4.2.6.8 and 6.1.1.4'
Zn Zn 0.2610 0.5370 'International Tables Vol C Tables 4.2.6.8 and 6.1.1.4'

loop_
_geom_angle_atom_site_label_1
_geom_angle_atom_site_label_2
_geom_angle_atom_site_label_3
_geom_angle_site_symmetry_1
_geom_angle_site_symmetry_3
_geom_angle
C2 C1 H1 . . 118.1
N1 C1 H1 . . 118.1
N1 C1 C2 . . 123.9(14)
C1 C2 H2 . . 120.2
C3 C2 C1 . . 119.7(15)
C3 C2 H2 . . 120.2
C2 C3 C4 . . 117.5(16)
C2 C3 C13 . . 123.4(15)
C4 C3 C13 . . 118.8(15)
C3 C4 H4 . . 119.8
C5 C4 C3 . . 120.4(19)
C5 C4 H4 . . 119.8
C4 C5 H5 . . 119.4
C4 C5 N1 . . 121(2)
N1 C5 H5 . . 119.4
C7 C6 H6 . . 116.8
N2 C6 H6 . . 116.8
N2 C6 C7 . . 126.5(18)
C6 C7 H7 . . 121.3
C8 C7 C6 . . 117.4(18)
C8 C7 H7 . . 121.3
C7 C8 C9 . . 119.1(16)
C7 C8 C11 . . 122.1(14)
C9 C8 C11 . . 118.7(15)
C8 C9 H9 . . 120.5
C8 C9 C10 . . 119.0(19)
C10 C9 H9 . . 120.5
C9 C10 H10 . . 118.0
N2 C10 C9 . . 124.1(18)
N2 C10 H10 . . 118.0
N4 C11 C8 . . 115.3(14)
N5 C11 C8 . . 118.8(13)
N5 C11 N4 . . 125.7(13)
N5 C12 C16 . . 115.8(12)
N6 C12 C16 . . 118.4(12)
N6 C12 N5 . . 125.7(13)
N4 C13 C3 . . 116.0(14)
N6 C13 C3 . . 117.8(13)
N6 C13 N4 . . 126.1(13)
C15 C14 H14 . . 120.5
N3 C14 H14 . . 120.5
N3 C14 C15 . . 119.0(17)
C14 C15 H15 . . 119.5
C16 C15 C14 . . 121.0(16)
C16 C15 H15 . . 119.5
C15 C16 C12 . . 119.7(13)
C15 C16 C17 . . 119.1(15)
C17 C16 C12 . . 121.2(13)
C16 C17 H17 . . 120.7
C16 C17 C18 . . 118.7(15)
C18 C17 H17 . . 120.7
C17 C18 H18 . . 119.0
N3 C18 C17 . . 122.0(15)
N3 C18 H18 . . 119.0
C20 C19 H19 . . 118.7
N7 C19 H19 . . 118.7
N7 C19 C20 . . 122.5(14)
C19 C20 H20 . . 120.8
C21 C20 C19 . . 118.4(15)
C21 C20 H20 . . 120.8
C20 C21 C24 . . 118.5(14)
C22 C21 C20 . . 119.9(14)
C22 C21 C24 . . 121.3(13)
C21 C22 H22 . . 120.2
C21 C22 C23 . . 119.6(14)
C23 C22 H22 . . 120.2
C22 C23 H23 . . 119.6
N7 C23 C22 . . 120.8(15)
N7 C23 H23 . . 119.6
N10 C24 C21 . . 117.7(14)
N10 C24 N12 . . 125.4(13)
N12 C24 C21 . . 116.9(12)
N10 C25 C29 . . 115.9(13)
N11 C25 C29 . . 119.5(13)
N11 C25 N10 . . 124.5(13)
N11 C26 C34 . . 118.6(13)
N12 C26 C34 . . 114.6(13)
N12 C26 N11 . . 126.7(15)
C28 C27 H27 . . 117.8
N8 C27 H27 . . 117.8
N8 C27 C28 . . 124.4(16)
C27 C28 H28 . . 120.2
C29 C28 C27 . . 119.6(14)
C29 C28 H28 . . 120.2
C28 C29 C25 . . 121.3(13)
C28 C29 C30 . . 116.8(14)
C30 C29 C25 . . 121.9(14)
C29 C30 H30 . . 120.5
C31 C30 C29 . . 119.0(15)
C31 C30 H30 . . 120.5
C30 C31 H31 . . 118.1
N8 C31 C30 . . 123.8(14)
N8 C31 H31 . . 118.1
C33 C32 H32 . . 118.7
N9 C32 H32 . . 118.7
N9 C32 C33 . . 122.7(16)
C32 C33 H33 . . 120.7
C34 C33 C32 . . 118.7(14)
C34 C33 H33 . . 120.7
C33 C34 C26 . . 121.6(13)
C35 C34 C26 . . 120.2(14)
C35 C34 C33 . . 118.0(15)
C34 C35 H35 . . 119.5
C34 C35 C36 . . 121.1(15)
C36 C35 H35 . . 119.5
C35 C36 H36 . . 119.7
N9 C36 C35 . . 120.6(14)
N9 C36 H36 . . 119.7
C37 N13 Zn2_a . . 124.3(10)
C37 N13 Zn2A_b . . 119.1(9)
C41 N13 C37 . . 120.0(12)
C41 N13 Zn2_a . . 115.7(10)
C41 N13 Zn2A_b . . 120.9(9)
N13 C37 H37 . . 119.6
N13 C37 C38 . . 120.8(12)
C38 C37 H37 . . 119.6
C37 C38 H38 . . 120.1
C39 C38 C37 . . 119.8(12)
C39 C38 H38 . . 120.1
C38 C39 C42 . . 121.2(11)
C40 C39 C38 . . 118.9(11)
C40 C39 C42 . . 119.9(11)
C39 C40 H40 . . 121.1
C39 C40 C41 . . 117.8(12)
C41 C40 H40 . . 121.1
N13 C41 C40 . . 122.6(13)
N13 C41 H41 . . 118.7
C40 C41 H41 . . 118.7
N18 C42 C39 . . 115.4(11)
N16 C42 C39 . . 117.3(11)
N16 C42 N18 . . 127.3(11)
C43 N18 C42 . . 113.5(11)
N18 C43 N17 . . 126.1(12)
N18 C43 C47 . . 116.4(12)
N17 C43 C47 . . 117.4(12)
C43 N17 C44 . . 112.4(11)
N17 C44 C52 . . 114.9(11)
N16 C44 N17 . . 127.2(12)
N16 C44 C52 . . 117.9(12)
C44 N16 C42 . . 113.1(12)
C45 N14 Zn11_a . 1_374 120.6(10)
C45 N14 Zn1K_b . 1_374 130.0(12)
C45 N14 Zn3K_c . 1_374 110.3(11)
C49 N14 C45 . . 118.5(13)
C49 N14 Zn11_a . 1_374 120.9(11)
C49 N14 Zn1K_b . 1_374 111.4(13)
C49 N14 Zn3K_c . 1_374 130.9(13)
N14 C45 H45 . . 118.1
N14 C45 C46 . . 123.8(14)
C46 C45 H45 . . 118.1
C45 C46 H46 . . 121.4
C45 C46 C47 . . 117.1(15)
C47 C46 H46 . . 121.4
C46 C47 C43 . . 119.7(13)
C48 C47 C43 . . 121.1(11)
C48 C47 C46 . . 119.2(13)
C47 C48 H48 . . 120.0
C49 C48 C47 . . 120.0(13)
C49 C48 H48 . . 120.0
N14 C49 C48 . . 121.4(15)
N14 C49 H49 . . 119.3
C48 C49 H49 . . 119.3
C50 N15 C54 . . 117.6(12)
C50 N15 Zn5 . 1_465 122.1(10)
C54 N15 Zn5 . 1_465 120.3(9)
N15 C50 H50 . . 118.5
N15 C50 C51 . . 123.0(14)
C51 C50 H50 . . 118.5
C50 C51 H51 . . 121.1
C52 C51 C50 . . 117.9(13)
C52 C51 H51 . . 121.1
C51 C52 C44 . . 120.5(12)
C51 C52 C53 . . 117.5(12)
C53 C52 C44 . . 121.8(12)
C52 C53 H53 . . 119.8
C54 C53 C52 . . 120.4(13)
C54 C53 H53 . . 119.8
N15 C54 C53 . . 123.6(13)
N15 C54 H54 . . 118.2
C53 C54 H54 . . 118.2
C56 C55 H55 . . 118.7
N19 C55 H55 . . 118.7
N19 C55 C56 . . 122.6(15)
C55 C56 H56 . . 120.4
C55 C56 C57 . . 119.2(17)
C57 C56 H56 . . 120.4
C56 C57 C60 . . 119.9(14)
C58 C57 C56 . . 117.0(14)
C58 C57 C60 . . 122.9(13)
C57 C58 H58 . . 119.7
C59 C58 C57 . . 120.5(15)
C59 C58 H58 . . 119.7
C58 C59 H59 . . 118.2
N19 C59 C58 . . 123.7(14)
N19 C59 H59 . . 118.2
N22 C60 C57 . . 115.6(13)
N24 C60 C57 . . 117.0(13)
N24 C60 N22 . . 127.4(13)
N23 C61 C70 . . 116.9(12)
N24 C61 C70 . . 117.1(13)
N24 C61 N23 . . 125.9(14)
N22 C62 C65 . . 116.4(12)
N23 C62 C65 . . 117.9(12)
N23 C62 N22 . . 125.7(13)
C64 C63 H63 . . 120.1
N20 C63 H63 . . 120.1
N20 C63 C64 . . 119.9(15)
C63 C64 H64 . . 119.6
C65 C64 C63 . . 120.9(13)
C65 C64 H64 . . 119.6
C64 C65 C62 . . 120.7(12)
C64 C65 C66 . . 118.9(13)
C66 C65 C62 . . 120.4(13)
C65 C66 H66 . . 121.0
C67 C66 C65 . . 117.9(15)
C67 C66 H66 . . 121.0
C66 C67 H67 . . 118.5
N20 C67 C66 . . 123.1(14)
N20 C67 H67 . . 118.5
C69 C68 H68 . . 118.0
N21 C68 H68 . . 118.0
N21 C68 C69 . . 124.1(17)
C68 C69 H69 . . 119.9
C68 C69 C70 . . 120.1(18)
C70 C69 H69 . . 119.9
C69 C70 C61 . . 119.2(14)
C69 C70 C71 . . 117.7(15)
C71 C70 C61 . . 123.1(13)
C70 C71 H71 . . 119.6
C72 C71 C70 . . 120.7(15)
C72 C71 H71 . . 119.6
C71 C72 H72 . . 119.8
C71 C72 N21 . . 120.3(14)
N21 C72 H72 . . 119.8
C74 C73 H73 . . 119.0
N25 C73 H73 . . 119.0
N25 C73 C74 . . 122.1(14)
C73 C74 H74 . . 119.9
C75 C74 C73 . . 120.1(13)
C75 C74 H74 . . 119.9
C74 C75 C76 . . 117.9(13)
C74 C75 C78 . . 123.8(12)
C76 C75 C78 . . 118.3(13)
C75 C76 H76 . . 119.9
C77 C76 C75 . . 120.1(15)
C77 C76 H76 . . 119.9
C76 C77 H77 . . 119.5
N25 C77 C76 . . 121.0(13)
N25 C77 H77 . . 119.5
N28 C78 C75 . . 117.3(11)
N28 C78 N30 . . 126.2(12)
N30 C78 C75 . . 116.5(13)
N29 C79 C83 . . 117.7(11)
N29 C79 N30 . . 125.2(11)
N30 C79 C83 . . 117.0(12)
N28 C80 C88 . . 115.2(11)
N29 C80 C88 . . 118.5(11)
N29 C80 N28 . . 126.3(12)
C82 C81 H81 . . 117.9
N26 C81 H81 . . 117.9
N26 C81 C82 . . 124.2(13)
C81 C82 H82 . . 121.5
C83 C82 C81 . . 116.9(13)
C83 C82 H82 . . 121.5
C82 C83 C79 . . 119.3(12)
C84 C83 C79 . . 120.1(11)
C84 C83 C82 . . 120.5(12)
C83 C84 H84 . . 120.6
C85 C84 C83 . . 118.8(12)
C85 C84 H84 . . 120.6
C84 C85 H85 . . 119.2
C84 C85 N26 . . 121.6(14)
N26 C85 H85 . . 119.2
C87 C86 H86 . . 117.9
N27 C86 H86 . . 117.9
N27 C86 C87 . . 124.2(13)
C86 C87 H87 . . 120.7
C86 C87 C88 . . 118.7(14)
C88 C87 H87 . . 120.7
C87 C88 C80 . . 120.9(12)
C89 C88 C80 . . 121.4(12)
C89 C88 C87 . . 117.7(13)
C88 C89 H89 . . 120.0
C88 C89 C90 . . 120.0(13)
C90 C89 H89 . . 120.0
C89 C90 H90 . . 119.6
N27 C90 C89 . . 120.7(13)
N27 C90 H90 . . 119.6
C92 C91 H91 . . 118.8
N31 C91 H91 . . 118.8
N31 C91 C92 . . 122.4(14)
C91 C92 H92 . . 119.8
C93 C92 C91 . . 120.4(15)
C93 C92 H92 . . 119.8
C92 C93 C94 . . 116.2(14)
C92 C93 C96 . . 120.6(14)
C94 C93 C96 . . 122.9(13)
C93 C94 H94 . . 119.8
C93 C94 C95 . . 120.4(15)
C95 C94 H94 . . 119.8
C94 C95 H95 . . 118.6
N31 C95 C94 . . 122.8(15)
N31 C95 H95 . . 118.6
N34 C96 C93 . . 118.1(12)
N36 C96 C93 . . 117.7(12)
N36 C96 N34 . . 123.9(12)
N34 C97 C106 . . 115.7(12)
N34 C97 N35 . . 126.1(13)
N35 C97 C106 . . 118.1(12)
N35 C98 C101 . . 121.0(12)
N35 C98 N36 . . 124.2(12)
N36 C98 C101 . . 114.8(14)
C100 C99 H99 . . 119.3
N32 C99 H99 . . 119.3
N32 C99 C100 . . 121.4(16)
C99 C100 H100 . . 120.2
C99 C100 C101 . . 119.7(13)
C101 C100 H100 . . 120.2
C100 C101 C98 . . 120.5(13)
C102 C101 C98 . . 121.4(15)
C102 C101 C100 . . 118.0(14)
C101 C102 H102 . . 120.5
C103 C102 C101 . . 118.9(16)
C103 C102 H102 . . 120.5
C102 C103 H103 . . 118.3
N32 C103 C102 . . 123.4(13)
N32 C103 H103 . . 118.3
C105 C104 H104 . . 119.4
N33 C104 H104 . . 119.4
N33 C104 C105 . . 121.2(14)
C104 C105 H105 . . 120.5
C106 C105 C104 . . 119.0(15)
C106 C105 H105 . . 120.5
C105 C106 C97 . . 120.9(13)
C107 C106 C97 . . 120.8(13)
C107 C106 C105 . . 118.2(14)
C106 C107 H107 . . 119.3
C106 C107 C108 . . 121.5(14)
C108 C107 H107 . . 119.3
C107 C108 H108 . . 119.8
N33 C108 C107 . . 120.3(14)
N33 C108 H108 . . 119.8
C109 N37 C113 . . 115.6(16)
C109 N37 Zn7_a . . 113.2(14)
C109 N37 Zn7A_b . . 120.1(12)
C109 N37 Zn7B_c . . 125.7(14)
C113 N37 Zn7_a . . 131.1(14)
C113 N37 Zn7A_b . . 124.2(13)
C113 N37 Zn7B_c . . 118.2(15)
N37 C109 H109 . . 117.7
N37 C109 C110 . . 124.7(17)
C110 C109 H109 . . 117.7
C109 C110 H110 . . 120.8
C109 C110 C111 . . 118.5(19)
C111 C110 H110 . . 120.8
C110 C111 C114 . . 121.8(16)
C112 C111 C110 . . 116.3(15)
C112 C111 C114 . . 121.9(14)
C111 C112 H112 . . 119.5
C113 C112 C111 . . 120.9(16)
C113 C112 H112 . . 119.5
N37 C113 C112 . . 123.1(17)
N37 C113 H113 . . 118.4
C112 C113 H113 . . 118.4
N40 C114 C111 . . 119.4(14)
N40 C114 N42 . . 124.6(14)
N42 C114 C111 . . 116.0(15)
C115 N40 C114 . . 115.0(15)
N40 C115 N41 . . 125.8(16)
N40 C115 C124 . . 117.1(15)
N41 C115 C124 . . 117.0(16)
C116 N41 C115 . . 115.6(15)
N41 C116 N42 . . 123.8(16)
N41 C116 C119 . . 119.5(17)
N42 C116 C119 . . 116.7(18)
C116 N42 C114 . . 114.7(16)
C117 N38 Zn8_a . . 106.2(16)
C117 N38 Zn8A_b . . 127.8(16)
C117 N38 Zn8B_c . . 97.6(16)
C117 N38 Zn8C_d . . 138.2(17)
C121 N38 C117 . . 114(2)
C121 N38 Zn8_a . . 128(2)
C121 N38 Zn8A_b . . 116.9(18)
C121 N38 Zn8B_c . . 129(2)
C121 N38 Zn8C_d . . 108.1(17)
N38 C117 H117 . . 120.4
N38 C117 C118 . . 119(2)
C118 C117 H117 . . 120.4
C117 C118 H118 . . 119.6
C119 C118 C117 . . 121(2)
C119 C118 H118 . . 119.6
C118 C119 C116 . . 121.8(19)
C120 C119 C116 . . 120.6(17)
C120 C119 C118 . . 115.1(17)
C119 C120 H120 . . 121.4
C119 C120 C121 . . 117.2(19)
C121 C120 H120 . . 121.4
N38 C121 C120 . . 123(2)
N38 C121 H121 . . 118.3
C120 C121 H121 . . 118.3
C122 N39 Zn24_a . . 143.5(16)
C122 N39 Zn2N_b . . 123.3(14)
C122 N39 Zn3N_c . . 159.1(17)
C126 N39 C122 . . 117.2(18)
C126 N39 Zn24_a . . 99.3(14)
C126 N39 Zn2N_b . . 119.5(13)
C126 N39 Zn3N_c . . 83.1(14)
N39 C122 H122 . . 117.7
N39 C122 C123 . . 125(2)
C123 C122 H122 . . 117.7
C122 C123 H123 . . 120.0
C124 C123 C122 . . 120.0(17)
C124 C123 H123 . . 120.0
C123 C124 C115 . . 122.2(15)
C125 C124 C115 . . 122.6(17)
C125 C124 C123 . . 115.2(17)
C124 C125 H125 . . 120.5
C124 C125 C126 . . 119.1(19)
C126 C125 H125 . . 120.5
N39 C126 C125 . . 123.7(18)
N39 C126 H126 . . 118.2
C125 C126 H126 . . 118.2
C128 C127 H127 . . 118.8
N43 C127 H127 . . 118.8
N43 C127 C128 . . 122.3(13)
C127 C128 H128 . . 120.8
C127 C128 C129 . . 118.4(14)
C129 C128 H128 . . 120.8
C128 C129 C132 . . 120.5(13)
C130 C129 C128 . . 118.6(13)
C130 C129 C132 . . 120.9(12)
C129 C130 H130 . . 119.5
C129 C130 C131 . . 121.0(13)
C131 C130 H130 . . 119.5
C130 C131 H131 . . 119.9
N43 C131 C130 . . 120.2(13)
N43 C131 H131 . . 119.9
N46 C132 C129 . . 117.3(13)
N46 C132 N48 . . 125.5(13)
N48 C132 C129 . . 117.2(13)
N47 C133 C137 . . 117.2(13)
N48 C133 C137 . . 119.0(13)
N48 C133 N47 . . 123.7(13)
N46 C134 C142 . . 116.4(13)
N47 C134 C142 . . 117.0(12)
N47 C134 N46 . . 126.6(14)
C136 C135 H135 . . 118.9
N44 C135 H135 . . 118.9
N44 C135 C136 . . 122.2(15)
C135 C136 H136 . . 119.9
C135 C136 C137 . . 120.2(14)
C137 C136 H136 . . 119.9
C136 C137 C133 . . 122.4(14)
C136 C137 C138 . . 117.2(15)
C138 C137 C133 . . 120.3(14)
C137 C138 H138 . . 119.7
C139 C138 C137 . . 120.5(17)
C139 C138 H138 . . 119.7
C138 C139 H139 . . 118.7
C138 C139 N44 . . 122.6(16)
N44 C139 H139 . . 118.7
C141 C140 H140 . . 118.4
N45 C140 H140 . . 118.4
N45 C140 C141 . . 123.2(16)
C140 C141 H141 . . 120.3
C140 C141 C142 . . 119.4(15)
C142 C141 H141 . . 120.3
C141 C142 C134 . . 120.1(13)
C143 C142 C134 . . 122.0(12)
C143 C142 C141 . . 117.8(14)
C142 C143 H143 . . 120.7
C144 C143 C142 . . 118.6(15)
C144 C143 H143 . . 120.7
C143 C144 H144 . . 117.9
N45 C144 C143 . . 124.1(16)
N45 C144 H144 . . 117.9
C145 N49 C149 . . 116.8(16)
C145 N49 Zn10_a . . 115.1(14)
C145 N49 Zn1J_b . . 121.1(11)
C149 N49 Zn10_a . . 126.8(17)
C149 N49 Zn1J_b . . 122.0(14)
N49 C145 H145 . . 118.4
N49 C145 C146 . . 123.2(16)
C146 C145 H145 . . 118.4
C145 C146 H146 . . 119.6
C145 C146 C147 . . 120.9(17)
C147 C146 H146 . . 119.6
C146 C147 C148 . . 116.9(14)
C146 C147 C150 . . 121.2(16)
C148 C147 C150 . . 121.8(15)
C147 C148 H148 . . 120.6
C147 C148 C149 . . 118.7(15)
C149 C148 H148 . . 120.6
N49 C149 C148 . . 123.4(18)
N49 C149 H149 . . 118.3
C148 C149 H149 . . 118.3
N54 C150 C147 . . 117.5(15)
N54 C150 N52 . . 126.1(14)
N52 C150 C147 . . 116.4(15)
C150 N54 C151 . . 116.4(14)
N54 C151 C160 . . 118.1(16)
N53 C151 N54 . . 123.9(15)
N53 C151 C160 . . 118.0(17)
C151 N53 C152 . . 115.4(14)
N53 C152 C155 . . 118.0(15)
N52 C152 N53 . . 123.8(14)
N52 C152 C155 . . 118.2(16)
C150 N52 C152 . . 114.2(15)
C153 N50 Zn11_a . . 116.8(12)
C153 N50 Zn1K_b . . 121.8(16)
C153 N50 Zn3K_c . . 112.4(16)
C157 N50 C153 . . 123.2(15)
C157 N50 Zn11_a . . 120.0(11)
C157 N50 Zn1K_b . . 114.5(15)
C157 N50 Zn3K_c . . 123.6(15)
N50 C153 H153 . . 119.4
N50 C153 C154 . . 121.2(17)
C154 C153 H153 . . 119.4
C153 C154 H154 . . 121.6
C155 C154 C153 . . 116.7(15)
C155 C154 H154 . . 121.6
C154 C155 C152 . . 120.0(15)
C154 C155 C156 . . 119.6(15)
C156 C155 C152 . . 120.0(16)
C155 C156 H156 . . 120.3
C157 C156 C155 . . 119.3(18)
C157 C156 H156 . . 120.3
N50 C157 C156 . . 119.8(16)
N50 C157 H157 . . 120.1
C156 C157 H157 . . 120.1
C158 N51 Zn8_a . . 133.4(19)
C158 N51 Zn8A_b . . 106.5(17)
C158 N51 Zn8B_c . . 143.6(18)
C158 N51 Zn8C_d . . 94.0(16)
C162 N51 C158 . . 122(2)
C162 N51 Zn8_a . . 104.5(17)
C162 N51 Zn8A_b . . 131.6(18)
C162 N51 Zn8B_c . . 94.2(16)
C162 N51 Zn8C_d . . 144.4(18)
N51 C158 H158 . . 120.0
N51 C158 C159 . . 120(2)
C159 C158 H158 . . 120.0
C158 C159 H159 . . 119.2
C160 C159 C158 . . 122(2)
C160 C159 H159 . . 119.2
C159 C160 C151 . . 118.9(19)
C161 C160 C151 . . 123.6(19)
C161 C160 C159 . . 117.3(18)
C160 C161 H161 . . 120.8
C160 C161 C162 . . 118(2)
C162 C161 H161 . . 120.8
N51 C162 C161 . . 121(2)
N51 C162 H162 . . 119.5
C161 C162 H162 . . 119.5
C164 C163 H163 . . 118.6
N55 C163 H163 . . 118.6
N55 C163 C164 . . 122.9(15)
C163 C164 H164 . . 120.4
C165 C164 C163 . . 119.2(16)
C165 C164 H164 . . 120.4
C164 C165 C168 . . 120.5(14)
C166 C165 C164 . . 117.9(13)
C166 C165 C168 . . 121.5(14)
C165 C166 H166 . . 119.8
C165 C166 C167 . . 120.5(14)
C167 C166 H166 . . 119.8
C166 C167 H167 . . 119.2
N55 C167 C166 . . 121.7(15)
N55 C167 H167 . . 119.2
N58 C168 C165 . . 116.5(14)
N60 C168 C165 . . 118.6(13)
N60 C168 N58 . . 124.9(13)
N59 C169 C178 . . 117.4(13)
N59 C169 N60 . . 124.9(14)
N60 C169 C178 . . 117.7(13)
N58 C170 C173 . . 116.5(15)
N59 C170 C173 . . 116.9(13)
N59 C170 N58 . . 126.6(14)
C172 C171 H171 . . 118.5
N57 C171 H171 . . 118.5
N57 C171 C172 . . 122.9(17)
C171 C172 H172 . . 120.2
C171 C172 C173 . . 119.6(15)
C173 C172 H172 . . 120.2
C172 C173 C170 . . 122.2(14)
C172 C173 C174 . . 117.7(14)
C174 C173 C170 . . 120.0(15)
C173 C174 H174 . . 121.0
C175 C174 C173 . . 117.9(18)
C175 C174 H174 . . 121.0
C174 C175 H175 . . 117.6
N57 C175 C174 . . 124.8(16)
N57 C175 H175 . . 117.6
C177 C176 H176 . . 120.0
N56 C176 H176 . . 120.0
N56 C176 C177 . . 120.1(19)
C176 C177 H177 . . 120.0
C178 C177 C176 . . 119.9(18)
C178 C177 H177 . . 120.0
C177 C178 C169 . . 121.6(14)
C177 C178 C179 . . 117.8(16)
C179 C178 C169 . . 120.6(14)
C178 C179 H179 . . 120.3
C180 C179 C178 . . 119.4(19)
C180 C179 H179 . . 120.3
C179 C180 H180 . . 118.5
N56 C180 C179 . . 123.0(18)
N56 C180 H180 . . 118.5
C182 C181 H181 . . 116.8
N61 C181 H181 . . 116.8
N61 C181 C182 . . 126(2)
C181 C182 H182 . . 122.0
C181 C182 C183 . . 116(2)
C183 C182 H182 . . 122.0
C182 C183 C184 . . 115.7(16)
C182 C183 C186 . . 122.2(16)
C186 C183 C184 . . 122.0(15)
C183 C184 H184 . . 119.6
C185 C184 C183 . . 120.7(18)
C185 C184 H184 . . 119.6
C184 C185 H185 . . 118.5
N61 C185 C184 . . 122.9(19)
N61 C185 H185 . . 118.5
N64 C186 C183 . . 116.4(14)
N66 C186 C183 . . 119.2(14)
N66 C186 N64 . . 124.2(14)
N65 C187 C196 . . 117.4(13)
N66 C187 C196 . . 119.0(13)
N66 C187 N65 . . 123.6(14)
N64 C188 C191 . . 117.3(14)
N65 C188 C191 . . 118.1(14)
N65 C188 N64 . . 124.6(13)
C190 C189 H189 . . 117.0
N62 C189 H189 . . 117.0
N62 C189 C190 . . 126.0(19)
C189 C190 H190 . . 123.6
C191 C190 C189 . . 112.9(19)
C191 C190 H190 . . 123.6
C190 C191 C188 . . 116.8(16)
C192 C191 C188 . . 123.8(14)
C192 C191 C190 . . 119.4(16)
C191 C192 H192 . . 119.5
C191 C192 C193 . . 121.1(16)
C193 C192 H192 . . 119.5
C192 C193 H193 . . 120.2
N62 C193 C192 . . 119.7(18)
N62 C193 H193 . . 120.2
C195 C194 H194 . . 117.4
N63 C194 H194 . . 117.4
N63 C194 C195 . . 125.1(16)
C194 C195 H195 . . 121.1
C196 C195 C194 . . 117.8(14)
C196 C195 H195 . . 121.1
C195 C196 C187 . . 121.5(13)
C195 C196 C197 . . 118.8(14)
C197 C196 C187 . . 119.7(14)
C196 C197 H197 . . 120.7
C196 C197 C198 . . 118.6(15)
C198 C197 H197 . . 120.7
C197 C198 H198 . . 118.6
N63 C198 C197 . . 122.8(15)
N63 C198 H198 . . 118.6
C200 C199 H199 . . 118.4
N67 C199 H199 . . 118.4
N67 C199 C200 . . 123.2(16)
C199 C200 H200 . . 120.6
C199 C200 C201 . . 118.8(14)
C201 C200 H200 . . 120.6
C200 C201 C204 . . 122.3(14)
C202 C201 C200 . . 117.3(14)
C202 C201 C204 . . 120.3(15)
C201 C202 H202 . . 119.5
C201 C202 C203 . . 121.0(17)
C203 C202 H202 . . 119.5
C202 C203 H203 . . 118.9
N67 C203 C202 . . 122.2(15)
N67 C203 H203 . . 118.9
N70 C204 C201 . . 115.8(13)
N72 C204 C201 . . 120.4(14)
N72 C204 N70 . . 123.8(13)
N71 C205 C214 . . 119.1(13)
N71 C205 N72 . . 126.3(13)
N72 C205 C214 . . 114.6(13)
N70 C206 C209 . . 118.2(14)
N70 C206 N71 . . 124.7(14)
N71 C206 C209 . . 117.1(13)
C208 C207 H207 . . 118.1
N68 C207 H207 . . 118.1
N68 C207 C208 . . 123.8(17)
C207 C208 H208 . . 120.9
C207 C208 C209 . . 118.1(16)
C209 C208 H208 . . 120.9
C208 C209 C206 . . 118.0(14)
C208 C209 C210 . . 116.4(16)
C210 C209 C206 . . 125.5(14)
C209 C210 H210 . . 120.3
C211 C210 C209 . . 119.3(15)
C211 C210 H210 . . 120.3
C210 C211 H211 . . 117.6
N68 C211 C210 . . 124.8(15)
N68 C211 H211 . . 117.6
C213 C212 H212 . . 118.9
N69 C212 H212 . . 118.9
N69 C212 C213 . . 122.1(15)
C212 C213 H213 . . 119.8
C212 C213 C214 . . 120.4(16)
C214 C213 H213 . . 119.8
C213 C214 C205 . . 120.2(14)
C213 C214 C215 . . 117.8(14)
C215 C214 C205 . . 122.0(14)
C214 C215 H215 . . 120.1
C214 C215 C216 . . 119.7(15)
C216 C215 H215 . . 120.1
C215 C216 H216 . . 119.6
N69 C216 C215 . . 120.8(17)
N69 C216 H216 . . 119.6
C218 C217 H217 . . 118.3
N73 C217 H217 . . 118.3
N73 C217 C218 . . 123.5(13)
C217 C218 H218 . . 121.5
C217 C218 C219 . . 116.9(13)
C219 C218 H218 . . 121.5
C218 C219 C222 . . 119.6(12)
C220 C219 C218 . . 120.1(13)
C220 C219 C222 . . 119.9(12)
C219 C220 H220 . . 120.6
C221 C220 C219 . . 118.7(14)
C221 C220 H220 . . 120.6
C220 C221 H221 . . 118.7
C220 C221 N73 . . 122.6(14)
N73 C221 H221 . . 118.7
N76 C222 C219 . . 116.2(12)
N78 C222 C219 . . 119.3(12)
N78 C222 N76 . . 124.5(13)
N77 C223 C232 . . 117.2(12)
N78 C223 C232 . . 116.3(13)
N78 C223 N77 . . 126.5(12)
N76 C224 C227 . . 117.1(12)
N76 C224 N77 . . 125.4(12)
N77 C224 C227 . . 117.4(12)
C226 C225 H225 . . 118.7
N74 C225 H225 . . 118.7
N74 C225 C226 . . 122.6(13)
C225 C226 H226 . . 120.1
C225 C226 C227 . . 119.8(13)
C227 C226 H226 . . 120.1
C226 C227 C224 . . 118.9(12)
C228 C227 C224 . . 123.5(13)
C228 C227 C226 . . 117.5(13)
C227 C228 H228 . . 120.4
C229 C228 C227 . . 119.2(14)
C229 C228 H228 . . 120.4
C228 C229 H229 . . 118.1
N74 C229 C228 . . 123.7(14)
N74 C229 H229 . . 118.1
C231 C230 H230 . . 117.9
N75 C230 H230 . . 117.9
N75 C230 C231 . . 124.2(14)
C230 C231 H231 . . 121.3
C230 C231 C232 . . 117.4(14)
C232 C231 H231 . . 121.3
C231 C232 C223 . . 121.2(13)
C233 C232 C223 . . 119.3(13)
C233 C232 C231 . . 119.4(14)
C232 C233 H233 . . 120.5
C232 C233 C234 . . 119.0(14)
C234 C233 H233 . . 120.5
C233 C234 H234 . . 118.5
N75 C234 C233 . . 123.1(14)
N75 C234 H234 . . 118.5
C236 C235 H235 . . 118.8
C236 C235 N79 . . 122.4(14)
N79 C235 H235 . . 118.8
C235 C236 H236 . . 120.8
C235 C236 C237 . . 118.4(15)
C237 C236 H236 . . 120.8
C236 C237 C240 . . 119.1(14)
C238 C237 C236 . . 118.7(15)
C238 C237 C240 . . 122.1(13)
C237 C238 H238 . . 120.3
C237 C238 C239 . . 119.5(14)
C239 C238 H238 . . 120.3
C238 C239 H239 . . 118.9
N79 C239 C238 . . 122.2(15)
N79 C239 H239 . . 118.9
N82 C240 C237 . . 117.0(13)
N82 C240 N84 . . 125.9(15)
N84 C240 C237 . . 116.9(13)
N83 C241 C245 . . 117.8(14)
N83 C241 N84 . . 125.1(13)
N84 C241 C245 . . 117.1(12)
N82 C242 C250 . . 119.2(14)
N82 C242 N83 . . 123.7(13)
N83 C242 C250 . . 117.1(14)
C244 C243 H243 . . 118.4
C244 C243 N80 . . 123.3(16)
N80 C243 H243 . . 118.4
C243 C244 H244 . . 120.3
C243 C244 C245 . . 119.4(14)
C245 C244 H244 . . 120.3
C244 C245 C241 . . 119.7(13)
C244 C245 C246 . . 119.4(14)
C246 C245 C241 . . 120.8(14)
C245 C246 H246 . . 121.0
C245 C246 C247 . . 118.1(16)
C247 C246 H246 . . 121.0
C246 C247 H247 . . 119.0
N80 C247 C246 . . 122.0(14)
N80 C247 H247 . . 119.0
C249 C248 H248 . . 118.2
N81 C248 H248 . . 118.2
N81 C248 C249 . . 123.7(15)
C248 C249 H249 . . 120.8
C248 C249 C250 . . 118.5(16)
C250 C249 H249 . . 120.8
C249 C250 C242 . . 119.7(15)
C251 C250 C242 . . 121.8(13)
C251 C250 C249 . . 118.5(13)
C250 C251 H251 . . 120.0
C250 C251 C252 . . 120.0(14)
C252 C251 H251 . . 120.0
C251 C252 H252 . . 119.9
N81 C252 C251 . . 120.2(16)
N81 C252 H252 . . 119.9
C254 C253 H253 . . 118.8
N85 C253 H253 . . 118.8
N85 C253 C254 . . 122.4(17)
C253 C254 H254 . . 120.4
C255 C254 C253 . . 119.3(16)
C255 C254 H254 . . 120.4
C254 C255 C258 . . 122.3(16)
C256 C255 C254 . . 116.8(16)
C256 C255 C258 . . 120.6(17)
C255 C256 H256 . . 119.5
C255 C256 C257 . . 121(2)
C257 C256 H256 . . 119.5
C256 C257 H257 . . 118.7
N85 C257 C256 . . 122.6(19)
N85 C257 H257 . . 118.7
N88 C258 C255 . . 116.2(15)
N88 C258 N90 . . 125.0(15)
N90 C258 C255 . . 118.8(15)
N89 C259 C263 . . 114.5(13)
N90 C259 C263 . . 117.8(14)
N90 C259 N89 . . 127.7(14)
N88 C260 C268 . . 116.2(14)
N89 C260 C268 . . 117.4(15)
N89 C260 N88 . . 126.2(14)
C262 C261 H261 . . 117.7
C262 C261 N86 . . 124.5(19)
N86 C261 H261 . . 117.7
C261 C262 H262 . . 120.3
C261 C262 C263 . . 119.4(18)
C263 C262 H262 . . 120.3
C262 C263 C259 . . 121.8(15)
C264 C263 C259 . . 123.4(15)
C264 C263 C262 . . 114.8(16)
C263 C264 H264 . . 119.3
C265 C264 C263 . . 121.5(17)
C265 C264 H264 . . 119.3
C264 C265 H265 . . 118.0
C264 C265 N86 . . 124.0(17)
N86 C265 H265 . . 118.0
C267 C266 H266 . . 117.3
N87 C266 H266 . . 117.3
N87 C266 C267 . . 125(2)
C266 C267 H267 . . 120.9
C266 C267 C268 . . 118(2)
C268 C267 H267 . . 120.9
C267 C268 C260 . . 121.2(17)
C269 C268 C260 . . 121.3(17)
C269 C268 C267 . . 116.9(17)
C268 C269 H269 . . 120.6
C268 C269 C270 . . 118.9(19)
C270 C269 H269 . . 120.6
C269 C270 H270 . . 118.4
N87 C270 C269 . . 123(2)
N87 C270 H270 . . 118.4
C272 C271 H271 . . 119.2
N91 C271 H271 . . 119.2
N91 C271 C272 . . 121.6(16)
C271 C272 H272 . . 120.1
C273 C272 C271 . . 119.8(16)
C273 C272 H272 . . 120.1
C272 C273 C274 . . 118.5(16)
C272 C273 C276 . . 119.2(15)
C274 C273 C276 . . 121.6(15)
C273 C274 H274 . . 121.4
C275 C274 C273 . . 117.2(17)
C275 C274 H274 . . 121.4
C274 C275 H275 . . 117.7
N91 C275 C274 . . 124.7(16)
N91 C275 H275 . . 117.7
N94 C276 C273 . . 118.5(14)
N96 C276 C273 . . 116.0(14)
N96 C276 N94 . . 125.5(15)
N95 C277 C281 . . 116.5(15)
N96 C277 C281 . . 118.6(14)
N96 C277 N95 . . 124.9(14)
N94 C278 C286 . . 116.9(15)
N95 C278 C286 . . 117.5(15)
N95 C278 N94 . . 125.5(14)
C280 C279 H279 . . 119.7
N92 C279 H279 . . 119.7
N92 C279 C280 . . 121(2)
C279 C280 H280 . . 120.6
C281 C280 C279 . . 119(2)
C281 C280 H280 . . 120.6
C280 C281 C277 . . 116.9(17)
C282 C281 C277 . . 124.9(16)
C282 C281 C280 . . 118.2(17)
C281 C282 H282 . . 119.1
C281 C282 C283 . . 121.8(16)
C283 C282 H282 . . 119.1
C282 C283 H283 . . 119.5
N92 C283 C282 . . 121.0(16)
N92 C283 H283 . . 119.5
C285 C284 H284 . . 119.6
N93 C284 H284 . . 119.6
N93 C284 C285 . . 120.7(19)
C284 C285 H285 . . 119.8
C286 C285 C284 . . 120(2)
C286 C285 H285 . . 119.8
C285 C286 C278 . . 123.2(17)
C285 C286 C287 . . 117.4(16)
C287 C286 C278 . . 119.4(16)
C286 C287 H287 . . 119.1
C286 C287 C288 . . 121.9(19)
C288 C287 H287 . . 119.1
C287 C288 H288 . . 120.7
N93 C288 C287 . . 119(2)
N93 C288 H288 . . 120.7
C1 N1 C5 . . 114.9(16)
C1 N1 Zn21_a . 1_465 131.7(12)
C1 N1 Zn2K_b . 1_465 123.4(12)
C5 N1 Zn21_a . 1_465 113.2(13)
C5 N1 Zn2K_b . 1_465 121.4(13)
C6 N2 C10 . . 113.6(14)
C6 N2 Zn17_a . 1_455 132.0(13)
C6 N2 Zn1Q_b . 1_455 121.6(11)
C10 N2 Zn17_a . 1_455 113.9(13)
C10 N2 Zn1Q_b . 1_455 124.7(12)
C14 N3 C18 . . 120.2(15)
C14 N3 Zn1_a . . 120.4(13)
C14 N3 Zn1A_b . . 113.4(13)
C14 N3 Zn1B_c . . 130.1(14)
C18 N3 Zn1_a . . 119.4(11)
C18 N3 Zn1A_b . . 126.4(12)
C18 N3 Zn1B_c . . 109.6(12)
C11 N4 C13 . . 113.8(13)
C11 N5 C12 . . 114.4(12)
C13 N6 C12 . . 114.2(12)
C19 N7 C23 . . 118.6(12)
C19 N7 Zn1_a . . 121.6(12)
C19 N7 Zn1A_b . . 122.0(13)
C19 N7 Zn1B_c . . 119.2(13)
C23 N7 Zn1_a . . 119.7(12)
C23 N7 Zn1A_b . . 118.2(13)
C23 N7 Zn1B_c . . 121.9(14)
C27 N8 C31 . . 116.5(13)
C27 N8 Zn2_a . . 118.9(14)
C27 N8 Zn2A_b . . 121.3(12)
C31 N8 Zn2_a . . 124.5(12)
C31 N8 Zn2A_b . . 122.2(10)
C32 N9 C36 . . 119.0(15)
C32 N9 Zn3_a . . 110(2)
C32 N9 Zn3A_b . . 123.2(12)
C36 N9 Zn3_a . . 131(2)
C36 N9 Zn3A_b . . 117.7(10)
C24 N10 C25 . . 114.5(13)
C25 N11 C26 . . 114.7(13)
C26 N12 C24 . . 113.9(12)
C55 N19 Zn3_a . . 113(2)
C55 N19 Zn3A_b . . 121.7(11)
C59 N19 C55 . . 116.8(13)
C59 N19 Zn3_a . . 130(2)
C59 N19 Zn3A_b . . 121.2(10)
C63 N20 Zn4_a . . 122.4(12)
C63 N20 Zn4A_b . . 118.9(13)
C67 N20 C63 . . 119.4(13)
C67 N20 Zn4_a . . 118.2(11)
C67 N20 Zn4A_b . . 121.6(12)
C68 N21 C72 . . 117.0(14)
C68 N21 Zn6_a . 1_364 134.8(14)
C68 N21 Zn6A_b . 1_364 125.5(13)
C68 N21 Zn6B_c . 1_364 118.8(12)
C72 N21 Zn6_a . 1_364 108.1(12)
C72 N21 Zn6A_b . 1_364 117.4(12)
C72 N21 Zn6B_c . 1_364 124.1(11)
C60 N22 C62 . . 113.2(12)
C62 N23 C61 . . 113.5(12)
C60 N24 C61 . . 114.2(12)
C73 N25 C77 . . 118.6(12)
C73 N25 Zn4_a . . 125.1(11)
C73 N25 Zn4A_b . . 122.2(12)
C77 N25 Zn4_a . . 116.1(10)
C77 N25 Zn4A_b . . 119.2(11)
C81 N26 C85 . . 117.7(12)
C81 N26 Zn19 . . 119.7(9)
C85 N26 Zn19 . . 122.6(10)
C86 N27 C90 . . 118.6(13)
C86 N27 Zn5 . . 118.9(10)
C90 N27 Zn5 . . 122.3(10)
C78 N28 C80 . . 113.2(10)
C79 N29 C80 . . 114.2(11)
C78 N30 C79 . . 114.5(12)
C91 N31 Zn6_a . . 120.4(15)
C91 N31 Zn6A_b . . 121.0(14)
C91 N31 Zn6B_c . . 122.2(11)
C95 N31 C91 . . 117.8(13)
C95 N31 Zn6_a . . 120.8(15)
C95 N31 Zn6A_b . . 121.3(14)
C95 N31 Zn6B_c . . 119.6(11)
C99 N32 Zn7_a . . 117.6(13)
C99 N32 Zn7A_b . . 121.5(11)
C99 N32 Zn7B_c . . 127.0(14)
C103 N32 C99 . . 118.6(13)
C103 N32 Zn7_a . . 123.6(11)
C103 N32 Zn7A_b . . 119.9(10)
C103 N32 Zn7B_c . . 114.2(12)
C104 N33 C108 . . 119.8(14)
C104 N33 Zn9_a . . 117.1(17)
C104 N33 Zn9A_b . . 122.9(11)
C108 N33 Zn9_a . . 123.1(17)
C108 N33 Zn9A_b . . 117.3(11)
C96 N34 C97 . . 115.0(11)
C98 N35 C97 . . 114.5(11)
C96 N36 C98 . . 116.2(12)
C127 N43 C131 . . 119.4(13)
C127 N43 Zn9_a . . 125.4(17)
C127 N43 Zn9A_b . . 119.4(11)
C131 N43 Zn9_a . . 115.1(16)
C131 N43 Zn9A_b . . 121.2(10)
C135 N44 C139 . . 117.2(14)
C135 N44 Zn10_a . 1_665 116.8(13)
C135 N44 Zn1J_b . 1_665 125.4(11)
C139 N44 Zn10_a . 1_665 125.7(13)
C139 N44 Zn1J_b . 1_665 117.3(11)
C140 N45 C144 . . 116.9(14)
C140 N45 Zn12_a . . 128.0(13)
C140 N45 Zn1L_b . . 118.4(11)
C140 N45 Zn3L_c . . 138.4(14)
C144 N45 Zn12_a . . 115.1(13)
C144 N45 Zn1L_b . . 124.7(12)
C144 N45 Zn3L_c . . 103.4(15)
C132 N46 C134 . . 113.6(12)
C134 N47 C133 . . 114.1(12)
C133 N48 C132 . . 115.9(12)
C163 N55 C167 . . 117.8(13)
C163 N55 Zn12_a . . 120.0(12)
C163 N55 Zn1L_b . . 124.1(10)
C163 N55 Zn3L_c . . 109.9(15)
C167 N55 Zn12_a . . 121.9(12)
C167 N55 Zn1L_b . . 117.9(11)
C167 N55 Zn3L_c . . 129.8(14)
C176 N56 Zn14_a . . 109.1(15)
C176 N56 Zn1N_b . . 122.5(17)
C176 N56 Zn4N_c . . 104.1(17)
C176 N56 Zn5N_d . . 129.4(15)
C180 N56 C176 . . 119.9(17)
C180 N56 Zn14_a . . 131.0(15)
C180 N56 Zn1N_b . . 117.6(16)
C180 N56 Zn4N_c . . 135.4(18)
C180 N56 Zn5N_d . . 110.4(14)
C171 N57 C175 . . 116.8(14)
C171 N57 Zn13_a . . 121.2(13)
C171 N57 Zn1M_b . . 122.0(14)
C175 N57 Zn13_a . . 121.9(12)
C175 N57 Zn1M_b . . 121.0(13)
C170 N58 C168 . . 114.5(13)
C170 N59 C169 . . 114.5(13)
C168 N60 C169 . . 114.7(12)
C181 N61 Zn14_a . 1_465 112.9(16)
C181 N61 Zn1N_b . 1_465 124.9(17)
C181 N61 Zn4N_c . 1_465 105.7(17)
C181 N61 Zn5N_d . 1_465 131.7(15)
C185 N61 C181 . . 117.9(17)
C185 N61 Zn14_a . 1_465 127.9(15)
C185 N61 Zn1N_b . 1_465 117.1(16)
C185 N61 Zn4N_c . 1_465 134.9(17)
C185 N61 Zn5N_d . 1_465 110.4(15)
C189 N62 C193 . . 120.9(18)
C189 N62 Zn15_a . . 128.0(15)
C189 N62 Zn1O_b . . 115.6(15)
C189 N62 Zn1T_c . . 111.1(16)
C189 N62 Zn1U_d . . 131.7(16)
C193 N62 Zn15_a . . 110.9(15)
C193 N62 Zn1O_b . . 123.5(15)
C193 N62 Zn1T_c . . 127.8(16)
C193 N62 Zn1U_d . . 106.0(18)
C194 N63 C198 . . 116.8(14)
C194 N63 Zn16_a . . 130.4(14)
C194 N63 Zn1P_b . . 122.7(12)
C198 N63 Zn16_a . . 112.8(13)
C198 N63 Zn1P_b . . 120.5(11)
C186 N64 C188 . . 115.4(13)
C188 N65 C187 . . 115.4(13)
C186 N66 C187 . . 116.5(13)
C199 N67 Zn16_a . . 124.4(14)
C199 N67 Zn1P_b . . 122.6(12)
C203 N67 C199 . . 117.4(14)
C203 N67 Zn16_a . . 118.1(13)
C203 N67 Zn1P_b . . 119.2(10)
C207 N68 Zn17_a . . 130.2(13)
C207 N68 Zn1Q_b . . 116.4(11)
C211 N68 C207 . . 117.5(15)
C211 N68 Zn17_a . . 112.2(12)
C211 N68 Zn1Q_b . . 126.1(11)
C212 N69 C216 . . 119.0(14)
C212 N69 Zn18_a . . 118.8(12)
C212 N69 Zn1R_b . . 121.8(11)
C216 N69 Zn18_a . . 121.8(14)
C216 N69 Zn1R_b . . 119.0(13)
C206 N70 C204 . . 115.5(13)
C205 N71 C206 . . 113.7(12)
C204 N72 C205 . . 115.1(13)
C217 N73 C221 . . 118.1(13)
C217 N73 Zn19 . . 120.4(10)
C221 N73 Zn19 . . 121.5(10)
C225 N74 C229 . . 117.0(12)
C225 N74 Zn18_a . . 120.4(12)
C225 N74 Zn1R_b . . 123.7(11)
C229 N74 Zn18_a . . 122.6(12)
C229 N74 Zn1R_b . . 119.3(10)
C230 N75 C234 . . 116.9(12)
C230 N75 Zn20_a . 1_455 118.1(10)
C230 N75 Zn2J_b . 1_455 122.7(13)
C234 N75 Zn20_a . 1_455 124.6(10)
C234 N75 Zn2J_b . 1_455 120.4(13)
C222 N76 C224 . . 115.5(12)
C224 N77 C223 . . 112.6(11)
C223 N78 C222 . . 115.3(12)
C235 N79 Zn20_a . . 122.4(11)
C235 N79 Zn2J_b . . 115.4(12)
C239 N79 C235 . . 118.6(14)
C239 N79 Zn20_a . . 118.9(11)
C239 N79 Zn2J_b . . 125.3(13)
C243 N80 Zn21_a . . 120.7(13)
C243 N80 Zn2K_b . . 125.3(13)
C247 N80 C243 . . 117.7(13)
C247 N80 Zn21_a . . 121.5(11)
C247 N80 Zn2K_b . . 116.8(11)
C248 N81 Zn22_a . . 116.8(12)
C248 N81 Zn2L_b . . 124.0(10)
C252 N81 C248 . . 118.8(13)
C252 N81 Zn22_a . . 123.7(13)
C252 N81 Zn2L_b . . 117.0(11)
C240 N82 C242 . . 115.3(13)
C241 N83 C242 . . 115.9(14)
C240 N84 C241 . . 114.0(12)
C253 N85 Zn22_a . . 111.7(13)
C253 N85 Zn2L_b . . 124.9(13)
C257 N85 C253 . . 117.6(17)
C257 N85 Zn22_a . . 130.1(13)
C257 N85 Zn2L_b . . 117.3(12)
C261 N86 Zn13_a . . 119.6(15)
C261 N86 Zn1M_b . . 120.8(15)
C265 N86 C261 . . 115.3(15)
C265 N86 Zn13_a . . 125.1(14)
C265 N86 Zn1M_b . . 123.9(14)
C266 N87 C270 . . 116.2(17)
C266 N87 Zn23_a . . 123.4(13)
C266 N87 Zn2M_b . . 113.5(17)
C270 N87 Zn23_a . . 120.4(13)
C270 N87 Zn2M_b . . 129.9(17)
C258 N88 C260 . . 114.7(14)
C260 N89 C259 . . 112.1(14)
C259 N90 C258 . . 114.3(14)
C271 N91 Zn23_a . . 117.4(12)
C271 N91 Zn2M_b . . 130.2(17)
C275 N91 C271 . . 118.2(16)
C275 N91 Zn23_a . . 124.4(12)
C275 N91 Zn2M_b . . 111.7(17)
C279 N92 C283 . . 118.7(17)
C279 N92 Zn24_a . 1_565 122.5(15)
C279 N92 Zn2N_b . 1_565 116.3(14)
C279 N92 Zn3N_c . 1_565 121.4(18)
C283 N92 Zn24_a . 1_565 117.5(13)
C283 N92 Zn2N_b . 1_565 124.3(12)
C283 N92 Zn3N_c . 1_565 111.7(14)
C284 N93 Zn15_a . . 111.3(13)
C284 N93 Zn1O_b . . 122.3(13)
C284 N93 Zn1T_c . . 124.7(13)
C284 N93 Zn1U_d . . 104(2)
C288 N93 C284 . . 121.0(16)
C288 N93 Zn15_a . . 127.2(15)
C288 N93 Zn1O_b . . 116.7(15)
C288 N93 Zn1T_c . . 113.9(15)
C288 N93 Zn1U_d . . 134(2)
C276 N94 C278 . . 113.2(14)
C278 N95 C277 . . 114.8(15)
C277 N96 C276 . . 115.6(14)
N3 Zn1_a I1_a . . 105.5(7)
N3 Zn1_a I2_a . . 107.5(8)
N7 Zn1_a N3 . . 102.1(9)
N7 Zn1_a I1_a . . 107.8(6)
N7 Zn1_a I2_a . . 102.9(7)
I2_a Zn1_a I1_a . . 128.3(8)
N3 Zn1A_b I1A_b . . 111.7(10)
N3 Zn1A_b I2A_b . . 106.2(8)
N7 Zn1A_b N3 . . 101.3(11)
N7 Zn1A_b I1A_b . . 103.7(8)
N7 Zn1A_b I2A_b . . 103.3(9)
I2A_b Zn1A_b I1A_b . . 127.2(10)
N3 Zn1B_c N7 . . 101.3(12)
N3 Zn1B_c I1B_c . . 96.6(10)
N3 Zn1B_c I2B_c . . 118.2(14)
N7 Zn1B_c I1B_c . . 106.4(9)
N7 Zn1B_c I2B_c . . 113.5(14)
I2B_c Zn1B_c I1B_c . . 118.4(18)
N13 Zn2_a N8 . . 103.5(12)
N13 Zn2_a I3_a . . 108.5(10)
N13 Zn2_a I4_a . . 112.9(10)
N8 Zn2_a I3_a . . 104.2(9)
N8 Zn2_a I4_a . . 105.5(10)
I4_a Zn2_a I3_a . . 120.5(11)
N13 Zn2A_b I3A_b . . 105.0(5)
N13 Zn2A_b I4A_b . . 110.3(5)
N8 Zn2A_b N13 . . 101.1(7)
N8 Zn2A_b I3A_b . . 106.8(5)
N8 Zn2A_b I4A_b . . 106.9(5)
I4A_b Zn2A_b I3A_b . . 124.3(5)
N9 Zn3_a N19 . . 105(2)
N9 Zn3_a I5_a . . 120(2)
N9 Zn3_a I6_a . . 102(2)
N19 Zn3_a I5_a . . 111(2)
N19 Zn3_a I6_a . . 93(2)
I5_a Zn3_a I6_a . . 121(2)
N9 Zn3A_b I5A_b . . 110.7(3)
N9 Zn3A_b I6A_b . . 108.2(4)
N19 Zn3A_b N9 . . 100.8(5)
N19 Zn3A_b I5A_b . . 105.0(3)
N19 Zn3A_b I6A_b . . 108.0(4)
I6A_b Zn3A_b I5A_b . . 122.07(10)
N20 Zn4_a I7_a . . 105.6(8)
N20 Zn4_a I8_a . . 104.5(8)
N25 Zn4_a N20 . . 103.5(7)
N25 Zn4_a I7_a . . 101.3(7)
N25 Zn4_a I8_a . . 109.1(7)
I8_a Zn4_a I7_a . . 130.1(6)
N20 Zn4A_b I7A_b . . 110.3(10)
N20 Zn4A_b I8A_b . . 104.8(11)
N25 Zn4A_b N20 . . 103.6(9)
N25 Zn4A_b I7A_b . . 111.7(10)
N25 Zn4A_b I8A_b . . 99.5(9)
I7A_b Zn4A_b I8A_b . . 124.7(9)
N15 Zn5 N27 1_645 . 102.3(5)
N15 Zn5 I9 1_645 . 106.4(3)
N15 Zn5 I10 1_645 . 112.1(3)
N27 Zn5 I9 . . 107.0(3)
N27 Zn5 I10 . . 108.0(3)
I10 Zn5 I9 . . 119.52(8)
N21 Zn6_a I11_a 1_746 . 115.8(13)
N21 Zn6_a I12_a 1_746 . 95.8(12)
N31 Zn6_a N21 . 1_746 101.0(14)
N31 Zn6_a I11_a . . 108.1(11)
N31 Zn6_a I12_a . . 104.9(11)
I11_a Zn6_a I12_a . . 127.7(16)
N21 Zn6A_b N31 1_746 . 103.1(13)
N21 Zn6A_b I11A_b 1_746 . 110.9(11)
N21 Zn6A_b I12A_b 1_746 . 104.9(10)
N31 Zn6A_b I11A_b . . 107.7(10)
N31 Zn6A_b I12A_b . . 103.5(9)
I11A_b Zn6A_b I12A_b . . 124.6(11)
N21 Zn6B_c I11B_c 1_746 . 107.7(6)
N21 Zn6B_c I12B_c 1_746 . 109.8(6)
N31 Zn6B_c N21 . 1_746 101.4(8)
N31 Zn6B_c I11B_c . . 108.5(6)
N31 Zn6B_c I12B_c . . 103.0(5)
I11B_c Zn6B_c I12B_c . . 124.0(5)
N37 Zn7_a N32 . . 102.6(10)
N37 Zn7_a I13_a . . 109.4(10)
N37 Zn7_a I14_a . . 105.5(12)
N32 Zn7_a I13_a . . 107.6(10)
N32 Zn7_a I14_a . . 106.2(12)
I14_a Zn7_a I13_a . . 123.6(11)
N37 Zn7A_b N32 . . 100.1(6)
N37 Zn7A_b I13A_b . . 107.7(5)
N37 Zn7A_b I14A_b . . 108.2(5)
N32 Zn7A_b I13A_b . . 108.4(6)
N32 Zn7A_b I14A_b . . 109.6(5)
I14A_b Zn7A_b I13A_b . . 120.9(3)
N37 Zn7B_c N32 . . 101.5(11)
N37 Zn7B_c I13B_c . . 104.4(15)
N37 Zn7B_c I14B_c . . 109.9(14)
N32 Zn7B_c I13B_c . . 101.1(16)
N32 Zn7B_c I14B_c . . 114.2(15)
I14B_c Zn7B_c I13B_c . . 123.2(19)
N38 Zn8_a N51 . . 101.3(11)
N38 Zn8_a I15_a . . 116.7(10)
N38 Zn8_a I16_a . . 96.9(9)
N51 Zn8_a I15_a . . 117.6(9)
N51 Zn8_a I16_a . . 96.7(8)
I15_a Zn8_a I16_a . . 123.3(7)
N38 Zn8A_b I15A_b . . 96.1(9)
N38 Zn8A_b I16A_b . . 117.4(10)
N51 Zn8A_b N38 . . 97.5(11)
N51 Zn8A_b I15A_b . . 103.2(9)
N51 Zn8A_b I16A_b . . 115.3(10)
I15A_b Zn8A_b I16A_b . . 123.0(8)
N38 Zn8B_c N51 . . 96.2(9)
N38 Zn8B_c I15B_c . . 123.5(7)
N38 Zn8B_c I16B_c . . 91.9(7)
N51 Zn8B_c I15B_c . . 121.8(7)
N51 Zn8B_c I16B_c . . 95.5(6)
I15B_c Zn8B_c I16B_c . . 120.6(3)
N38 Zn8C_d N51 . . 89.6(9)
N38 Zn8C_d I15C_d . . 125.6(7)
N38 Zn8C_d I16C_d . . 91.7(6)
N51 Zn8C_d I15C_d . . 123.4(7)
N51 Zn8C_d I16C_d . . 100.2(6)
I16C_d Zn8C_d I15C_d . . 118.6(4)
N33 Zn9_a N43 . . 104(3)
N33 Zn9_a I17_a . . 112(2)
N33 Zn9_a I18_a . . 106(2)
N43 Zn9_a I17_a . . 107(2)
N43 Zn9_a I18_a . . 104(2)
I18_a Zn9_a I17_a . . 122(3)
N33 Zn9A_b I17A_b . . 109.6(5)
N33 Zn9A_b I18A_b . . 107.2(7)
N43 Zn9A_b N33 . . 100.3(8)
N43 Zn9A_b I17A_b . . 104.9(7)
N43 Zn9A_b I18A_b . . 110.8(7)
I18A_b Zn9A_b I17A_b . . 122.0(6)
N49 Zn10_a N44 . 1_445 99.6(14)
N49 Zn10_a I19_a . . 99.7(13)
N49 Zn10_a I20_a . . 110.7(15)
N44 Zn10_a I19_a 1_445 . 103.0(12)
N44 Zn10_a I20_a 1_445 . 116.5(16)
I20_a Zn10_a I19_a . . 123.5(18)
N49 Zn1J_b N44 . 1_445 102.7(6)
N49 Zn1J_b I19A_b . . 109.9(5)
N49 Zn1J_b I20A_b . . 103.9(5)
N44 Zn1J_b I19A_b 1_445 . 105.3(4)
N44 Zn1J_b I20A_b 1_445 . 106.4(4)
I20A_b Zn1J_b I19A_b . . 126.3(2)
N14 Zn11_a N50 1_736 . 101.9(5)
N14 Zn11_a I21_a 1_736 . 104.3(4)
N14 Zn11_a I22_a 1_736 . 112.2(5)
N50 Zn11_a I21_a . . 106.9(5)
N50 Zn11_a I22_a . . 104.2(5)
I22_a Zn11_a I21_a . . 125.0(3)
N14 Zn1K_b N50 1_736 . 99.8(14)
N14 Zn1K_b I21A_b 1_736 . 103.3(12)
N14 Zn1K_b I22A_b 1_736 . 113.5(16)
N50 Zn1K_b I21A_b . . 97.4(15)
N50 Zn1K_b I22A_b . . 109.2(12)
I22A_b Zn1K_b I21A_b . . 128.9(16)
N14 Zn3K_c N50 1_736 . 101.2(15)
N14 Zn3K_c I21B_c 1_736 . 109.7(15)
N14 Zn3K_c I22B_c 1_736 . 101.7(13)
N50 Zn3K_c I21B_c . . 121.7(14)
N50 Zn3K_c I22B_c . . 100.2(11)
I22B_c Zn3K_c I21B_c . . 119.3(18)
N45 Zn12_a N55 . . 101.9(12)
N45 Zn12_a I23_a . . 97.7(9)
N45 Zn12_a I24_a . . 111.9(9)
N55 Zn12_a I23_a . . 104.3(10)
N55 Zn12_a I24_a . . 110.3(11)
I23_a Zn12_a I24_a . . 127.4(12)
N45 Zn1L_b N55 . . 100.3(6)
N45 Zn1L_b I23A_b . . 106.7(5)
N45 Zn1L_b I24A_b . . 111.5(4)
N55 Zn1L_b I23A_b . . 110.2(5)
N55 Zn1L_b I24A_b . . 106.6(5)
I24A_b Zn1L_b I23A_b . . 119.9(3)
N45 Zn3L_c I23B_c . . 89.5(12)
N45 Zn3L_c I24B_c . . 120.1(15)
N55 Zn3L_c N45 . . 106.6(14)
N55 Zn3L_c I23B_c . . 99.8(14)
N55 Zn3L_c I24B_c . . 115.4(14)
I23B_c Zn3L_c I24B_c . . 121.0(17)
N57 Zn13_a I25_a . . 107.5(10)
N57 Zn13_a I26_a . . 110.9(10)
N86 Zn13_a N57 . . 102.0(8)
N86 Zn13_a I25_a . . 104.6(10)
N86 Zn13_a I26_a . . 103.8(10)
I26_a Zn13_a I25_a . . 125.3(8)
N57 Zn1M_b I25A_b . . 99.8(10)
N57 Zn1M_b I26A_b . . 105.3(11)
N86 Zn1M_b N57 . . 102.0(9)
N86 Zn1M_b I25A_b . . 108.0(12)
N86 Zn1M_b I26A_b . . 107.7(12)
I25A_b Zn1M_b I26A_b . . 130.3(9)
N56 Zn14_a I27_a . . 113.9(8)
N56 Zn14_a I28_a . . 101.4(6)
N61 Zn14_a N56 1_645 . 101.2(9)
N61 Zn14_a I27_a 1_645 . 116.4(8)
N61 Zn14_a I28_a 1_645 . 99.1(8)
I28_a Zn14_a I27_a . . 121.7(6)
N56 Zn1N_b I27A_b . . 104.5(10)
N56 Zn1N_b I28A_b . . 109.8(9)
N61 Zn1N_b N56 1_645 . 106.9(10)
N61 Zn1N_b I27A_b 1_645 . 106.6(10)
N61 Zn1N_b I28A_b 1_645 . 108.8(11)
I28A_b Zn1N_b I27A_b . . 119.5(8)
N56 Zn4N_c I27B_c . . 119.2(19)
N56 Zn4N_c I28B_c . . 104.2(14)
N61 Zn4N_c N56 1_645 . 103.0(18)
N61 Zn4N_c I27B_c 1_645 . 116.7(16)
N61 Zn4N_c I28B_c 1_645 . 97.3(15)
I28B_c Zn4N_c I27B_c . . 113.5(19)
N56 Zn5N_d N61 . 1_645 102.6(9)
N56 Zn5N_d I27C_d . . 101.6(7)
N56 Zn5N_d I28C_d . . 112.0(8)
N61 Zn5N_d I27C_d 1_645 . 105.0(8)
N61 Zn5N_d I28C_d 1_645 . 112.2(8)
I28C_d Zn5N_d I27C_d . . 121.4(6)
N62 Zn15_a N93 . . 99.9(7)
N62 Zn15_a I29_a . . 114.7(7)
N62 Zn15_a I30_a . . 99.0(7)
N93 Zn15_a I29_a . . 117.5(7)
N93 Zn15_a I30_a . . 100.5(6)
I29_a Zn15_a I30_a . . 121.6(5)
N62 Zn1O_b I29A_b . . 111.8(9)
N62 Zn1O_b I30A_b . . 107.1(7)
N93 Zn1O_b N62 . . 101.3(8)
N93 Zn1O_b I29A_b . . 104.1(8)
N93 Zn1O_b I30A_b . . 111.7(8)
I29A_b Zn1O_b I30A_b . . 119.4(7)
N62 Zn1T_c I29B_c . . 104.4(10)
N62 Zn1T_c I30B_c . . 110.9(9)
N93 Zn1T_c N62 . . 101.7(9)
N93 Zn1T_c I29B_c . . 104.2(9)
N93 Zn1T_c I30B_c . . 108.3(9)
I29B_c Zn1T_c I30B_c . . 124.8(10)
N62 Zn1U_d N93 . . 100.7(11)
N62 Zn1U_d I29C_d . . 103(2)
N62 Zn1U_d I30C_d . . 114(2)
N93 Zn1U_d I29C_d . . 96.6(19)
N93 Zn1U_d I30C_d . . 124(2)
I29C_d Zn1U_d I30C_d . . 115(2)
N63 Zn16_a N67 . . 105.2(15)
N63 Zn16_a I31_a . . 106.5(13)
N63 Zn16_a I32_a . . 114.8(14)
N67 Zn16_a I31_a . . 101.1(11)
N67 Zn16_a I32_a . . 105.8(14)
I32_a Zn16_a I31_a . . 121.4(13)
N63 Zn1P_b I31A_b . . 109.1(5)
N63 Zn1P_b I32A_b . . 104.1(5)
N67 Zn1P_b N63 . . 99.2(6)
N67 Zn1P_b I31A_b . . 104.2(5)
N67 Zn1P_b I32A_b . . 109.0(5)
I31A_b Zn1P_b I32A_b . . 127.8(3)
N2 Zn17_a N68 1_655 . 104.9(11)
N2 Zn17_a I33_a 1_655 . 114.5(10)
N2 Zn17_a I34_a 1_655 . 99.7(10)
N68 Zn17_a I33_a . . 116.4(11)
N68 Zn17_a I34_a . . 98.4(9)
I33_a Zn17_a I34_a . . 120.1(10)
N2 Zn1Q_b N68 1_655 . 102.5(6)
N2 Zn1Q_b I33A_b 1_655 . 104.2(4)
N2 Zn1Q_b I34A_b 1_655 . 110.0(4)
N68 Zn1Q_b I33A_b . . 109.4(4)
N68 Zn1Q_b I34A_b . . 108.1(4)
I34A_b Zn1Q_b I33A_b . . 120.98(11)
N69 Zn18_a I35_a . . 109.0(12)
N69 Zn18_a I36_a . . 104.7(12)
N74 Zn18_a N69 . . 103.6(9)
N74 Zn18_a I35_a . . 108.3(12)
N74 Zn18_a I36_a . . 105.8(11)
I35_a Zn18_a I36_a . . 123.7(12)
N69 Zn1R_b I35A_b . . 103.4(8)
N69 Zn1R_b I36A_b . . 109.6(8)
N74 Zn1R_b N69 . . 103.7(7)
N74 Zn1R_b I35A_b . . 110.1(8)
N74 Zn1R_b I36A_b . . 103.3(7)
I35A_b Zn1R_b I36A_b . . 125.0(7)
N26 Zn19 N73 . . 102.9(5)
N26 Zn19 I37 . . 103.4(3)
N26 Zn19 I38 . . 108.5(3)
N73 Zn19 I37 . . 106.9(3)
N73 Zn19 I38 . . 104.5(3)
I38 Zn19 I37 . . 128.23(8)
N75 Zn20_a N79 1_655 . 98.2(7)
N75 Zn20_a I39_a 1_655 . 109.2(6)
N75 Zn20_a I40_a 1_655 . 106.0(5)
N79 Zn20_a I39_a . . 108.3(6)
N79 Zn20_a I40_a . . 109.1(6)
I39_a Zn20_a I40_a . . 123.1(5)
N75 Zn2J_b N79 1_655 . 106.7(14)
N75 Zn2J_b I39A_b 1_655 . 110.0(14)
N75 Zn2J_b I40A_b 1_655 . 110.1(11)
N79 Zn2J_b I39A_b . . 100.6(11)
N79 Zn2J_b I40A_b . . 110.8(14)
I40A_b Zn2J_b I39A_b . . 117.8(11)
N1 Zn21_a N80 1_645 . 104.0(11)
N1 Zn21_a I41_a 1_645 . 109.6(8)
N1 Zn21_a I42_a 1_645 . 103.6(9)
N80 Zn21_a I41_a . . 111.1(8)
N80 Zn21_a I42_a . . 101.6(7)
I42_a Zn21_a I41_a . . 124.8(9)
N1 Zn2K_b I41A_b 1_645 . 104.1(7)
N1 Zn2K_b I42A_b 1_645 . 112.8(9)
N80 Zn2K_b N1 . 1_645 99.0(10)
N80 Zn2K_b I41A_b . . 100.0(8)
N80 Zn2K_b I42A_b . . 110.8(7)
I42A_b Zn2K_b I41A_b . . 126.3(9)
N81 Zn22_a I43_a . . 100.2(9)
N81 Zn22_a I44_a . . 113.5(10)
N85 Zn22_a N81 . . 103.6(12)
N85 Zn22_a I43_a . . 97.8(10)
N85 Zn22_a I44_a . . 116.0(10)
I43_a Zn22_a I44_a . . 122.8(11)
N81 Zn2L_b N85 . . 99.1(6)
N81 Zn2L_b I43A_b . . 109.0(4)
N81 Zn2L_b I44A_b . . 107.9(4)
N85 Zn2L_b I43A_b . . 107.8(4)
N85 Zn2L_b I44A_b . . 110.6(4)
I44A_b Zn2L_b I43A_b . . 120.30(14)
N87 Zn23_a N91 . . 101.2(6)
N87 Zn23_a I45_a . . 104.2(4)
N87 Zn23_a I46_a . . 109.0(4)
N91 Zn23_a I45_a . . 110.8(4)
N91 Zn23_a I46_a . . 108.0(4)
I46_a Zn23_a I45_a . . 121.63(13)
N87 Zn2M_b N91 . . 103.4(19)
N87 Zn2M_b I45A_b . . 116.4(17)
N87 Zn2M_b I46A_b . . 98.7(19)
N91 Zn2M_b I45A_b . . 114.1(18)
N91 Zn2M_b I46A_b . . 98.3(14)
I45A_b Zn2M_b I46A_b . . 122.7(18)
N39 Zn24_a I47_a . . 118.3(9)
N39 Zn24_a I48_a . . 91.6(8)
N92 Zn24_a N39 1_545 . 102.0(10)
N92 Zn24_a I47_a 1_545 . 115.2(9)
N92 Zn24_a I48_a 1_545 . 95.4(9)
I47_a Zn24_a I48_a . . 128.9(8)
N39 Zn2N_b N92 . 1_545 96.6(7)
N39 Zn2N_b I47A_b . . 104.9(5)
N39 Zn2N_b I48A_b . . 110.5(5)
N92 Zn2N_b I47A_b 1_545 . 105.0(5)
N92 Zn2N_b I48A_b 1_545 . 108.3(6)
I48A_b Zn2N_b I47A_b . . 127.19(15)
N39 Zn3N_c I47B_c . . 134.4(14)
N39 Zn3N_c I48B_c . . 81.8(9)
N92 Zn3N_c N39 1_545 . 98.7(11)
N92 Zn3N_c I47B_c 1_545 . 118.3(11)
N92 Zn3N_c I48B_c 1_545 . 88.1(12)
I47B_c Zn3N_c I48B_c . . 122.3(13)
C290_a C289_a H289_a . . 108.4
C290_a C289_a C294_a . . 112.1(14)
C294_a C289_a H289_a . . 108.4
O1_a C289_a H289_a . . 108.4
O1_a C289_a C290_a . . 112.1(13)
O1_a C289_a C294_a . . 107.3(12)
C289_a C290_a H290_a . . 105.2
C289_a C290_a C298_a . . 112.5(14)
C291_a C290_a C289_a . . 111.9(13)
C291_a C290_a H290_a . . 105.2
C291_a C290_a C298_a . . 115.9(14)
C298_a C290_a H290_a . . 105.2
C290_a C291_a H29A_a . . 108.4
C290_a C291_a H29B_a . . 108.4
C290_a C291_a C292_a . . 115.7(16)
H29A_a C291_a H29B_a . . 107.4
C292_a C291_a H29A_a . . 108.4
C292_a C291_a H29B_a . . 108.4
C291_a C292_a H29C_a . . 109.2
C291_a C292_a H29D_a . . 109.2
H29C_a C292_a H29D_a . . 107.9
C293_a C292_a C291_a . . 112.1(16)
C293_a C292_a H29C_a . . 109.2
C293_a C292_a H29D_a . . 109.2
C292_a C293_a H293_a . . 106.3
C292_a C293_a C294_a . . 112.5(14)
C294_a C293_a H293_a . . 106.3
C300_a C293_a C292_a . . 110.7(17)
C300_a C293_a H293_a . . 106.3
C300_a C293_a C294_a . . 114.2(17)
C289_a C294_a H29E_a . . 108.8
C289_a C294_a H29F_a . . 108.8
C293_a C294_a C289_a . . 113.9(13)
C293_a C294_a H29E_a . . 108.8
C293_a C294_a H29F_a . . 108.8
H29E_a C294_a H29F_a . . 107.7
C295_a O1_a C289_a . . 117.4(13)
O1_a C295_a C296_a . . 110.9(17)
O2_a C295_a O1_a . . 127.8(17)
O2_a C295_a C296_a . . 121.3(18)
C295_a C296_a H29G_a . . 109.5
C295_a C296_a H29H_a . . 109.5
C295_a C296_a H29I_a . . 109.5
H29G_a C296_a H29H_a . . 109.5
H29G_a C296_a H29I_a . . 109.5
H29H_a C296_a H29I_a . . 109.5
H29J_a C297_a H29K_a . . 109.5
H29J_a C297_a H29L_a . . 109.5
H29K_a C297_a H29L_a . . 109.5
C298_a C297_a H29J_a . . 109.5
C298_a C297_a H29K_a . . 109.5
C298_a C297_a H29L_a . . 109.5
C290_a C298_a C297_a . . 111.9(14)
C290_a C298_a H298_a . . 106.6
C297_a C298_a H298_a . . 106.6
C299_a C298_a C290_a . . 112.8(13)
C299_a C298_a C297_a . . 111.7(13)
C299_a C298_a H298_a . . 106.6
C298_a C299_a H29M_a . . 109.5
C298_a C299_a H29N_a . . 109.5
C298_a C299_a H29O_a . . 109.5
H29M_a C299_a H29N_a . . 109.5
H29M_a C299_a H29O_a . . 109.5
H29N_a C299_a H29O_a . . 109.5
C293_a C300_a H30A_a . . 109.5
C293_a C300_a H30B_a . . 109.5
C293_a C300_a H30C_a . . 109.5
H30A_a C300_a H30B_a . . 109.5
H30A_a C300_a H30C_a . . 109.5
H30B_a C300_a H30C_a . . 109.5
C302_a C301_a H301_a . . 109.4
C302_a C301_a O3_a . . 103.2(19)
C306_a C301_a H301_a . . 109.4
C306_a C301_a C302_a . . 118(2)
C306_a C301_a O3_a . . 107.2(19)
O3_a C301_a H301_a . . 109.4
C301_a C302_a H302_a . . 105.8
C301_a C302_a C303_a . . 106(2)
C301_a C302_a C310_a . . 119(2)
C303_a C302_a H302_a . . 105.8
C310_a C302_a H302_a . . 105.8
C310_a C302_a C303_a . . 114(2)
C302_a C303_a H30D_a . . 109.8
C302_a C303_a H30E_a . . 109.8
H30D_a C303_a H30E_a . . 108.3
C304_a C303_a C302_a . . 109(2)
C304_a C303_a H30D_a . . 109.8
C304_a C303_a H30E_a . . 109.8
C303_a C304_a H30F_a . . 107.7
C303_a C304_a H30G_a . . 107.7
H30F_a C304_a H30G_a . . 107.1
C305_a C304_a C303_a . . 119(3)
C305_a C304_a H30F_a . . 107.7
C305_a C304_a H30G_a . . 107.7
C304_a C305_a H305_a . . 108.4
C304_a C305_a C306_a . . 111(2)
C304_a C305_a C312_a . . 114(2)
C306_a C305_a H305_a . . 108.4
C306_a C305_a C312_a . . 106(2)
C312_a C305_a H305_a . . 108.4
C301_a C306_a C305_a . . 103(2)
C301_a C306_a H30H_a . . 111.2
C301_a C306_a H30I_a . . 111.2
C305_a C306_a H30H_a . . 111.2
C305_a C306_a H30I_a . . 111.2
H30H_a C306_a H30I_a . . 109.1
C307_a O3_a C301_a . . 115(2)
O3_a C307_a C308_a . . 109(3)
O4_a C307_a O3_a . . 131(3)
O4_a C307_a C308_a . . 120(3)
C307_a C308_a H30J_a . . 109.5
C307_a C308_a H30K_a . . 109.5
C307_a C308_a H30L_a . . 109.5
H30J_a C308_a H30K_a . . 109.5
H30J_a C308_a H30L_a . . 109.5
H30K_a C308_a H30L_a . . 109.5
H30M_a C309_a H30N_a . . 109.5
H30M_a C309_a H30O_a . . 109.5
H30N_a C309_a H30O_a . . 109.5
C310_a C309_a H30M_a . . 109.5
C310_a C309_a H30N_a . . 109.5
C310_a C309_a H30O_a . . 109.5
C302_a C310_a H310_a . . 105.6
C302_a C310_a C311_a . . 114(2)
C309_a C310_a C302_a . . 111(2)
C309_a C310_a H310_a . . 105.6
C309_a C310_a C311_a . . 115(2)
C311_a C310_a H310_a . . 105.6
C310_a C311_a H31A_a . . 109.5
C310_a C311_a H31B_a . . 109.5
C310_a C311_a H31C_a . . 109.5
H31A_a C311_a H31B_a . . 109.5
H31A_a C311_a H31C_a . . 109.5
H31B_a C311_a H31C_a . . 109.5
C305_a C312_a H31D_a . . 109.5
C305_a C312_a H31E_a . . 109.5
C305_a C312_a H31F_a . . 109.5
H31D_a C312_a H31E_a . . 109.5
H31D_a C312_a H31F_a . . 109.5
H31E_a C312_a H31F_a . . 109.5
C314_a C313_a H313_a . . 108.8
C314_a C313_a C318_a . . 111.8(17)
C318_a C313_a H313_a . . 108.8
O5_a C313_a H313_a . . 108.8
O5_a C313_a C314_a . . 105.9(15)
O5_a C313_a C318_a . . 112.5(14)
C313_a C314_a H314_a . . 106.3
C313_a C314_a C315_a . . 109.4(17)
C313_a C314_a C322_a . . 113.4(19)
C315_a C314_a H314_a . . 106.3
C315_a C314_a C322_a . . 114.5(18)
C322_a C314_a H314_a . . 106.3
C314_a C315_a H31G_a . . 108.5
C314_a C315_a H31H_a . . 108.5
H31G_a C315_a H31H_a . . 107.5
C316_a C315_a C314_a . . 115.1(19)
C316_a C315_a H31G_a . . 108.5
C316_a C315_a H31H_a . . 108.5
C315_a C316_a H31I_a . . 109.5
C315_a C316_a H31J_a . . 109.5
C315_a C316_a C317_a . . 110.9(18)
H31I_a C316_a H31J_a . . 108.1
C317_a C316_a H31I_a . . 109.5
C317_a C316_a H31J_a . . 109.5
C316_a C317_a H317_a . . 105.6
C316_a C317_a C324_a . . 115(2)
C318_a C317_a C316_a . . 112.8(19)
C318_a C317_a H317_a . . 105.6
C318_a C317_a C324_a . . 110.9(18)
C324_a C317_a H317_a . . 105.6
C313_a C318_a H31K_a . . 109.0
C313_a C318_a H31L_a . . 109.0
C317_a C318_a C313_a . . 113.0(16)
C317_a C318_a H31K_a . . 109.0
C317_a C318_a H31L_a . . 109.0
H31K_a C318_a H31L_a . . 107.8
C319_a O5_a C313_a . . 118.6(12)
O5_a C319_a C320_a . . 111.0(13)
O6_a C319_a O5_a . . 123.1(15)
O6_a C319_a C320_a . . 125.7(15)
C319_a C320_a H32A_a . . 109.5
C319_a C320_a H32B_a . . 109.5
C319_a C320_a H32C_a . . 109.5
H32A_a C320_a H32B_a . . 109.5
H32A_a C320_a H32C_a . . 109.5
H32B_a C320_a H32C_a . . 109.5
H32D_a C321_a H32E_a . . 109.5
H32D_a C321_a H32F_a . . 109.5
H32E_a C321_a H32F_a . . 109.5
C322_a C321_a H32D_a . . 109.5
C322_a C321_a H32E_a . . 109.5
C322_a C321_a H32F_a . . 109.5
C314_a C322_a H322_a . . 105.5
C321_a C322_a C314_a . . 116(2)
C321_a C322_a H322_a . . 105.5
C321_a C322_a C323_a . . 109(2)
C323_a C322_a C314_a . . 114.3(18)
C323_a C322_a H322_a . . 105.5
C322_a C323_a H32G_a . . 109.5
C322_a C323_a H32H_a . . 109.5
C322_a C323_a H32I_a . . 109.5
H32G_a C323_a H32H_a . . 109.5
H32G_a C323_a H32I_a . . 109.5
H32H_a C323_a H32I_a . . 109.5
C317_a C324_a H32J_a . . 109.5
C317_a C324_a H32K_a . . 109.5
C317_a C324_a H32L_a . . 109.5
H32J_a C324_a H32K_a . . 109.5
H32J_a C324_a H32L_a . . 109.5
H32K_a C324_a H32L_a . . 109.5
C326_a C325_a H325_a . . 109.1
C326_a C325_a C330_a . . 113.4(15)
C330_a C325_a H325_a . . 109.1
O7_a C325_a H325_a . . 109.1
O7_a C325_a C326_a . . 107.6(14)
O7_a C325_a C330_a . . 108.6(12)
C325_a C326_a H326_a . . 106.3
C325_a C326_a C327_a . . 110.6(14)
C325_a C326_a C334_a . . 113.1(15)
C327_a C326_a H326_a . . 106.3
C327_a C326_a C334_a . . 113.7(13)
C334_a C326_a H326_a . . 106.3
C326_a C327_a H32M_a . . 109.9
C326_a C327_a H32N_a . . 109.9
C326_a C327_a C328_a . . 109.1(14)
H32M_a C327_a H32N_a . . 108.3
C328_a C327_a H32M_a . . 109.9
C328_a C327_a H32N_a . . 109.9
C327_a C328_a H32O_a . . 108.9
C327_a C328_a H32P_a . . 108.9
H32O_a C328_a H32P_a . . 107.7
C329_a C328_a C327_a . . 113.3(18)
C329_a C328_a H32O_a . . 108.9
C329_a C328_a H32P_a . . 108.9
C328_a C329_a H329_a . . 107.4
C328_a C329_a C330_a . . 112.2(18)
C328_a C329_a C336_a . . 111(2)
C330_a C329_a H329_a . . 107.4
C330_a C329_a C336_a . . 111.2(17)
C336_a C329_a H329_a . . 107.4
C325_a C330_a H33A_a . . 109.1
C325_a C330_a H33B_a . . 109.1
C329_a C330_a C325_a . . 112.3(13)
C329_a C330_a H33A_a . . 109.1
C329_a C330_a H33B_a . . 109.1
H33A_a C330_a H33B_a . . 107.9
C331_a O7_a C325_a . . 118.0(16)
O7_a C331_a C332_a . . 109(2)
O8_a C331_a O7_a . . 122(2)
O8_a C331_a C332_a . . 129(2)
C331_a C332_a H33C_a . . 109.5
C331_a C332_a H33D_a . . 109.5
C331_a C332_a H33E_a . . 109.5
H33C_a C332_a H33D_a . . 109.5
H33C_a C332_a H33E_a . . 109.5
H33D_a C332_a H33E_a . . 109.5
H33F_a C333_a H33G_a . . 109.5
H33F_a C333_a H33H_a . . 109.5
H33G_a C333_a H33H_a . . 109.5
C334_a C333_a H33F_a . . 109.5
C334_a C333_a H33G_a . . 109.5
C334_a C333_a H33H_a . . 109.5
C326_a C334_a C333_a . . 114.7(19)
C326_a C334_a H334_a . . 105.9
C333_a C334_a H334_a . . 105.9
C335_a C334_a C326_a . . 112.2(17)
C335_a C334_a C333_a . . 111.5(19)
C335_a C334_a H334_a . . 105.9
C334_a C335_a H33I_a . . 109.5
C334_a C335_a H33J_a . . 109.5
C334_a C335_a H33K_a . . 109.5
H33I_a C335_a H33J_a . . 109.5
H33I_a C335_a H33K_a . . 109.5
H33J_a C335_a H33K_a . . 109.5
C329_a C336_a H33L_a . . 109.5
C329_a C336_a H33M_a . . 109.5
C329_a C336_a H33N_a . . 109.5
H33L_a C336_a H33M_a . . 109.5
H33L_a C336_a H33N_a . . 109.5
H33M_a C336_a H33N_a . . 109.5
C338_a C337_a H337_a . . 109.9
C342_a C337_a H337_a . . 109.9
C342_a C337_a C338_a . . 109.4(17)
O9_a C337_a H337_a . . 109.9
O9_a C337_a C338_a . . 106.5(14)
O9_a C337_a C342_a . . 111.1(15)
C337_a C338_a H338_a . . 108.1
C337_a C338_a C346_a . . 109.8(17)
C339_a C338_a C337_a . . 108.1(16)
C339_a C338_a H338_a . . 108.1
C339_a C338_a C346_a . . 114(2)
C346_a C338_a H338_a . . 108.1
C338_a C339_a H33O_a . . 109.4
C338_a C339_a H33P_a . . 109.4
C338_a C339_a C340_a . . 111.4(19)
H33O_a C339_a H33P_a . . 108.0
C340_a C339_a H33O_a . . 109.4
C340_a C339_a H33P_a . . 109.4
C339_a C340_a H34A_a . . 109.3
C339_a C340_a H34B_a . . 109.3
C339_a C340_a C341_a . . 111.6(19)
H34A_a C340_a H34B_a . . 108.0
C341_a C340_a H34A_a . . 109.3
C341_a C340_a H34B_a . . 109.3
C340_a C341_a H341_a . . 108.4
C342_a C341_a C340_a . . 108.7(16)
C342_a C341_a H341_a . . 108.4
C342_a C341_a C348_a . . 111.7(19)
C348_a C341_a C340_a . . 111(2)
C348_a C341_a H341_a . . 108.4
C337_a C342_a H34C_a . . 108.4
C337_a C342_a H34D_a . . 108.4
C341_a C342_a C337_a . . 115.6(17)
C341_a C342_a H34C_a . . 108.4
C341_a C342_a H34D_a . . 108.4
H34C_a C342_a H34D_a . . 107.4
C343_a O9_a C337_a . . 119.7(14)
O9_a C343_a C344_a . . 111.8(19)
O10_a C343_a O9_a . . 123(2)
O10_a C343_a C344_a . . 125(2)
C343_a C344_a H34E_a . . 109.5
C343_a C344_a H34F_a . . 109.5
C343_a C344_a H34G_a . . 109.5
H34E_a C344_a H34F_a . . 109.5
H34E_a C344_a H34G_a . . 109.5
H34F_a C344_a H34G_a . . 109.5
H34H_a C345_a H34I_a . . 109.5
H34H_a C345_a H34J_a . . 109.5
H34I_a C345_a H34J_a . . 109.5
C346_a C345_a H34H_a . . 109.5
C346_a C345_a H34I_a . . 109.5
C346_a C345_a H34J_a . . 109.5
C338_a C346_a H346_a . . 108.8
C345_a C346_a C338_a . . 107(2)
C345_a C346_a H346_a . . 108.8
C347_a C346_a C338_a . . 115(2)
C347_a C346_a C345_a . . 107(2)
C347_a C346_a H346_a . . 108.8
C346_a C347_a H34K_a . . 109.5
C346_a C347_a H34L_a . . 109.5
C346_a C347_a H34M_a . . 109.5
H34K_a C347_a H34L_a . . 109.5
H34K_a C347_a H34M_a . . 109.5
H34L_a C347_a H34M_a . . 109.5
C341_a C348_a H34N_a . . 109.5
C341_a C348_a H34O_a . . 109.5
C341_a C348_a H34P_a . . 109.5
H34N_a C348_a H34O_a . . 109.5
H34N_a C348_a H34P_a . . 109.5
H34O_a C348_a H34P_a . . 109.5
C350_a C349_a H349_a . . 108.2
C354_a C349_a H349_a . . 108.2
C354_a C349_a C350_a . . 116.6(19)
O11_a C349_a H349_a . . 108.2
O11_a C349_a C350_a . . 107.1(16)
O11_a C349_a C354_a . . 108.4(17)
C349_a C350_a H350_a . . 107.0
C349_a C350_a C351_a . . 103.2(16)
C349_a C350_a C358_a . . 116(2)
C351_a C350_a H350_a . . 107.0
C358_a C350_a H350_a . . 107.0
C358_a C350_a C351_a . . 116(2)
C350_a C351_a H35A_a . . 109.4
C350_a C351_a H35B_a . . 109.4
H35A_a C351_a H35B_a . . 108.0
C352_a C351_a C350_a . . 111(2)
C352_a C351_a H35A_a . . 109.4
C352_a C351_a H35B_a . . 109.4
C351_a C352_a H35C_a . . 108.8
C351_a C352_a H35D_a . . 108.8
H35C_a C352_a H35D_a . . 107.7
C353_a C352_a C351_a . . 114(2)
C353_a C352_a H35C_a . . 108.8
C353_a C352_a H35D_a . . 108.8
C352_a C353_a H353_a . . 108.5
C352_a C353_a C354_a . . 110.3(19)
C352_a C353_a C360_a . . 116(2)
C354_a C353_a H353_a . . 108.5
C354_a C353_a C360_a . . 105(2)
C360_a C353_a H353_a . . 108.5
C349_a C354_a C353_a . . 108.6(18)
C349_a C354_a H35E_a . . 110.0
C349_a C354_a H35F_a . . 110.0
C353_a C354_a H35E_a . . 110.0
C353_a C354_a H35F_a . . 110.0
H35E_a C354_a H35F_a . . 108.3
C355_a O11_a C349_a . . 120.0(13)
O11_a C355_a C356_a . . 113.6(15)
O12_a C355_a O11_a . . 122.4(16)
O12_a C355_a C356_a . . 124.0(17)
C355_a C356_a H35G_a . . 109.5
C355_a C356_a H35H_a . . 109.5
C355_a C356_a H35I_a . . 109.5
H35G_a C356_a H35H_a . . 109.5
H35G_a C356_a H35I_a . . 109.5
H35H_a C356_a H35I_a . . 109.5
H35J_a C357_a H35K_a . . 109.5
H35J_a C357_a H35L_a . . 109.5
H35K_a C357_a H35L_a . . 109.5
C358_a C357_a H35J_a . . 109.5
C358_a C357_a H35K_a . . 109.5
C358_a C357_a H35L_a . . 109.5
C350_a C358_a C357_a . . 112(3)
C350_a C358_a H358_a . . 105.5
C350_a C358_a C359_a . . 116(2)
C357_a C358_a H358_a . . 105.5
C357_a C358_a C359_a . . 111(2)
C359_a C358_a H358_a . . 105.5
C358_a C359_a H35M_a . . 109.5
C358_a C359_a H35N_a . . 109.5
C358_a C359_a H35O_a . . 109.5
H35M_a C359_a H35N_a . . 109.5
H35M_a C359_a H35O_a . . 109.5
H35N_a C359_a H35O_a . . 109.5
C353_a C360_a H36A_a . . 109.5
C353_a C360_a H36B_a . . 109.5
C353_a C360_a H36C_a . . 109.5
H36A_a C360_a H36B_a . . 109.5
H36A_a C360_a H36C_a . . 109.5
H36B_a C360_a H36C_a . . 109.5
C362_a C361_a H361_a . . 110.8
C362_a C361_a C366_a . . 112.2(14)
C366_a C361_a H361_a . . 110.8
O13_a C361_a H361_a . . 110.8
O13_a C361_a C362_a . . 107.4(14)
O13_a C361_a C366_a . . 104.7(13)
C361_a C362_a H362_a . . 107.4
C361_a C362_a C363_a . . 105.4(14)
C361_a C362_a C370_a . . 115.3(15)
C363_a C362_a H362_a . . 107.4
C370_a C362_a H362_a . . 107.4
C370_a C362_a C363_a . . 113.4(15)
C362_a C363_a H36D_a . . 108.9
C362_a C363_a H36E_a . . 108.9
C362_a C363_a C364_a . . 113.2(14)
H36D_a C363_a H36E_a . . 107.8
C364_a C363_a H36D_a . . 108.9
C364_a C363_a H36E_a . . 108.9
C363_a C364_a H36F_a . . 109.3
C363_a C364_a H36G_a . . 109.3
H36F_a C364_a H36G_a . . 107.9
C365_a C364_a C363_a . . 111.8(15)
C365_a C364_a H36F_a . . 109.3
C365_a C364_a H36G_a . . 109.3
C364_a C365_a H365_a . . 108.0
C364_a C365_a C366_a . . 108.5(16)
C366_a C365_a H365_a . . 108.0
C372_a C365_a C364_a . . 112.0(17)
C372_a C365_a H365_a . . 108.0
C372_a C365_a C366_a . . 112.4(16)
C361_a C366_a C365_a . . 113.7(14)
C361_a C366_a H36H_a . . 108.8
C361_a C366_a H36I_a . . 108.8
C365_a C366_a H36H_a . . 108.8
C365_a C366_a H36I_a . . 108.8
H36H_a C366_a H36I_a . . 107.7
C367_a O13_a C361_a . . 116.8(12)
O13_a C367_a C368_a . . 109.2(14)
O14_a C367_a O13_a . . 124.7(15)
O14_a C367_a C368_a . . 126.0(16)
C367_a C368_a H36J_a . . 109.5
C367_a C368_a H36K_a . . 109.5
C367_a C368_a H36L_a . . 109.5
H36J_a C368_a H36K_a . . 109.5
H36J_a C368_a H36L_a . . 109.5
H36K_a C368_a H36L_a . . 109.5
H36M_a C369_a H36N_a . . 109.5
H36M_a C369_a H36O_a . . 109.5
H36N_a C369_a H36O_a . . 109.5
C370_a C369_a H36M_a . . 109.5
C370_a C369_a H36N_a . . 109.5
C370_a C369_a H36O_a . . 109.5
C362_a C370_a H370_a . . 106.9
C369_a C370_a C362_a . . 112.0(16)
C369_a C370_a H370_a . . 106.9
C369_a C370_a C371_a . . 110.7(17)
C371_a C370_a C362_a . . 113.0(16)
C371_a C370_a H370_a . . 106.9
C370_a C371_a H37A_a . . 109.5
C370_a C371_a H37B_a . . 109.5
C370_a C371_a H37C_a . . 109.5
H37A_a C371_a H37B_a . . 109.5
H37A_a C371_a H37C_a . . 109.5
H37B_a C371_a H37C_a . . 109.5
C365_a C372_a H37D_a . . 109.5
C365_a C372_a H37E_a . . 109.5
C365_a C372_a H37F_a . . 109.5
H37D_a C372_a H37E_a . . 109.5
H37D_a C372_a H37F_a . . 109.5
H37E_a C372_a H37F_a . . 109.5
C374_a C373_a H373_a . . 109.5
C378_a C373_a H373_a . . 109.5
C378_a C373_a C374_a . . 110.3(16)
C378_a C373_a O15_a . . 107.7(15)
O15_a C373_a H373_a . . 109.5
O15_a C373_a C374_a . . 110.4(14)
C373_a C374_a H374_a . . 107.1
C373_a C374_a C382_a . . 112.6(15)
C375_a C374_a C373_a . . 107.4(16)
C375_a C374_a H374_a . . 107.1
C375_a C374_a C382_a . . 115.1(19)
C382_a C374_a H374_a . . 107.1
C374_a C375_a H37G_a . . 108.6
C374_a C375_a H37H_a . . 108.6
H37G_a C375_a H37H_a . . 107.6
C376_a C375_a C374_a . . 114.4(18)
C376_a C375_a H37G_a . . 108.6
C376_a C375_a H37H_a . . 108.6
C375_a C376_a H37I_a . . 109.2
C375_a C376_a H37J_a . . 109.2
C375_a C376_a C377_a . . 112(2)
H37I_a C376_a H37J_a . . 107.9
C377_a C376_a H37I_a . . 109.2
C377_a C376_a H37J_a . . 109.2
C376_a C377_a H377_a . . 105.7
C376_a C377_a C378_a . . 110.0(18)
C376_a C377_a C384_a . . 118(3)
C378_a C377_a H377_a . . 105.7
C378_a C377_a C384_a . . 110(2)
C384_a C377_a H377_a . . 105.7
C373_a C378_a C377_a . . 111.4(18)
C373_a C378_a H37K_a . . 109.4
C373_a C378_a H37L_a . . 109.4
C377_a C378_a H37K_a . . 109.4
C377_a C378_a H37L_a . . 109.4
H37K_a C378_a H37L_a . . 108.0
C379_a O15_a C373_a . . 117.4(12)
O15_a C379_a C380_a . . 109.5(14)
O16_a C379_a O15_a . . 126.0(19)
O16_a C379_a C380_a . . 124.4(19)
C379_a C380_a H38A_a . . 109.5
C379_a C380_a H38B_a . . 109.5
C379_a C380_a H38C_a . . 109.5
H38A_a C380_a H38B_a . . 109.5
H38A_a C380_a H38C_a . . 109.5
H38B_a C380_a H38C_a . . 109.5
H38D_a C381_a H38E_a . . 109.5
H38D_a C381_a H38F_a . . 109.5
H38E_a C381_a H38F_a . . 109.5
C382_a C381_a H38D_a . . 109.5
C382_a C381_a H38E_a . . 109.5
C382_a C381_a H38F_a . . 109.5
C374_a C382_a H382_a . . 111.0
C381_a C382_a C374_a . . 108(2)
C381_a C382_a H382_a . . 111.0
C383_a C382_a C374_a . . 113(3)
C383_a C382_a C381_a . . 103(3)
C383_a C382_a H382_a . . 111.0
C382_a C383_a H38G_a . . 109.5
C382_a C383_a H38H_a . . 109.5
C382_a C383_a H38I_a . . 109.5
H38G_a C383_a H38H_a . . 109.5
H38G_a C383_a H38I_a . . 109.5
H38H_a C383_a H38I_a . . 109.5
C377_a C384_a H38J_a . . 109.5
C377_a C384_a H38K_a . . 109.5
C377_a C384_a H38L_a . . 109.5
H38J_a C384_a H38K_a . . 109.5
H38J_a C384_a H38L_a . . 109.5
H38K_a C384_a H38L_a . . 109.5
C386_a C385_a H385_a . . 108.2
C386_a C385_a C390_a . . 114(2)
C386_a C385_a O17_a . . 110(2)
C390_a C385_a H385_a . . 108.2
O17_a C385_a H385_a . . 108.2
O17_a C385_a C390_a . . 107(2)
C385_a C386_a H386_a . . 105.3
C385_a C386_a C387_a . . 110(2)
C385_a C386_a C394_a . . 116(2)
C387_a C386_a H386_a . . 105.3
C394_a C386_a H386_a . . 105.3
C394_a C386_a C387_a . . 113(2)
C386_a C387_a H38M_a . . 109.2
C386_a C387_a H38N_a . . 109.2
H38M_a C387_a H38N_a . . 107.9
C388_a C387_a C386_a . . 112(2)
C388_a C387_a H38M_a . . 109.2
C388_a C387_a H38N_a . . 109.2
C387_a C388_a H38O_a . . 108.8
C387_a C388_a H38P_a . . 108.8
H38O_a C388_a H38P_a . . 107.7
C389_a C388_a C387_a . . 114(3)
C389_a C388_a H38O_a . . 108.8
C389_a C388_a H38P_a . . 108.8
C388_a C389_a H389_a . . 105.6
C388_a C389_a C390_a . . 114(3)
C388_a C389_a C396_a . . 111(3)
C390_a C389_a H389_a . . 105.6
C396_a C389_a H389_a . . 105.6
C396_a C389_a C390_a . . 114(3)
C385_a C390_a H39A_a . . 108.6
C385_a C390_a H39B_a . . 108.6
C389_a C390_a C385_a . . 115(3)
C389_a C390_a H39A_a . . 108.6
C389_a C390_a H39B_a . . 108.6
H39A_a C390_a H39B_a . . 107.6
C391_a O17_a C385_a . . 119.0(19)
O17_a C391_a C392_a . . 114(2)
O18_a C391_a O17_a . . 124(2)
O18_a C391_a C392_a . . 122(2)
C391_a C392_a H39C_a . . 109.5
C391_a C392_a H39D_a . . 109.5
C391_a C392_a H39E_a . . 109.5
H39C_a C392_a H39D_a . . 109.5
H39C_a C392_a H39E_a . . 109.5
H39D_a C392_a H39E_a . . 109.5
H39F_a C393_a H39G_a . . 109.5
H39F_a C393_a H39H_a . . 109.5
H39G_a C393_a H39H_a . . 109.5
C394_a C393_a H39F_a . . 109.5
C394_a C393_a H39G_a . . 109.5
C394_a C393_a H39H_a . . 109.5
C386_a C394_a C393_a . . 119(3)
C386_a C394_a H394_a . . 103.4
C393_a C394_a H394_a . . 103.4
C395_a C394_a C386_a . . 119(3)
C395_a C394_a C393_a . . 107(2)
C395_a C394_a H394_a . . 103.4
C394_a C395_a H39I_a . . 109.5
C394_a C395_a H39J_a . . 109.5
C394_a C395_a H39K_a . . 109.5
H39I_a C395_a H39J_a . . 109.5
H39I_a C395_a H39K_a . . 109.5
H39J_a C395_a H39K_a . . 109.5
C389_a C396_a H39L_a . . 109.5
C389_a C396_a H39M_a . . 109.5
C389_a C396_a H39N_a . . 109.5
H39L_a C396_a H39M_a . . 109.5
H39L_a C396_a H39N_a . . 109.5
H39M_a C396_a H39N_a . . 109.5
C398_a C397_a H397_a . . 109.5
C398_a C397_a C402_a . . 115.0(17)
C398_a C397_a O19_a . . 111.2(17)
C402_a C397_a H397_a . . 109.5
C402_a C397_a O19_a . . 101.9(15)
O19_a C397_a H397_a . . 109.5
C397_a C398_a H398_a . . 105.5
C397_a C398_a C399_a . . 108.3(16)
C397_a C398_a C406_a . . 117.4(17)
C399_a C398_a H398_a . . 105.5
C399_a C398_a C406_a . . 113.6(17)
C406_a C398_a H398_a . . 105.5
C398_a C399_a H39O_a . . 109.1
C398_a C399_a H39P_a . . 109.1
H39O_a C399_a H39P_a . . 107.8
C400_a C399_a C398_a . . 112.6(16)
C400_a C399_a H39O_a . . 109.1
C400_a C399_a H39P_a . . 109.1
C399_a C400_a H40A_a . . 109.0
C399_a C400_a H40B_a . . 109.0
H40A_a C400_a H40B_a . . 107.8
C401_a C400_a C399_a . . 113.0(18)
C401_a C400_a H40A_a . . 109.0
C401_a C400_a H40B_a . . 109.0
C400_a C401_a H401_a . . 106.6
C400_a C401_a C402_a . . 111.3(17)
C400_a C401_a C408_a . . 116(2)
C402_a C401_a H401_a . . 106.6
C408_a C401_a H401_a . . 106.6
C408_a C401_a C402_a . . 109.1(18)
C397_a C402_a C401_a . . 108.0(16)
C397_a C402_a H40C_a . . 110.1
C397_a C402_a H40D_a . . 110.1
C401_a C402_a H40C_a . . 110.1
C401_a C402_a H40D_a . . 110.1
H40C_a C402_a H40D_a . . 108.4
C403_a O19_a C397_a . . 117.1(15)
O19_a C403_a C404_a . . 110.1(18)
O20_a C403_a O19_a . . 126(2)
O20_a C403_a C404_a . . 124(2)
C403_a C404_a H40E_a . . 109.5
C403_a C404_a H40F_a . . 109.5
C403_a C404_a H40G_a . . 109.5
H40E_a C404_a H40F_a . . 109.5
H40E_a C404_a H40G_a . . 109.5
H40F_a C404_a H40G_a . . 109.5
H40H_a C405_a H40I_a . . 109.5
H40H_a C405_a H40J_a . . 109.5
H40I_a C405_a H40J_a . . 109.5
C406_a C405_a H40H_a . . 109.5
C406_a C405_a H40I_a . . 109.5
C406_a C405_a H40J_a . . 109.5
C398_a C406_a H406_a . . 107.3
C405_a C406_a C398_a . . 116(2)
C405_a C406_a H406_a . . 107.3
C405_a C406_a C407_a . . 109(2)
C407_a C406_a C398_a . . 109.9(18)
C407_a C406_a H406_a . . 107.3
C406_a C407_a H40K_a . . 109.5
C406_a C407_a H40L_a . . 109.5
C406_a C407_a H40M_a . . 109.5
H40K_a C407_a H40L_a . . 109.5
H40K_a C407_a H40M_a . . 109.5
H40L_a C407_a H40M_a . . 109.5
C401_a C408_a H40N_a . . 109.5
C401_a C408_a H40O_a . . 109.5
C401_a C408_a H40P_a . . 109.5
H40N_a C408_a H40O_a . . 109.5
H40N_a C408_a H40P_a . . 109.5
H40O_a C408_a H40P_a . . 109.5
C410_a C409_a H409_a . . 109.6
C414_a C409_a H409_a . . 109.6
C414_a C409_a C410_a . . 115(2)
O21_a C409_a H409_a . . 109.6
O21_a C409_a C410_a . . 104(2)
O21_a C409_a C414_a . . 108.8(18)
C409_a C410_a H410_a . . 108.3
C409_a C410_a C411_a . . 102(2)
C411_a C410_a H410_a . . 108.3
C418_a C410_a C409_a . . 115(3)
C418_a C410_a H410_a . . 108.3
C418_a C410_a C411_a . . 115(3)
C410_a C411_a H41A_a . . 108.9
C410_a C411_a H41B_a . . 108.9
H41A_a C411_a H41B_a . . 107.7
C412_a C411_a C410_a . . 114(2)
C412_a C411_a H41A_a . . 108.9
C412_a C411_a H41B_a . . 108.9
C411_a C412_a H41C_a . . 109.1
C411_a C412_a H41D_a . . 109.1
C411_a C412_a C413_a . . 112(3)
H41C_a C412_a H41D_a . . 107.8
C413_a C412_a H41C_a . . 109.1
C413_a C412_a H41D_a . . 109.1
C412_a C413_a H413_a . . 107.8
C412_a C413_a C414_a . . 110(2)
C414_a C413_a H413_a . . 107.8
C420_a C413_a C412_a . . 113(3)
C420_a C413_a H413_a . . 107.8
C420_a C413_a C414_a . . 111(2)
C409_a C414_a C413_a . . 111.3(19)
C409_a C414_a H41E_a . . 109.4
C409_a C414_a H41F_a . . 109.4
C413_a C414_a H41E_a . . 109.4
C413_a C414_a H41F_a . . 109.4
H41E_a C414_a H41F_a . . 108.0
C415_a O21_a C409_a . . 115.6(18)
O21_a C415_a C416_a . . 111.2(19)
O22_a C415_a O21_a . . 123(2)
O22_a C415_a C416_a . . 125(3)
C415_a C416_a H41G_a . . 109.5
C415_a C416_a H41H_a . . 109.5
C415_a C416_a H41I_a . . 109.5
H41G_a C416_a H41H_a . . 109.5
H41G_a C416_a H41I_a . . 109.5
H41H_a C416_a H41I_a . . 109.5
H41J_a C417_a H41K_a . . 109.5
H41J_a C417_a H41L_a . . 109.5
H41K_a C417_a H41L_a . . 109.5
C418_a C417_a H41J_a . . 109.5
C418_a C417_a H41K_a . . 109.5
C418_a C417_a H41L_a . . 109.5
C410_a C418_a C417_a . . 117(4)
C410_a C418_a H418_a . . 104.4
C410_a C418_a C419_a . . 118(2)
C417_a C418_a H418_a . . 104.4
C419_a C418_a C417_a . . 108(3)
C419_a C418_a H418_a . . 104.4
C418_a C419_a H41M_a . . 109.5
C418_a C419_a H41N_a . . 109.5
C418_a C419_a H41O_a . . 109.5
H41M_a C419_a H41N_a . . 109.5
H41M_a C419_a H41O_a . . 109.5
H41N_a C419_a H41O_a . . 109.5
C413_a C420_a H42A_a . . 109.5
C413_a C420_a H42B_a . . 109.5
C413_a C420_a H42C_a . . 109.5
H42A_a C420_a H42B_a . . 109.5
H42A_a C420_a H42C_a . . 109.5
H42B_a C420_a H42C_a . . 109.5
C422_a C421_a H421_a . . 109.0
C422_a C421_a C426_a . . 115(3)
C426_a C421_a H421_a . . 109.0
O23_a C421_a H421_a . . 109.0
O23_a C421_a C422_a . . 110(3)
O23_a C421_a C426_a . . 106(3)
C421_a C422_a H422_a . . 103.8
C421_a C422_a C430_a . . 110(3)
C423_a C422_a C421_a . . 110(3)
C423_a C422_a H422_a . . 103.8
C423_a C422_a C430_a . . 123(4)
C430_a C422_a H422_a . . 103.8
C422_a C423_a H42D_a . . 108.7
C422_a C423_a H42E_a . . 108.7
C422_a C423_a C424_a . . 114(3)
H42D_a C423_a H42E_a . . 107.6
C424_a C423_a H42D_a . . 108.7
C424_a C423_a H42E_a . . 108.7
C423_a C424_a H42F_a . . 109.1
C423_a C424_a H42G_a . . 109.1
H42F_a C424_a H42G_a . . 107.8
C425_a C424_a C423_a . . 113(3)
C425_a C424_a H42F_a . . 109.1
C425_a C424_a H42G_a . . 109.1
C424_a C425_a H425_a . . 103.1
C424_a C425_a C426_a . . 113(3)
C424_a C425_a C432_a . . 114(4)
C426_a C425_a H425_a . . 103.1
C432_a C425_a H425_a . . 103.1
C432_a C425_a C426_a . . 119(4)
C421_a C426_a H42H_a . . 108.0
C421_a C426_a H42I_a . . 108.0
C425_a C426_a C421_a . . 117(3)
C425_a C426_a H42H_a . . 108.0
C425_a C426_a H42I_a . . 108.0
H42H_a C426_a H42I_a . . 107.3
C427_a O23_a C421_a . . 112(3)
O23_a C427_a C428_a . . 112(4)
O24_a C427_a O23_a . . 127(4)
O24_a C427_a C428_a . . 119(4)
C427_a C428_a H42J_a . . 109.5
C427_a C428_a H42K_a . . 109.5
C427_a C428_a H42L_a . . 109.5
H42J_a C428_a H42K_a . . 109.5
H42J_a C428_a H42L_a . . 109.5
H42K_a C428_a H42L_a . . 109.5
H42M_a C429_a H42N_a . . 109.5
H42M_a C429_a H42O_a . . 109.5
H42N_a C429_a H42O_a . . 109.5
C430_a C429_a H42M_a . . 109.5
C430_a C429_a H42N_a . . 109.5
C430_a C429_a H42O_a . . 109.5
C422_a C430_a H430_a . . 108.6
C429_a C430_a C422_a . . 110(4)
C429_a C430_a H430_a . . 108.6
C431_a C430_a C422_a . . 111(5)
C431_a C430_a C429_a . . 110(3)
C431_a C430_a H430_a . . 108.6
C430_a C431_a H43A_a . . 109.5
C430_a C431_a H43B_a . . 109.5
C430_a C431_a H43C_a . . 109.5
H43A_a C431_a H43B_a . . 109.5
H43A_a C431_a H43C_a . . 109.5
H43B_a C431_a H43C_a . . 109.5
C425_a C432_a H43D_a . . 109.5
C425_a C432_a H43E_a . . 109.5
C425_a C432_a H43F_a . . 109.5
H43D_a C432_a H43E_a . . 109.5
H43D_a C432_a H43F_a . . 109.5
H43E_a C432_a H43F_a . . 109.5
C434_a C433_a H433_a . . 105.4
C434_a C433_a C438_a . . 114(3)
C438_a C433_a H433_a . . 105.4
O25_a C433_a H433_a . . 105.4
O25_a C433_a C434_a . . 118(4)
O25_a C433_a C438_a . . 108(4)
C433_a C434_a H434_a . . 103.5
C433_a C434_a C442_a . . 118(4)
C435_a C434_a C433_a . . 113(3)
C435_a C434_a H434_a . . 103.5
C435_a C434_a C442_a . . 113(4)
C442_a C434_a H434_a . . 103.5
C434_a C435_a H43G_a . . 108.3
C434_a C435_a H43H_a . . 108.3
C434_a C435_a C436_a . . 116(3)
H43G_a C435_a H43H_a . . 107.4
C436_a C435_a H43G_a . . 108.3
C436_a C435_a H43H_a . . 108.3
C435_a C436_a H43I_a . . 108.4
C435_a C436_a H43J_a . . 108.4
H43I_a C436_a H43J_a . . 107.5
C437_a C436_a C435_a . . 115(3)
C437_a C436_a H43I_a . . 108.4
C437_a C436_a H43J_a . . 108.4
C436_a C437_a H437_a . . 109.2
C436_a C437_a C438_a . . 113(3)
C438_a C437_a H437_a . . 109.2
C444_a C437_a C436_a . . 106(4)
C444_a C437_a H437_a . . 109.2
C444_a C437_a C438_a . . 110(4)
C433_a C438_a H43K_a . . 108.7
C433_a C438_a H43L_a . . 108.7
C437_a C438_a C433_a . . 114(3)
C437_a C438_a H43K_a . . 108.7
C437_a C438_a H43L_a . . 108.7
H43K_a C438_a H43L_a . . 107.6
C439_a O25_a C433_a . . 130(4)
O25_a C439_a C440_a . . 131(6)
O26_a C439_a O25_a . . 108(4)
O26_a C439_a C440_a . . 110(3)
C439_a C440_a H44A_a . . 109.5
C439_a C440_a H44B_a . . 109.5
C439_a C440_a H44C_a . . 109.5
H44A_a C440_a H44B_a . . 109.5
H44A_a C440_a H44C_a . . 109.5
H44B_a C440_a H44C_a . . 109.5
H44D_a C441_a H44E_a . . 109.5
H44D_a C441_a H44F_a . . 109.5
H44E_a C441_a H44F_a . . 109.5
C442_a C441_a H44D_a . . 109.5
C442_a C441_a H44E_a . . 109.5
C442_a C441_a H44F_a . . 109.5
C434_a C442_a C441_a . . 113(4)
C434_a C442_a H442_a . . 106.6
C441_a C442_a H442_a . . 106.6
C443_a C442_a C434_a . . 117(5)
C443_a C442_a C441_a . . 106(3)
C443_a C442_a H442_a . . 106.6
C442_a C443_a H44G_a . . 109.5
C442_a C443_a H44H_a . . 109.5
C442_a C443_a H44I_a . . 109.5
H44G_a C443_a H44H_a . . 109.5
H44G_a C443_a H44I_a . . 109.5
H44H_a C443_a H44I_a . . 109.5
C437_a C444_a H44J_a . . 109.5
C437_a C444_a H44K_a . . 109.5
C437_a C444_a H44L_a . . 109.5
H44J_a C444_a H44K_a . . 109.5
H44J_a C444_a H44L_a . . 109.5
H44K_a C444_a H44L_a . . 109.5
C446_a C445_a H445_a . . 109.7
C446_a C445_a C450_a . . 114(3)
C450_a C445_a H445_a . . 109.7
O27_a C445_a H445_a . . 109.7
O27_a C445_a C446_a . . 110(4)
O27_a C445_a C450_a . . 103(4)
C445_a C446_a H446_a . . 105.5
C445_a C446_a C447_a . . 110(3)
C445_a C446_a C454_a . . 126(5)
C447_a C446_a H446_a . . 105.5
C447_a C446_a C454_a . . 102(4)
C454_a C446_a H446_a . . 105.5
C446_a C447_a H44M_a . . 108.4
C446_a C447_a H44N_a . . 108.4
C446_a C447_a C448_a . . 115(3)
H44M_a C447_a H44N_a . . 107.5
C448_a C447_a H44M_a . . 108.4
C448_a C447_a H44N_a . . 108.4
C447_a C448_a H44O_a . . 108.1
C447_a C448_a H44P_a . . 108.1
H44O_a C448_a H44P_a . . 107.3
C449_a C448_a C447_a . . 117(3)
C449_a C448_a H44O_a . . 108.1
C449_a C448_a H44P_a . . 108.1
C448_a C449_a H449_a . . 100.8
C448_a C449_a C450_a . . 115(3)
C448_a C449_a C456_a . . 116(5)
C450_a C449_a H449_a . . 100.8
C456_a C449_a H449_a . . 100.7
C456_a C449_a C450_a . . 119(5)
C445_a C450_a H45A_a . . 108.3
C445_a C450_a H45B_a . . 108.3
C449_a C450_a C445_a . . 116(3)
C449_a C450_a H45A_a . . 108.3
C449_a C450_a H45B_a . . 108.3
H45A_a C450_a H45B_a . . 107.4
C451_a O27_a C445_a . . 113(3)
O27_a C451_a C452_a . . 106(3)
O28_a C451_a O27_a . . 125(4)
O28_a C451_a C452_a . . 127(3)
C451_a C452_a H45C_a . . 109.5
C451_a C452_a H45D_a . . 109.5
C451_a C452_a H45E_a . . 109.5
H45C_a C452_a H45D_a . . 109.5
H45C_a C452_a H45E_a . . 109.5
H45D_a C452_a H45E_a . . 109.5
H45F_a C453_a H45G_a . . 109.5
H45F_a C453_a H45H_a . . 109.5
H45G_a C453_a H45H_a . . 109.5
C454_a C453_a H45F_a . . 109.5
C454_a C453_a H45G_a . . 109.5
C454_a C453_a H45H_a . . 109.5
C446_a C454_a C453_a . . 108(5)
C446_a C454_a H454_a . . 112.4
C453_a C454_a H454_a . . 112.5
C455_a C454_a C446_a . . 100(5)
C455_a C454_a C453_a . . 111(3)
C455_a C454_a H454_a . . 112.4
C454_a C455_a H45I_a . . 109.5
C454_a C455_a H45J_a . . 109.5
C454_a C455_a H45K_a . . 109.5
H45I_a C455_a H45J_a . . 109.5
H45I_a C455_a H45K_a . . 109.5
H45J_a C455_a H45K_a . . 109.5
C449_a C456_a H45L_a . . 109.5
C449_a C456_a H45M_a . . 109.5
C449_a C456_a H45N_a . . 109.5
H45L_a C456_a H45M_a . . 109.5
H45L_a C456_a H45N_a . . 109.5
H45M_a C456_a H45N_a . . 109.5
Cl1_a C457_a H457_a . . 99.3
Cl1_a C457_a Cl3_a . . 120.3(16)
Cl3_a C457_a H457_a . . 99.3
Cl2_a C457_a H457_a . . 99.3
Cl2_a C457_a Cl1_a . . 110.7(17)
Cl2_a C457_a Cl3_a . . 121.2(17)

loop_
_geom_bond_atom_site_label_1
_geom_bond_atom_site_label_2
_geom_bond_site_symmetry_2
_geom_bond_distance
C1 H1 . 0.9500
C1 C2 . 1.36(2)
C1 N1 . 1.32(2)
C2 H2 . 0.9500
C2 C3 . 1.33(2)
C3 C4 . 1.35(3)
C3 C13 . 1.52(2)
C4 H4 . 0.9500
C4 C5 . 1.35(3)
C5 H5 . 0.9500
C5 N1 . 1.35(3)
C6 H6 . 0.9500
C6 C7 . 1.39(2)
C6 N2 . 1.29(2)
C7 H7 . 0.9500
C7 C8 . 1.32(2)
C8 C9 . 1.35(2)
C8 C11 . 1.490(19)
C9 H9 . 0.9500
C9 C10 . 1.37(3)
C10 H10 . 0.9500
C10 N2 . 1.33(2)
C11 N4 . 1.34(2)
C11 N5 . 1.31(2)
C12 C16 . 1.50(2)
C12 N5 . 1.342(18)
C12 N6 . 1.333(18)
C13 N4 . 1.346(18)
C13 N6 . 1.310(19)
C14 H14 . 0.9500
C14 C15 . 1.42(2)
C14 N3 . 1.32(2)
C15 H15 . 0.9500
C15 C16 . 1.36(2)
C16 C17 . 1.37(2)
C17 H17 . 0.9500
C17 C18 . 1.38(2)
C18 H18 . 0.9500
C18 N3 . 1.36(2)
C19 H19 . 0.9500
C19 C20 . 1.41(2)
C19 N7 . 1.34(2)
C20 H20 . 0.9500
C20 C21 . 1.38(2)
C21 C22 . 1.36(2)
C21 C24 . 1.47(2)
C22 H22 . 0.9500
C22 C23 . 1.43(2)
C23 H23 . 0.9500
C23 N7 . 1.355(19)
C24 N10 . 1.328(18)
C24 N12 . 1.37(2)
C25 C29 . 1.45(2)
C25 N10 . 1.368(19)
C25 N11 . 1.32(2)
C26 C34 . 1.50(2)
C26 N11 . 1.353(18)
C26 N12 . 1.306(18)
C27 H27 . 0.9500
C27 C28 . 1.38(2)
C27 N8 . 1.314(19)
C28 H28 . 0.9500
C28 C29 . 1.36(2)
C29 C30 . 1.39(2)
C30 H30 . 0.9500
C30 C31 . 1.39(2)
C31 H31 . 0.9500
C31 N8 . 1.31(2)
C32 H32 . 0.9500
C32 C33 . 1.39(2)
C32 N9 . 1.326(19)
C33 H33 . 0.9500
C33 C34 . 1.39(2)
C34 C35 . 1.36(2)
C35 H35 . 0.9500
C35 C36 . 1.39(2)
C36 H36 . 0.9500
C36 N9 . 1.34(2)
N13 C37 . 1.322(16)
N13 C41 . 1.303(16)
N13 Zn2_a . 2.04(4)
N13 Zn2A_b . 2.092(19)
C37 H37 . 0.9500
C37 C38 . 1.385(17)
C38 H38 . 0.9500
C38 C39 . 1.370(15)
C39 C40 . 1.365(16)
C39 C42 . 1.522(15)
C40 H40 . 0.9500
C40 C41 . 1.403(17)
C41 H41 . 0.9500
C42 N18 . 1.330(17)
C42 N16 . 1.313(17)
N18 C43 . 1.329(18)
C43 N17 . 1.330(18)
C43 C47 . 1.508(16)
N17 C44 . 1.353(18)
C44 N16 . 1.308(17)
C44 C52 . 1.511(15)
N14 C45 . 1.35(2)
N14 C49 . 1.34(2)
N14 Zn11_a 1_374 2.101(14)
N14 Zn1K_b 1_374 2.08(4)
N14 Zn3K_c 1_374 2.10(4)
C45 H45 . 0.9500
C45 C46 . 1.36(2)
C46 H46 . 0.9500
C46 C47 . 1.394(19)
C47 C48 . 1.39(2)
C48 H48 . 0.9500
C48 C49 . 1.35(2)
C49 H49 . 0.9500
N15 C50 . 1.304(19)
N15 C54 . 1.323(19)
N15 Zn5 1_465 2.062(11)
C50 H50 . 0.9500
C50 C51 . 1.42(2)
C51 H51 . 0.9500
C51 C52 . 1.37(2)
C52 C53 . 1.376(19)
C53 H53 . 0.9500
C53 C54 . 1.34(2)
C54 H54 . 0.9500
C55 H55 . 0.9500
C55 C56 . 1.38(2)
C55 N19 . 1.35(2)
C56 H56 . 0.9500
C56 C57 . 1.39(2)
C57 C58 . 1.36(2)
C57 C60 . 1.51(2)
C58 H58 . 0.9500
C58 C59 . 1.36(2)
C59 H59 . 0.9500
C59 N19 . 1.319(19)
C60 N22 . 1.328(19)
C60 N24 . 1.296(19)
C61 C70 . 1.50(2)
C61 N23 . 1.357(19)
C61 N24 . 1.301(18)
C62 C65 . 1.499(19)
C62 N22 . 1.338(18)
C62 N23 . 1.312(18)
C63 H63 . 0.9500
C63 C64 . 1.39(2)
C63 N20 . 1.346(18)
C64 H64 . 0.9500
C64 C65 . 1.37(2)
C65 C66 . 1.399(19)
C66 H66 . 0.9500
C66 C67 . 1.37(2)
C67 H67 . 0.9500
C67 N20 . 1.35(2)
C68 H68 . 0.9500
C68 C69 . 1.35(3)
C68 N21 . 1.31(2)
C69 H69 . 0.9500
C69 C70 . 1.35(2)
C70 C71 . 1.37(2)
C71 H71 . 0.9500
C71 C72 . 1.37(2)
C72 H72 . 0.9500
C72 N21 . 1.38(2)
C73 H73 . 0.9500
C73 C74 . 1.379(18)
C73 N25 . 1.350(17)
C74 H74 . 0.9500
C74 C75 . 1.37(2)
C75 C76 . 1.401(19)
C75 C78 . 1.480(18)
C76 H76 . 0.9500
C76 C77 . 1.38(2)
C77 H77 . 0.9500
C77 N25 . 1.362(19)
C78 N28 . 1.333(18)
C78 N30 . 1.343(16)
C79 C83 . 1.505(16)
C79 N29 . 1.331(18)
C79 N30 . 1.348(16)
C80 C88 . 1.482(19)
C80 N28 . 1.352(16)
C80 N29 . 1.343(16)
C81 H81 . 0.9500
C81 C82 . 1.384(18)
C81 N26 . 1.315(19)
C82 H82 . 0.9500
C82 C83 . 1.379(18)
C83 C84 . 1.38(2)
C84 H84 . 0.9500
C84 C85 . 1.365(18)
C85 H85 . 0.9500
C85 N26 . 1.376(17)
C86 H86 . 0.9500
C86 C87 . 1.36(2)
C86 N27 . 1.321(19)
C87 H87 . 0.9500
C87 C88 . 1.413(19)
C88 C89 . 1.382(19)
C89 H89 . 0.9500
C89 C90 . 1.40(2)
C90 H90 . 0.9500
C90 N27 . 1.361(18)
C91 H91 . 0.9500
C91 C92 . 1.38(2)
C91 N31 . 1.34(2)
C92 H92 . 0.9500
C92 C93 . 1.37(2)
C93 C94 . 1.37(2)
C93 C96 . 1.450(19)
C94 H94 . 0.9500
C94 C95 . 1.387(19)
C95 H95 . 0.9500
C95 N31 . 1.293(18)
C96 N34 . 1.333(18)
C96 N36 . 1.313(17)
C97 C106 . 1.51(2)
C97 N34 . 1.336(17)
C97 N35 . 1.341(17)
C98 C101 . 1.47(2)
C98 N35 . 1.30(2)
C98 N36 . 1.382(17)
C99 H99 . 0.9500
C99 C100 . 1.39(2)
C99 N32 . 1.351(19)
C100 H100 . 0.9500
C100 C101 . 1.40(2)
C101 C102 . 1.39(2)
C102 H102 . 0.9500
C102 C103 . 1.38(2)
C103 H103 . 0.9500
C103 N32 . 1.34(2)
C104 H104 . 0.9500
C104 C105 . 1.41(2)
C104 N33 . 1.33(2)
C105 H105 . 0.9500
C105 C106 . 1.38(2)
C106 C107 . 1.36(2)
C107 H107 . 0.9500
C107 C108 . 1.37(2)
C108 H108 . 0.9500
C108 N33 . 1.353(19)
N37 C109 . 1.30(2)
N37 C113 . 1.33(2)
N37 Zn7_a . 2.03(2)
N37 Zn7A_b . 2.053(15)
N37 Zn7B_c . 2.04(2)
C109 H109 . 0.9500
C109 C110 . 1.37(3)
C110 H110 . 0.9500
C110 C111 . 1.38(2)
C111 C112 . 1.36(2)
C111 C114 . 1.488(18)
C112 H112 . 0.9500
C112 C113 . 1.35(2)
C113 H113 . 0.9500
C114 N40 . 1.31(2)
C114 N42 . 1.35(2)
N40 C115 . 1.31(2)
C115 N41 . 1.32(2)
C115 C124 . 1.490(19)
N41 C116 . 1.32(2)
C116 N42 . 1.33(2)
C116 C119 . 1.508(19)
N38 C117 . 1.33(2)
N38 C121 . 1.25(2)
N38 Zn8_a . 2.10(2)
N38 Zn8A_b . 2.20(2)
N38 Zn8B_c . 2.16(2)
N38 Zn8C_d . 2.33(2)
C117 H117 . 0.9500
C117 C118 . 1.40(2)
C118 H118 . 0.9500
C118 C119 . 1.37(2)
C119 C120 . 1.36(2)
C120 H120 . 0.9500
C120 C121 . 1.41(2)
C121 H121 . 0.9500
N39 C122 . 1.268(19)
N39 C126 . 1.26(2)
N39 Zn24_a . 2.06(2)
N39 Zn2N_b . 2.108(18)
N39 Zn3N_c . 2.14(2)
C122 H122 . 0.9500
C122 C123 . 1.38(2)
C123 H123 . 0.9500
C123 C124 . 1.361(19)
C124 C125 . 1.358(19)
C125 H125 . 0.9500
C125 C126 . 1.42(2)
C126 H126 . 0.9500
C127 H127 . 0.9500
C127 C128 . 1.38(2)
C127 N43 . 1.34(2)
C128 H128 . 0.9500
C128 C129 . 1.396(19)
C129 C130 . 1.371(19)
C129 C132 . 1.49(2)
C130 H130 . 0.9500
C130 C131 . 1.37(2)
C131 H131 . 0.9500
C131 N43 . 1.363(19)
C132 N46 . 1.334(19)
C132 N48 . 1.334(19)
C133 C137 . 1.49(2)
C133 N47 . 1.371(19)
C133 N48 . 1.320(18)
C134 C142 . 1.50(2)
C134 N46 . 1.340(17)
C134 N47 . 1.324(19)
C135 H135 . 0.9500
C135 C136 . 1.35(2)
C135 N44 . 1.34(2)
C136 H136 . 0.9500
C136 C137 . 1.38(2)
C137 C138 . 1.38(2)
C138 H138 . 0.9500
C138 C139 . 1.32(2)
C139 H139 . 0.9500
C139 N44 . 1.36(2)
C140 H140 . 0.9500
C140 C141 . 1.35(2)
C140 N45 . 1.31(2)
C141 H141 . 0.9500
C141 C142 . 1.403(19)
C142 C143 . 1.36(2)
C143 H143 . 0.9500
C143 C144 . 1.35(2)
C144 H144 . 0.9500
C144 N45 . 1.35(2)
N49 C145 . 1.33(3)
N49 C149 . 1.35(2)
N49 Zn10_a . 2.03(3)
N49 Zn1J_b . 2.048(14)
C145 H145 . 0.9500
C145 C146 . 1.37(3)
C146 H146 . 0.9500
C146 C147 . 1.38(2)
C147 C148 . 1.39(2)
C147 C150 . 1.483(17)
C148 H148 . 0.9500
C148 C149 . 1.40(2)
C149 H149 . 0.9500
C150 N54 . 1.31(2)
C150 N52 . 1.35(2)
N54 C151 . 1.34(2)
C151 N53 . 1.33(2)
C151 C160 . 1.462(19)
N53 C152 . 1.37(2)
C152 N52 . 1.35(2)
C152 C155 . 1.498(17)
N50 C153 . 1.307(17)
N50 C157 . 1.276(18)
N50 Zn11_a . 2.133(15)
N50 Zn1K_b . 2.21(3)
N50 Zn3K_c . 2.16(4)
C153 H153 . 0.9500
C153 C154 . 1.39(2)
C154 H154 . 0.9500
C154 C155 . 1.37(2)
C155 C156 . 1.38(2)
C156 H156 . 0.9500
C156 C157 . 1.37(3)
C157 H157 . 0.9500
N51 C158 . 1.29(2)
N51 C162 . 1.28(2)
N51 Zn8_a . 2.16(3)
N51 Zn8A_b . 2.18(3)
N51 Zn8B_c . 2.26(2)
N51 Zn8C_d . 2.34(2)
C158 H158 . 0.9500
C158 C159 . 1.38(2)
C159 H159 . 0.9500
C159 C160 . 1.35(2)
C160 C161 . 1.35(2)
C161 H161 . 0.9500
C161 C162 . 1.42(2)
C162 H162 . 0.9500
C163 H163 . 0.9500
C163 C164 . 1.38(2)
C163 N55 . 1.32(2)
C164 H164 . 0.9500
C164 C165 . 1.38(2)
C165 C166 . 1.36(2)
C165 C168 . 1.48(2)
C166 H166 . 0.9500
C166 C167 . 1.37(2)
C167 H167 . 0.9500
C167 N55 . 1.357(19)
C168 N58 . 1.350(18)
C168 N60 . 1.33(2)
C169 C178 . 1.47(2)
C169 N59 . 1.329(18)
C169 N60 . 1.374(18)
C170 C173 . 1.51(2)
C170 N58 . 1.335(19)
C170 N59 . 1.33(2)
C171 H171 . 0.9500
C171 C172 . 1.36(2)
C171 N57 . 1.33(2)
C172 H172 . 0.9500
C172 C173 . 1.38(2)
C173 C174 . 1.40(2)
C174 H174 . 0.9500
C174 C175 . 1.34(2)
C175 H175 . 0.9500
C175 N57 . 1.33(2)
C176 H176 . 0.9500
C176 C177 . 1.39(3)
C176 N56 . 1.36(2)
C177 H177 . 0.9500
C177 C178 . 1.37(2)
C178 C179 . 1.40(2)
C179 H179 . 0.9500
C179 C180 . 1.35(3)
C180 H180 . 0.9500
C180 N56 . 1.30(3)
C181 H181 . 0.9500
C181 C182 . 1.37(3)
C181 N61 . 1.34(3)
C182 H182 . 0.9500
C182 C183 . 1.42(3)
C183 C184 . 1.45(2)
C183 C186 . 1.44(2)
C184 H184 . 0.9500
C184 C185 . 1.35(3)
C185 H185 . 0.9500
C185 N61 . 1.29(3)
C186 N64 . 1.34(2)
C186 N66 . 1.33(2)
C187 C196 . 1.46(2)
C187 N65 . 1.357(19)
C187 N66 . 1.334(18)
C188 C191 . 1.45(2)
C188 N64 . 1.352(19)
C188 N65 . 1.323(19)
C189 H189 . 0.9500
C189 C190 . 1.45(3)
C189 N62 . 1.26(3)
C190 H190 . 0.9500
C190 C191 . 1.42(2)
C191 C192 . 1.38(2)
C192 H192 . 0.9500
C192 C193 . 1.39(3)
C193 H193 . 0.9500
C193 N62 . 1.33(3)
C194 H194 . 0.9500
C194 C195 . 1.40(2)
C194 N63 . 1.304(19)
C195 H195 . 0.9500
C195 C196 . 1.39(2)
C196 C197 . 1.39(2)
C197 H197 . 0.9500
C197 C198 . 1.40(2)
C198 H198 . 0.9500
C198 N63 . 1.37(2)
C199 H199 . 0.9500
C199 C200 . 1.38(2)
C199 N67 . 1.34(2)
C200 H200 . 0.9500
C200 C201 . 1.41(2)
C201 C202 . 1.36(2)
C201 C204 . 1.45(2)
C202 H202 . 0.9500
C202 C203 . 1.38(2)
C203 H203 . 0.9500
C203 N67 . 1.34(2)
C204 N70 . 1.34(2)
C204 N72 . 1.335(18)
C205 C214 . 1.51(2)
C205 N71 . 1.31(2)
C205 N72 . 1.351(19)
C206 C209 . 1.46(2)
C206 N70 . 1.333(19)
C206 N71 . 1.368(19)
C207 H207 . 0.9500
C207 C208 . 1.39(3)
C207 N68 . 1.34(2)
C208 H208 . 0.9500
C208 C209 . 1.41(2)
C209 C210 . 1.43(2)
C210 H210 . 0.9500
C210 C211 . 1.35(2)
C211 H211 . 0.9500
C211 N68 . 1.31(2)
C212 H212 . 0.9500
C212 C213 . 1.35(2)
C212 N69 . 1.33(2)
C213 H213 . 0.9500
C213 C214 . 1.37(2)
C214 C215 . 1.37(2)
C215 H215 . 0.9500
C215 C216 . 1.38(2)
C216 H216 . 0.9500
C216 N69 . 1.343(19)
C217 H217 . 0.9500
C217 C218 . 1.38(2)
C217 N73 . 1.317(19)
C218 H218 . 0.9500
C218 C219 . 1.389(18)
C219 C220 . 1.37(2)
C219 C222 . 1.491(19)
C220 H220 . 0.9500
C220 C221 . 1.35(2)
C221 H221 . 0.9500
C221 N73 . 1.353(18)
C222 N76 . 1.341(18)
C222 N78 . 1.340(17)
C223 C232 . 1.50(2)
C223 N77 . 1.365(19)
C223 N78 . 1.327(17)
C224 C227 . 1.47(2)
C224 N76 . 1.346(17)
C224 N77 . 1.357(17)
C225 H225 . 0.9500
C225 C226 . 1.36(2)
C225 N74 . 1.344(18)
C226 H226 . 0.9500
C226 C227 . 1.407(19)
C227 C228 . 1.37(2)
C228 H228 . 0.9500
C228 C229 . 1.37(2)
C229 H229 . 0.9500
C229 N74 . 1.346(19)
C230 H230 . 0.9500
C230 C231 . 1.36(2)
C230 N75 . 1.331(19)
C231 H231 . 0.9500
C231 C232 . 1.394(19)
C232 C233 . 1.36(2)
C233 H233 . 0.9500
C233 C234 . 1.36(2)
C234 H234 . 0.9500
C234 N75 . 1.343(19)
C235 H235 . 0.9500
C235 C236 . 1.35(2)
C235 N79 . 1.35(2)
C236 H236 . 0.9500
C236 C237 . 1.40(2)
C237 C238 . 1.35(2)
C237 C240 . 1.51(2)
C238 H238 . 0.9500
C238 C239 . 1.38(2)
C239 H239 . 0.9500
C239 N79 . 1.315(19)
C240 N82 . 1.321(18)
C240 N84 . 1.324(18)
C241 C245 . 1.50(2)
C241 N83 . 1.309(18)
C241 N84 . 1.342(19)
C242 C250 . 1.47(2)
C242 N82 . 1.33(2)
C242 N83 . 1.342(19)
C243 H243 . 0.9500
C243 C244 . 1.35(2)
C243 N80 . 1.356(19)
C244 H244 . 0.9500
C244 C245 . 1.38(2)
C245 C246 . 1.39(2)
C246 H246 . 0.9500
C246 C247 . 1.40(2)
C247 H247 . 0.9500
C247 N80 . 1.35(2)
C248 H248 . 0.9500
C248 C249 . 1.36(2)
C248 N81 . 1.34(2)
C249 H249 . 0.9500
C249 C250 . 1.39(2)
C250 C251 . 1.37(2)
C251 H251 . 0.9500
C251 C252 . 1.41(2)
C252 H252 . 0.9500
C252 N81 . 1.34(2)
C253 H253 . 0.9500
C253 C254 . 1.36(2)
C253 N85 . 1.31(2)
C254 H254 . 0.9500
C254 C255 . 1.36(2)
C255 C256 . 1.34(3)
C255 C258 . 1.475(19)
C256 H256 . 0.9500
C256 C257 . 1.34(3)
C257 H257 . 0.9500
C257 N85 . 1.31(2)
C258 N88 . 1.30(2)
C258 N90 . 1.36(2)
C259 C263 . 1.482(18)
C259 N89 . 1.37(2)
C259 N90 . 1.30(2)
C260 C268 . 1.499(18)
C260 N88 . 1.38(2)
C260 N89 . 1.32(2)
C261 H261 . 0.9500
C261 C262 . 1.33(3)
C261 N86 . 1.35(2)
C262 H262 . 0.9500
C262 C263 . 1.41(3)
C263 C264 . 1.39(2)
C264 H264 . 0.9500
C264 C265 . 1.32(3)
C265 H265 . 0.9500
C265 N86 . 1.33(2)
C266 H266 . 0.9500
C266 C267 . 1.33(3)
C266 N87 . 1.31(3)
C267 H267 . 0.9500
C267 C268 . 1.42(3)
C268 C269 . 1.35(3)
C269 H269 . 0.9500
C269 C270 . 1.38(3)
C270 H270 . 0.9500
C270 N87 . 1.33(3)
C271 H271 . 0.9500
C271 C272 . 1.40(3)
C271 N91 . 1.34(2)
C272 H272 . 0.9500
C272 C273 . 1.38(2)
C273 C274 . 1.40(2)
C273 C276 . 1.483(18)
C274 H274 . 0.9500
C274 C275 . 1.40(3)
C275 H275 . 0.9500
C275 N91 . 1.31(2)
C276 N94 . 1.34(2)
C276 N96 . 1.32(2)
C277 C281 . 1.492(18)
C277 N95 . 1.34(2)
C277 N96 . 1.31(2)
C278 C286 . 1.507(18)
C278 N94 . 1.34(2)
C278 N95 . 1.32(2)
C279 H279 . 0.9500
C279 C280 . 1.44(3)
C279 N92 . 1.30(3)
C280 H280 . 0.9500
C280 C281 . 1.35(3)
C281 C282 . 1.33(2)
C282 H282 . 0.9500
C282 C283 . 1.37(2)
C283 H283 . 0.9500
C283 N92 . 1.34(2)
C284 H284 . 0.9500
C284 C285 . 1.36(3)
C284 N93 . 1.34(3)
C285 H285 . 0.9500
C285 C286 . 1.34(2)
C286 C287 . 1.37(3)
C287 H287 . 0.9500
C287 C288 . 1.38(2)
C288 H288 . 0.9500
C288 N93 . 1.31(2)
N1 Zn21_a 1_465 2.00(3)
N1 Zn2K_b 1_465 2.12(3)
N2 Zn17_a 1_455 2.03(3)
N2 Zn1Q_b 1_455 2.067(13)
N3 Zn1_a . 2.07(3)
N3 Zn1A_b . 2.08(3)
N3 Zn1B_c . 2.06(4)
N7 Zn1_a . 2.043(16)
N7 Zn1A_b . 2.048(18)
N7 Zn1B_c . 2.07(2)
N8 Zn2_a . 2.05(2)
N8 Zn2A_b . 2.071(14)
N9 Zn3_a . 1.97(6)
N9 Zn3A_b . 2.081(14)
N19 Zn3_a . 2.03(3)
N19 Zn3A_b . 2.042(12)
N20 Zn4_a . 2.074(16)
N20 Zn4A_b . 2.073(19)
N21 Zn6_a 1_364 2.12(4)
N21 Zn6A_b 1_364 2.05(4)
N21 Zn6B_c 1_364 2.09(2)
N25 Zn4_a . 2.068(15)
N25 Zn4A_b . 2.067(19)
N26 Zn19 . 2.050(11)
N27 Zn5 . 2.077(12)
N31 Zn6_a . 2.07(2)
N31 Zn6A_b . 2.08(2)
N31 Zn6B_c . 2.084(15)
N32 Zn7_a . 2.03(2)
N32 Zn7A_b . 2.075(13)
N32 Zn7B_c . 2.05(2)
N33 Zn9_a . 2.01(7)
N33 Zn9A_b . 2.12(2)
N43 Zn9_a . 2.05(7)
N43 Zn9A_b . 2.05(2)
N44 Zn10_a 1_665 2.16(4)
N44 Zn1J_b 1_665 2.056(15)
N45 Zn12_a . 2.06(2)
N45 Zn1L_b . 2.079(14)
N45 Zn3L_c . 2.02(2)
N55 Zn12_a . 2.06(3)
N55 Zn1L_b . 2.086(15)
N55 Zn3L_c . 1.97(3)
N56 Zn14_a . 2.168(19)
N56 Zn1N_b . 2.11(2)
N56 Zn4N_c . 2.15(2)
N56 Zn5N_d . 2.107(19)
N57 Zn13_a . 2.071(18)
N57 Zn1M_b . 2.071(19)
N61 Zn14_a 1_465 2.13(2)
N61 Zn1N_b 1_465 2.03(3)
N61 Zn4N_c 1_465 2.09(5)
N61 Zn5N_d 1_465 2.15(2)
N62 Zn15_a . 2.075(19)
N62 Zn1O_b . 2.119(19)
N62 Zn1T_c . 2.10(2)
N62 Zn1U_d . 2.10(3)
N63 Zn16_a . 1.90(3)
N63 Zn1P_b . 2.093(15)
N67 Zn16_a . 2.09(4)
N67 Zn1P_b . 2.072(15)
N68 Zn17_a . 2.05(2)
N68 Zn1Q_b . 2.081(14)
N69 Zn18_a . 2.08(2)
N69 Zn1R_b . 2.082(15)
N73 Zn19 . 2.067(12)
N74 Zn18_a . 2.05(2)
N74 Zn1R_b . 2.047(15)
N75 Zn20_a 1_455 2.111(17)
N75 Zn2J_b 1_455 1.89(3)
N79 Zn20_a . 2.113(18)
N79 Zn2J_b . 2.09(3)
N80 Zn21_a . 2.056(16)
N80 Zn2K_b . 2.078(16)
N81 Zn22_a . 2.05(3)
N81 Zn2L_b . 2.076(13)
N85 Zn22_a . 1.98(3)
N85 Zn2L_b . 2.091(15)
N86 Zn13_a . 2.054(19)
N86 Zn1M_b . 2.054(19)
N87 Zn23_a . 2.050(14)
N87 Zn2M_b . 2.00(5)
N91 Zn23_a . 2.083(14)
N91 Zn2M_b . 2.08(3)
N92 Zn24_a 1_565 2.01(2)
N92 Zn2N_b 1_565 2.131(16)
N92 Zn3N_c 1_565 2.03(3)
N93 Zn15_a . 2.165(18)
N93 Zn1O_b . 2.080(18)
N93 Zn1T_c . 2.08(2)
N93 Zn1U_d . 2.12(3)
Zn1_a I1_a . 2.559(11)
Zn1_a I2_a . 2.533(11)
Zn1A_b I1A_b . 2.557(14)
Zn1A_b I2A_b . 2.506(15)
Zn1B_c I1B_c . 2.564(18)
Zn1B_c I2B_c . 2.488(19)
Zn2_a I3_a . 2.547(18)
Zn2_a I4_a . 2.526(18)
Zn2A_b I3A_b . 2.550(8)
Zn2A_b I4A_b . 2.536(7)
Zn3_a I5_a . 2.49(6)
Zn3_a I6_a . 2.52(5)
Zn3A_b I5A_b . 2.541(3)
Zn3A_b I6A_b . 2.533(2)
Zn4_a I7_a . 2.62(2)
Zn4_a I8_a . 2.545(11)
Zn4A_b I7A_b . 2.42(3)
Zn4A_b I8A_b . 2.544(15)
Zn5 N15 1_645 2.062(11)
Zn5 I9 . 2.537(2)
Zn5 I10 . 2.530(2)
Zn6_a N21 1_746 2.12(4)
Zn6_a I11_a . 2.51(2)
Zn6_a I12_a . 2.54(2)
Zn6A_b N21 1_746 2.05(4)
Zn6A_b I11A_b . 2.525(17)
Zn6A_b I12A_b . 2.544(17)
Zn6B_c N21 1_746 2.09(2)
Zn6B_c I11B_c . 2.527(9)
Zn6B_c I12B_c . 2.554(8)
Zn7_a I13_a . 2.525(18)
Zn7_a I14_a . 2.492(18)
Zn7A_b I13A_b . 2.560(6)
Zn7A_b I14A_b . 2.521(5)
Zn7B_c I13B_c . 2.55(2)
Zn7B_c I14B_c . 2.51(2)
Zn8_a I15_a . 2.476(15)
Zn8_a I16_a . 2.539(16)
Zn8A_b I15A_b . 2.501(17)
Zn8A_b I16A_b . 2.530(17)
Zn8B_c I15B_c . 2.542(8)
Zn8B_c I16B_c . 2.568(8)
Zn8C_d I15C_d . 2.573(11)
Zn8C_d I16C_d . 2.548(11)
Zn9_a I17_a . 2.53(6)
Zn9_a I18_a . 2.50(4)
Zn9A_b I17A_b . 2.548(15)
Zn9A_b I18A_b . 2.538(9)
Zn10_a N44 1_445 2.16(4)
Zn10_a I19_a . 2.54(2)
Zn10_a I20_a . 2.51(2)
Zn1J_b N44 1_445 2.056(15)
Zn1J_b I19A_b . 2.550(4)
Zn1J_b I20A_b . 2.535(3)
Zn11_a N14 1_736 2.102(14)
Zn11_a I21_a . 2.544(5)
Zn11_a I22_a . 2.522(5)
Zn1K_b N14 1_736 2.08(4)
Zn1K_b I21A_b . 2.554(19)
Zn1K_b I22A_b . 2.523(18)
Zn3K_c N14 1_736 2.10(4)
Zn3K_c I21B_c . 2.557(17)
Zn3K_c I22B_c . 2.534(17)
Zn12_a I23_a . 2.52(2)
Zn12_a I24_a . 2.529(16)
Zn1L_b I23A_b . 2.553(6)
Zn1L_b I24A_b . 2.534(6)
Zn3L_c I23B_c . 2.49(4)
Zn3L_c I24B_c . 2.56(2)
Zn13_a I25_a . 2.58(3)
Zn13_a I26_a . 2.543(13)
Zn1M_b I25A_b . 2.53(4)
Zn1M_b I26A_b . 2.543(14)
Zn14_a N61 1_645 2.13(2)
Zn14_a I27_a . 2.542(11)
Zn14_a I28_a . 2.541(10)
Zn1N_b N61 1_645 2.03(3)
Zn1N_b I27A_b . 2.561(13)
Zn1N_b I28A_b . 2.540(13)
Zn4N_c N61 1_645 2.09(5)
Zn4N_c I27B_c . 2.53(2)
Zn4N_c I28B_c . 2.51(2)
Zn5N_d N61 1_645 2.15(2)
Zn5N_d I27C_d . 2.536(12)
Zn5N_d I28C_d . 2.525(10)
Zn15_a I29_a . 2.504(10)
Zn15_a I30_a . 2.539(11)
Zn1O_b I29A_b . 2.531(11)
Zn1O_b I30A_b . 2.539(11)
Zn1T_c I29B_c . 2.508(14)
Zn1T_c I30B_c . 2.521(14)
Zn1U_d I29C_d . 2.51(2)
Zn1U_d I30C_d . 2.53(2)
Zn16_a I31_a . 2.514(19)
Zn16_a I32_a . 2.50(2)
Zn1P_b I31A_b . 2.531(4)
Zn1P_b I32A_b . 2.540(5)
Zn17_a N2 1_655 2.03(3)
Zn17_a I33_a . 2.537(19)
Zn17_a I34_a . 2.543(19)
Zn1Q_b N2 1_655 2.067(13)
Zn1Q_b I33A_b . 2.550(3)
Zn1Q_b I34A_b . 2.539(3)
Zn18_a I35_a . 2.544(16)
Zn18_a I36_a . 2.551(16)
Zn1R_b I35A_b . 2.542(9)
Zn1R_b I36A_b . 2.551(10)
Zn19 I37 . 2.552(2)
Zn19 I38 . 2.548(2)
Zn20_a N75 1_655 2.111(17)
Zn20_a I39_a . 2.510(10)
Zn20_a I40_a . 2.551(15)
Zn2J_b N75 1_655 1.89(3)
Zn2J_b I39A_b . 2.57(3)
Zn2J_b I40A_b . 2.50(4)
Zn21_a N1 1_645 2.00(3)
Zn21_a I41_a . 2.546(12)
Zn21_a I42_a . 2.520(10)
Zn2K_b N1 1_645 2.12(3)
Zn2K_b I41A_b . 2.567(12)
Zn2K_b I42A_b . 2.527(10)
Zn22_a I43_a . 2.502(18)
Zn22_a I44_a . 2.504(18)
Zn2L_b I43A_b . 2.543(3)
Zn2L_b I44A_b . 2.523(3)
Zn23_a I45_a . 2.548(3)
Zn23_a I46_a . 2.527(3)
Zn2M_b I45A_b . 2.47(5)
Zn2M_b I46A_b . 2.53(2)
Zn24_a N92 1_545 2.01(2)
Zn24_a I47_a . 2.492(17)
Zn24_a I48_a . 2.512(18)
Zn2N_b N92 1_545 2.131(16)
Zn2N_b I47A_b . 2.530(4)
Zn2N_b I48A_b . 2.527(4)
Zn3N_c N92 1_545 2.03(3)
Zn3N_c I47B_c . 2.51(2)
Zn3N_c I48B_c . 2.54(2)
C289_a H289_a . 1.0000
C289_a C290_a . 1.52(2)
C289_a C294_a . 1.55(2)
C289_a O1_a . 1.415(19)
C290_a H290_a . 1.0000
C290_a C291_a . 1.52(2)
C290_a C298_a . 1.54(2)
C291_a H29A_a . 0.9900
C291_a H29B_a . 0.9900
C291_a C292_a . 1.52(3)
C292_a H29C_a . 0.9900
C292_a H29D_a . 0.9900
C292_a C293_a . 1.51(3)
C293_a H293_a . 1.0000
C293_a C294_a . 1.53(2)
C293_a C300_a . 1.50(2)
C294_a H29E_a . 0.9900
C294_a H29F_a . 0.9900
O1_a C295_a . 1.32(2)
O2_a C295_a . 1.20(2)
C295_a C296_a . 1.52(3)
C296_a H29G_a . 0.9800
C296_a H29H_a . 0.9800
C296_a H29I_a . 0.9800
C297_a H29J_a . 0.9800
C297_a H29K_a . 0.9800
C297_a H29L_a . 0.9800
C297_a C298_a . 1.56(2)
C298_a H298_a . 1.0000
C298_a C299_a . 1.52(2)
C299_a H29M_a . 0.9800
C299_a H29N_a . 0.9800
C299_a H29O_a . 0.9800
C300_a H30A_a . 0.9800
C300_a H30B_a . 0.9800
C300_a H30C_a . 0.9800
C301_a H301_a . 1.0000
C301_a C302_a . 1.49(4)
C301_a C306_a . 1.47(4)
C301_a O3_a . 1.57(3)
C302_a H302_a . 1.0000
C302_a C303_a . 1.55(3)
C302_a C310_a . 1.49(4)
C303_a H30D_a . 0.9900
C303_a H30E_a . 0.9900
C303_a C304_a . 1.43(3)
C304_a H30F_a . 0.9900
C304_a H30G_a . 0.9900
C304_a C305_a . 1.38(4)
C305_a H305_a . 1.0000
C305_a C306_a . 1.54(4)
C305_a C312_a . 1.64(4)
C306_a H30H_a . 0.9900
C306_a H30I_a . 0.9900
O3_a C307_a . 1.29(3)
O4_a C307_a . 1.20(3)
C307_a C308_a . 1.59(4)
C308_a H30J_a . 0.9800
C308_a H30K_a . 0.9800
C308_a H30L_a . 0.9800
C309_a H30M_a . 0.9800
C309_a H30N_a . 0.9800
C309_a H30O_a . 0.9800
C309_a C310_a . 1.45(3)
C310_a H310_a . 1.0000
C310_a C311_a . 1.57(4)
C311_a H31A_a . 0.9800
C311_a H31B_a . 0.9800
C311_a H31C_a . 0.9800
C312_a H31D_a . 0.9800
C312_a H31E_a . 0.9800
C312_a H31F_a . 0.9800
C313_a H313_a . 1.0000
C313_a C314_a . 1.51(2)
C313_a C318_a . 1.52(3)
C313_a O5_a . 1.47(2)
C314_a H314_a . 1.0000
C314_a C315_a . 1.53(3)
C314_a C322_a . 1.56(3)
C315_a H31G_a . 0.9900
C315_a H31H_a . 0.9900
C315_a C316_a . 1.51(3)
C316_a H31I_a . 0.9900
C316_a H31J_a . 0.9900
C316_a C317_a . 1.52(3)
C317_a H317_a . 1.0000
C317_a C318_a . 1.49(3)
C317_a C324_a . 1.54(3)
C318_a H31K_a . 0.9900
C318_a H31L_a . 0.9900
O5_a C319_a . 1.31(2)
O6_a C319_a . 1.236(18)
C319_a C320_a . 1.53(2)
C320_a H32A_a . 0.9800
C320_a H32B_a . 0.9800
C320_a H32C_a . 0.9800
C321_a H32D_a . 0.9800
C321_a H32E_a . 0.9800
C321_a H32F_a . 0.9800
C321_a C322_a . 1.51(3)
C322_a H322_a . 1.0000
C322_a C323_a . 1.55(3)
C323_a H32G_a . 0.9800
C323_a H32H_a . 0.9800
C323_a H32I_a . 0.9800
C324_a H32J_a . 0.9800
C324_a H32K_a . 0.9800
C324_a H32L_a . 0.9800
C325_a H325_a . 1.0000
C325_a C326_a . 1.46(2)
C325_a C330_a . 1.52(2)
C325_a O7_a . 1.45(2)
C326_a H326_a . 1.0000
C326_a C327_a . 1.53(2)
C326_a C334_a . 1.55(2)
C327_a H32M_a . 0.9900
C327_a H32N_a . 0.9900
C327_a C328_a . 1.56(3)
C328_a H32O_a . 0.9900
C328_a H32P_a . 0.9900
C328_a C329_a . 1.42(3)
C329_a H329_a . 1.0000
C329_a C330_a . 1.49(3)
C329_a C336_a . 1.58(3)
C330_a H33A_a . 0.9900
C330_a H33B_a . 0.9900
O7_a C331_a . 1.35(2)
O8_a C331_a . 1.20(3)
C331_a C332_a . 1.48(3)
C332_a H33C_a . 0.9800
C332_a H33D_a . 0.9800
C332_a H33E_a . 0.9800
C333_a H33F_a . 0.9800
C333_a H33G_a . 0.9800
C333_a H33H_a . 0.9800
C333_a C334_a . 1.60(3)
C334_a H334_a . 1.0000
C334_a C335_a . 1.54(4)
C335_a H33I_a . 0.9800
C335_a H33J_a . 0.9800
C335_a H33K_a . 0.9800
C336_a H33L_a . 0.9800
C336_a H33M_a . 0.9800
C336_a H33N_a . 0.9800
C337_a H337_a . 1.0000
C337_a C338_a . 1.54(3)
C337_a C342_a . 1.50(3)
C337_a O9_a . 1.46(3)
C338_a H338_a . 1.0000
C338_a C339_a . 1.50(3)
C338_a C346_a . 1.59(3)
C339_a H33O_a . 0.9900
C339_a H33P_a . 0.9900
C339_a C340_a . 1.51(3)
C340_a H34A_a . 0.9900
C340_a H34B_a . 0.9900
C340_a C341_a . 1.55(3)
C341_a H341_a . 1.0000
C341_a C342_a . 1.44(3)
C341_a C348_a . 1.54(3)
C342_a H34C_a . 0.9900
C342_a H34D_a . 0.9900
O9_a C343_a . 1.35(3)
O10_a C343_a . 1.21(3)
C343_a C344_a . 1.55(4)
C344_a H34E_a . 0.9800
C344_a H34F_a . 0.9800
C344_a H34G_a . 0.9800
C345_a H34H_a . 0.9800
C345_a H34I_a . 0.9800
C345_a H34J_a . 0.9800
C345_a C346_a . 1.57(3)
C346_a H346_a . 1.0000
C346_a C347_a . 1.50(4)
C347_a H34K_a . 0.9800
C347_a H34L_a . 0.9800
C347_a H34M_a . 0.9800
C348_a H34N_a . 0.9800
C348_a H34O_a . 0.9800
C348_a H34P_a . 0.9800
C349_a H349_a . 1.0000
C349_a C350_a . 1.51(3)
C349_a C354_a . 1.48(3)
C349_a O11_a . 1.47(2)
C350_a H350_a . 1.0000
C350_a C351_a . 1.59(3)
C350_a C358_a . 1.51(4)
C351_a H35A_a . 0.9900
C351_a H35B_a . 0.9900
C351_a C352_a . 1.53(4)
C352_a H35C_a . 0.9900
C352_a H35D_a . 0.9900
C352_a C353_a . 1.39(4)
C353_a H353_a . 1.0000
C353_a C354_a . 1.55(3)
C353_a C360_a . 1.58(3)
C354_a H35E_a . 0.9900
C354_a H35F_a . 0.9900
O11_a C355_a . 1.37(2)
O12_a C355_a . 1.21(2)
C355_a C356_a . 1.48(3)
C356_a H35G_a . 0.9800
C356_a H35H_a . 0.9800
C356_a H35I_a . 0.9800
C357_a H35J_a . 0.9800
C357_a H35K_a . 0.9800
C357_a H35L_a . 0.9800
C357_a C358_a . 1.54(4)
C358_a H358_a . 1.0000
C358_a C359_a . 1.61(4)
C359_a H35M_a . 0.9800
C359_a H35N_a . 0.9800
C359_a H35O_a . 0.9800
C360_a H36A_a . 0.9800
C360_a H36B_a . 0.9800
C360_a H36C_a . 0.9800
C361_a H361_a . 1.0000
C361_a C362_a . 1.52(3)
C361_a C366_a . 1.52(3)
C361_a O13_a . 1.486(19)
C362_a H362_a . 1.0000
C362_a C363_a . 1.56(2)
C362_a C370_a . 1.53(3)
C363_a H36D_a . 0.9900
C363_a H36E_a . 0.9900
C363_a C364_a . 1.57(3)
C364_a H36F_a . 0.9900
C364_a H36G_a . 0.9900
C364_a C365_a . 1.51(3)
C365_a H365_a . 1.0000
C365_a C366_a . 1.53(2)
C365_a C372_a . 1.49(3)
C366_a H36H_a . 0.9900
C366_a H36I_a . 0.9900
O13_a C367_a . 1.34(2)
O14_a C367_a . 1.212(19)
C367_a C368_a . 1.51(2)
C368_a H36J_a . 0.9800
C368_a H36K_a . 0.9800
C368_a H36L_a . 0.9800
C369_a H36M_a . 0.9800
C369_a H36N_a . 0.9800
C369_a H36O_a . 0.9800
C369_a C370_a . 1.49(3)
C370_a H370_a . 1.0000
C370_a C371_a . 1.52(3)
C371_a H37A_a . 0.9800
C371_a H37B_a . 0.9800
C371_a H37C_a . 0.9800
C372_a H37D_a . 0.9800
C372_a H37E_a . 0.9800
C372_a H37F_a . 0.9800
C373_a H373_a . 1.0000
C373_a C374_a . 1.51(3)
C373_a C378_a . 1.45(3)
C373_a O15_a . 1.47(2)
C374_a H374_a . 1.0000
C374_a C375_a . 1.51(3)
C374_a C382_a . 1.67(3)
C375_a H37G_a . 0.9900
C375_a H37H_a . 0.9900
C375_a C376_a . 1.42(3)
C376_a H37I_a . 0.9900
C376_a H37J_a . 0.9900
C376_a C377_a . 1.49(3)
C377_a H377_a . 1.0000
C377_a C378_a . 1.56(3)
C377_a C384_a . 1.56(4)
C378_a H37K_a . 0.9900
C378_a H37L_a . 0.9900
O15_a C379_a . 1.28(2)
O16_a C379_a . 1.235(19)
C379_a C380_a . 1.53(3)
C380_a H38A_a . 0.9800
C380_a H38B_a . 0.9800
C380_a H38C_a . 0.9800
C381_a H38D_a . 0.9800
C381_a H38E_a . 0.9800
C381_a H38F_a . 0.9800
C381_a C382_a . 1.59(4)
C382_a H382_a . 1.0000
C382_a C383_a . 1.49(4)
C383_a H38G_a . 0.9800
C383_a H38H_a . 0.9800
C383_a H38I_a . 0.9800
C384_a H38J_a . 0.9800
C384_a H38K_a . 0.9800
C384_a H38L_a . 0.9800
C385_a H385_a . 1.0000
C385_a C386_a . 1.42(4)
C385_a C390_a . 1.55(4)
C385_a O17_a . 1.45(3)
C386_a H386_a . 1.0000
C386_a C387_a . 1.61(4)
C386_a C394_a . 1.52(4)
C387_a H38M_a . 0.9900
C387_a H38N_a . 0.9900
C387_a C388_a . 1.59(4)
C388_a H38O_a . 0.9900
C388_a H38P_a . 0.9900
C388_a C389_a . 1.41(4)
C389_a H389_a . 1.0000
C389_a C390_a . 1.53(5)
C389_a C396_a . 1.47(5)
C390_a H39A_a . 0.9900
C390_a H39B_a . 0.9900
O17_a C391_a . 1.36(3)
O18_a C391_a . 1.15(3)
C391_a C392_a . 1.53(3)
C392_a H39C_a . 0.9800
C392_a H39D_a . 0.9800
C392_a H39E_a . 0.9800
C393_a H39F_a . 0.9800
C393_a H39G_a . 0.9800
C393_a H39H_a . 0.9800
C393_a C394_a . 1.58(4)
C394_a H394_a . 1.0000
C394_a C395_a . 1.51(4)
C395_a H39I_a . 0.9800
C395_a H39J_a . 0.9800
C395_a H39K_a . 0.9800
C396_a H39L_a . 0.9800
C396_a H39M_a . 0.9800
C396_a H39N_a . 0.9800
C397_a H397_a . 1.0000
C397_a C398_a . 1.47(3)
C397_a C402_a . 1.49(3)
C397_a O19_a . 1.51(2)
C398_a H398_a . 1.0000
C398_a C399_a . 1.52(3)
C398_a C406_a . 1.57(3)
C399_a H39O_a . 0.9900
C399_a H39P_a . 0.9900
C399_a C400_a . 1.51(3)
C400_a H40A_a . 0.9900
C400_a H40B_a . 0.9900
C400_a C401_a . 1.44(3)
C401_a H401_a . 1.0000
C401_a C402_a . 1.60(3)
C401_a C408_a . 1.50(3)
C402_a H40C_a . 0.9900
C402_a H40D_a . 0.9900
O19_a C403_a . 1.30(3)
O20_a C403_a . 1.21(3)
C403_a C404_a . 1.58(3)
C404_a H40E_a . 0.9800
C404_a H40F_a . 0.9800
C404_a H40G_a . 0.9800
C405_a H40H_a . 0.9800
C405_a H40I_a . 0.9800
C405_a H40J_a . 0.9800
C405_a C406_a . 1.41(3)
C406_a H406_a . 1.0000
C406_a C407_a . 1.52(3)
C407_a H40K_a . 0.9800
C407_a H40L_a . 0.9800
C407_a H40M_a . 0.9800
C408_a H40N_a . 0.9800
C408_a H40O_a . 0.9800
C408_a H40P_a . 0.9800
C409_a H409_a . 1.0000
C409_a C410_a . 1.57(4)
C409_a C414_a . 1.53(4)
C409_a O21_a . 1.47(3)
C410_a H410_a . 1.0000
C410_a C411_a . 1.58(5)
C410_a C418_a . 1.48(4)
C411_a H41A_a . 0.9900
C411_a H41B_a . 0.9900
C411_a C412_a . 1.50(4)
C412_a H41C_a . 0.9900
C412_a H41D_a . 0.9900
C412_a C413_a . 1.51(4)
C413_a H413_a . 1.0000
C413_a C414_a . 1.54(3)
C413_a C420_a . 1.50(4)
C414_a H41E_a . 0.9900
C414_a H41F_a . 0.9900
O21_a C415_a . 1.31(3)
O22_a C415_a . 1.21(2)
C415_a C416_a . 1.50(3)
C416_a H41G_a . 0.9800
C416_a H41H_a . 0.9800
C416_a H41I_a . 0.9800
C417_a H41J_a . 0.9800
C417_a H41K_a . 0.9800
C417_a H41L_a . 0.9800
C417_a C418_a . 1.56(3)
C418_a H418_a . 1.0000
C418_a C419_a . 1.54(3)
C419_a H41M_a . 0.9800
C419_a H41N_a . 0.9800
C419_a H41O_a . 0.9800
C420_a H42A_a . 0.9800
C420_a H42B_a . 0.9800
C420_a H42C_a . 0.9800
C421_a H421_a . 1.0000
C421_a C422_a . 1.53(3)
C421_a C426_a . 1.53(3)
C421_a O23_a . 1.41(3)
C422_a H422_a . 1.0000
C422_a C423_a . 1.53(3)
C422_a C430_a . 1.56(3)
C423_a H42D_a . 0.9900
C423_a H42E_a . 0.9900
C423_a C424_a . 1.54(3)
C424_a H42F_a . 0.9900
C424_a H42G_a . 0.9900
C424_a C425_a . 1.50(3)
C425_a H425_a . 1.0000
C425_a C426_a . 1.51(3)
C425_a C432_a . 1.50(3)
C426_a H42H_a . 0.9900
C426_a H42I_a . 0.9900
O23_a C427_a . 1.31(3)
O24_a C427_a . 1.21(3)
C427_a C428_a . 1.53(3)
C428_a H42J_a . 0.9800
C428_a H42K_a . 0.9800
C428_a H42L_a . 0.9800
C429_a H42M_a . 0.9800
C429_a H42N_a . 0.9800
C429_a H42O_a . 0.9800
C429_a C430_a . 1.55(3)
C430_a H430_a . 1.0000
C430_a C431_a . 1.53(3)
C431_a H43A_a . 0.9800
C431_a H43B_a . 0.9800
C431_a H43C_a . 0.9800
C432_a H43D_a . 0.9800
C432_a H43E_a . 0.9800
C432_a H43F_a . 0.9800
C433_a H433_a . 1.0000
C433_a C434_a . 1.52(3)
C433_a C438_a . 1.54(3)
C433_a O25_a . 1.42(3)
C434_a H434_a . 1.0000
C434_a C435_a . 1.52(3)
C434_a C442_a . 1.55(3)
C435_a H43G_a . 0.9900
C435_a H43H_a . 0.9900
C435_a C436_a . 1.53(3)
C436_a H43I_a . 0.9900
C436_a H43J_a . 0.9900
C436_a C437_a . 1.50(3)
C437_a H437_a . 1.0000
C437_a C438_a . 1.51(3)
C437_a C444_a . 1.49(3)
C438_a H43K_a . 0.9900
C438_a H43L_a . 0.9900
O25_a C439_a . 1.34(3)
O26_a C439_a . 1.22(3)
C439_a C440_a . 1.56(3)
C440_a H44A_a . 0.9800
C440_a H44B_a . 0.9800
C440_a H44C_a . 0.9800
C441_a H44D_a . 0.9800
C441_a H44E_a . 0.9800
C441_a H44F_a . 0.9800
C441_a C442_a . 1.55(3)
C442_a H442_a . 1.0000
C442_a C443_a . 1.54(3)
C443_a H44G_a . 0.9800
C443_a H44H_a . 0.9800
C443_a H44I_a . 0.9800
C444_a H44J_a . 0.9800
C444_a H44K_a . 0.9800
C444_a H44L_a . 0.9800
C445_a H445_a . 1.0000
C445_a C446_a . 1.52(3)
C445_a C450_a . 1.53(3)
C445_a O27_a . 1.39(3)
C446_a H446_a . 1.0000
C446_a C447_a . 1.52(3)
C446_a C454_a . 1.54(3)
C447_a H44M_a . 0.9900
C447_a H44N_a . 0.9900
C447_a C448_a . 1.53(3)
C448_a H44O_a . 0.9900
C448_a H44P_a . 0.9900
C448_a C449_a . 1.48(3)
C449_a H449_a . 1.0000
C449_a C450_a . 1.49(3)
C449_a C456_a . 1.49(3)
C450_a H45A_a . 0.9900
C450_a H45B_a . 0.9900
O27_a C451_a . 1.30(3)
O28_a C451_a . 1.21(3)
C451_a C452_a . 1.51(3)
C452_a H45C_a . 0.9800
C452_a H45D_a . 0.9800
C452_a H45E_a . 0.9800
C453_a H45F_a . 0.9800
C453_a H45G_a . 0.9800
C453_a H45H_a . 0.9800
C453_a C454_a . 1.55(3)
C454_a H454_a . 1.0000
C454_a C455_a . 1.53(3)
C455_a H45I_a . 0.9800
C455_a H45J_a . 0.9800
C455_a H45K_a . 0.9800
C456_a H45L_a . 0.9800
C456_a H45M_a . 0.9800
C456_a H45N_a . 0.9800
C457_a H457_a . 1.0000
C457_a Cl1_a . 1.706(18)
C457_a Cl3_a . 1.721(18)
C457_a Cl2_a . 1.69(2)

loop_
_geom_torsion_atom_site_label_1
_geom_torsion_atom_site_label_2
_geom_torsion_atom_site_label_3
_geom_torsion_atom_site_label_4
_geom_torsion_site_symmetry_1
_geom_torsion_site_symmetry_4
_geom_torsion
C1 C2 C3 C4 . . 7(4)
C1 C2 C3 C13 . . -179.6(19)
C2 C1 N1 C5 . . -8(3)
C2 C1 N1 Zn21_a . 1_465 177.8(16)
C2 C1 N1 Zn2K_b . 1_465 179.1(15)
C2 C3 C4 C5 . . 3(5)
C2 C3 C13 N4 . . 170(2)
C2 C3 C13 N6 . . -6(3)
C3 C4 C5 N1 . . -15(6)
C3 C13 N4 C11 . . 179.7(17)
C3 C13 N6 C12 . . -179.4(17)
C4 C3 C13 N4 . . -16(3)
C4 C3 C13 N6 . . 167(3)
C4 C5 N1 C1 . . 17(5)
C4 C5 N1 Zn21_a . 1_465 -167(3)
C4 C5 N1 Zn2K_b . 1_465 -169(3)
C6 C7 C8 C9 . . -5(4)
C6 C7 C8 C11 . . 179(2)
C7 C6 N2 C10 . . 4(4)
C7 C6 N2 Zn17_a . 1_455 176(2)
C7 C6 N2 Zn1Q_b . 1_455 -173(2)
C7 C8 C9 C10 . . 6(4)
C7 C8 C11 N4 . . 14(3)
C7 C8 C11 N5 . . -171(2)
C8 C9 C10 N2 . . -2(5)
C8 C11 N4 C13 . . 175.4(14)
C8 C11 N5 C12 . . -172.9(14)
C9 C8 C11 N4 . . -162(2)
C9 C8 C11 N5 . . 13(3)
C9 C10 N2 C6 . . -3(4)
C9 C10 N2 Zn17_a . 1_455 -176(3)
C9 C10 N2 Zn1Q_b . 1_455 174(3)
C11 C8 C9 C10 . . -177(3)
C12 C16 C17 C18 . . 179.0(14)
C13 C3 C4 C5 . . -171(3)
C14 C15 C16 C12 . . 179.8(19)
C14 C15 C16 C17 . . -1(3)
C15 C14 N3 C18 . . -4(3)
C15 C14 N3 Zn1_a . . 178.1(17)
C15 C14 N3 Zn1A_b . . 177.0(18)
C15 C14 N3 Zn1B_c . . 179.0(17)
C15 C16 C17 C18 . . 0(2)
C16 C12 N5 C11 . . 178.5(13)
C16 C12 N6 C13 . . 178.9(14)
C16 C17 C18 N3 . . -1(2)
C17 C18 N3 C14 . . 3(3)
C17 C18 N3 Zn1_a . . -179.1(13)
C17 C18 N3 Zn1A_b . . -178.2(13)
C17 C18 N3 Zn1B_c . . -179.4(14)
C19 C20 C21 C22 . . 2(2)
C19 C20 C21 C24 . . -171.1(14)
C20 C19 N7 C23 . . 6(2)
C20 C19 N7 Zn1_a . . -178.6(13)
C20 C19 N7 Zn1A_b . . 173.0(13)
C20 C19 N7 Zn1B_c . . -167.6(14)
C20 C21 C22 C23 . . -1(2)
C20 C21 C24 N10 . . 157.7(14)
C20 C21 C24 N12 . . -20(2)
C21 C22 C23 N7 . . 2(2)
C21 C24 N10 C25 . . -175.4(12)
C21 C24 N12 C26 . . 171.8(12)
C22 C21 C24 N10 . . -15(2)
C22 C21 C24 N12 . . 166.9(14)
C22 C23 N7 C19 . . -5(2)
C22 C23 N7 Zn1_a . . 179.7(12)
C22 C23 N7 Zn1A_b . . -172.3(12)
C22 C23 N7 Zn1B_c . . 168.6(13)
C24 C21 C22 C23 . . 171.9(13)
C25 C29 C30 C31 . . 177.9(14)
C26 C34 C35 C36 . . 175.9(14)
C27 C28 C29 C25 . . -178.2(16)
C27 C28 C29 C30 . . -2(3)
C28 C27 N8 C31 . . 1(3)
C28 C27 N8 Zn2_a . . 178.1(17)
C28 C27 N8 Zn2A_b . . -176.1(15)
C28 C29 C30 C31 . . 2(2)
C29 C25 N10 C24 . . 180.0(12)
C29 C25 N11 C26 . . 179.0(12)
C29 C30 C31 N8 . . 0(3)
C30 C31 N8 C27 . . -1(3)
C30 C31 N8 Zn2_a . . -178.3(15)
C30 C31 N8 Zn2A_b . . 175.8(13)
C32 C33 C34 C26 . . -174.1(14)
C32 C33 C34 C35 . . 1(2)
C33 C32 N9 C36 . . 0(2)
C33 C32 N9 Zn3_a . . -177.1(15)
C33 C32 N9 Zn3A_b . . -176.6(12)
C33 C34 C35 C36 . . 0(2)
C34 C26 N11 C25 . . 176.0(12)
C34 C26 N12 C24 . . -171.3(12)
C34 C35 C36 N9 . . -2(2)
C35 C36 N9 C32 . . 2(2)
C35 C36 N9 Zn3_a . . 178.2(16)
C35 C36 N9 Zn3A_b . . 178.6(12)
N13 C37 C38 C39 . . -4(2)
C37 N13 C41 C40 . . 1(2)
C37 C38 C39 C40 . . 5(2)
C37 C38 C39 C42 . . -175.1(14)
C38 C39 C40 C41 . . -3(2)
C38 C39 C42 N18 . . 17.1(19)
C38 C39 C42 N16 . . -160.8(14)
C39 C40 C41 N13 . . 0(3)
C39 C42 N18 C43 . . 178.7(11)
C39 C42 N16 C44 . . 176.1(11)
C40 C39 C42 N18 . . -162.9(13)
C40 C39 C42 N16 . . 19.2(19)
C41 N13 C37 C38 . . 1(2)
C42 C39 C40 C41 . . 177.0(14)
C42 N18 C43 N17 . . 4.5(19)
C42 N18 C43 C47 . . -175.5(11)
N18 C42 N16 C44 . . -1(2)
N18 C43 N17 C44 . . -0.2(19)
N18 C43 C47 C46 . . -153.0(13)
N18 C43 C47 C48 . . 24.7(18)
C43 N17 C44 N16 . . -6.0(19)
C43 N17 C44 C52 . . 173.7(11)
C43 C47 C48 C49 . . -176.2(13)
N17 C43 C47 C46 . . 27.0(18)
N17 C43 C47 C48 . . -155.3(13)
N17 C44 N16 C42 . . 7(2)
N17 C44 C52 C51 . . 168.6(13)
N17 C44 C52 C53 . . -15.7(19)
C44 C52 C53 C54 . . -178.2(14)
N16 C42 N18 C43 . . -3.6(19)
N16 C44 C52 C51 . . -11.6(19)
N16 C44 C52 C53 . . 164.0(13)
N14 C45 C46 C47 . . 2(2)
C45 N14 C49 C48 . . 0(2)
C45 C46 C47 C43 . . 175.6(13)
C45 C46 C47 C48 . . -2(2)
C46 C47 C48 C49 . . 2(2)
C47 C43 N17 C44 . . 179.7(11)
C47 C48 C49 N14 . . 0(2)
C49 N14 C45 C46 . . 0(2)
N15 C50 C51 C52 . . 1(2)
C50 N15 C54 C53 . . 0(2)
C50 C51 C52 C44 . . 176.8(13)
C50 C51 C52 C53 . . 1(2)
C51 C52 C53 C54 . . -2(2)
C52 C44 N16 C42 . . -173.0(11)
C52 C53 C54 N15 . . 2(2)
C54 N15 C50 C51 . . -2(2)
C55 C56 C57 C58 . . 5(3)
C55 C56 C57 C60 . . 179(2)
C56 C55 N19 C59 . . 4(3)
C56 C55 N19 Zn3_a . . 179(3)
C56 C55 N19 Zn3A_b . . -169(2)
C56 C57 C58 C59 . . -3(3)
C56 C57 C60 N22 . . 167.1(17)
C56 C57 C60 N24 . . -11(2)
C57 C58 C59 N19 . . 2(3)
C57 C60 N22 C62 . . -175.2(12)
C57 C60 N24 C61 . . 177.7(13)
C58 C57 C60 N22 . . -20(2)
C58 C57 C60 N24 . . 162.7(15)
C58 C59 N19 C55 . . -2(3)
C58 C59 N19 Zn3_a . . -176(3)
C58 C59 N19 Zn3A_b . . 171.3(14)
C60 C57 C58 C59 . . -176.7(16)
C61 C70 C71 C72 . . -177.5(14)
C62 C65 C66 C67 . . -179.6(13)
C63 C64 C65 C62 . . -179.8(12)
C63 C64 C65 C66 . . 2(2)
C64 C63 N20 C67 . . 0(2)
C64 C63 N20 Zn4_a . . -176.6(10)
C64 C63 N20 Zn4A_b . . -175.3(11)
C64 C65 C66 C67 . . -1(2)
C65 C62 N22 C60 . . 178.3(12)
C65 C62 N23 C61 . . 179.0(12)
C65 C66 C67 N20 . . 0(2)
C66 C67 N20 C63 . . 0(2)
C66 C67 N20 Zn4_a . . 177.4(13)
C66 C67 N20 Zn4A_b . . 175.8(13)
C68 C69 C70 C61 . . 176(2)
C68 C69 C70 C71 . . -3(4)
C69 C68 N21 C72 . . -1(4)
C69 C68 N21 Zn6_a . 1_364 -177(2)
C69 C68 N21 Zn6A_b . 1_364 -177(2)
C69 C68 N21 Zn6B_c . 1_364 -177(2)
C69 C70 C71 C72 . . 2(3)
C70 C61 N23 C62 . . -178.3(12)
C70 C61 N24 C60 . . 178.5(13)
C70 C71 C72 N21 . . 0(2)
C71 C72 N21 C68 . . -1(2)
C71 C72 N21 Zn6_a . 1_364 176.3(13)
C71 C72 N21 Zn6A_b . 1_364 175.9(12)
C71 C72 N21 Zn6B_c . 1_364 175.0(11)
C73 C74 C75 C76 . . 2(2)
C73 C74 C75 C78 . . -178.1(13)
C74 C73 N25 C77 . . -2(2)
C74 C73 N25 Zn4_a . . -177.0(11)
C74 C73 N25 Zn4A_b . . -179.8(12)
C74 C75 C76 C77 . . 0(2)
C74 C75 C78 N28 . . -173.5(13)
C74 C75 C78 N30 . . 9(2)
C75 C76 C77 N25 . . -2(3)
C75 C78 N28 C80 . . -175.0(11)
C75 C78 N30 C79 . . -180.0(11)
C76 C75 C78 N28 . . 6.2(19)
C76 C75 C78 N30 . . -171.6(13)
C76 C77 N25 C73 . . 4(2)
C76 C77 N25 Zn4_a . . 179.2(14)
C76 C77 N25 Zn4A_b . . -178.5(14)
C78 C75 C76 C77 . . 179.8(15)
C79 C83 C84 C85 . . 176.4(13)
C80 C88 C89 C90 . . 177.7(14)
C81 C82 C83 C79 . . 179.9(12)
C81 C82 C83 C84 . . -1.1(19)
C82 C81 N26 C85 . . -2(2)
C82 C81 N26 Zn19 . . -180.0(10)
C82 C83 C84 C85 . . -3(2)
C83 C79 N29 C80 . . -179.6(11)
C83 C79 N30 C78 . . 177.3(11)
C83 C84 C85 N26 . . 4(2)
C84 C85 N26 C81 . . -2(2)
C84 C85 N26 Zn19 . . 175.9(11)
C86 C87 C88 C80 . . -179.0(14)
C86 C87 C88 C89 . . -2(2)
C87 C86 N27 C90 . . -2(2)
C87 C86 N27 Zn5 . . 173.4(12)
C87 C88 C89 C90 . . 0(2)
C88 C80 N28 C78 . . 174.4(11)
C88 C80 N29 C79 . . -177.1(12)
C88 C89 C90 N27 . . 0(2)
C89 C90 N27 C86 . . 1(2)
C89 C90 N27 Zn5 . . -174.7(11)
C91 C92 C93 C94 . . 0(2)
C91 C92 C93 C96 . . 174.3(15)
C92 C91 N31 C95 . . 3(3)
C92 C91 N31 Zn6_a . . 171.8(16)
C92 C91 N31 Zn6A_b . . -177.2(15)
C92 C91 N31 Zn6B_c . . -169.3(13)
C92 C93 C94 C95 . . 0(2)
C92 C93 C96 N34 . . 20(2)
C92 C93 C96 N36 . . -153.7(14)
C93 C94 C95 N31 . . 1(2)
C93 C96 N34 C97 . . -170.8(12)
C93 C96 N36 C98 . . 172.8(12)
C94 C93 C96 N34 . . -165.6(14)
C94 C93 C96 N36 . . 20(2)
C94 C95 N31 C91 . . -3(2)
C94 C95 N31 Zn6_a . . -171.5(14)
C94 C95 N31 Zn6A_b . . 177.4(13)
C94 C95 N31 Zn6B_c . . 169.7(12)
C96 C93 C94 C95 . . -173.9(13)
C97 C106 C107 C108 . . -177.4(14)
C98 C101 C102 C103 . . -177.3(15)
C99 C100 C101 C98 . . 176.4(15)
C99 C100 C101 C102 . . 0(2)
C100 C99 N32 C103 . . 0(2)
C100 C99 N32 Zn7_a . . -174.3(15)
C100 C99 N32 Zn7A_b . . 179.2(13)
C100 C99 N32 Zn7B_c . . 174.2(15)
C100 C101 C102 C103 . . -1(2)
C101 C98 N35 C97 . . 179.3(13)
C101 C98 N36 C96 . . 179.2(12)
C101 C102 C103 N32 . . 2(3)
C102 C103 N32 C99 . . -1(2)
C102 C103 N32 Zn7_a . . 173.0(15)
C102 C103 N32 Zn7A_b . . 179.8(13)
C102 C103 N32 Zn7B_c . . -175.9(15)
C104 C105 C106 C97 . . 176.5(14)
C104 C105 C106 C107 . . 1(2)
C105 C104 N33 C108 . . 1(2)
C105 C104 N33 Zn9_a . . -179(2)
C105 C104 N33 Zn9A_b . . -178.3(13)
C105 C106 C107 C108 . . -2(2)
C106 C97 N34 C96 . . 173.3(12)
C106 C97 N35 C98 . . -173.8(12)
C106 C107 C108 N33 . . 2(3)
C107 C108 N33 C104 . . -1(2)
C107 C108 N33 Zn9_a . . 178(2)
C107 C108 N33 Zn9A_b . . 177.6(13)
N37 C109 C110 C111 . . -5(4)
C109 N37 C113 C112 . . -10(3)
C109 C110 C111 C112 . . -2(4)
C109 C110 C111 C114 . . -179(2)
C110 C111 C112 C113 . . 3(3)
C110 C111 C114 N40 . . 155(2)
C110 C111 C114 N42 . . -27(3)
C111 C112 C113 N37 . . 3(3)
C111 C114 N40 C115 . . -177.0(15)
C111 C114 N42 C116 . . -179.1(15)
C112 C111 C114 N40 . . -22(3)
C112 C111 C114 N42 . . 155.8(17)
C113 N37 C109 C110 . . 11(4)
C114 C111 C112 C113 . . -180.0(19)
C114 N40 C115 N41 . . -3(3)
C114 N40 C115 C124 . . 174.1(15)
N40 C114 N42 C116 . . -2(2)
N40 C115 N41 C116 . . -3(3)
N40 C115 C124 C123 . . -8(3)
N40 C115 C124 C125 . . 170(2)
C115 N41 C116 N42 . . 7(2)
C115 N41 C116 C119 . . -173.2(17)
C115 C124 C125 C126 . . -180(2)
N41 C115 C124 C123 . . 169.8(19)
N41 C115 C124 C125 . . -12(3)
N41 C116 N42 C114 . . -5(2)
N41 C116 C119 C118 . . 19(3)
N41 C116 C119 C120 . . 180(2)
C116 C119 C120 C121 . . -169(3)
N42 C114 N40 C115 . . 6(2)
N42 C116 C119 C118 . . -162(2)
N42 C116 C119 C120 . . -1(3)
N38 C117 C118 C119 . . 8(6)
C117 N38 C121 C120 . . 38(5)
C117 C118 C119 C116 . . 174(3)
C117 C118 C119 C120 . . 11(5)
C118 C119 C120 C121 . . -7(4)
C119 C116 N42 C114 . . 175.2(17)
C119 C120 C121 N38 . . -19(5)
C121 N38 C117 C118 . . -32(5)
N39 C122 C123 C124 . . -1(4)
C122 N39 C126 C125 . . -5(4)
C122 C123 C124 C115 . . 178(2)
C122 C123 C124 C125 . . 0(3)
C123 C124 C125 C126 . . -2(4)
C124 C115 N41 C116 . . 179.7(15)
C124 C125 C126 N39 . . 4(5)
C126 N39 C122 C123 . . 3(4)
C127 C128 C129 C130 . . 1(3)
C127 C128 C129 C132 . . 179.3(16)
C128 C127 N43 C131 . . 1(3)
C128 C127 N43 Zn9_a . . 178(3)
C128 C127 N43 Zn9A_b . . -178.9(15)
C128 C129 C130 C131 . . 0(3)
C128 C129 C132 N46 . . -136.2(16)
C128 C129 C132 N48 . . 43(2)
C129 C130 C131 N43 . . 0(3)
C129 C132 N46 C134 . . 177.2(13)
C129 C132 N48 C133 . . 176.4(14)
C130 C129 C132 N46 . . 42(2)
C130 C129 C132 N48 . . -138.1(16)
C130 C131 N43 C127 . . -1(3)
C130 C131 N43 Zn9_a . . -178(2)
C130 C131 N43 Zn9A_b . . 179.5(14)
C132 C129 C130 C131 . . -178.7(16)
C133 C137 C138 C139 . . -177.0(17)
C134 C142 C143 C144 . . 178.1(14)
C135 C136 C137 C133 . . 176.5(15)
C135 C136 C137 C138 . . -1(2)
C136 C135 N44 C139 . . -2(2)
C136 C135 N44 Zn10_a . 1_665 -176.7(15)
C136 C135 N44 Zn1J_b . 1_665 179.9(12)
C136 C137 C138 C139 . . 1(3)
C137 C133 N47 C134 . . 175.4(12)
C137 C133 N48 C132 . . -172.7(13)
C137 C138 C139 N44 . . -1(3)
C138 C139 N44 C135 . . 2(3)
C138 C139 N44 Zn10_a . 1_665 175.6(17)
C138 C139 N44 Zn1J_b . 1_665 179.8(16)
C140 C141 C142 C134 . . -178.4(15)
C140 C141 C142 C143 . . 3(2)
C141 C140 N45 C144 . . 1(2)
C141 C140 N45 Zn12_a . . 177.8(17)
C141 C140 N45 Zn1L_b . . -179.2(14)
C141 C140 N45 Zn3L_c . . 165(2)
C141 C142 C143 C144 . . -3(2)
C142 C134 N46 C132 . . -172.4(12)
C142 C134 N47 C133 . . 176.0(12)
C142 C143 C144 N45 . . 2(3)
C143 C144 N45 C140 . . -1(2)
C143 C144 N45 Zn12_a . . -178.6(17)
C143 C144 N45 Zn1L_b . . 178.8(13)
C143 C144 N45 Zn3L_c . . -170.6(18)
N49 C145 C146 C147 . . -2(3)
C145 N49 C149 C148 . . -1(2)
C145 C146 C147 C148 . . 2(3)
C145 C146 C147 C150 . . 178.8(17)
C146 C147 C148 C149 . . -2(3)
C146 C147 C150 N54 . . -1(3)
C146 C147 C150 N52 . . 175.9(16)
C147 C148 C149 N49 . . 1(3)
C147 C150 N54 C151 . . 176.3(14)
C147 C150 N52 C152 . . -178.6(14)
C148 C147 C150 N54 . . 175.2(16)
C148 C147 C150 N52 . . -8(2)
C149 N49 C145 C146 . . 1(3)
C150 C147 C148 C149 . . -178.2(15)
C150 N54 C151 N53 . . 5(2)
C150 N54 C151 C160 . . -176.8(16)
N54 C150 N52 C152 . . -2(2)
N54 C151 N53 C152 . . -7(2)
N54 C151 C160 C159 . . 160.8(18)
N54 C151 C160 C161 . . -15(3)
C151 N53 C152 N52 . . 5(2)
C151 N53 C152 C155 . . -175.0(15)
C151 C160 C161 C162 . . 174.8(19)
N53 C151 C160 C159 . . -21(3)
N53 C151 C160 C161 . . 163.2(19)
N53 C152 N52 C150 . . 0(2)
N53 C152 C155 C154 . . -174.9(16)
N53 C152 C155 C156 . . 13(2)
C152 C155 C156 C157 . . 175.0(17)
N52 C150 N54 C151 . . 0(2)
N52 C152 C155 C154 . . 5(2)
N52 C152 C155 C156 . . -166.9(16)
N50 C153 C154 C155 . . 1(3)
C153 N50 C157 C156 . . -1(3)
C153 C154 C155 C152 . . -174.6(16)
C153 C154 C155 C156 . . -2(3)
C154 C155 C156 C157 . . 3(3)
C155 C152 N52 C150 . . 179.4(14)
C155 C156 C157 N50 . . -1(3)
C157 N50 C153 C154 . . 1(3)
N51 C158 C159 C160 . . -2(4)
C158 N51 C162 C161 . . -5(5)
C158 C159 C160 C151 . . -176(2)
C158 C159 C160 C161 . . 0(3)
C159 C160 C161 C162 . . -1(3)
C160 C151 N53 C152 . . 174.7(15)
C160 C161 C162 N51 . . 4(4)
C162 N51 C158 C159 . . 4(5)
C163 C164 C165 C166 . . 0(3)
C163 C164 C165 C168 . . -175.7(17)
C164 C163 N55 C167 . . -3(3)
C164 C163 N55 Zn12_a . . -177.1(17)
C164 C163 N55 Zn1L_b . . 172.4(16)
C164 C163 N55 Zn3L_c . . -166.7(19)
C164 C165 C166 C167 . . -2(3)
C164 C165 C168 N58 . . 170.8(15)
C164 C165 C168 N60 . . -9(2)
C165 C166 C167 N55 . . 2(3)
C165 C168 N58 C170 . . -177.3(14)
C165 C168 N60 C169 . . 176.4(13)
C166 C165 C168 N58 . . -5(2)
C166 C165 C168 N60 . . 175.4(15)
C166 C167 N55 C163 . . 1(3)
C166 C167 N55 Zn12_a . . 174.8(14)
C166 C167 N55 Zn1L_b . . -174.8(13)
C166 C167 N55 Zn3L_c . . 160.8(18)
C168 C165 C166 C167 . . 173.7(15)
C169 C178 C179 C180 . . -178.5(17)
C170 C173 C174 C175 . . -177.9(17)
C171 C172 C173 C170 . . 178.4(15)
C171 C172 C173 C174 . . -2(3)
C172 C171 N57 C175 . . -4(2)
C172 C171 N57 Zn13_a . . -179.2(14)
C172 C171 N57 Zn1M_b . . -178.2(14)
C172 C173 C174 C175 . . 3(3)
C173 C170 N58 C168 . . 179.8(14)
C173 C170 N59 C169 . . 179.7(14)
C173 C174 C175 N57 . . -4(3)
C174 C175 N57 C171 . . 4(3)
C174 C175 N57 Zn13_a . . 179.7(17)
C174 C175 N57 Zn1M_b . . 178.8(17)
C176 C177 C178 C169 . . 178.4(17)
C176 C177 C178 C179 . . 0(3)
C177 C176 N56 C180 . . 0(3)
C177 C176 N56 Zn14_a . . 178.0(16)
C177 C176 N56 Zn1N_b . . -178.9(16)
C177 C176 N56 Zn4N_c . . 173(2)
C177 C176 N56 Zn5N_d . . -172.4(16)
C177 C178 C179 C180 . . 0(3)
C178 C169 N59 C170 . . 178.5(14)
C178 C169 N60 C168 . . -177.1(14)
C178 C179 C180 N56 . . 0(3)
C179 C180 N56 C176 . . 0(3)
C179 C180 N56 Zn14_a . . -177.6(15)
C179 C180 N56 Zn1N_b . . 178.9(17)
C179 C180 N56 Zn4N_c . . -170(2)
C179 C180 N56 Zn5N_d . . 173.7(17)
C181 C182 C183 C184 . . -6(4)
C181 C182 C183 C186 . . 178(2)
C182 C181 N61 C185 . . -1(5)
C182 C181 N61 Zn14_a . 1_465 167(3)
C182 C181 N61 Zn1N_b . 1_465 175(3)
C182 C181 N61 Zn4N_c . 1_465 167(3)
C182 C181 N61 Zn5N_d . 1_465 -179(2)
C182 C183 C184 C185 . . 5(3)
C182 C183 C186 N64 . . -25(3)
C182 C183 C186 N66 . . 157(2)
C183 C184 C185 N61 . . -2(4)
C183 C186 N64 C188 . . -174.4(14)
C183 C186 N66 C187 . . 173.6(14)
C184 C183 C186 N64 . . 158.8(17)
C184 C183 C186 N66 . . -18(3)
C184 C185 N61 C181 . . 0(4)
C184 C185 N61 Zn14_a . 1_465 -166.0(19)
C184 C185 N61 Zn1N_b . 1_465 -176(2)
C184 C185 N61 Zn4N_c . 1_465 -164(2)
C184 C185 N61 Zn5N_d . 1_465 179(2)
C186 C183 C184 C185 . . -179(2)
C187 C196 C197 C198 . . 179.2(15)
C188 C191 C192 C193 . . 175.9(18)
C189 C190 C191 C188 . . -177.5(18)
C189 C190 C191 C192 . . -1(3)
C190 C189 N62 C193 . . -4(4)
C190 C189 N62 Zn15_a . . -178.9(18)
C190 C189 N62 Zn1O_b . . 172.9(19)
C190 C189 N62 Zn1T_c . . 171(2)
C190 C189 N62 Zn1U_d . . -169(3)
C190 C191 C192 C193 . . -1(3)
C191 C188 N64 C186 . . 180.0(14)
C191 C188 N65 C187 . . 177.0(14)
C191 C192 C193 N62 . . 0(3)
C192 C193 N62 C189 . . 2(3)
C192 C193 N62 Zn15_a . . 177.9(16)
C192 C193 N62 Zn1O_b . . -174.5(16)
C192 C193 N62 Zn1T_c . . -171.6(16)
C192 C193 N62 Zn1U_d . . 171(2)
C194 C195 C196 C187 . . 177.1(14)
C194 C195 C196 C197 . . -3(2)
C195 C194 N63 C198 . . -3(2)
C195 C194 N63 Zn16_a . . -179.7(18)
C195 C194 N63 Zn1P_b . . 178.5(13)
C195 C196 C197 C198 . . -1(2)
C196 C187 N65 C188 . . -175.6(13)
C196 C187 N66 C186 . . 179.3(13)
C196 C197 C198 N63 . . 3(3)
C197 C198 N63 C194 . . -1(2)
C197 C198 N63 Zn16_a . . 176.1(18)
C197 C198 N63 Zn1P_b . . 177.3(13)
C199 C200 C201 C202 . . -1(3)
C199 C200 C201 C204 . . -176.9(16)
C200 C199 N67 C203 . . -2(3)
C200 C199 N67 Zn16_a . . 177.1(15)
C200 C199 N67 Zn1P_b . . -172.2(13)
C200 C201 C202 C203 . . 3(3)
C200 C201 C204 N70 . . -172.4(15)
C200 C201 C204 N72 . . 7(2)
C201 C202 C203 N67 . . -4(3)
C201 C204 N70 C206 . . -171.4(14)
C201 C204 N72 C205 . . 177.9(14)
C202 C201 C204 N70 . . 12(2)
C202 C201 C204 N72 . . -168.9(16)
C202 C203 N67 C199 . . 3(3)
C202 C203 N67 Zn16_a . . -175.5(17)
C202 C203 N67 Zn1P_b . . 174.3(16)
C204 C201 C202 C203 . . 178.7(17)
C205 C214 C215 C216 . . -177.0(15)
C206 C209 C210 C211 . . 174.6(15)
C207 C208 C209 C206 . . -175.8(18)
C207 C208 C209 C210 . . 1(3)
C208 C207 N68 C211 . . -3(3)
C208 C207 N68 Zn17_a . . -179.2(18)
C208 C207 N68 Zn1Q_b . . 178.2(17)
C208 C209 C210 C211 . . -2(2)
C209 C206 N70 C204 . . 170.0(13)
C209 C206 N71 C205 . . -174.7(13)
C209 C210 C211 N68 . . 0(3)
C210 C211 N68 C207 . . 2(3)
C210 C211 N68 Zn17_a . . 179.0(16)
C210 C211 N68 Zn1Q_b . . -179.3(13)
C212 C213 C214 C205 . . 178.2(15)
C212 C213 C214 C215 . . -2(3)
C213 C212 N69 C216 . . -2(3)
C213 C212 N69 Zn18_a . . -174.9(14)
C213 C212 N69 Zn1R_b . . -176.9(13)
C213 C214 C215 C216 . . 3(3)
C214 C205 N71 C206 . . 179.5(13)
C214 C205 N72 C204 . . 178.6(13)
C214 C215 C216 N69 . . -4(3)
C215 C216 N69 C212 . . 3(2)
C215 C216 N69 Zn18_a . . 175.9(15)
C215 C216 N69 Zn1R_b . . 178.2(14)
C217 C218 C219 C220 . . -1(2)
C217 C218 C219 C222 . . -174.7(13)
C218 C217 N73 C221 . . -3(2)
C218 C217 N73 Zn19 . . 178.6(11)
C218 C219 C220 C221 . . 1(2)
C218 C219 C222 N76 . . 153.1(13)
C218 C219 C222 N78 . . -29.1(19)
C219 C220 C221 N73 . . -1(2)
C219 C222 N76 C224 . . 178.3(11)
C219 C222 N78 C223 . . -177.7(12)
C220 C219 C222 N76 . . -20.2(19)
C220 C219 C222 N78 . . 157.6(13)
C220 C221 N73 C217 . . 3(2)
C220 C221 N73 Zn19 . . -179.2(11)
C222 C219 C220 C221 . . 174.2(13)
C223 C232 C233 C234 . . -177.8(14)
C224 C227 C228 C229 . . -173.7(14)
C225 C226 C227 C224 . . 174.4(13)
C225 C226 C227 C228 . . -3(2)
C226 C225 N74 C229 . . 2(2)
C226 C225 N74 Zn18_a . . -176.9(12)
C226 C225 N74 Zn1R_b . . -178.2(11)
C226 C227 C228 C229 . . 3(2)
C227 C224 N76 C222 . . -179.8(11)
C227 C224 N77 C223 . . -178.5(11)
C227 C228 C229 N74 . . -1(2)
C228 C229 N74 C225 . . -1(2)
C228 C229 N74 Zn18_a . . 177.4(14)
C228 C229 N74 Zn1R_b . . 178.8(13)
C230 C231 C232 C223 . . 175.4(14)
C230 C231 C232 C233 . . -2(2)
C231 C230 N75 C234 . . 0(2)
C231 C230 N75 Zn20_a . 1_455 -173.7(13)
C231 C230 N75 Zn2J_b . 1_455 -179.6(16)
C231 C232 C233 C234 . . 0(2)
C232 C223 N77 C224 . . 175.5(11)
C232 C223 N78 C222 . . -177.8(12)
C232 C233 C234 N75 . . 2(2)
C233 C234 N75 C230 . . -2(2)
C233 C234 N75 Zn20_a . 1_455 170.7(13)
C233 C234 N75 Zn2J_b . 1_455 177.1(16)
C235 C236 C237 C238 . . 2(2)
C235 C236 C237 C240 . . -179.4(15)
C236 C235 N79 C239 . . 3(2)
C236 C235 N79 Zn20_a . . 180.0(13)
C236 C235 N79 Zn2J_b . . 173.8(15)
C236 C237 C238 C239 . . 2(2)
C236 C237 C240 N82 . . -167.2(14)
C236 C237 C240 N84 . . 9(2)
C237 C238 C239 N79 . . -3(2)
C237 C240 N82 C242 . . 173.1(13)
C237 C240 N84 C241 . . -173.3(13)
C238 C237 C240 N82 . . 12(2)
C238 C237 C240 N84 . . -171.8(14)
C238 C239 N79 C235 . . 1(2)
C238 C239 N79 Zn20_a . . -176.3(13)
C238 C239 N79 Zn2J_b . . -169.1(14)
C240 C237 C238 C239 . . -177.0(14)
C241 C245 C246 C247 . . -176.7(14)
C242 C250 C251 C252 . . -174.2(15)
C243 C244 C245 C241 . . 175.3(16)
C243 C244 C245 C246 . . -1(3)
C244 C243 N80 C247 . . 3(3)
C244 C243 N80 Zn21_a . . -174.0(16)
C244 C243 N80 Zn2K_b . . 176.7(15)
C244 C245 C246 C247 . . 0(3)
C245 C241 N83 C242 . . -179.9(13)
C245 C241 N84 C240 . . 179.5(13)
C245 C246 C247 N80 . . 3(3)
C246 C247 N80 C243 . . -4(2)
C246 C247 N80 Zn21_a . . 172.5(14)
C246 C247 N80 Zn2K_b . . -178.7(14)
C248 C249 C250 C242 . . 174.3(16)
C248 C249 C250 C251 . . -5(3)
C249 C248 N81 C252 . . 0(3)
C249 C248 N81 Zn22_a . . 170.9(17)
C249 C248 N81 Zn2L_b . . -175.8(15)
C249 C250 C251 C252 . . 5(2)
C250 C242 N82 C240 . . -175.2(13)
C250 C242 N83 C241 . . 175.8(13)
C250 C251 C252 N81 . . -2(3)
C251 C252 N81 C248 . . 0(2)
C251 C252 N81 Zn22_a . . -170.2(14)
C251 C252 N81 Zn2L_b . . 176.1(12)
C253 C254 C255 C256 . . -6(3)
C253 C254 C255 C258 . . -179.9(17)
C254 C253 N85 C257 . . 2(3)
C254 C253 N85 Zn22_a . . 174.4(16)
C254 C253 N85 Zn2L_b . . 177.5(14)
C254 C255 C256 C257 . . 6(4)
C254 C255 C258 N88 . . -158.1(18)
C254 C255 C258 N90 . . 21(3)
C255 C256 C257 N85 . . -1(5)
C255 C258 N88 C260 . . 179.2(16)
C255 C258 N90 C259 . . 179.4(16)
C256 C255 C258 N88 . . 29(3)
C256 C255 C258 N90 . . -152(2)
C256 C257 N85 C253 . . -3(4)
C256 C257 N85 Zn22_a . . -174(2)
C256 C257 N85 Zn2L_b . . -179(2)
C258 C255 C256 C257 . . 179(3)
C259 C263 C264 C265 . . -175.3(17)
C260 C268 C269 C270 . . 177(3)
C261 C262 C263 C259 . . 179(2)
C261 C262 C263 C264 . . -3(4)
C262 C261 N86 C265 . . 7(4)
C262 C261 N86 Zn13_a . . -172(3)
C262 C261 N86 Zn1M_b . . -172(3)
C262 C263 C264 C265 . . 7(3)
C263 C259 N89 C260 . . 179.5(15)
C263 C259 N90 C258 . . -177.1(14)
C263 C264 C265 N86 . . -4(3)
C264 C265 N86 C261 . . -3(3)
C264 C265 N86 Zn13_a . . 176.1(16)
C264 C265 N86 Zn1M_b . . 175.9(16)
C266 C267 C268 C260 . . -178(3)
C266 C267 C268 C269 . . 11(5)
C267 C266 N87 C270 . . 5(5)
C267 C266 N87 Zn23_a . . -171(3)
C267 C266 N87 Zn2M_b . . 179(4)
C267 C268 C269 C270 . . -12(5)
C268 C260 N88 C258 . . 177.9(16)
C268 C260 N89 C259 . . -178.6(15)
C268 C269 C270 N87 . . 10(5)
C269 C270 N87 C266 . . -6(5)
C269 C270 N87 Zn23_a . . 171(3)
C269 C270 N87 Zn2M_b . . -178(3)
C271 C272 C273 C274 . . 3(3)
C271 C272 C273 C276 . . 173(2)
C272 C271 N91 C275 . . 1(3)
C272 C271 N91 Zn23_a . . -178.5(18)
C272 C271 N91 Zn2M_b . . 179(2)
C272 C273 C274 C275 . . -2(3)
C272 C273 C276 N94 . . 179.0(18)
C272 C273 C276 N96 . . 0(3)
C273 C274 C275 N91 . . 1(3)
C273 C276 N94 C278 . . 177.3(16)
C273 C276 N96 C277 . . -173.2(16)
C274 C273 C276 N94 . . -11(3)
C274 C273 C276 N96 . . 170.2(17)
C274 C275 N91 C271 . . 0(3)
C274 C275 N91 Zn23_a . . 179.0(16)
C274 C275 N91 Zn2M_b . . -179(2)
C276 C273 C274 C275 . . -172.4(18)
C277 C281 C282 C283 . . 174.3(19)
C278 C286 C287 C288 . . -179(2)
C279 C280 C281 C277 . . -171(3)
C279 C280 C281 C282 . . 6(5)
C280 C279 N92 C283 . . 11(5)
C280 C279 N92 Zn24_a . 1_565 177(3)
C280 C279 N92 Zn2N_b . 1_565 -160(3)
C280 C279 N92 Zn3N_c . 1_565 157(3)
C280 C281 C282 C283 . . -3(4)
C281 C277 N95 C278 . . 179.5(17)
C281 C277 N96 C276 . . 175.0(17)
C281 C282 C283 N92 . . 3(3)
C282 C283 N92 C279 . . -7(4)
C282 C283 N92 Zn24_a . 1_565 -174.4(16)
C282 C283 N92 Zn2N_b . 1_565 163.4(15)
C282 C283 N92 Zn3N_c . 1_565 -156.1(18)
C284 C285 C286 C278 . . 178.3(19)
C284 C285 C286 C287 . . -2(3)
C285 C284 N93 C288 . . -2(3)
C285 C284 N93 Zn15_a . . 171.1(18)
C285 C284 N93 Zn1O_b . . -179.2(16)
C285 C284 N93 Zn1T_c . . -174.0(17)
C285 C284 N93 Zn1U_d . . 167(2)
C285 C286 C287 C288 . . 2(3)
C286 C278 N94 C276 . . -179.2(15)
C286 C278 N95 C277 . . -179.4(16)
C286 C287 C288 N93 . . -1(4)
C287 C288 N93 C284 . . 1(3)
C287 C288 N93 Zn15_a . . -170.5(16)
C287 C288 N93 Zn1O_b . . 178.8(17)
C287 C288 N93 Zn1T_c . . 174.2(18)
C287 C288 N93 Zn1U_d . . -164(2)
N1 C1 C2 C3 . . -4(3)
N2 C6 C7 C8 . . 0(4)
N3 C14 C15 C16 . . 3(4)
N4 C11 N5 C12 . . 1(2)
N4 C13 N6 C12 . . 5(2)
N5 C11 N4 C13 . . 1(2)
N5 C12 C16 C15 . . -16(2)
N5 C12 C16 C17 . . 164.9(14)
N5 C12 N6 C13 . . -2(2)
N6 C12 C16 C15 . . 163.5(17)
N6 C12 C16 C17 . . -16(2)
N6 C12 N5 C11 . . -1(2)
N6 C13 N4 C11 . . -4(2)
N7 C19 C20 C21 . . -5(3)
N8 C27 C28 C29 . . 1(3)
N9 C32 C33 C34 . . -2(2)
N10 C24 N12 C26 . . -6(2)
N10 C25 C29 C28 . . 5(2)
N10 C25 C29 C30 . . -170.9(13)
N10 C25 N11 C26 . . -5(2)
N11 C25 C29 C28 . . -178.0(15)
N11 C25 C29 C30 . . 6(2)
N11 C25 N10 C24 . . 3(2)
N11 C26 C34 C33 . . 1(2)
N11 C26 C34 C35 . . -174.8(14)
N11 C26 N12 C24 . . 5(2)
N12 C24 N10 C25 . . 2(2)
N12 C26 C34 C33 . . 176.8(13)
N12 C26 C34 C35 . . 1(2)
N12 C26 N11 C25 . . 0(2)
N19 C55 C56 C57 . . -6(4)
N20 C63 C64 C65 . . -1(2)
N21 C68 C69 C70 . . 3(4)
N22 C60 N24 C61 . . 0(2)
N22 C62 C65 C64 . . -24.4(18)
N22 C62 C65 C66 . . 154.2(13)
N22 C62 N23 C61 . . -1(2)
N23 C61 C70 C69 . . -164.4(18)
N23 C61 C70 C71 . . 15(2)
N23 C61 N24 C60 . . -4(2)
N23 C62 C65 C64 . . 155.8(13)
N23 C62 C65 C66 . . -25.6(19)
N23 C62 N22 C60 . . -2(2)
N24 C60 N22 C62 . . 2(2)
N24 C61 C70 C69 . . 14(2)
N24 C61 C70 C71 . . -167.1(15)
N24 C61 N23 C62 . . 4(2)
N25 C73 C74 C75 . . -1(2)
N26 C81 C82 C83 . . 3(2)
N27 C86 C87 C88 . . 3(2)
N28 C78 N30 C79 . . 2.5(18)
N28 C80 C88 C87 . . 8.8(19)
N28 C80 C88 C89 . . -168.6(12)
N28 C80 N29 C79 . . 2.5(19)
N29 C79 C83 C82 . . 7.6(18)
N29 C79 C83 C84 . . -171.3(12)
N29 C79 N30 C78 . . -5.7(18)
N29 C80 C88 C87 . . -171.5(13)
N29 C80 C88 C89 . . 11(2)
N29 C80 N28 C78 . . -5.2(19)
N30 C78 N28 C80 . . 2.5(18)
N30 C79 C83 C82 . . -175.2(12)
N30 C79 C83 C84 . . 5.9(18)
N30 C79 N29 C80 . . 3.4(18)
N31 C91 C92 C93 . . -1(3)
N32 C99 C100 C101 . . 0(3)
N33 C104 C105 C106 . . 0(3)
N34 C96 N36 C98 . . -1(2)
N34 C97 C106 C105 . . -169.2(13)
N34 C97 C106 C107 . . 6.5(19)
N34 C97 N35 C98 . . 4(2)
N35 C97 C106 C105 . . 9(2)
N35 C97 C106 C107 . . -175.4(13)
N35 C97 N34 C96 . . -4.6(19)
N35 C98 C101 C100 . . -175.8(15)
N35 C98 C101 C102 . . 0(2)
N35 C98 N36 C96 . . 0(2)
N36 C96 N34 C97 . . 3(2)
N36 C98 C101 C100 . . 5(2)
N36 C98 C101 C102 . . -178.7(14)
N36 C98 N35 C97 . . -2(2)
N43 C127 C128 C129 . . -1(3)
N44 C135 C136 C137 . . 2(3)
N45 C140 C141 C142 . . -1(3)
N46 C132 N48 C133 . . -4(2)
N46 C134 C142 C141 . . -25.3(19)
N46 C134 C142 C143 . . 153.7(14)
N46 C134 N47 C133 . . -2(2)
N47 C133 C137 C136 . . -9(2)
N47 C133 C137 C138 . . 168.9(14)
N47 C133 N48 C132 . . 8(2)
N47 C134 C142 C141 . . 156.4(14)
N47 C134 C142 C143 . . -24(2)
N47 C134 N46 C132 . . 6(2)
N48 C132 N46 C134 . . -2(2)
N48 C133 C137 C136 . . 171.9(14)
N48 C133 C137 C138 . . -10(2)
N48 C133 N47 C134 . . -5(2)
N55 C163 C164 C165 . . 2(3)
N56 C176 C177 C178 . . 0(3)
N57 C171 C172 C173 . . 3(3)
N58 C168 N60 C169 . . -3(2)
N58 C170 C173 C172 . . 11(2)
N58 C170 C173 C174 . . -167.8(16)
N58 C170 N59 C169 . . 0(3)
N59 C169 C178 C177 . . -162.6(16)
N59 C169 C178 C179 . . 15(2)
N59 C169 N60 C168 . . 2(2)
N59 C170 C173 C172 . . -168.5(16)
N59 C170 C173 C174 . . 12(2)
N59 C170 N58 C168 . . 0(3)
N60 C168 N58 C170 . . 2(2)
N60 C169 C178 C177 . . 17(2)
N60 C169 C178 C179 . . -165.0(15)
N60 C169 N59 C170 . . -1(2)
N61 C181 C182 C183 . . 4(5)
N62 C189 C190 C191 . . 3(4)
N63 C194 C195 C196 . . 5(2)
N64 C186 N66 C187 . . -3(2)
N64 C188 C191 C190 . . 32(2)
N64 C188 C191 C192 . . -144.7(18)
N64 C188 N65 C187 . . -5(2)
N65 C187 C196 C195 . . 18(2)
N65 C187 C196 C197 . . -162.2(14)
N65 C187 N66 C186 . . 0(2)
N65 C188 C191 C190 . . -149.8(17)
N65 C188 C191 C192 . . 34(3)
N65 C188 N64 C186 . . 2(2)
N66 C186 N64 C188 . . 3(2)
N66 C187 C196 C195 . . -161.4(14)
N66 C187 C196 C197 . . 18(2)
N66 C187 N65 C188 . . 4(2)
N67 C199 C200 C201 . . 0(3)
N68 C207 C208 C209 . . 2(3)
N69 C212 C213 C214 . . 1(3)
N70 C204 N72 C205 . . -3(2)
N70 C206 C209 C208 . . -1(2)
N70 C206 C209 C210 . . -176.7(15)
N70 C206 N71 C205 . . 7(2)
N71 C205 C214 C213 . . 1(2)
N71 C205 C214 C215 . . -178.5(16)
N71 C205 N72 C204 . . -2(2)
N71 C206 C209 C208 . . -179.1(15)
N71 C206 C209 C210 . . 5(2)
N71 C206 N70 C204 . . -11(2)
N72 C204 N70 C206 . . 9(2)
N72 C205 C214 C213 . . -179.6(14)
N72 C205 C214 C215 . . 1(2)
N72 C205 N71 C206 . . 1(2)
N73 C217 C218 C219 . . 3(2)
N74 C225 C226 C227 . . 0(2)
N75 C230 C231 C232 . . 3(2)
N76 C222 N78 C223 . . -0.1(19)
N76 C224 C227 C226 . . -15.8(18)
N76 C224 C227 C228 . . 161.0(13)
N76 C224 N77 C223 . . 5.2(18)
N77 C223 C232 C231 . . 22(2)
N77 C223 C232 C233 . . -160.8(14)
N77 C223 N78 C222 . . 2(2)
N77 C224 C227 C226 . . 167.6(12)
N77 C224 C227 C228 . . -16(2)
N77 C224 N76 C222 . . -3.5(19)
N78 C222 N76 C224 . . 0.7(19)
N78 C223 C232 C231 . . -158.4(14)
N78 C223 C232 C233 . . 19(2)
N78 C223 N77 C224 . . -4.6(19)
N79 C235 C236 C237 . . -4(3)
N80 C243 C244 C245 . . 0(3)
N81 C248 C249 C250 . . 2(3)
N82 C240 N84 C241 . . 3(2)
N82 C242 C250 C249 . . 3(2)
N82 C242 C250 C251 . . -177.8(15)
N82 C242 N83 C241 . . -2(2)
N83 C241 C245 C244 . . 8(2)
N83 C241 C245 C246 . . -175.0(15)
N83 C241 N84 C240 . . -2(2)
N83 C242 C250 C249 . . -174.7(14)
N83 C242 C250 C251 . . 4(2)
N83 C242 N82 C240 . . 3(2)
N84 C240 N82 C242 . . -3(2)
N84 C241 C245 C244 . . -173.3(15)
N84 C241 C245 C246 . . 3(2)
N84 C241 N83 C242 . . 2(2)
N85 C253 C254 C255 . . 2(3)
N86 C261 C262 C263 . . -3(5)
N87 C266 C267 C268 . . -8(6)
N88 C258 N90 C259 . . -1(3)
N88 C260 C268 C267 . . -3(3)
N88 C260 C268 C269 . . 167(2)
N88 C260 N89 C259 . . -4(3)
N89 C259 C263 C262 . . 2(3)
N89 C259 C263 C264 . . -175.7(16)
N89 C259 N90 C258 . . 0(2)
N89 C260 C268 C267 . . 172(2)
N89 C260 C268 C269 . . -17(3)
N89 C260 N88 C258 . . 3(3)
N90 C258 N88 C260 . . 0(3)
N90 C259 C263 C262 . . 179(2)
N90 C259 C263 C264 . . 2(2)
N90 C259 N89 C260 . . 2(2)
N91 C271 C272 C273 . . -2(4)
N92 C279 C280 C281 . . -11(6)
N93 C284 C285 C286 . . 2(3)
N94 C276 N96 C277 . . 8(3)
N94 C278 C286 C285 . . -4(3)
N94 C278 C286 C287 . . 176.2(19)
N94 C278 N95 C277 . . 4(3)
N95 C277 C281 C280 . . 177(2)
N95 C277 C281 C282 . . 0(3)
N95 C277 N96 C276 . . -6(3)
N95 C278 C286 C285 . . 178.7(18)
N95 C278 C286 C287 . . -1(3)
N95 C278 N94 C276 . . -2(3)
N96 C276 N94 C278 . . -4(3)
N96 C277 C281 C280 . . -4(3)
N96 C277 C281 C282 . . 178(2)
N96 C277 N95 C278 . . 1(3)
Zn2_a N13 C37 C38 . . -177.9(13)
Zn2_a N13 C41 C40 . . -180.0(14)
Zn2A_b N13 C37 C38 . . -179.1(12)
Zn2A_b N13 C41 C40 . . -178.9(13)
Zn5 N15 C50 C51 1_465 . 177.6(12)
Zn5 N15 C54 C53 1_465 . -179.2(12)
Zn7_a N37 C109 C110 . . -170(3)
Zn7_a N37 C113 C112 . . 171.9(17)
Zn7A_b N37 C109 C110 . . -171(2)
Zn7A_b N37 C113 C112 . . 172.6(16)
Zn7B_c N37 C109 C110 . . -176(2)
Zn7B_c N37 C113 C112 . . 176.9(18)
Zn8_a N38 C117 C118 . . -177(3)
Zn8_a N38 C121 C120 . . 175(2)
Zn8_a N51 C158 C159 . . 174.0(19)
Zn8_a N51 C162 C161 . . -177.6(19)
Zn8A_b N38 C117 C118 . . 164(2)
Zn8A_b N38 C121 C120 . . -156(3)
Zn8A_b N51 C158 C159 . . 179(2)
Zn8A_b N51 C162 C161 . . -178.2(17)
Zn8B_c N38 C117 C118 . . -170(3)
Zn8B_c N38 C121 C120 . . 161(2)
Zn8B_c N51 C158 C159 . . 173(2)
Zn8B_c N51 C162 C161 . . -178(2)
Zn8C_d N38 C117 C118 . . 152(3)
Zn8C_d N38 C121 C120 . . -145(3)
Zn8C_d N51 C158 C159 . . -176(3)
Zn8C_d N51 C162 C161 . . 176(2)
Zn10_a N49 C145 C146 . . -167.0(19)
Zn10_a N49 C149 C148 . . 165.9(18)
Zn1J_b N49 C145 C146 . . -175.9(15)
Zn1J_b N49 C149 C148 . . 176.4(13)
Zn11_a N14 C45 C46 1_374 . 177.6(12)
Zn11_a N14 C49 C48 1_374 . -178.3(11)
Zn11_a N50 C153 C154 . . -178.7(14)
Zn11_a N50 C157 C156 . . 179.1(15)
Zn1K_b N14 C45 C46 1_374 . 179.8(15)
Zn1K_b N14 C49 C48 1_374 . 179.6(15)
Zn1K_b N50 C153 C154 . . -170.2(15)
Zn1K_b N50 C157 C156 . . 171.1(17)
Zn3K_c N14 C45 C46 1_374 . 174.8(15)
Zn3K_c N14 C49 C48 1_374 . -174.4(16)
Zn3K_c N50 C153 C154 . . 171.0(16)
Zn3K_c N50 C157 C156 . . -169.5(16)
Zn24_a N39 C122 C123 . . -175(2)
Zn24_a N39 C126 C125 . . 174(3)
Zn2N_b N39 C122 C123 . . -178(2)
Zn2N_b N39 C126 C125 . . 176(2)
Zn3N_c N39 C122 C123 . . -161(4)
Zn3N_c N39 C126 C125 . . 170(3)
C289_a C290_a C291_a C292_a . . -51(2)
C289_a C290_a C298_a C297_a . . 159.9(14)
C289_a C290_a C298_a C299_a . . -73.1(19)
C289_a O1_a C295_a O2_a . . 8(3)
C289_a O1_a C295_a C296_a . . -173.4(14)
C290_a C289_a C294_a C293_a . . -50.5(19)
C290_a C289_a O1_a C295_a . . 102.5(16)
C290_a C291_a C292_a C293_a . . 50(2)
C291_a C290_a C298_a C297_a . . -69.7(19)
C291_a C290_a C298_a C299_a . . 57(2)
C291_a C292_a C293_a C294_a . . -49(2)
C291_a C292_a C293_a C300_a . . -178.1(17)
C292_a C293_a C294_a C289_a . . 50(2)
C294_a C289_a C290_a C291_a . . 49.1(18)
C294_a C289_a C290_a C298_a . . -178.4(13)
C294_a C289_a O1_a C295_a . . -134.0(14)
O1_a C289_a C290_a C291_a . . 169.8(13)
O1_a C289_a C290_a C298_a . . -57.7(17)
O1_a C289_a C294_a C293_a . . -174.0(13)
C298_a C290_a C291_a C292_a . . 178.7(15)
C300_a C293_a C294_a C289_a . . 177.7(15)
C301_a C302_a C303_a C304_a . . -49(3)
C301_a C302_a C310_a C309_a . . 176.7(19)
C301_a C302_a C310_a C311_a . . -52(3)
C301_a O3_a C307_a O4_a . . 9(5)
C301_a O3_a C307_a C308_a . . -178(2)
C302_a C301_a C306_a C305_a . . -60(3)
C302_a C301_a O3_a C307_a . . 148(2)
C302_a C303_a C304_a C305_a . . 55(3)
C303_a C302_a C310_a C309_a . . -58(3)
C303_a C302_a C310_a C311_a . . 73(3)
C303_a C304_a C305_a C306_a . . -59(3)
C303_a C304_a C305_a C312_a . . -179(2)
C304_a C305_a C306_a C301_a . . 55(3)
C306_a C301_a C302_a C303_a . . 59(3)
C306_a C301_a C302_a C310_a . . -172(2)
C306_a C301_a O3_a C307_a . . -87(3)
O3_a C301_a C302_a C303_a . . 176.9(17)
O3_a C301_a C302_a C310_a . . -54(2)
O3_a C301_a C306_a C305_a . . -176.0(18)
C310_a C302_a C303_a C304_a . . 179(2)
C312_a C305_a C306_a C301_a . . 180(2)
C313_a C314_a C315_a C316_a . . -53(3)
C313_a C314_a C322_a C321_a . . 158(2)
C313_a C314_a C322_a C323_a . . -74(2)
C313_a O5_a C319_a O6_a . . 3(2)
C313_a O5_a C319_a C320_a . . -172.0(14)
C314_a C313_a C318_a C317_a . . -55(2)
C314_a C313_a O5_a C319_a . . 153.4(15)
C314_a C315_a C316_a C317_a . . 51(3)
C315_a C314_a C322_a C321_a . . -76(3)
C315_a C314_a C322_a C323_a . . 53(3)
C315_a C316_a C317_a C318_a . . -50(3)
C315_a C316_a C317_a C324_a . . -179.1(19)
C316_a C317_a C318_a C313_a . . 53(2)
C318_a C313_a C314_a C315_a . . 53(2)
C318_a C313_a C314_a C322_a . . -177.7(15)
C318_a C313_a O5_a C319_a . . -84.2(19)
O5_a C313_a C314_a C315_a . . 176.1(17)
O5_a C313_a C314_a C322_a . . -54.9(19)
O5_a C313_a C318_a C317_a . . -174.2(16)
C322_a C314_a C315_a C316_a . . 178.4(18)
C324_a C317_a C318_a C313_a . . -175.6(19)
C325_a C326_a C327_a C328_a . . -54(2)
C325_a C326_a C334_a C333_a . . 164.1(18)
C325_a C326_a C334_a C335_a . . -67.4(19)
C325_a O7_a C331_a O8_a . . -1(3)
C325_a O7_a C331_a C332_a . . 178.4(15)
C326_a C325_a C330_a C329_a . . -52(2)
C326_a C325_a O7_a C331_a . . 151.4(16)
C326_a C327_a C328_a C329_a . . 56(2)
C327_a C326_a C334_a C333_a . . -69(2)
C327_a C326_a C334_a C335_a . . 60(2)
C327_a C328_a C329_a C330_a . . -55(3)
C327_a C328_a C329_a C336_a . . -179.7(19)
C328_a C329_a C330_a C325_a . . 52(3)
C330_a C325_a C326_a C327_a . . 54(2)
C330_a C325_a C326_a C334_a . . -177.0(15)
C330_a C325_a O7_a C331_a . . -85.4(19)
O7_a C325_a C326_a C327_a . . 174.2(14)
O7_a C325_a C326_a C334_a . . -56.9(19)
O7_a C325_a C330_a C329_a . . -171.7(17)
C334_a C326_a C327_a C328_a . . 177.5(18)
C336_a C329_a C330_a C325_a . . 176.8(19)
C337_a C338_a C339_a C340_a . . -59(2)
C337_a C338_a C346_a C345_a . . 159(2)
C337_a C338_a C346_a C347_a . . -81(3)
C337_a O9_a C343_a O10_a . . 8(3)
C337_a O9_a C343_a C344_a . . -173.7(16)
C338_a C337_a C342_a C341_a . . -58(2)
C338_a C337_a O9_a C343_a . . 142.9(16)
C338_a C339_a C340_a C341_a . . 57(2)
C339_a C338_a C346_a C345_a . . -79(3)
C339_a C338_a C346_a C347_a . . 41(3)
C339_a C340_a C341_a C342_a . . -53(2)
C339_a C340_a C341_a C348_a . . -176(2)
C340_a C341_a C342_a C337_a . . 55(2)
C342_a C337_a C338_a C339_a . . 57(2)
C342_a C337_a C338_a C346_a . . -177.4(18)
C342_a C337_a O9_a C343_a . . -98.0(18)
O9_a C337_a C338_a C339_a . . 177.3(16)
O9_a C337_a C338_a C346_a . . -57(2)
O9_a C337_a C342_a C341_a . . -175.7(15)
C346_a C338_a C339_a C340_a . . 178.5(17)
C348_a C341_a C342_a C337_a . . 177.8(17)
C349_a C350_a C351_a C352_a . . -53(2)
C349_a C350_a C358_a C357_a . . 170(2)
C349_a C350_a C358_a C359_a . . -61(3)
C349_a O11_a C355_a O12_a . . -4(3)
C349_a O11_a C355_a C356_a . . 179.1(18)
C350_a C349_a C354_a C353_a . . -59(2)
C350_a C349_a O11_a C355_a . . 127.0(18)
C350_a C351_a C352_a C353_a . . 59(3)
C351_a C350_a C358_a C357_a . . -69(3)
C351_a C350_a C358_a C359_a . . 60(3)
C351_a C352_a C353_a C354_a . . -58(2)
C351_a C352_a C353_a C360_a . . -177.0(18)
C352_a C353_a C354_a C349_a . . 56(2)
C354_a C349_a C350_a C351_a . . 58(2)
C354_a C349_a C350_a C358_a . . -174.5(18)
C354_a C349_a O11_a C355_a . . -106.4(18)
O11_a C349_a C350_a C351_a . . 179.1(18)
O11_a C349_a C350_a C358_a . . -53(2)
O11_a C349_a C354_a C353_a . . 179.7(14)
C358_a C350_a C351_a C352_a . . 179(2)
C360_a C353_a C354_a C349_a . . -178.7(17)
C361_a C362_a C363_a C364_a . . -57.3(18)
C361_a C362_a C370_a C369_a . . 177.8(16)
C361_a C362_a C370_a C371_a . . -56(2)
C361_a O13_a C367_a O14_a . . -3(3)
C361_a O13_a C367_a C368_a . . 173.0(16)
C362_a C361_a C366_a C365_a . . -60.4(19)
C362_a C361_a O13_a C367_a . . 124.0(16)
C362_a C363_a C364_a C365_a . . 57.2(19)
C363_a C362_a C370_a C369_a . . -60(2)
C363_a C362_a C370_a C371_a . . 65(2)
C363_a C364_a C365_a C366_a . . -52.0(18)
C363_a C364_a C365_a C372_a . . -176.6(14)
C364_a C365_a C366_a C361_a . . 54.6(19)
C366_a C361_a C362_a C363_a . . 58.2(17)
C366_a C361_a C362_a C370_a . . -175.9(14)
C366_a C361_a O13_a C367_a . . -116.6(16)
O13_a C361_a C362_a C363_a . . 172.6(12)
O13_a C361_a C362_a C370_a . . -61.4(18)
O13_a C361_a C366_a C365_a . . -176.5(14)
C370_a C362_a C363_a C364_a . . 175.6(15)
C372_a C365_a C366_a C361_a . . 178.9(16)
C373_a C374_a C375_a C376_a . . -59(2)
C373_a C374_a C382_a C381_a . . -178(3)
C373_a C374_a C382_a C383_a . . -65(3)
C373_a O15_a C379_a O16_a . . 3(3)
C373_a O15_a C379_a C380_a . . -173.5(15)
C374_a C373_a C378_a C377_a . . -59(2)
C374_a C373_a O15_a C379_a . . 129.2(16)
C374_a C375_a C376_a C377_a . . 56(3)
C375_a C374_a C382_a C381_a . . -54(3)
C375_a C374_a C382_a C383_a . . 59(3)
C375_a C376_a C377_a C378_a . . -51(3)
C375_a C376_a C377_a C384_a . . -179(3)
C376_a C377_a C378_a C373_a . . 54(3)
C378_a C373_a C374_a C375_a . . 59(2)
C378_a C373_a C374_a C382_a . . -173.2(19)
C378_a C373_a O15_a C379_a . . -110.4(17)
O15_a C373_a C374_a C375_a . . 178.0(14)
O15_a C373_a C374_a C382_a . . -54(2)
O15_a C373_a C378_a C377_a . . -179.4(16)
C382_a C374_a C375_a C376_a . . 175.2(19)
C384_a C377_a C378_a C373_a . . -174(3)
C385_a C386_a C387_a C388_a . . -51(3)
C385_a C386_a C394_a C393_a . . 161(3)
C385_a C386_a C394_a C395_a . . -66(4)
C385_a O17_a C391_a O18_a . . 0(3)
C385_a O17_a C391_a C392_a . . -177(2)
C386_a C385_a C390_a C389_a . . -50(4)
C386_a C385_a O17_a C391_a . . 126(2)
C386_a C387_a C388_a C389_a . . 50(4)
C387_a C386_a C394_a C393_a . . -69(3)
C387_a C386_a C394_a C395_a . . 63(3)
C387_a C388_a C389_a C390_a . . -48(5)
C387_a C388_a C389_a C396_a . . -178(4)
C388_a C389_a C390_a C385_a . . 47(5)
C390_a C385_a C386_a C387_a . . 51(3)
C390_a C385_a C386_a C394_a . . -178(3)
C390_a C385_a O17_a C391_a . . -109(2)
O17_a C385_a C386_a C387_a . . 172(2)
O17_a C385_a C386_a C394_a . . -57(3)
O17_a C385_a C390_a C389_a . . -173(2)
C394_a C386_a C387_a C388_a . . 177(2)
C396_a C389_a C390_a C385_a . . 176(3)
C397_a C398_a C399_a C400_a . . -55(2)
C397_a C398_a C406_a C405_a . . 171.1(19)
C397_a C398_a C406_a C407_a . . -65(3)
C397_a O19_a C403_a O20_a . . 0(4)
C397_a O19_a C403_a C404_a . . 176(2)
C398_a C397_a C402_a C401_a . . -57(2)
C398_a C397_a O19_a C403_a . . 121(2)
C398_a C399_a C400_a C401_a . . 55(2)
C399_a C398_a C406_a C405_a . . -61(2)
C399_a C398_a C406_a C407_a . . 63(3)
C399_a C400_a C401_a C402_a . . -53(2)
C399_a C400_a C401_a C408_a . . -178.7(17)
C400_a C401_a C402_a C397_a . . 53(3)
C402_a C397_a C398_a C399_a . . 58(2)
C402_a C397_a C398_a C406_a . . -171.6(16)
C402_a C397_a O19_a C403_a . . -116(2)
O19_a C397_a C398_a C399_a . . 173.3(14)
O19_a C397_a C398_a C406_a . . -56(2)
O19_a C397_a C402_a C401_a . . -177.1(16)
C406_a C398_a C399_a C400_a . . 173.2(17)
C408_a C401_a C402_a C397_a . . -178(2)
C409_a C410_a C411_a C412_a . . -59(3)
C409_a C410_a C418_a C417_a . . 169(4)
C409_a C410_a C418_a C419_a . . -61(4)
C409_a O21_a C415_a O22_a . . 0(4)
C409_a O21_a C415_a C416_a . . -174(2)
C410_a C409_a C414_a C413_a . . -57(3)
C410_a C409_a O21_a C415_a . . 145(2)
C410_a C411_a C412_a C413_a . . 62(3)
C411_a C410_a C418_a C417_a . . -74(4)
C411_a C410_a C418_a C419_a . . 57(5)
C411_a C412_a C413_a C414_a . . -54(3)
C411_a C412_a C413_a C420_a . . -178(3)
C412_a C413_a C414_a C409_a . . 51(3)
C414_a C409_a C410_a C411_a . . 57(3)
C414_a C409_a C410_a C418_a . . -178(2)
C414_a C409_a O21_a C415_a . . -91(3)
O21_a C409_a C410_a C411_a . . 176(2)
O21_a C409_a C410_a C418_a . . -59(3)
O21_a C409_a C414_a C413_a . . -173(2)
C418_a C410_a C411_a C412_a . . 176(3)
C420_a C413_a C414_a C409_a . . 176(2)
C421_a C422_a C423_a C424_a . . -52(5)
C421_a C422_a C430_a C429_a . . 160(5)
C421_a C422_a C430_a C431_a . . -78(5)
C421_a O23_a C427_a O24_a . . -6(7)
C421_a O23_a C427_a C428_a . . -168(4)
C422_a C421_a C426_a C425_a . . -43(6)
C422_a C421_a O23_a C427_a . . 152(4)
C422_a C423_a C424_a C425_a . . 55(6)
C423_a C422_a C430_a C429_a . . -67(7)
C423_a C422_a C430_a C431_a . . 55(6)
C423_a C424_a C425_a C426_a . . -48(6)
C423_a C424_a C425_a C432_a . . 173(5)
C424_a C425_a C426_a C421_a . . 43(6)
C426_a C421_a C422_a C423_a . . 45(5)
C426_a C421_a C422_a C430_a . . -176(4)
C426_a C421_a O23_a C427_a . . -84(4)
O23_a C421_a C422_a C423_a . . 164(4)
O23_a C421_a C422_a C430_a . . -57(5)
O23_a C421_a C426_a C425_a . . -163(4)
C430_a C422_a C423_a C424_a . . 175(5)
C432_a C425_a C426_a C421_a . . -180(6)
C433_a C434_a C435_a C436_a . . -43(7)
C433_a C434_a C442_a C441_a . . 171(5)
C433_a C434_a C442_a C443_a . . -65(7)
C433_a O25_a C439_a O26_a . . -37(9)
C433_a O25_a C439_a C440_a . . 102(9)
C434_a C433_a C438_a C437_a . . -50(6)
C434_a C433_a O25_a C439_a . . 172(6)
C434_a C435_a C436_a C437_a . . 43(7)
C435_a C434_a C442_a C441_a . . -54(7)
C435_a C434_a C442_a C443_a . . 70(6)
C435_a C436_a C437_a C438_a . . -44(7)
C435_a C436_a C437_a C444_a . . -165(5)
C436_a C437_a C438_a C433_a . . 48(6)
C438_a C433_a C434_a C435_a . . 46(6)
C438_a C433_a C434_a C442_a . . -179(5)
C438_a C433_a O25_a C439_a . . -57(7)
O25_a C433_a C434_a C435_a . . 174(5)
O25_a C433_a C434_a C442_a . . -51(7)
O25_a C433_a C438_a C437_a . . 178(4)
C442_a C434_a C435_a C436_a . . 180(5)
C444_a C437_a C438_a C433_a . . 166(5)
C445_a C446_a C447_a C448_a . . -48(6)
C445_a C446_a C454_a C453_a . . 86(6)
C445_a C446_a C454_a C455_a . . -30(6)
C445_a O27_a C451_a O28_a . . 12(10)
C445_a O27_a C451_a C452_a . . 176(5)
C446_a C445_a C450_a C449_a . . -47(5)
C446_a C445_a O27_a C451_a . . 143(5)
C446_a C447_a C448_a C449_a . . 43(7)
C447_a C446_a C454_a C453_a . . -147(4)
C447_a C446_a C454_a C455_a . . 97(5)
C447_a C448_a C449_a C450_a . . -37(7)
C447_a C448_a C449_a C456_a . . 178(6)
C448_a C449_a C450_a C445_a . . 39(6)
C450_a C445_a C446_a C447_a . . 50(5)
C450_a C445_a C446_a C454_a . . 173(5)
C450_a C445_a O27_a C451_a . . -95(5)
O27_a C445_a C446_a C447_a . . 165(4)
O27_a C445_a C446_a C454_a . . -72(6)
O27_a C445_a C450_a C449_a . . -166(4)
C454_a C446_a C447_a C448_a . . 176(4)
C456_a C449_a C450_a C445_a . . -177(5)
